data_2103525
loop_
_publ_author_name
'Pavlovska, A.'
'Werner, S.'
'Maximov, B.'
'Mill, B.'

_publ_section_title
;
 Pressure-induced phase transitions of piezoelectric single crystals
 from the langasite family: La~3~Nb~0.5~Ga~5.5~O~14~ and
 La~3~Ta~0.5~Ga~5.5~O~14~
;
_journal_issue 6
_journal_name_full 'Acta Crystallographica Section B'
_journal_page_first 939
_journal_page_last 947
_journal_paper_doi 10.1107/S0108768102010273
_journal_volume 58
_journal_year 2002
_chemical_formula_sum 'Ga5.5 La3 Nb0.5 O14'
_chemical_formula_weight 1070.65
_space_group_IT_number 150
_symmetry_space_group_name_Hall 'P 3 2"'
_symmetry_space_group_name_H-M 'P 3 2 1'
_atom_sites_solution_hydrogens geom
_atom_sites_solution_primary direct
_atom_sites_solution_secondary difmap
_audit_creation_method SHELXL-97
_cell_angle_alpha 90.00
_cell_angle_beta 90.00
_cell_angle_gamma 120.00
_cell_formula_units_Z 1
_cell_length_a 7.692
_cell_length_b 7.692
_cell_length_c 4.985
_cell_measurement_temperature 293(2)
_cell_volume 255.4
_computing_structure_refinement 'SHELXL-97 (Sheldrick, 1997)'
_computing_structure_solution 'SHELXS-97 (Sheldrick, 1990)'
_diffrn_ambient_pressure 21.85E+6
_diffrn_ambient_temperature 293(2)
_diffrn_measured_fraction_theta_full 0.282
_diffrn_measured_fraction_theta_max 0.282
_diffrn_radiation_source synchrotron
_diffrn_radiation_wavelength 0.54920
_diffrn_reflns_av_R_equivalents 0.0000
_diffrn_reflns_av_sigmaI/netI 0.0945
_diffrn_reflns_limit_h_max 10
_diffrn_reflns_limit_h_min -10
_diffrn_reflns_limit_k_max 8
_diffrn_reflns_limit_k_min -7
_diffrn_reflns_limit_l_max 7
_diffrn_reflns_limit_l_min -7
_diffrn_reflns_number 283
_diffrn_reflns_theta_full 29.77
_diffrn_reflns_theta_max 29.77
_diffrn_reflns_theta_min 2.36
_exptl_absorpt_coefficient_mu 15.803
_exptl_crystal_density_diffrn 6.960
_exptl_crystal_density_method 'not measured'
_exptl_crystal_F_000 474
_refine_diff_density_max 4.004
_refine_diff_density_min -2.433
_refine_diff_density_rms 0.656
_refine_ls_abs_structure_details 'Flack H D (1983), Acta Cryst. A39, 876-881'
_refine_ls_abs_structure_Flack 0.0(6)
_refine_ls_extinction_coef 0.05(4)
_refine_ls_extinction_expression Fc^*^=kFc[1+0.001xFc^2^\l^3^/sin(2\q)]^-1/4^
_refine_ls_extinction_method SHELXL
_refine_ls_goodness_of_fit_ref 2.346
_refine_ls_hydrogen_treatment mixed
_refine_ls_matrix_type full
_refine_ls_number_parameters 28
_refine_ls_number_reflns 283
_refine_ls_number_restraints 0
_refine_ls_restrained_S_all 2.346
_refine_ls_R_factor_all 0.1488
_refine_ls_R_factor_gt 0.1452
_refine_ls_shift/su_max 0.000
_refine_ls_shift/su_mean 0.000
_refine_ls_structure_factor_coef Fsqd
_refine_ls_weighting_details 'calc w=1/[\s^2^(Fo^2^)+(0.1000P)^2^+0.0000P] where P=(Fo^2^+2Fc^2^)/3'
_refine_ls_weighting_scheme calc
_refine_ls_wR_factor_gt 0.3549
_refine_ls_wR_factor_ref 0.3560
_reflns_number_gt 275
_reflns_number_total 283
_reflns_threshold_expression >2sigma(I)
_cod_data_source_file sn0021-21.85d3.cif
_cod_data_source_block 21.85d3
_cod_depositor_comments
;
 Correcting the reference to the optimal entry by changing it from
 '2103525' to '2103524'. The reference now correctly refers to the
 entry with the lowest _refine_ls_R_factor_all value.

 Antanas Vaitkus,
 2018-11-16

The _diffrn_ambient_pressure was taken from the original data block
header, after comparison with the paper text and supplementary
material.

When more than one structure was present in the sn0021.cif file for a
given pressure, the structure with the minimal _refine_ls_R_factor_all
value was taken as the best one, and all others marked with the
'_cod_suboptimal_structure yes' tag.

Changing (with the help of Perl) all _diffrn_radiation_source values in
the files that were reportedly colected on the HASYLAB D3 beamline
(Hamburg) from 'fine-focus sealed tube' to synchrotron.

The command was:

perl -i -ne \
    "s/'fine-focus sealed tube'/synchrotron/; \
    print unless /_diffrn_radiation_type|_diffrn_radiation_monochromator/" \
    *d3*.cif \
    11.57split.cif \
    21.85split.cif \
    22.85split.cif

Saulius Gra\<zulis

 Removed the _cod_suboptimal_structure data item in preparation for
 its deprecation. The fact that the structure is a suboptimal one
 should be derived from the presence of the _cod_related_optimal_struct
 data item.

 Antanas Vaitkus,
 2019-05-21
;
_cod_original_formula_sum 'Ga5.50 La3 Nb0.50 O14'
_cod_related_optimal_struct 2103524
_cod_database_code 2103525

loop_
_symmetry_equiv_pos_as_xyz
'x, y, z'
'y, x, -z'
'-y, x-y, z'
'-x+y, -x, z'
'-x, -x+y, -z'
'x-y, -y, -z'

loop_
_atom_site_label
_atom_site_type_symbol
_atom_site_fract_x
_atom_site_fract_y
_atom_site_fract_z
_atom_site_U_iso_or_equiv
_atom_site_adp_type
_atom_site_occupancy
_atom_site_symmetry_multiplicity
_atom_site_calc_flag
_atom_site_refinement_flags
La La 0.4372(8) 0.0000 0.0000 0.050(2) Uani 1 2 d S
Ga1 Ga 0.0000 0.0000 0.0000 0.057(5) Uani 0.50 6 d SP
Ga2 Ga 0.6667 0.3333 0.495(3) 0.058(4) Uani 1 3 d S
Ga3 Ga 0.7681(13) 0.0000 0.5000 0.045(3) Uani 1 2 d S
Nb Nb 0.0000 0.0000 0.0000 0.057(5) Uani 0.50 6 d SP
O1 O 0.6667 0.3333 -0.15(3) 0.08(3) Uiso 1 3 d S
O2 O 0.713(9) 0.145(7) 0.379(13) 0.08(2) Uiso 1 1 d .
O3 O 0.167(7) -0.072(7) 0.240(14) 0.068(15) Uiso 1 1 d .

loop_
_atom_site_aniso_label
_atom_site_aniso_U_11
_atom_site_aniso_U_22
_atom_site_aniso_U_33
_atom_site_aniso_U_23
_atom_site_aniso_U_13
_atom_site_aniso_U_12
La 0.063(3) 0.031(3) 0.046(4) 0.013(2) 0.0064(12) 0.0154(13)
Ga1 0.063(7) 0.063(7) 0.044(12) 0.000 0.000 0.031(3)
Ga2 0.071(6) 0.071(6) 0.031(8) 0.000 0.000 0.036(3)
Ga3 0.040(4) 0.058(6) 0.042(6) -0.014(5) -0.007(2) 0.029(3)
Nb 0.063(7) 0.063(7) 0.044(12) 0.000 0.000 0.031(3)

loop_
_atom_type_symbol
_atom_type_description
_atom_type_scat_dispersion_real
_atom_type_scat_dispersion_imag
_atom_type_scat_source
La La -0.9700 1.5670 'International Tables Vol C Tables 4.2.6.8 and 6.1.1.4'
Nb Nb -0.8490 2.7800 'International Tables Vol C Tables 4.2.6.8 and 6.1.1.4'
Ga Ga 0.2490 1.0300 'International Tables Vol C Tables 4.2.6.8 and 6.1.1.4'
O O 0.0000 0.0000 'International Tables Vol C Tables 4.2.6.8 and 6.1.1.4'

loop_
_geom_angle_atom_site_label_1
_geom_angle_atom_site_label_2
_geom_angle_atom_site_label_3
_geom_angle
_geom_angle_site_symmetry_1
_geom_angle_site_symmetry_3
O3 La O3 71(3) 6 .
O3 La O1 78(2) 6 .
O3 La O1 122(2) . .
O3 La O1 122(2) 6 2_545
O3 La O1 78(2) . 2_545
O1 La O1 156.7(5) . 2_545
O3 La O2 142.3(17) 6 .
O3 La O2 100(2) . .
O1 La O2 76(2) . .
O1 La O2 90(2) 2_545 .
O3 La O2 100(2) 6 6
O3 La O2 142.3(17) . 6
O1 La O2 90(2) . 6
O1 La O2 76(2) 2_545 6
O2 La O2 107(3) . 6
O3 La O2 58.2(16) 6 2_545
O3 La O2 83.6(17) . 2_545
O1 La O2 119(3) . 2_545
O1 La O2 71(3) 2_545 2_545
O2 La O2 159.4(10) . 2_545
O2 La O2 62(2) 6 2_545
O3 La O2 83.6(17) 6 4_665
O3 La O2 58.2(16) . 4_665
O1 La O2 71(3) . 4_665
O1 La O2 119(3) 2_545 4_665
O2 La O2 62(2) . 4_665
O2 La O2 159.4(10) 6 4_665
O2 La O2 134(2) 2_545 4_665
O3 La Ga2 111.8(15) 6 .
O3 La Ga2 82.1(15) . .
O1 La Ga2 66(3) . .
O1 La Ga2 111(3) 2_545 .
O2 La Ga2 31.3(11) . .
O2 La Ga2 133.2(12) 6 .
O2 La Ga2 164.8(10) 2_545 .
O2 La Ga2 31.5(10) 4_665 .
O3 La Ga2 82.1(15) 6 2_545
O3 La Ga2 111.8(15) . 2_545
O1 La Ga2 111(3) . 2_545
O1 La Ga2 66(3) 2_545 2_545
O2 La Ga2 133.2(12) . 2_545
O2 La Ga2 31.3(11) 6 2_545
O2 La Ga2 31.5(10) 2_545 2_545
O2 La Ga2 164.8(10) 4_665 2_545
Ga2 La Ga2 163.4(2) . 2_545
O3 La Ga1 35.6(14) 6 .
O3 La Ga1 35.6(13) . .
O1 La Ga1 101.6(2) . .
O1 La Ga1 101.6(2) 2_545 .
O2 La Ga1 126.4(13) . .
O2 La Ga1 126.4(13) 6 .
O2 La Ga1 66.9(10) 2_545 .
O2 La Ga1 66.9(10) 4_665 .
Ga2 La Ga1 98.27(12) . .
Ga2 La Ga1 98.28(12) 2_545 .
O3 La Nb 35.6(14) 6 .
O3 La Nb 35.6(13) . .
O1 La Nb 101.6(2) . .
O1 La Nb 101.6(2) 2_545 .
O2 La Nb 126.4(13) . .
O2 La Nb 126.4(13) 6 .
O2 La Nb 66.9(10) 2_545 .
O2 La Nb 66.9(10) 4_665 .
Ga2 La Nb 98.27(12) . .
Ga2 La Nb 98.28(12) 2_545 .
Ga1 La Nb 0.0 . .
O3 Ga1 O3 159(3) 2 .
O3 Ga1 O3 79(4) 2 3
O3 Ga1 O3 88(3) . 3
O3 Ga1 O3 88(3) 2 6
O3 Ga1 O3 79(4) . 6
O3 Ga1 O3 108(3) 3 6
O3 Ga1 O3 88(3) 2 5
O3 Ga1 O3 108(3) . 5
O3 Ga1 O3 159(3) 3 5
O3 Ga1 O3 88(3) 6 5
O3 Ga1 O3 108(3) 2 4
O3 Ga1 O3 88(3) . 4
O3 Ga1 O3 88(3) 3 4
O3 Ga1 O3 159(3) 6 4
O3 Ga1 O3 79(4) 5 4
O3 Ga1 La 39.6(18) 2 2
O3 Ga1 La 126.2(16) . 2
O3 Ga1 La 39.6(18) 3 2
O3 Ga1 La 100.4(13) 6 2
O3 Ga1 La 126.2(16) 5 2
O3 Ga1 La 100.4(13) 4 2
O3 Ga1 La 126.2(16) 2 .
O3 Ga1 La 39.6(18) . .
O3 Ga1 La 100.4(13) 3 .
O3 Ga1 La 39.6(18) 6 .
O3 Ga1 La 100.4(13) 5 .
O3 Ga1 La 126.2(16) 4 .
La Ga1 La 120.0 2 .
O3 Ga1 La 100.4(13) 2 4
O3 Ga1 La 100.4(13) . 4
O3 Ga1 La 126.2(16) 3 4
O3 Ga1 La 126.2(16) 6 4
O3 Ga1 La 39.6(18) 5 4
O3 Ga1 La 39.6(18) 4 4
La Ga1 La 120.0 2 4
La Ga1 La 120.0 . 4
O3 Ga1 O2 47.0(15) 2 5_665
O3 Ga1 O2 113.4(17) . 5_665
O3 Ga1 O2 72.6(19) 3 5_665
O3 Ga1 O2 50.4(14) 6 5_665
O3 Ga1 O2 110.8(19) 5 5_665
O3 Ga1 O2 150.0(16) 4 5_665
La Ga1 O2 50.5(9) 2 5_665
La Ga1 O2 81.0(9) . 5_665
La Ga1 O2 142.5(11) 4 5_665
O3 Ga1 O2 50.4(14) 2 6_455
O3 Ga1 O2 150.0(17) . 6_455
O3 Ga1 O2 113.4(17) 3 6_455
O3 Ga1 O2 110.8(19) 6 6_455
O3 Ga1 O2 47.0(15) 5 6_455
O3 Ga1 O2 72.6(19) 4 6_455
La Ga1 O2 81.0(9) 2 6_455
La Ga1 O2 142.5(11) . 6_455
La Ga1 O2 50.5(9) 4 6_455
O2 Ga1 O2 93.4(15) 5_665 6_455
O3 Ga1 O2 113.4(17) 2 4_665
O3 Ga1 O2 47.0(15) . 4_665
O3 Ga1 O2 50.4(14) 3 4_665
O3 Ga1 O2 72.6(19) 6 4_665
O3 Ga1 O2 150.0(16) 5 4_665
O3 Ga1 O2 110.8(19) 4 4_665
La Ga1 O2 81.0(9) 2 4_665
La Ga1 O2 50.5(9) . 4_665
La Ga1 O2 142.5(11) 4 4_665
O2 Ga1 O2 75(2) 5_665 4_665
O2 Ga1 O2 162.0(18) 6_455 4_665
O1 Ga2 O2 109(2) 1_556 .
O1 Ga2 O2 109(2) 1_556 3_655
O2 Ga2 O2 110(2) . 3_655
O1 Ga2 O2 109(2) 1_556 4_665
O2 Ga2 O2 110(2) . 4_665
O2 Ga2 O2 110(2) 3_655 4_665
O1 Ga2 Ga3 89.5(3) 1_556 .
O2 Ga2 Ga3 20(2) . .
O2 Ga2 Ga3 116(2) 3_655 .
O2 Ga2 Ga3 120(2) 4_665 .
O1 Ga2 Ga3 89.5(3) 1_556 2_656
O2 Ga2 Ga3 120(2) . 2_656
O2 Ga2 Ga3 20(2) 3_655 2_656
O2 Ga2 Ga3 116(2) 4_665 2_656
Ga3 Ga2 Ga3 119.994(9) . 2_656
O1 Ga2 Ga3 89.5(3) 1_556 4_665
O2 Ga2 Ga3 116(2) . 4_665
O2 Ga2 Ga3 120(2) 3_655 4_665
O2 Ga2 Ga3 20(2) 4_665 4_665
Ga3 Ga2 Ga3 119.993(9) . 4_665
Ga3 Ga2 Ga3 119.994(8) 2_656 4_665
O1 Ga2 O3 65.4(13) 1_556 5_666
O2 Ga2 O3 148(2) . 5_666
O2 Ga2 O3 51(2) 3_655 5_666
O2 Ga2 O3 101(2) 4_665 5_666
Ga3 Ga2 O3 137.4(10) . 5_666
Ga3 Ga2 O3 33.8(11) 2_656 5_666
Ga3 Ga2 O3 94.9(9) 4_665 5_666
O1 Ga2 O3 65.4(13) 1_556 2_656
O2 Ga2 O3 51(2) . 2_656
O2 Ga2 O3 101(2) 3_655 2_656
O2 Ga2 O3 148(2) 4_665 2_656
Ga3 Ga2 O3 33.8(11) . 2_656
Ga3 Ga2 O3 94.9(9) 2_656 2_656
Ga3 Ga2 O3 137.4(10) 4_665 2_656
O3 Ga2 O3 103.9(15) 5_666 2_656
O1 Ga2 O3 65.4(13) 1_556 6_556
O2 Ga2 O3 101(2) . 6_556
O2 Ga2 O3 148(2) 3_655 6_556
O2 Ga2 O3 51(2) 4_665 6_556
Ga3 Ga2 O3 94.9(9) . 6_556
Ga3 Ga2 O3 137.4(10) 2_656 6_556
Ga3 Ga2 O3 33.8(11) 4_665 6_556
O3 Ga2 O3 103.9(15) 5_666 6_556
O3 Ga2 O3 103.9(15) 2_656 6_556
O1 Ga2 O1 179.999(13) 1_556 .
O2 Ga2 O1 71(2) . .
O2 Ga2 O1 71(2) 3_655 .
O2 Ga2 O1 71(2) 4_665 .
Ga3 Ga2 O1 90.5(3) . .
Ga3 Ga2 O1 90.5(3) 2_656 .
Ga3 Ga2 O1 90.5(3) 4_665 .
O3 Ga2 O1 114.6(13) 5_666 .
O3 Ga2 O1 114.6(13) 2_656 .
O3 Ga2 O1 114.6(13) 6_556 .
O1 Ga2 La 137.4(2) 1_556 4_665
O2 Ga2 La 113(2) . 4_665
O2 Ga2 La 60(2) 3_655 4_665
O2 Ga2 La 51(2) 4_665 4_665
Ga3 Ga2 La 132.9(5) . 4_665
Ga3 Ga2 La 73.6(2) 2_656 4_665
Ga3 Ga2 La 67.6(2) 4_665 4_665
O3 Ga2 La 80.7(12) 5_666 4_665
O3 Ga2 La 152.5(12) 2_656 4_665
O3 Ga2 La 101.2(11) 6_556 4_665
O1 Ga2 La 42.6(2) . 4_665
O2 Ga3 O2 99(5) 6_556 .
O2 Ga3 O3 96(3) 6_556 4_655
O2 Ga3 O3 109(3) . 4_655
O2 Ga3 O3 109(3) 6_556 2_656
O2 Ga3 O3 96(3) . 2_656
O3 Ga3 O3 142(4) 4_655 2_656
O2 Ga3 O3 172(3) 6_556 3_655
O2 Ga3 O3 76(3) . 3_655
O3 Ga3 O3 80(3) 4_655 3_655
O3 Ga3 O3 78(3) 2_656 3_655
O2 Ga3 O3 76(3) 6_556 5_656
O2 Ga3 O3 172(3) . 5_656
O3 Ga3 O3 78(3) 4_655 5_656
O3 Ga3 O3 80(3) 2_656 5_656
O3 Ga3 O3 111(3) 3_655 5_656
O2 Ga3 Ga2 23(2) 6_556 2_546
O2 Ga3 Ga2 92(2) . 2_546
O3 Ga3 Ga2 77.2(15) 4_655 2_546
O3 Ga3 Ga2 132(2) 2_656 2_546
O3 Ga3 Ga2 149.2(14) 3_655 2_546
O3 Ga3 Ga2 85.2(12) 5_656 2_546
O2 Ga3 Ga2 92(2) 6_556 .
O2 Ga3 Ga2 23(2) . .
O3 Ga3 Ga2 132(2) 4_655 .
O3 Ga3 Ga2 77.2(15) 2_656 .
O3 Ga3 Ga2 85.2(11) 3_655 .
O3 Ga3 Ga2 149.2(14) 5_656 .
Ga2 Ga3 Ga2 94.2(3) 2_546 .
O2 Ga3 Nb 135(2) 6_556 1_655
O2 Ga3 Nb 93(3) . 1_655
O3 Ga3 Nb 39.3(15) 4_655 1_655
O3 Ga3 Nb 113(2) 2_656 1_655
O3 Ga3 Nb 41.1(12) 3_655 1_655
O3 Ga3 Nb 95.2(14) 5_656 1_655
Ga2 Ga3 Nb 113.7(3) 2_546 1_655
Ga2 Ga3 Nb 112.9(3) . 1_655
O2 Ga3 Nb 93(3) 6_556 1_656
O2 Ga3 Nb 135(2) . 1_656
O3 Ga3 Nb 113(2) 4_655 1_656
O3 Ga3 Nb 39.3(15) 2_656 1_656
O3 Ga3 Nb 95.2(14) 3_655 1_656
O3 Ga3 Nb 41.1(12) 5_656 1_656
Ga2 Ga3 Nb 112.9(3) 2_546 1_656
Ga2 Ga3 Nb 113.7(3) . 1_656
Nb Ga3 Nb 108.8(3) 1_655 1_656
O2 Ga3 O1 54(3) 6_556 2_545
O2 Ga3 O1 80(2) . 2_545
O3 Ga3 O1 56(2) 4_655 2_545
O3 Ga3 O1 160(3) 2_656 2_545
O3 Ga3 O1 119(2) 3_655 2_545
O3 Ga3 O1 101.0(14) 5_656 2_545
Ga2 Ga3 O1 30(2) 2_546 2_545
Ga2 Ga3 O1 93.5(3) . 2_545
Nb Ga3 O1 86.4(17) 1_655 2_545
Nb Ga3 O1 138.5(14) 1_656 2_545
O2 Ga3 O1 80(2) 6_556 1_556
O2 Ga3 O1 54(3) . 1_556
O3 Ga3 O1 160(3) 4_655 1_556
O3 Ga3 O1 56(2) 2_656 1_556
O3 Ga3 O1 101.0(14) 3_655 1_556
O3 Ga3 O1 119(2) 5_656 1_556
Ga2 Ga3 O1 93.5(3) 2_546 1_556
Ga2 Ga3 O1 30(2) . 1_556
Nb Ga3 O1 138.5(14) 1_655 1_556
Nb Ga3 O1 86.4(17) 1_656 1_556
O1 Ga3 O1 107.7(16) 2_545 1_556
O3 Nb O3 159(3) 2 .
O3 Nb O3 79(4) 2 3
O3 Nb O3 88(3) . 3
O3 Nb O3 88(3) 2 6
O3 Nb O3 79(4) . 6
O3 Nb O3 108(3) 3 6
O3 Nb O3 88(3) 2 5
O3 Nb O3 108(3) . 5
O3 Nb O3 159(3) 3 5
O3 Nb O3 88(3) 6 5
O3 Nb O3 108(3) 2 4
O3 Nb O3 88(3) . 4
O3 Nb O3 88(3) 3 4
O3 Nb O3 159(3) 6 4
O3 Nb O3 79(4) 5 4
O3 Nb Ga3 34.4(16) 2 1_454
O3 Nb Ga3 158.4(19) . 1_454
O3 Nb Ga3 112.1(17) 3 1_454
O3 Nb Ga3 88.1(19) 6 1_454
O3 Nb Ga3 54.1(17) 5 1_454
O3 Nb Ga3 97.9(19) 4 1_454
O3 Nb Ga3 54.1(17) 2 4_664
O3 Nb Ga3 112.1(17) . 4_664
O3 Nb Ga3 97.9(19) 3 4_664
O3 Nb Ga3 34.4(16) 6 4_664
O3 Nb Ga3 88.1(19) 5 4_664
O3 Nb Ga3 158.4(19) 4 4_664
Ga3 Nb Ga3 60.5(2) 1_454 4_664
O3 Nb Ga3 88.1(19) 2 2_545
O3 Nb Ga3 97.9(19) . 2_545
O3 Nb Ga3 158.4(19) 3 2_545
O3 Nb Ga3 54.1(17) 6 2_545
O3 Nb Ga3 34.4(16) 5 2_545
O3 Nb Ga3 112.1(17) 4 2_545
Ga3 Nb Ga3 60.5(2) 1_454 2_545
Ga3 Nb Ga3 60.5(2) 4_664 2_545
O3 Nb Ga3 112.1(17) 2 4_665
O3 Nb Ga3 54.1(17) . 4_665
O3 Nb Ga3 34.4(16) 3 4_665
O3 Nb Ga3 97.9(19) 6 4_665
O3 Nb Ga3 158.4(19) 5 4_665
O3 Nb Ga3 88.1(19) 4 4_665
Ga3 Nb Ga3 146.16(13) 1_454 4_665
Ga3 Nb Ga3 108.8(3) 4_664 4_665
Ga3 Nb Ga3 146.16(13) 2_545 4_665
O3 Nb Ga3 97.9(19) 2 1_455
O3 Nb Ga3 88.1(19) . 1_455
O3 Nb Ga3 54.1(17) 3 1_455
O3 Nb Ga3 158.4(19) 6 1_455
O3 Nb Ga3 112.1(17) 5 1_455
O3 Nb Ga3 34.4(16) 4 1_455
Ga3 Nb Ga3 108.8(3) 1_454 1_455
Ga3 Nb Ga3 146.16(13) 4_664 1_455
Ga3 Nb Ga3 146.16(13) 2_545 1_455
Ga3 Nb Ga3 60.5(2) 4_665 1_455
O3 Nb Ga3 158.4(19) 2 2_546
O3 Nb Ga3 34.4(16) . 2_546
O3 Nb Ga3 88.1(19) 3 2_546
O3 Nb Ga3 112.1(17) 6 2_546
O3 Nb Ga3 97.9(19) 5 2_546
O3 Nb Ga3 54.1(17) 4 2_546
Ga3 Nb Ga3 146.16(13) 1_454 2_546
Ga3 Nb Ga3 146.16(13) 4_664 2_546
Ga3 Nb Ga3 108.8(3) 2_545 2_546
Ga3 Nb Ga3 60.5(2) 4_665 2_546
Ga3 Nb Ga3 60.5(2) 1_455 2_546
Ga2 O1 La 108(3) 1_554 .
Ga2 O1 La 108(3) 1_554 4_665
La O1 La 111(3) . 4_665
Ga2 O1 La 108(3) 1_554 2_655
La O1 La 111(3) . 2_655
La O1 La 111(3) 4_665 2_655
Ga2 O1 O2 147.9(16) 1_554 .
La O1 O2 55(2) . .
La O1 O2 104(4) 4_665 .
La O1 O2 62(3) 2_655 .
Ga2 O1 O2 147.9(16) 1_554 3_655
La O1 O2 104(4) . 3_655
La O1 O2 62(3) 4_665 3_655
La O1 O2 55(2) 2_655 3_655
O2 O1 O2 55(3) . 3_655
Ga2 O1 O2 147.9(16) 1_554 4_665
La O1 O2 62(3) . 4_665
La O1 O2 55(2) 4_665 4_665
La O1 O2 104(4) 2_655 4_665
O2 O1 O2 55(3) . 4_665
O2 O1 O2 55(3) 3_655 4_665
Ga2 O1 O3 81(3) 1_554 5_665
La O1 O3 159(2) . 5_665
La O1 O3 48.3(10) 4_665 5_665
La O1 O3 83.0(10) 2_655 5_665
O2 O1 O3 125(4) . 5_665
O2 O1 O3 70(2) 3_655 5_665
O2 O1 O3 99(2) 4_665 5_665
Ga2 O1 O3 81(3) 1_554 6
La O1 O3 48.3(10) . 6
La O1 O3 83.0(10) 4_665 6
La O1 O3 159(2) 2_655 6
O2 O1 O3 99(2) . 6
O2 O1 O3 125(4) 3_655 6
O2 O1 O3 70(2) 4_665 6
O3 O1 O3 117.7(15) 5_665 6
Ga2 O1 O3 81(3) 1_554 2_655
La O1 O3 83.0(10) . 2_655
La O1 O3 159(2) 4_665 2_655
La O1 O3 48.3(10) 2_655 2_655
O2 O1 O3 70(2) . 2_655
O2 O1 O3 99(2) 3_655 2_655
O2 O1 O3 125(4) 4_665 2_655
O3 O1 O3 117.7(15) 5_665 2_655
O3 O1 O3 117.7(15) 6 2_655
Ga2 O1 O2 35.3(16) 1_554 3_654
La O1 O2 143(4) . 3_654
La O1 O2 92(2) 4_665 3_654
La O1 O2 86(2) 2_655 3_654
O2 O1 O2 147.7(7) . 3_654
O2 O1 O2 112.6(16) 3_655 3_654
O2 O1 O2 147.7(7) 4_665 3_654
O3 O1 O2 50(2) 5_665 3_654
O3 O1 O2 110(4) 6 3_654
O3 O1 O2 85(3) 2_655 3_654
Ga2 O1 O2 35.3(16) 1_554 4_664
La O1 O2 92(2) . 4_664
La O1 O2 86(2) 4_665 4_664
La O1 O2 143(4) 2_655 4_664
O2 O1 O2 147.7(7) . 4_664
O2 O1 O2 147.7(7) 3_655 4_664
O2 O1 O2 112.6(16) 4_665 4_664
O3 O1 O2 85(3) 5_665 4_664
O3 O1 O2 50(2) 6 4_664
O3 O1 O2 110(4) 2_655 4_664
O2 O1 O2 60(3) 3_654 4_664
Ga2 O1 O2 35.3(16) 1_554 1_554
La O1 O2 86(2) . 1_554
La O1 O2 143(4) 4_665 1_554
La O1 O2 92(2) 2_655 1_554
O2 O1 O2 112.6(16) . 1_554
O2 O1 O2 147.7(7) 3_655 1_554
O2 O1 O2 147.7(7) 4_665 1_554
O3 O1 O2 110(4) 5_665 1_554
O3 O1 O2 85(3) 6 1_554
O3 O1 O2 50(2) 2_655 1_554
O2 O1 O2 60(3) 3_654 1_554
O2 O1 O2 60(3) 4_664 1_554
Ga2 O1 Ga2 179.999(2) 1_554 .
La O1 Ga2 72(3) . .
La O1 Ga2 72(3) 4_665 .
La O1 Ga2 72(3) 2_655 .
O2 O1 Ga2 32.1(16) . .
O2 O1 Ga2 32.1(16) 3_655 .
O2 O1 Ga2 32.1(16) 4_665 .
O3 O1 Ga2 99(3) 5_665 .
O3 O1 Ga2 99(3) 6 .
O3 O1 Ga2 99(3) 2_655 .
O2 O1 Ga2 144.7(16) 3_654 .
O2 O1 Ga2 144.7(16) 4_664 .
O2 O1 Ga2 144.7(16) 1_554 .
Ga2 O1 Ga3 60.1(18) 1_554 2_655
La O1 Ga3 168(4) . 2_655
La O1 Ga3 78.8(9) 4_665 2_655
La O1 Ga3 71.7(9) 2_655 2_655
O2 O1 Ga3 132(2) . 2_655
O2 O1 Ga3 87.8(12) 3_655 2_655
O2 O1 Ga3 129.7(19) 4_665 2_655
O3 O1 Ga3 31.0(12) 5_665 2_655
O3 O1 Ga3 128(3) 6 2_655
O3 O1 Ga3 90(2) 2_655 2_655
O2 O1 Ga3 24.9(13) 3_654 2_655
O2 O1 Ga3 80(3) 4_664 2_655
O2 O1 Ga3 82(3) 1_554 2_655
Ga2 O1 Ga3 119.9(19) . 2_655
Ga2 O1 Ga3 60.1(18) 1_554 4_664
La O1 Ga3 78.8(9) . 4_664
La O1 Ga3 71.7(9) 4_665 4_664
La O1 Ga3 168(4) 2_655 4_664
O2 O1 Ga3 129.7(19) . 4_664
O2 O1 Ga3 132(2) 3_655 4_664
O2 O1 Ga3 87.8(12) 4_665 4_664
O3 O1 Ga3 90(2) 5_665 4_664
O3 O1 Ga3 31.0(12) 6 4_664
O3 O1 Ga3 128(3) 2_655 4_664
O2 O1 Ga3 82(3) 3_654 4_664
O2 O1 Ga3 24.9(13) 4_664 4_664
O2 O1 Ga3 80(3) 1_554 4_664
Ga2 O1 Ga3 119.9(19) . 4_664
Ga3 O1 Ga3 97(2) 2_655 4_664
Ga2 O1 Ga3 60.1(19) 1_554 1_554
La O1 Ga3 71.7(9) . 1_554
La O1 Ga3 168(4) 4_665 1_554
La O1 Ga3 78.8(9) 2_655 1_554
O2 O1 Ga3 87.8(12) . 1_554
O2 O1 Ga3 129.7(19) 3_655 1_554
O2 O1 Ga3 132(2) 4_665 1_554
O3 O1 Ga3 128(3) 5_665 1_554
O3 O1 Ga3 90(2) 6 1_554
O3 O1 Ga3 31.0(12) 2_655 1_554
O2 O1 Ga3 80(3) 3_654 1_554
O2 O1 Ga3 82(3) 4_664 1_554
O2 O1 Ga3 24.9(13) 1_554 1_554
Ga2 O1 Ga3 119.9(18) . 1_554
Ga3 O1 Ga3 97(2) 2_655 1_554
Ga3 O1 Ga3 97(2) 4_664 1_554
Ga2 O1 O2 71(2) 1_554 2_655
La O1 O2 152.6(9) . 2_655
La O1 O2 94.8(10) 4_665 2_655
La O1 O2 47.9(11) 2_655 2_655
O2 O1 O2 110(2) . 2_655
O2 O1 O2 79(2) 3_655 2_655
O2 O1 O2 132(3) 4_665 2_655
O3 O1 O2 48.0(12) 5_665 2_655
O3 O1 O2 150(5) 6 2_655
O3 O1 O2 69.8(14) 2_655 2_655
O2 O1 O2 40(2) 3_654 2_655
O2 O1 O2 100(3) 4_664 2_655
O2 O1 O2 79(2) 1_554 2_655
Ga2 O1 O2 109(2) . 2_655
Ga3 O1 O2 24.6(11) 2_655 2_655
Ga3 O1 O2 120(3) 4_664 2_655
Ga3 O1 O2 85.7(19) 1_554 2_655
Ga2 O1 O2 71(2) 1_554 5_665
La O1 O2 94.8(10) . 5_665
La O1 O2 47.9(11) 4_665 5_665
La O1 O2 152.6(9) 2_655 5_665
O2 O1 O2 132(3) . 5_665
O2 O1 O2 110(2) 3_655 5_665
O2 O1 O2 79(2) 4_665 5_665
O3 O1 O2 69.8(14) 5_665 5_665
O3 O1 O2 48.0(12) 6 5_665
O3 O1 O2 150(5) 2_655 5_665
O2 O1 O2 79(2) 3_654 5_665
O2 O1 O2 40(2) 4_664 5_665
O2 O1 O2 100(3) 1_554 5_665
Ga2 O1 O2 109(2) . 5_665
Ga3 O1 O2 85.7(19) 2_655 5_665
Ga3 O1 O2 24.6(11) 4_664 5_665
Ga3 O1 O2 120(3) 1_554 5_665
O2 O1 O2 110(2) 2_655 5_665
Ga2 O1 O2 71(2) 1_554 6
La O1 O2 47.9(11) . 6
La O1 O2 152.6(9) 4_665 6
La O1 O2 94.8(10) 2_655 6
O2 O1 O2 79(2) . 6
O2 O1 O2 132(3) 3_655 6
O2 O1 O2 110(2) 4_665 6
O3 O1 O2 150(5) 5_665 6
O3 O1 O2 69.8(14) 6 6
O3 O1 O2 48.0(12) 2_655 6
O2 O1 O2 100(3) 3_654 6
O2 O1 O2 79(2) 4_664 6
O2 O1 O2 40(2) 1_554 6
Ga2 O1 O2 109(2) . 6
Ga3 O1 O2 120(3) 2_655 6
Ga3 O1 O2 85.7(19) 4_664 6
Ga3 O1 O2 24.6(11) 1_554 6
O2 O1 O2 110(2) 2_655 6
O2 O1 O2 110(2) 5_665 6
Ga2 O1 O3 118.8(18) 1_554 4_665
La O1 O3 124(4) . 4_665
La O1 O3 27.7(13) 4_665 4_665
La O1 O3 83(2) 2_655 4_665
O2 O1 O3 91(3) . 4_665
O2 O1 O3 39.5(15) 3_655 4_665
O2 O1 O3 61.3(19) 4_665 4_665
O3 O1 O3 40(2) 5_665 4_665
O3 O1 O3 109.6(18) 6 4_665
O3 O1 O3 131.2(19) 2_655 4_665
O2 O1 O3 90.0(15) 3_654 4_665
O2 O1 O3 108.4(16) 4_664 4_665
O2 O1 O3 150(3) 1_554 4_665
Ga2 O1 O3 61.2(18) . 4_665
Ga3 O1 O3 68.4(8) 2_655 4_665
Ga3 O1 O3 98.6(8) 4_664 4_665
Ga3 O1 O3 159.8(7) 1_554 4_665
O2 O1 O3 75.6(11) 2_655 4_665
O2 O1 O3 74.2(11) 5_665 4_665
O2 O1 O3 170(4) 6 4_665
Ga2 O1 O3 118.8(18) 1_554 3_655
La O1 O3 83(2) . 3_655
La O1 O3 124(4) 4_665 3_655
La O1 O3 27.7(13) 2_655 3_655
O2 O1 O3 39.5(15) . 3_655
O2 O1 O3 61.3(19) 3_655 3_655
O2 O1 O3 91(3) 4_665 3_655
O3 O1 O3 109.6(18) 5_665 3_655
O3 O1 O3 131.2(19) 6 3_655
O3 O1 O3 40(2) 2_655 3_655
O2 O1 O3 108.4(16) 3_654 3_655
O2 O1 O3 150(3) 4_664 3_655
O2 O1 O3 90.0(15) 1_554 3_655
Ga2 O1 O3 61.2(18) . 3_655
Ga3 O1 O3 98.6(8) 2_655 3_655
Ga3 O1 O3 159.8(7) 4_664 3_655
Ga3 O1 O3 68.4(8) 1_554 3_655
O2 O1 O3 74.2(11) 2_655 3_655
O2 O1 O3 170(4) 5_665 3_655
O2 O1 O3 75.6(11) 6 3_655
O3 O1 O3 99(2) 4_665 3_655
Ga2 O1 O3 118.8(18) 1_554 .
La O1 O3 27.7(13) . .
La O1 O3 83(2) 4_665 .
La O1 O3 124(4) 2_655 .
O2 O1 O3 61.3(19) . .
O2 O1 O3 91(3) 3_655 .
O2 O1 O3 39.5(15) 4_665 .
O3 O1 O3 131.2(19) 5_665 .
O3 O1 O3 40(2) 6 .
O3 O1 O3 109.6(18) 2_655 .
O2 O1 O3 150(3) 3_654 .
O2 O1 O3 90.0(15) 4_664 .
O2 O1 O3 108.4(16) 1_554 .
Ga2 O1 O3 61.2(18) . .
Ga3 O1 O3 159.8(7) 2_655 .
Ga3 O1 O3 68.4(8) 4_664 .
Ga3 O1 O3 98.6(8) 1_554 .
O2 O1 O3 170(4) 2_655 .
O2 O1 O3 75.6(11) 5_665 .
O2 O1 O3 74.2(11) 6 .
O3 O1 O3 99(2) 4_665 .
O3 O1 O3 99(2) 3_655 .
Ga2 O1 Ga3 136.9(11) 1_554 .
La O1 Ga3 53.2(18) . .
La O1 Ga3 115(4) 4_665 .
La O1 Ga3 60(2) 2_655 .
O2 O1 Ga3 11.0(10) . .
O2 O1 Ga3 63(2) 3_655 .
O2 O1 Ga3 65(2) 4_665 .
O3 O1 Ga3 131(3) 5_665 .
O3 O1 Ga3 100(2) 6 .
O3 O1 Ga3 59.9(19) 2_655 .
O2 O1 Ga3 141.4(13) 3_654 .
O2 O1 Ga3 143.7(13) 4_664 .
O2 O1 Ga3 101.7(11) 1_554 .
Ga2 O1 Ga3 43.1(11) . .
Ga3 O1 Ga3 131.3(11) 2_655 .
Ga3 O1 Ga3 131.3(11) 4_664 .
Ga3 O1 Ga3 76.8(7) 1_554 .
O2 O1 Ga3 107.5(17) 2_655 .
O2 O1 Ga3 139(2) 5_665 .
O2 O1 Ga3 69.1(15) 6 .
O3 O1 Ga3 101(3) 4_665 .
O3 O1 Ga3 33.8(11) 3_655 .
O3 O1 Ga3 64.9(15) . .
Ga2 O1 Ga3 136.9(11) 1_554 2_656
La O1 Ga3 115(4) . 2_656
La O1 Ga3 60(2) 4_665 2_656
La O1 Ga3 53.2(18) 2_655 2_656
O2 O1 Ga3 65(2) . 2_656
O2 O1 Ga3 11.0(10) 3_655 2_656
O2 O1 Ga3 63(2) 4_665 2_656
O3 O1 Ga3 59.9(19) 5_665 2_656
O3 O1 Ga3 131(3) 6 2_656
O3 O1 Ga3 100(2) 2_655 2_656
O2 O1 Ga3 101.7(11) 3_654 2_656
O2 O1 Ga3 141.4(13) 4_664 2_656
O2 O1 Ga3 143.7(13) 1_554 2_656
Ga2 O1 Ga3 43.1(11) . 2_656
Ga3 O1 Ga3 76.8(7) 2_655 2_656
Ga3 O1 Ga3 131.3(11) 4_664 2_656
Ga3 O1 Ga3 131.3(11) 1_554 2_656
O2 O1 Ga3 69.1(15) 2_655 2_656
O2 O1 Ga3 107.5(17) 5_665 2_656
O2 O1 Ga3 139(3) 6 2_656
O3 O1 Ga3 33.8(11) 4_665 2_656
O3 O1 Ga3 64.9(15) 3_655 2_656
O3 O1 Ga3 101(3) . 2_656
Ga3 O1 Ga3 72.5(18) . 2_656
Ga2 O1 Ga3 136.9(11) 1_554 4_665
La O1 Ga3 60(2) . 4_665
La O1 Ga3 53.2(18) 4_665 4_665
La O1 Ga3 115(4) 2_655 4_665
O2 O1 Ga3 63(2) . 4_665
O2 O1 Ga3 65(2) 3_655 4_665
O2 O1 Ga3 11.0(10) 4_665 4_665
O3 O1 Ga3 100(2) 5_665 4_665
O3 O1 Ga3 59.9(19) 6 4_665
O3 O1 Ga3 131(3) 2_655 4_665
O2 O1 Ga3 143.7(13) 3_654 4_665
O2 O1 Ga3 101.7(11) 4_664 4_665
O2 O1 Ga3 141.4(13) 1_554 4_665
Ga2 O1 Ga3 43.1(11) . 4_665
Ga3 O1 Ga3 131.3(11) 2_655 4_665
Ga3 O1 Ga3 76.8(7) 4_664 4_665
Ga3 O1 Ga3 131.3(11) 1_554 4_665
O2 O1 Ga3 139(3) 2_655 4_665
O2 O1 Ga3 69.1(15) 5_665 4_665
O2 O1 Ga3 107.5(17) 6 4_665
O3 O1 Ga3 64.9(15) 4_665 4_665
O3 O1 Ga3 101(3) 3_655 4_665
O3 O1 Ga3 33.8(11) . 4_665
Ga3 O1 Ga3 72.5(18) . 4_665
Ga3 O1 Ga3 72.5(18) 2_656 4_665
Ga2 O1 Ga1 99.6(16) 1_554 1_665
La O1 Ga1 150(4) . 1_665
La O1 Ga1 47.0(3) 4_665 1_665
La O1 Ga1 70.3(6) 2_655 1_665
O2 O1 Ga1 105(3) . 1_665
O2 O1 Ga1 50.5(12) 3_655 1_665
O2 O1 Ga1 88(2) 4_665 1_665
O3 O1 Ga1 19.8(15) 5_665 1_665
O3 O1 Ga1 128.0(9) 6 1_665
O3 O1 Ga1 113.7(9) 2_655 1_665
O2 O1 Ga1 66.3(12) 3_654 1_665
O2 O1 Ga1 104.1(19) 4_664 1_665
O2 O1 Ga1 125(2) 1_554 1_665
Ga2 O1 Ga1 80.4(16) . 1_665
Ga3 O1 Ga1 42.8(2) 2_655 1_665
Ga3 O1 Ga1 105.9(7) 4_664 1_665
Ga3 O1 Ga1 135.2(14) 1_554 1_665
O2 O1 Ga1 49.5(10) 2_655 1_665
O2 O1 Ga1 82.6(9) 5_665 1_665
O2 O1 Ga1 160(2) 6 1_665
O3 O1 Ga1 26.7(7) 4_665 1_665
O3 O1 Ga1 94.2(14) 3_655 1_665
O3 O1 Ga1 125(2) . 1_665
Ga3 O1 Ga1 112(2) . 1_665
Ga3 O1 Ga1 40.1(6) 2_656 1_665
Ga3 O1 Ga1 91.6(15) 4_665 1_665
Ga2 O1 Nb 99.6(16) 1_554 1_665
La O1 Nb 150(4) . 1_665
La O1 Nb 47.0(3) 4_665 1_665
La O1 Nb 70.3(6) 2_655 1_665
O2 O1 Nb 105(3) . 1_665
O2 O1 Nb 50.5(12) 3_655 1_665
O2 O1 Nb 88(2) 4_665 1_665
O3 O1 Nb 19.8(15) 5_665 1_665
O3 O1 Nb 128.0(9) 6 1_665
O3 O1 Nb 113.7(9) 2_655 1_665
O2 O1 Nb 66.3(12) 3_654 1_665
O2 O1 Nb 104.1(19) 4_664 1_665
O2 O1 Nb 125(2) 1_554 1_665
Ga2 O1 Nb 80.4(16) . 1_665
Ga3 O1 Nb 42.8(2) 2_655 1_665
Ga3 O1 Nb 105.9(7) 4_664 1_665
Ga3 O1 Nb 135.2(14) 1_554 1_665
O2 O1 Nb 49.5(10) 2_655 1_665
O2 O1 Nb 82.6(9) 5_665 1_665
O2 O1 Nb 160(2) 6 1_665
O3 O1 Nb 26.7(7) 4_665 1_665
O3 O1 Nb 94.2(14) 3_655 1_665
O3 O1 Nb 125(2) . 1_665
Ga3 O1 Nb 112(2) . 1_665
Ga3 O1 Nb 40.1(6) 2_656 1_665
Ga3 O1 Nb 91.6(15) 4_665 1_665
Ga1 O1 Nb 0.0 1_665 1_665
Ga2 O1 Nb 99.6(16) 1_554 .
La O1 Nb 47.0(3) . .
La O1 Nb 70.3(6) 4_665 .
La O1 Nb 150(4) 2_655 .
O2 O1 Nb 88(2) . .
O2 O1 Nb 105(3) 3_655 .
O2 O1 Nb 50.5(12) 4_665 .
O3 O1 Nb 113.7(9) 5_665 .
O3 O1 Nb 19.8(15) 6 .
O3 O1 Nb 128.0(9) 2_655 .
O2 O1 Nb 125(2) 3_654 .
O2 O1 Nb 66.3(12) 4_664 .
O2 O1 Nb 104.1(19) 1_554 .
Ga2 O1 Nb 80.4(16) . .
Ga3 O1 Nb 135.2(14) 2_655 .
Ga3 O1 Nb 42.8(2) 4_664 .
Ga3 O1 Nb 105.9(7) 1_554 .
O2 O1 Nb 160(2) 2_655 .
O2 O1 Nb 49.5(10) 5_665 .
O2 O1 Nb 82.6(9) 6 .
O3 O1 Nb 94.2(14) 4_665 .
O3 O1 Nb 125(2) 3_655 .
O3 O1 Nb 26.7(7) . .
Ga3 O1 Nb 91.6(15) . .
Ga3 O1 Nb 112(2) 2_656 .
Ga3 O1 Nb 40.1(6) 4_665 .
Ga1 O1 Nb 117.3(9) 1_665 .
Nb O1 Nb 117.3(9) 1_665 .
Ga2 O1 Ga1 99.6(16) 1_554 .
La O1 Ga1 47.0(3) . .
La O1 Ga1 70.3(6) 4_665 .
La O1 Ga1 150(4) 2_655 .
O2 O1 Ga1 88(2) . .
O2 O1 Ga1 105(3) 3_655 .
O2 O1 Ga1 50.5(12) 4_665 .
O3 O1 Ga1 113.7(9) 5_665 .
O3 O1 Ga1 19.8(15) 6 .
O3 O1 Ga1 128.0(9) 2_655 .
O2 O1 Ga1 125(2) 3_654 .
O2 O1 Ga1 66.3(12) 4_664 .
O2 O1 Ga1 104.1(19) 1_554 .
Ga2 O1 Ga1 80.4(16) . .
Ga3 O1 Ga1 135.2(14) 2_655 .
Ga3 O1 Ga1 42.8(2) 4_664 .
Ga3 O1 Ga1 105.9(7) 1_554 .
O2 O1 Ga1 160(2) 2_655 .
O2 O1 Ga1 49.5(10) 5_665 .
O2 O1 Ga1 82.6(9) 6 .
O3 O1 Ga1 94.2(14) 4_665 .
O3 O1 Ga1 125(2) 3_655 .
O3 O1 Ga1 26.7(7) . .
Ga3 O1 Ga1 91.6(15) . .
Ga3 O1 Ga1 112(2) 2_656 .
Ga3 O1 Ga1 40.1(6) 4_665 .
Ga1 O1 Ga1 117.3(9) 1_665 .
Nb O1 Ga1 117.3(9) 1_665 .
Nb O1 Ga1 0.0 . .
Ga2 O1 Ga1 99.6(16) 1_554 1_655
La O1 Ga1 70.3(6) . 1_655
La O1 Ga1 150(4) 4_665 1_655
La O1 Ga1 47.0(3) 2_655 1_655
O2 O1 Ga1 50.5(12) . 1_655
O2 O1 Ga1 88(2) 3_655 1_655
O2 O1 Ga1 105(3) 4_665 1_655
O3 O1 Ga1 128.0(9) 5_665 1_655
O3 O1 Ga1 113.7(9) 6 1_655
O3 O1 Ga1 19.8(15) 2_655 1_655
O2 O1 Ga1 104.1(19) 3_654 1_655
O2 O1 Ga1 125(2) 4_664 1_655
O2 O1 Ga1 66.3(12) 1_554 1_655
Ga2 O1 Ga1 80.4(16) . 1_655
Ga3 O1 Ga1 105.9(7) 2_655 1_655
Ga3 O1 Ga1 135.2(14) 4_664 1_655
Ga3 O1 Ga1 42.8(2) 1_554 1_655
O2 O1 Ga1 82.6(9) 2_655 1_655
O2 O1 Ga1 160(2) 5_665 1_655
O2 O1 Ga1 49.5(10) 6 1_655
O3 O1 Ga1 125(2) 4_665 1_655
O3 O1 Ga1 26.7(7) 3_655 1_655
O3 O1 Ga1 94.2(14) . 1_655
Ga3 O1 Ga1 40.1(6) . 1_655
Ga3 O1 Ga1 91.6(15) 2_656 1_655
Ga3 O1 Ga1 112(2) 4_665 1_655
Ga1 O1 Ga1 117.3(9) 1_665 1_655
Nb O1 Ga1 117.3(9) 1_665 1_655
Nb O1 Ga1 117.3(9) . 1_655
Ga1 O1 Ga1 117.3(9) . 1_655
Ga2 O1 Nb 99.6(16) 1_554 1_655
La O1 Nb 70.3(6) . 1_655
La O1 Nb 150(4) 4_665 1_655
La O1 Nb 47.0(3) 2_655 1_655
O2 O1 Nb 50.5(12) . 1_655
O2 O1 Nb 88(2) 3_655 1_655
O2 O1 Nb 105(3) 4_665 1_655
O3 O1 Nb 128.0(9) 5_665 1_655
O3 O1 Nb 113.7(9) 6 1_655
O3 O1 Nb 19.8(15) 2_655 1_655
O2 O1 Nb 104.1(19) 3_654 1_655
O2 O1 Nb 125(2) 4_664 1_655
O2 O1 Nb 66.3(12) 1_554 1_655
Ga2 O1 Nb 80.4(16) . 1_655
Ga3 O1 Nb 105.9(7) 2_655 1_655
Ga3 O1 Nb 135.2(14) 4_664 1_655
Ga3 O1 Nb 42.8(2) 1_554 1_655
O2 O1 Nb 82.6(9) 2_655 1_655
O2 O1 Nb 160(2) 5_665 1_655
O2 O1 Nb 49.5(10) 6 1_655
O3 O1 Nb 125(2) 4_665 1_655
O3 O1 Nb 26.7(7) 3_655 1_655
O3 O1 Nb 94.2(14) . 1_655
Ga3 O1 Nb 40.1(6) . 1_655
Ga3 O1 Nb 91.6(15) 2_656 1_655
Ga3 O1 Nb 112(2) 4_665 1_655
Ga1 O1 Nb 117.3(9) 1_665 1_655
Nb O1 Nb 117.3(9) 1_665 1_655
Nb O1 Nb 117.3(9) . 1_655
Ga1 O1 Nb 117.3(9) . 1_655
Ga1 O1 Nb 0.0 1_655 1_655
Ga2 O1 O2 75.6(19) 1_554 6_565
La O1 O2 131.3(7) . 6_565
La O1 O2 33.9(14) 4_665 6_565
La O1 O2 113.8(7) 2_655 6_565
O2 O1 O2 136(3) . 6_565
O2 O1 O2 86.3(18) 3_655 6_565
O2 O1 O2 88.4(18) 4_665 6_565
O3 O1 O2 31.0(14) 5_665 6_565
O3 O1 O2 86.7(15) 6 6_565
O3 O1 O2 143(3) 2_655 6_565
O2 O1 O2 60(2) 3_654 6_565
O2 O1 O2 62.5(18) 4_664 6_565
O2 O1 O2 111(3) 1_554 6_565
Ga2 O1 O2 104.4(19) . 6_565
Ga3 O1 O2 53.3(10) 2_655 6_565
Ga3 O1 O2 60.9(10) 4_664 6_565
Ga3 O1 O2 136(4) 1_554 6_565
O2 O1 O2 75.9(19) 2_655 6_565
O2 O1 O2 38.8(15) 5_665 6_565
O2 O1 O2 142(4) 6 6_565
O3 O1 O2 46.9(11) 4_665 6_565
O3 O1 O2 139.3(15) 3_655 6_565
O3 O1 O2 106.6(13) . 6_565
Ga3 O1 O2 147(3) . 6_565
Ga3 O1 O2 78.9(10) 2_656 6_565
Ga3 O1 O2 84.0(11) 4_665 6_565
Ga1 O1 O2 45.1(7) 1_665 6_565
Nb O1 O2 45.1(7) 1_665 6_565
Nb O1 O2 84.3(7) . 6_565
Ga1 O1 O2 84.3(7) . 6_565
Ga1 O1 O2 158.4(10) 1_655 6_565
Nb O1 O2 158.4(10) 1_655 6_565
Ga2 O1 O2 75.6(19) 1_554 5_765
La O1 O2 113.8(7) . 5_765
La O1 O2 131.3(7) 4_665 5_765
La O1 O2 33.9(14) 2_655 5_765
O2 O1 O2 86.3(18) . 5_765
O2 O1 O2 88.4(18) 3_655 5_765
O2 O1 O2 136(3) 4_665 5_765
O3 O1 O2 86.7(15) 5_665 5_765
O3 O1 O2 143(3) 6 5_765
O3 O1 O2 31.0(14) 2_655 5_765
O2 O1 O2 62.5(18) 3_654 5_765
O2 O1 O2 111(3) 4_664 5_765
O2 O1 O2 60(2) 1_554 5_765
Ga2 O1 O2 104.4(19) . 5_765
Ga3 O1 O2 60.9(10) 2_655 5_765
Ga3 O1 O2 136(4) 4_664 5_765
Ga3 O1 O2 53.3(10) 1_554 5_765
O2 O1 O2 38.8(15) 2_655 5_765
O2 O1 O2 142(4) 5_665 5_765
O2 O1 O2 75.9(19) 6 5_765
O3 O1 O2 106.6(13) 4_665 5_765
O3 O1 O2 46.9(11) 3_655 5_765
O3 O1 O2 139.3(15) . 5_765
Ga3 O1 O2 78.9(10) . 5_765
Ga3 O1 O2 84.0(11) 2_656 5_765
Ga3 O1 O2 147(3) 4_665 5_765
Ga1 O1 O2 84.3(7) 1_665 5_765
Nb O1 O2 84.3(7) 1_665 5_765
Nb O1 O2 158.4(10) . 5_765
Ga1 O1 O2 158.4(10) . 5_765
Ga1 O1 O2 45.1(7) 1_655 5_765
Nb O1 O2 45.1(7) 1_655 5_765
O2 O1 O2 114.0(15) 6_565 5_765
Ga2 O1 O2 75.6(19) 1_554 2_545
La O1 O2 33.9(14) . 2_545
La O1 O2 113.8(7) 4_665 2_545
La O1 O2 131.3(7) 2_655 2_545
O2 O1 O2 88.4(18) . 2_545
O2 O1 O2 136(3) 3_655 2_545
O2 O1 O2 86.3(18) 4_665 2_545
O3 O1 O2 143(3) 5_665 2_545
O3 O1 O2 31.0(14) 6 2_545
O3 O1 O2 86.7(15) 2_655 2_545
O2 O1 O2 111(3) 3_654 2_545
O2 O1 O2 60(2) 4_664 2_545
O2 O1 O2 62.5(18) 1_554 2_545
Ga2 O1 O2 104.4(19) . 2_545
Ga3 O1 O2 136(4) 2_655 2_545
Ga3 O1 O2 53.3(10) 4_664 2_545
Ga3 O1 O2 60.9(10) 1_554 2_545
O2 O1 O2 142(4) 2_655 2_545
O2 O1 O2 75.9(19) 5_665 2_545
O2 O1 O2 38.8(15) 6 2_545
O3 O1 O2 139.3(15) 4_665 2_545
O3 O1 O2 106.6(13) 3_655 2_545
O3 O1 O2 46.9(11) . 2_545
Ga3 O1 O2 84.0(11) . 2_545
Ga3 O1 O2 147(3) 2_656 2_545
Ga3 O1 O2 78.9(10) 4_665 2_545
Ga1 O1 O2 158.4(11) 1_665 2_545
Nb O1 O2 158.4(11) 1_665 2_545
Nb O1 O2 45.1(7) . 2_545
Ga1 O1 O2 45.1(7) . 2_545
Ga1 O1 O2 84.3(7) 1_655 2_545
Nb O1 O2 84.3(7) 1_655 2_545
O2 O1 O2 114.0(15) 6_565 2_545
O2 O1 O2 114.0(15) 5_765 2_545
Ga2 O1 O3 49.4(15) 1_554 1_554
La O1 O3 64.4(17) . 1_554
La O1 O3 103.2(17) 4_665 1_554
La O1 O3 145(3) 2_655 1_554
O2 O1 O3 119.3(11) . 1_554
O2 O1 O3 158(2) 3_655 1_554
O2 O1 O3 103.7(11) 4_665 1_554
O3 O1 O3 114(3) 5_665 1_554
O3 O1 O3 34(2) 6 1_554
O3 O1 O3 97(2) 2_655 1_554
O2 O1 O3 83(3) 3_654 1_554
O2 O1 O3 29.2(14) 4_664 1_554
O2 O1 O3 53.2(18) 1_554 1_554
Ga2 O1 O3 130.6(15) . 1_554
Ga3 O1 O3 106(3) 2_655 1_554
Ga3 O1 O3 31.7(10) 4_664 1_554
Ga3 O1 O3 66.2(16) 1_554 1_554
O2 O1 O3 121(4) 2_655 1_554
O2 O1 O3 56.1(16) 5_665 1_554
O2 O1 O3 54.7(15) 6 1_554
O3 O1 O3 130.3(8) 4_665 1_554
O3 O1 O3 130.3(8) 3_655 1_554
O3 O1 O3 69.5(8) . 1_554
Ga3 O1 O3 114.5(6) . 1_554
Ga3 O1 O3 162.2(11) 2_656 1_554
Ga3 O1 O3 93.5(8) 4_665 1_554
Ga1 O1 O3 132.8(19) 1_665 1_554
Nb O1 O3 132.8(19) 1_665 1_554
Nb O1 O3 53.4(9) . 1_554
Ga1 O1 O3 53.4(9) . 1_554
Ga1 O1 O3 104.0(12) 1_655 1_554
Nb O1 O3 104.0(12) 1_655 1_554
O2 O1 O3 88.9(18) 6_565 1_554
O2 O1 O3 113(3) 5_765 1_554
O2 O1 O3 30.9(11) 2_545 1_554
Ga2 O1 O3 49.4(15) 1_554 4_664
La O1 O3 145(3) . 4_664
La O1 O3 64.4(17) 4_665 4_664
La O1 O3 103.2(17) 2_655 4_664
O2 O1 O3 158(2) . 4_664
O2 O1 O3 103.7(11) 3_655 4_664
O2 O1 O3 119.3(11) 4_665 4_664
O3 O1 O3 34(2) 5_665 4_664
O3 O1 O3 97(2) 6 4_664
O3 O1 O3 114(3) 2_655 4_664
O2 O1 O3 29.2(14) 3_654 4_664
O2 O1 O3 53.2(18) 4_664 4_664
O2 O1 O3 83(3) 1_554 4_664
Ga2 O1 O3 130.6(15) . 4_664
Ga3 O1 O3 31.7(10) 2_655 4_664
Ga3 O1 O3 66.2(16) 4_664 4_664
Ga3 O1 O3 106(3) 1_554 4_664
O2 O1 O3 56.1(16) 2_655 4_664
O2 O1 O3 54.7(15) 5_665 4_664
O2 O1 O3 121(4) 6 4_664
O3 O1 O3 69.5(8) 4_665 4_664
O3 O1 O3 130.3(8) 3_655 4_664
O3 O1 O3 130.3(8) . 4_664
Ga3 O1 O3 162.2(11) . 4_664
Ga3 O1 O3 93.5(8) 2_656 4_664
Ga3 O1 O3 114.5(6) 4_665 4_664
Ga1 O1 O3 53.4(9) 1_665 4_664
Nb O1 O3 53.4(9) 1_665 4_664
Nb O1 O3 104.0(12) . 4_664
Ga1 O1 O3 104.0(12) . 4_664
Ga1 O1 O3 132.8(19) 1_655 4_664
Nb O1 O3 132.8(19) 1_655 4_664
O2 O1 O3 30.9(11) 6_565 4_664
O2 O1 O3 88.9(18) 5_765 4_664
O2 O1 O3 113(3) 2_545 4_664
O3 O1 O3 82(2) 1_554 4_664
Ga2 O1 O3 49.4(15) 1_554 3_654
La O1 O3 103.2(17) . 3_654
La O1 O3 145(3) 4_665 3_654
La O1 O3 64.4(17) 2_655 3_654
O2 O1 O3 103.7(11) . 3_654
O2 O1 O3 119.3(11) 3_655 3_654
O2 O1 O3 158(2) 4_665 3_654
O3 O1 O3 97(2) 5_665 3_654
O3 O1 O3 114(3) 6 3_654
O3 O1 O3 34(2) 2_655 3_654
O2 O1 O3 53.2(18) 3_654 3_654
O2 O1 O3 83(3) 4_664 3_654
O2 O1 O3 29.2(14) 1_554 3_654
Ga2 O1 O3 130.6(15) . 3_654
Ga3 O1 O3 66.2(16) 2_655 3_654
Ga3 O1 O3 106(3) 4_664 3_654
Ga3 O1 O3 31.7(10) 1_554 3_654
O2 O1 O3 54.7(15) 2_655 3_654
O2 O1 O3 121(4) 5_665 3_654
O2 O1 O3 56.1(16) 6 3_654
O3 O1 O3 130.3(8) 4_665 3_654
O3 O1 O3 69.5(8) 3_655 3_654
O3 O1 O3 130.3(8) . 3_654
Ga3 O1 O3 93.5(8) . 3_654
Ga3 O1 O3 114.5(6) 2_656 3_654
Ga3 O1 O3 162.2(11) 4_665 3_654
Ga1 O1 O3 104.0(12) 1_665 3_654
Nb O1 O3 104.0(12) 1_665 3_654
Nb O1 O3 132.8(19) . 3_654
Ga1 O1 O3 132.8(19) . 3_654
Ga1 O1 O3 53.4(9) 1_655 3_654
Nb O1 O3 53.4(9) 1_655 3_654
O2 O1 O3 113(3) 6_565 3_654
O2 O1 O3 30.9(11) 5_765 3_654
O2 O1 O3 88.9(18) 2_545 3_654
O3 O1 O3 82(2) 1_554 3_654
O3 O1 O3 82(2) 4_664 3_654
Ga2 O1 O1 109(3) 1_554 2
La O1 O1 100(2) . 2
La O1 O1 11.6(2) 4_665 2
La O1 O1 120(3) 2_655 2
O2 O1 O1 102(4) . 2
O2 O1 O1 69(3) 3_655 2
O2 O1 O1 49(2) 4_665 2
O3 O1 O1 58.8(10) 5_665 2
O3 O1 O1 71.8(10) 6 2
O3 O1 O1 168(5) 2_655 2
O2 O1 O1 99(2) 3_654 2
O2 O1 O1 81(2) 4_664 2
O2 O1 O1 141(4) 1_554 2
Ga2 O1 O1 71(3) . 2
Ga3 O1 O1 88.7(9) 2_655 2
Ga3 O1 O1 63.8(10) 4_664 2
Ga3 O1 O1 161(3) 1_554 2
O2 O1 O1 106.1(10) 2_655 2
O2 O1 O1 41.7(12) 5_665 2
O2 O1 O1 141.0(9) 6 2
O3 O1 O1 38.1(13) 4_665 2
O3 O1 O1 129(4) 3_655 2
O3 O1 O1 72.4(18) . 2
Ga3 O1 O1 113(4) . 2
Ga3 O1 O1 68(2) 2_656 2
Ga3 O1 O1 44.9(18) 4_665 2
Ga1 O1 O1 58.6(5) 1_665 2
Nb O1 O1 58.6(5) 1_665 2
Nb O1 O1 58.6(4) . 2
Ga1 O1 O1 58.6(4) . 2
Ga1 O1 O1 152(5) 1_655 2
Nb O1 O1 152(5) 1_655 2
O2 O1 O1 39.3(13) 6_565 2
O2 O1 O1 142.9(8) 5_765 2
O2 O1 O1 102.4(7) 2_545 2
O3 O1 O1 94.6(17) 1_554 2
O3 O1 O1 70.1(17) 4_664 2
O3 O1 O1 152(3) 3_654 2
Ga2 O1 O1 109(3) 1_554 2_655
La O1 O1 120(3) . 2_655
La O1 O1 100(2) 4_665 2_655
La O1 O1 11.6(2) 2_655 2_655
O2 O1 O1 69(3) . 2_655
O2 O1 O1 49(2) 3_655 2_655
O2 O1 O1 102(4) 4_665 2_655
O3 O1 O1 71.8(10) 5_665 2_655
O3 O1 O1 168(5) 6 2_655
O3 O1 O1 58.8(10) 2_655 2_655
O2 O1 O1 81(2) 3_654 2_655
O2 O1 O1 141(4) 4_664 2_655
O2 O1 O1 99(2) 1_554 2_655
Ga2 O1 O1 71(3) . 2_655
Ga3 O1 O1 63.8(10) 2_655 2_655
Ga3 O1 O1 161(3) 4_664 2_655
Ga3 O1 O1 88.7(9) 1_554 2_655
O2 O1 O1 41.7(12) 2_655 2_655
O2 O1 O1 141.0(9) 5_665 2_655
O2 O1 O1 106.1(10) 6 2_655
O3 O1 O1 72.4(18) 4_665 2_655
O3 O1 O1 38.1(13) 3_655 2_655
O3 O1 O1 129(4) . 2_655
Ga3 O1 O1 68(2) . 2_655
Ga3 O1 O1 44.9(18) 2_656 2_655
Ga3 O1 O1 113(4) 4_665 2_655
Ga1 O1 O1 58.6(5) 1_665 2_655
Nb O1 O1 58.6(5) 1_665 2_655
Nb O1 O1 152(5) . 2_655
Ga1 O1 O1 152(5) . 2_655
Ga1 O1 O1 58.6(4) 1_655 2_655
Nb O1 O1 58.6(4) 1_655 2_655
O2 O1 O1 102.4(7) 6_565 2_655
O2 O1 O1 39.3(13) 5_765 2_655
O2 O1 O1 142.9(8) 2_545 2_655
O3 O1 O1 152(3) 1_554 2_655
O3 O1 O1 94.6(17) 4_664 2_655
O3 O1 O1 70.1(17) 3_654 2_655
O1 O1 O1 110(3) 2 2_655
Ga2 O1 O1 109(3) 1_554 2_545
La O1 O1 11.6(2) . 2_545
La O1 O1 120(3) 4_665 2_545
La O1 O1 100(2) 2_655 2_545
O2 O1 O1 49(2) . 2_545
O2 O1 O1 102(4) 3_655 2_545
O2 O1 O1 69(3) 4_665 2_545
O3 O1 O1 168(5) 5_665 2_545
O3 O1 O1 58.8(10) 6 2_545
O3 O1 O1 71.8(10) 2_655 2_545
O2 O1 O1 141(4) 3_654 2_545
O2 O1 O1 99(2) 4_664 2_545
O2 O1 O1 81(2) 1_554 2_545
Ga2 O1 O1 71(3) . 2_545
Ga3 O1 O1 161(3) 2_655 2_545
Ga3 O1 O1 88.7(9) 4_664 2_545
Ga3 O1 O1 63.8(10) 1_554 2_545
O2 O1 O1 141.0(9) 2_655 2_545
O2 O1 O1 106.1(10) 5_665 2_545
O2 O1 O1 41.7(12) 6 2_545
O3 O1 O1 129(4) 4_665 2_545
O3 O1 O1 72.4(18) 3_655 2_545
O3 O1 O1 38.1(13) . 2_545
Ga3 O1 O1 44.9(18) . 2_545
Ga3 O1 O1 113(4) 2_656 2_545
Ga3 O1 O1 68(2) 4_665 2_545
Ga1 O1 O1 152(5) 1_665 2_545
Nb O1 O1 152(5) 1_665 2_545
Nb O1 O1 58.6(5) . 2_545
Ga1 O1 O1 58.6(5) . 2_545
Ga1 O1 O1 58.6(5) 1_655 2_545
Nb O1 O1 58.6(5) 1_655 2_545
O2 O1 O1 142.9(8) 6_565 2_545
O2 O1 O1 102.4(7) 5_765 2_545
O2 O1 O1 39.3(13) 2_545 2_545
O3 O1 O1 70.1(17) 1_554 2_545
O3 O1 O1 152(3) 4_664 2_545
O3 O1 O1 94.6(17) 3_654 2_545
O1 O1 O1 110(3) 2 2_545
O1 O1 O1 110(3) 2_655 2_545
Ga2 O1 O3 114.6(17) 1_554 1_665
La O1 O3 136(4) . 1_665
La O1 O3 64.1(14) 4_665 1_665
La O1 O3 47.5(11) 2_655 1_665
O2 O1 O3 83(2) . 1_665
O2 O1 O3 33.3(12) 3_655 1_665
O2 O1 O3 85(3) 4_665 1_665
O3 O1 O3 43.6(19) 5_665 1_665
O3 O1 O3 146(2) 6 1_665
O3 O1 O3 94.8(16) 2_655 1_665
O2 O1 O3 79.4(15) 3_654 1_665
O2 O1 O3 128(2) 4_664 1_665
O2 O1 O3 126(2) 1_554 1_665
Ga2 O1 O3 65.4(17) . 1_665
Ga3 O1 O3 54.6(8) 2_655 1_665
Ga3 O1 O3 130.7(7) 4_664 1_665
Ga3 O1 O3 123.3(8) 1_554 1_665
O2 O1 O3 47.4(15) 2_655 1_665
O2 O1 O3 106.7(14) 5_665 1_665
O2 O1 O3 142.3(15) 6 1_665
O3 O1 O3 36.8(15) 4_665 1_665
O3 O1 O3 69.2(16) 3_655 1_665
O3 O1 O3 124(3) . 1_665
Ga3 O1 O3 88.0(19) . 1_665
Ga3 O1 O3 22.6(9) 2_656 1_665
Ga3 O1 O3 93(2) 4_665 1_665
Ga1 O1 O3 25.3(6) 1_665 1_665
Nb O1 O3 25.3(6) 1_665 1_665
Nb O1 O3 129(2) . 1_665
Ga1 O1 O3 129(2) . 1_665
Ga1 O1 O3 93.7(12) 1_655 1_665
Nb O1 O3 93.7(12) 1_655 1_665
O2 O1 O3 70.3(8) 6_565 1_665
O2 O1 O3 70.4(8) 5_765 1_665
O2 O1 O3 170(3) 2_545 1_665
O3 O1 O3 158(2) 1_554 1_665
O3 O1 O3 75.6(8) 4_664 1_665
O3 O1 O3 97.9(11) 3_654 1_665
O1 O1 O3 74.9(16) 2 1_665
O1 O1 O3 36.2(10) 2_655 1_665
O1 O1 O3 132(4) 2_545 1_665
Ga2 O1 O3 114.6(17) 1_554 3
La O1 O3 64.1(14) . 3
La O1 O3 47.5(11) 4_665 3
La O1 O3 136(4) 2_655 3
O2 O1 O3 85(3) . 3
O2 O1 O3 83(2) 3_655 3
O2 O1 O3 33.3(12) 4_665 3
O3 O1 O3 94.8(16) 5_665 3
O3 O1 O3 43.6(19) 6 3
O3 O1 O3 146(2) 2_655 3
O2 O1 O3 126(2) 3_654 3
O2 O1 O3 79.4(15) 4_664 3
O2 O1 O3 128(2) 1_554 3
Ga2 O1 O3 65.4(17) . 3
Ga3 O1 O3 123.3(8) 2_655 3
Ga3 O1 O3 54.6(9) 4_664 3
Ga3 O1 O3 130.7(7) 1_554 3
O2 O1 O3 142.3(15) 2_655 3
O2 O1 O3 47.4(15) 5_665 3
O2 O1 O3 106.7(14) 6 3
O3 O1 O3 69.2(16) 4_665 3
O3 O1 O3 124(3) 3_655 3
O3 O1 O3 36.8(14) . 3
Ga3 O1 O3 93(2) . 3
Ga3 O1 O3 88.0(19) 2_656 3
Ga3 O1 O3 22.6(9) 4_665 3
Ga1 O1 O3 93.7(12) 1_665 3
Nb O1 O3 93.7(12) 1_665 3
Nb O1 O3 25.3(6) . 3
Ga1 O1 O3 25.3(6) . 3
Ga1 O1 O3 129(2) 1_655 3
Nb O1 O3 129(2) 1_655 3
O2 O1 O3 70.4(8) 6_565 3
O2 O1 O3 170(3) 5_765 3
O2 O1 O3 70.3(8) 2_545 3
O3 O1 O3 75.6(8) 1_554 3
O3 O1 O3 97.9(11) 4_664 3
O3 O1 O3 158(2) 3_654 3
O1 O1 O3 36.2(10) 2 3
O1 O1 O3 132(4) 2_655 3
O1 O1 O3 74.9(16) 2_545 3
O3 O1 O3 103.9(19) 1_665 3
Ga2 O1 O3 114.6(17) 1_554 4_655
La O1 O3 47.5(11) . 4_655
La O1 O3 136(4) 4_665 4_655
La O1 O3 64.1(14) 2_655 4_655
O2 O1 O3 33.3(12) . 4_655
O2 O1 O3 85(3) 3_655 4_655
O2 O1 O3 83(2) 4_665 4_655
O3 O1 O3 146(2) 5_665 4_655
O3 O1 O3 94.8(16) 6 4_655
O3 O1 O3 43.6(19) 2_655 4_655
O2 O1 O3 128(2) 3_654 4_655
O2 O1 O3 126(2) 4_664 4_655
O2 O1 O3 79.4(15) 1_554 4_655
Ga2 O1 O3 65.4(17) . 4_655
Ga3 O1 O3 130.7(7) 2_655 4_655
Ga3 O1 O3 123.3(8) 4_664 4_655
Ga3 O1 O3 54.6(8) 1_554 4_655
O2 O1 O3 106.7(14) 2_655 4_655
O2 O1 O3 142.3(15) 5_665 4_655
O2 O1 O3 47.4(15) 6 4_655
O3 O1 O3 124(3) 4_665 4_655
O3 O1 O3 36.8(15) 3_655 4_655
O3 O1 O3 69.2(16) . 4_655
Ga3 O1 O3 22.6(9) . 4_655
Ga3 O1 O3 93(2) 2_656 4_655
Ga3 O1 O3 88.0(19) 4_665 4_655
Ga1 O1 O3 129(2) 1_665 4_655
Nb O1 O3 129(2) 1_665 4_655
Nb O1 O3 93.7(12) . 4_655
Ga1 O1 O3 93.7(12) . 4_655
Ga1 O1 O3 25.3(6) 1_655 4_655
Nb O1 O3 25.3(6) 1_655 4_655
O2 O1 O3 170(3) 6_565 4_655
O2 O1 O3 70.3(8) 5_765 4_655
O2 O1 O3 70.4(8) 2_545 4_655
O3 O1 O3 97.9(11) 1_554 4_655
O3 O1 O3 158(2) 4_664 4_655
O3 O1 O3 75.6(8) 3_654 4_655
O1 O1 O3 132(4) 2 4_655
O1 O1 O3 74.9(16) 2_655 4_655
O1 O1 O3 36.2(10) 2_545 4_655
O3 O1 O3 103.9(19) 1_665 4_655
O3 O1 O3 103.9(19) 3 4_655
Ga2 O1 Ga2 68.8(14) 1_554 2
La O1 Ga2 112.5(5) . 2
La O1 Ga2 41.2(15) 4_665 2
La O1 Ga2 135.1(5) 2_655 2
O2 O1 Ga2 141(3) . 2
O2 O1 Ga2 102.3(14) 3_655 2
O2 O1 Ga2 86.0(10) 4_665 2
O3 O1 Ga2 52.2(13) 5_665 2
O3 O1 Ga2 65.7(12) 6 2
O3 O1 Ga2 149(4) 2_655 2
O2 O1 Ga2 66.7(16) 3_654 2
O2 O1 Ga2 45.4(13) 4_664 2
O2 O1 Ga2 102(3) 1_554 2
Ga2 O1 Ga2 111.2(14) . 2
Ga3 O1 Ga2 68.9(10) 2_655 2
Ga3 O1 Ga2 39.4(5) 4_664 2
Ga3 O1 Ga2 126(3) 1_554 2
O2 O1 Ga2 93.2(17) 2_655 2
O2 O1 Ga2 17.8(10) 5_665 2
O2 O1 Ga2 123(3) 6 2
O3 O1 Ga2 63.3(9) 4_665 2
O3 O1 Ga2 160.6(14) 3_655 2
O3 O1 Ga2 91.6(6) . 2
Ga3 O1 Ga2 151(2) . 2
Ga3 O1 Ga2 97.0(6) 2_656 2
Ga3 O1 Ga2 78.3(4) 4_665 2
Ga1 O1 Ga2 66.4(3) 1_665 2
Nb O1 Ga2 66.4(3) 1_665 2
Nb O1 Ga2 66.4(3) . 2
Ga1 O1 Ga2 66.4(3) . 2
Ga1 O1 Ga2 168(3) 1_655 2
Nb O1 Ga2 168(3) 1_655 2
O2 O1 Ga2 21.6(7) 6_565 2
O2 O1 Ga2 128(2) 5_765 2
O2 O1 Ga2 92.5(13) 2_545 2
O3 O1 Ga2 68.8(12) 1_554 2
O3 O1 Ga2 39.2(7) 4_664 2
O3 O1 Ga2 116(3) 3_654 2
O1 O1 Ga2 39.8(16) 2 2
O1 O1 Ga2 123.9(5) 2_655 2
O1 O1 Ga2 123.9(5) 2_545 2
O3 O1 Ga2 91.4(6) 1_665 2
O3 O1 Ga2 59.1(8) 3 2
O3 O1 Ga2 160.0(8) 4_655 2
Ga2 O1 Ga2 68.8(14) 1_554 2_655
La O1 Ga2 135.1(5) . 2_655
La O1 Ga2 112.5(5) 4_665 2_655
La O1 Ga2 41.2(15) 2_655 2_655
O2 O1 Ga2 102.3(14) . 2_655
O2 O1 Ga2 86.0(10) 3_655 2_655
O2 O1 Ga2 141(3) 4_665 2_655
O3 O1 Ga2 65.7(12) 5_665 2_655
O3 O1 Ga2 149(4) 6 2_655
O3 O1 Ga2 52.1(13) 2_655 2_655
O2 O1 Ga2 45.4(13) 3_654 2_655
O2 O1 Ga2 102(3) 4_664 2_655
O2 O1 Ga2 66.7(16) 1_554 2_655
Ga2 O1 Ga2 111.2(14) . 2_655
Ga3 O1 Ga2 39.4(5) 2_655 2_655
Ga3 O1 Ga2 126(3) 4_664 2_655
Ga3 O1 Ga2 68.9(10) 1_554 2_655
O2 O1 Ga2 17.8(10) 2_655 2_655
O2 O1 Ga2 123(3) 5_665 2_655
O2 O1 Ga2 93.2(17) 6 2_655
O3 O1 Ga2 91.6(6) 4_665 2_655
O3 O1 Ga2 63.3(9) 3_655 2_655
O3 O1 Ga2 160.6(14) . 2_655
Ga3 O1 Ga2 97.0(6) . 2_655
Ga3 O1 Ga2 78.3(4) 2_656 2_655
Ga3 O1 Ga2 151(2) 4_665 2_655
Ga1 O1 Ga2 66.4(3) 1_665 2_655
Nb O1 Ga2 66.4(3) 1_665 2_655
Nb O1 Ga2 168(3) . 2_655
Ga1 O1 Ga2 168(3) . 2_655
Ga1 O1 Ga2 66.4(3) 1_655 2_655
Nb O1 Ga2 66.4(3) 1_655 2_655
O2 O1 Ga2 92.5(13) 6_565 2_655
O2 O1 Ga2 21.6(7) 5_765 2_655
O2 O1 Ga2 128(2) 2_545 2_655
O3 O1 Ga2 116(3) 1_554 2_655
O3 O1 Ga2 68.8(12) 4_664 2_655
O3 O1 Ga2 39.2(7) 3_654 2_655
O1 O1 Ga2 123.9(5) 2 2_655
O1 O1 Ga2 39.8(16) 2_655 2_655
O1 O1 Ga2 123.9(5) 2_545 2_655
O3 O1 Ga2 59.1(8) 1_665 2_655
O3 O1 Ga2 160.0(8) 3 2_655
O3 O1 Ga2 91.4(6) 4_655 2_655
Ga2 O1 Ga2 107.7(15) 2 2_655
Ga2 O1 Ga2 68.8(14) 1_554 2_545
La O1 Ga2 41.2(15) . 2_545
La O1 Ga2 135.1(5) 4_665 2_545
La O1 Ga2 112.5(5) 2_655 2_545
O2 O1 Ga2 86.0(10) . 2_545
O2 O1 Ga2 141(3) 3_655 2_545
O2 O1 Ga2 102.3(14) 4_665 2_545
O3 O1 Ga2 149(4) 5_665 2_545
O3 O1 Ga2 52.2(13) 6 2_545
O3 O1 Ga2 65.7(12) 2_655 2_545
O2 O1 Ga2 102(3) 3_654 2_545
O2 O1 Ga2 66.7(16) 4_664 2_545
O2 O1 Ga2 45.4(13) 1_554 2_545
Ga2 O1 Ga2 111.2(14) . 2_545
Ga3 O1 Ga2 126(3) 2_655 2_545
Ga3 O1 Ga2 68.9(10) 4_664 2_545
Ga3 O1 Ga2 39.4(5) 1_554 2_545
O2 O1 Ga2 123(3) 2_655 2_545
O2 O1 Ga2 93.2(17) 5_665 2_545
O2 O1 Ga2 17.8(10) 6 2_545
O3 O1 Ga2 160.6(14) 4_665 2_545
O3 O1 Ga2 91.6(6) 3_655 2_545
O3 O1 Ga2 63.3(9) . 2_545
Ga3 O1 Ga2 78.3(4) . 2_545
Ga3 O1 Ga2 151(2) 2_656 2_545
Ga3 O1 Ga2 97.0(6) 4_665 2_545
Ga1 O1 Ga2 168(3) 1_665 2_545
Nb O1 Ga2 168(3) 1_665 2_545
Nb O1 Ga2 66.4(3) . 2_545
Ga1 O1 Ga2 66.4(3) . 2_545
Ga1 O1 Ga2 66.4(3) 1_655 2_545
Nb O1 Ga2 66.4(3) 1_655 2_545
O2 O1 Ga2 128(2) 6_565 2_545
O2 O1 Ga2 92.5(13) 5_765 2_545
O2 O1 Ga2 21.6(7) 2_545 2_545
O3 O1 Ga2 39.2(7) 1_554 2_545
O3 O1 Ga2 116(3) 4_664 2_545
O3 O1 Ga2 68.8(12) 3_654 2_545
O1 O1 Ga2 123.9(5) 2 2_545
O1 O1 Ga2 123.9(5) 2_655 2_545
O1 O1 Ga2 39.8(16) 2_545 2_545
O3 O1 Ga2 159.9(8) 1_665 2_545
O3 O1 Ga2 91.4(6) 3 2_545
O3 O1 Ga2 59.1(8) 4_655 2_545
Ga2 O1 Ga2 107.7(15) 2 2_545
Ga2 O1 Ga2 107.7(15) 2_655 2_545
Ga2 O1 La 28.2(7) 1_554 1_554
La O1 La 80(2) . 1_554
La O1 La 120(3) 4_665 1_554
La O1 La 120(3) 2_655 1_554
O2 O1 La 126.5(11) . 1_554
O2 O1 La 174.8(18) 3_655 1_554
O2 O1 La 130.4(12) 4_665 1_554
O3 O1 La 108(3) 5_665 1_554
O3 O1 La 61(2) 6 1_554
O3 O1 La 77(2) 2_655 1_554
O2 O1 La 63(2) 3_654 1_554
O2 O1 La 34.2(14) 4_664 1_554
O2 O1 La 27.9(16) 1_554 1_554
Ga2 O1 La 151.8(7) . 1_554
Ga3 O1 La 88(3) 2_655 1_554
Ga3 O1 La 52.2(15) 4_664 1_554
Ga3 O1 La 47.7(14) 1_554 1_554
O2 O1 La 96(3) 2_655 1_554
O2 O1 La 73(2) 5_665 1_554
O2 O1 La 48.2(18) 6 1_554
O3 O1 La 141(2) 4_665 1_554
O3 O1 La 116.1(14) 3_655 1_554
O3 O1 La 93.4(13) . 1_554
Ga3 O1 La 117.3(5) . 1_554
Ga3 O1 La 164.9(18) 2_656 1_554
Ga3 O1 La 120.4(5) 4_665 1_554
Ga1 O1 La 127(2) 1_665 1_554
Nb O1 La 127(2) 1_665 1_554
Nb O1 La 80.4(10) . 1_554
Ga1 O1 La 80.4(10) . 1_554
Ga1 O1 La 90.3(12) 1_655 1_554
Nb O1 La 90.3(12) 1_655 1_554
O2 O1 La 94(2) 6_565 1_554
O2 O1 La 87(2) 5_765 1_554
O2 O1 La 47.8(13) 2_545 1_554
O3 O1 La 27.1(10) 1_554 1_554
O3 O1 La 74(2) 4_664 1_554
O3 O1 La 55.8(15) 3_654 1_554
O1 O1 La 115(3) 2 1_554
O1 O1 La 126(3) 2_655 1_554
O1 O1 La 81(2) 2_545 1_554
O3 O1 La 142(2) 1_665 1_554
O3 O1 La 102.4(12) 3 1_554
O3 O1 La 95.5(12) 4_655 1_554
Ga2 O1 La 79.4(16) 2 1_554
Ga2 O1 La 88.8(19) 2_655 1_554
Ga2 O1 La 41.5(7) 2_545 1_554
Ga2 O1 La 28.2(7) 1_554 4_664
La O1 La 120(3) . 4_664
La O1 La 80(2) 4_665 4_664
La O1 La 120(3) 2_655 4_664
O2 O1 La 174.8(18) . 4_664
O2 O1 La 130.4(12) 3_655 4_664
O2 O1 La 126.5(11) 4_665 4_664
O3 O1 La 61(2) 5_665 4_664
O3 O1 La 77(2) 6 4_664
O3 O1 La 108(3) 2_655 4_664
O2 O1 La 34.2(14) 3_654 4_664
O2 O1 La 27.9(16) 4_664 4_664
O2 O1 La 63(2) 1_554 4_664
Ga2 O1 La 151.8(7) . 4_664
Ga3 O1 La 52.2(15) 2_655 4_664
Ga3 O1 La 47.7(14) 4_664 4_664
Ga3 O1 La 88(3) 1_554 4_664
O2 O1 La 73(2) 2_655 4_664
O2 O1 La 48.2(18) 5_665 4_664
O2 O1 La 96(3) 6 4_664
O3 O1 La 93.4(13) 4_665 4_664
O3 O1 La 141(2) 3_655 4_664
O3 O1 La 116.1(14) . 4_664
Ga3 O1 La 164.9(18) . 4_664
Ga3 O1 La 120.4(5) 2_656 4_664
Ga3 O1 La 117.3(5) 4_665 4_664
Ga1 O1 La 80.4(10) 1_665 4_664
Nb O1 La 80.4(10) 1_665 4_664
Nb O1 La 90.3(12) . 4_664
Ga1 O1 La 90.3(12) . 4_664
Ga1 O1 La 127(2) 1_655 4_664
Nb O1 La 127(2) 1_655 4_664
O2 O1 La 47.8(13) 6_565 4_664
O2 O1 La 94(2) 5_765 4_664
O2 O1 La 87(2) 2_545 4_664
O3 O1 La 55.8(15) 1_554 4_664
O3 O1 La 27.1(10) 4_664 4_664
O3 O1 La 74(2) 3_654 4_664
O1 O1 La 81(2) 2 4_664
O1 O1 La 115(3) 2_655 4_664
O1 O1 La 126(3) 2_545 4_664
O3 O1 La 102.4(12) 1_665 4_664
O3 O1 La 95.5(12) 3 4_664
O3 O1 La 142(2) 4_655 4_664
Ga2 O1 La 41.5(7) 2 4_664
Ga2 O1 La 79.4(16) 2_655 4_664
Ga2 O1 La 88.8(19) 2_545 4_664
La O1 La 48.3(12) 1_554 4_664
Ga2 O1 La 28.2(7) 1_554 2_654
La O1 La 120(3) . 2_654
La O1 La 120(3) 4_665 2_654
La O1 La 80(2) 2_655 2_654
O2 O1 La 130.4(12) . 2_654
O2 O1 La 126.5(11) 3_655 2_654
O2 O1 La 174.8(18) 4_665 2_654
O3 O1 La 77(2) 5_665 2_654
O3 O1 La 108(3) 6 2_654
O3 O1 La 61(2) 2_655 2_654
O2 O1 La 27.9(16) 3_654 2_654
O2 O1 La 63(2) 4_664 2_654
O2 O1 La 34.2(14) 1_554 2_654
Ga2 O1 La 151.8(7) . 2_654
Ga3 O1 La 47.7(14) 2_655 2_654
Ga3 O1 La 88(3) 4_664 2_654
Ga3 O1 La 52.2(15) 1_554 2_654
O2 O1 La 48.2(18) 2_655 2_654
O2 O1 La 96(3) 5_665 2_654
O2 O1 La 73(2) 6 2_654
O3 O1 La 116.1(14) 4_665 2_654
O3 O1 La 93.4(13) 3_655 2_654
O3 O1 La 141(2) . 2_654
Ga3 O1 La 120.4(5) . 2_654
Ga3 O1 La 117.3(5) 2_656 2_654
Ga3 O1 La 164.9(18) 4_665 2_654
Ga1 O1 La 90.3(12) 1_665 2_654
Nb O1 La 90.3(12) 1_665 2_654
Nb O1 La 127(2) . 2_654
Ga1 O1 La 127(2) . 2_654
Ga1 O1 La 80.4(10) 1_655 2_654
Nb O1 La 80.4(10) 1_655 2_654
O2 O1 La 87(2) 6_565 2_654
O2 O1 La 47.8(13) 5_765 2_654
O2 O1 La 94(2) 2_545 2_654
O3 O1 La 74(2) 1_554 2_654
O3 O1 La 55.8(15) 4_664 2_654
O3 O1 La 27.1(10) 3_654 2_654
O1 O1 La 126(3) 2 2_654
O1 O1 La 81(2) 2_655 2_654
O1 O1 La 115(3) 2_545 2_654
O3 O1 La 95.5(12) 1_665 2_654
O3 O1 La 142(2) 3 2_654
O3 O1 La 102.4(12) 4_655 2_654
Ga2 O1 La 88.8(19) 2 2_654
Ga2 O1 La 41.5(7) 2_655 2_654
Ga2 O1 La 79.4(16) 2_545 2_654
La O1 La 48.3(12) 1_554 2_654
La O1 La 48.3(12) 4_664 2_654
Ga2 O1 O1 179.999(6) 1_554 1_556
La O1 O1 72(3) . 1_556
La O1 O1 72(3) 4_665 1_556
La O1 O1 72(3) 2_655 1_556
O2 O1 O1 32.1(16) . 1_556
O2 O1 O1 32.1(16) 3_655 1_556
O2 O1 O1 32.1(16) 4_665 1_556
O3 O1 O1 99(3) 5_665 1_556
O3 O1 O1 99(3) 6 1_556
O3 O1 O1 99(3) 2_655 1_556
O2 O1 O1 144.7(16) 3_654 1_556
O2 O1 O1 144.7(16) 4_664 1_556
O2 O1 O1 144.7(16) 1_554 1_556
Ga2 O1 O1 0.000(1) . 1_556
Ga3 O1 O1 119.9(18) 2_655 1_556
Ga3 O1 O1 119.9(19) 4_664 1_556
Ga3 O1 O1 119.9(18) 1_554 1_556
O2 O1 O1 109(2) 2_655 1_556
O2 O1 O1 109(2) 5_665 1_556
O2 O1 O1 109(2) 6 1_556
O3 O1 O1 61.2(18) 4_665 1_556
O3 O1 O1 61.2(18) 3_655 1_556
O3 O1 O1 61.2(18) . 1_556
Ga3 O1 O1 43.1(11) . 1_556
Ga3 O1 O1 43.1(11) 2_656 1_556
Ga3 O1 O1 43.1(11) 4_665 1_556
Ga1 O1 O1 80.4(16) 1_665 1_556
Nb O1 O1 80.4(16) 1_665 1_556
Nb O1 O1 80.4(16) . 1_556
Ga1 O1 O1 80.4(16) . 1_556
Ga1 O1 O1 80.4(16) 1_655 1_556
Nb O1 O1 80.4(16) 1_655 1_556
O2 O1 O1 104.4(19) 6_565 1_556
O2 O1 O1 104.4(19) 5_765 1_556
O2 O1 O1 104.4(19) 2_545 1_556
O3 O1 O1 130.6(15) 1_554 1_556
O3 O1 O1 130.6(15) 4_664 1_556
O3 O1 O1 130.6(15) 3_654 1_556
O1 O1 O1 71(3) 2 1_556
O1 O1 O1 71(3) 2_655 1_556
O1 O1 O1 71(3) 2_545 1_556
O3 O1 O1 65.4(17) 1_665 1_556
O3 O1 O1 65.4(17) 3 1_556
O3 O1 O1 65.4(17) 4_655 1_556
Ga2 O1 O1 111.2(14) 2 1_556
Ga2 O1 O1 111.2(14) 2_655 1_556
Ga2 O1 O1 111.2(14) 2_545 1_556
La O1 O1 151.8(7) 1_554 1_556
La O1 O1 151.8(7) 4_664 1_556
La O1 O1 151.8(7) 2_654 1_556
Ga2 O1 O1 0.001(6) 1_554 1_554
La O1 O1 108(3) . 1_554
La O1 O1 108(3) 4_665 1_554
La O1 O1 108(3) 2_655 1_554
O2 O1 O1 147.9(16) . 1_554
O2 O1 O1 147.9(16) 3_655 1_554
O2 O1 O1 147.9(16) 4_665 1_554
O3 O1 O1 81(3) 5_665 1_554
O3 O1 O1 81(3) 6 1_554
O3 O1 O1 81(3) 2_655 1_554
O2 O1 O1 35.3(16) 3_654 1_554
O2 O1 O1 35.3(16) 4_664 1_554
O2 O1 O1 35.3(16) 1_554 1_554
Ga2 O1 O1 180.000(6) . 1_554
Ga3 O1 O1 60.1(19) 2_655 1_554
Ga3 O1 O1 60.1(19) 4_664 1_554
Ga3 O1 O1 60.1(19) 1_554 1_554
O2 O1 O1 71(2) 2_655 1_554
O2 O1 O1 71(2) 5_665 1_554
O2 O1 O1 71(2) 6 1_554
O3 O1 O1 118.8(18) 4_665 1_554
O3 O1 O1 118.8(18) 3_655 1_554
O3 O1 O1 118.8(18) . 1_554
Ga3 O1 O1 136.9(11) . 1_554
Ga3 O1 O1 136.9(11) 2_656 1_554
Ga3 O1 O1 136.9(11) 4_665 1_554
Ga1 O1 O1 99.6(16) 1_665 1_554
Nb O1 O1 99.6(16) 1_665 1_554
Nb O1 O1 99.6(16) . 1_554
Ga1 O1 O1 99.6(16) . 1_554
Ga1 O1 O1 99.6(16) 1_655 1_554
Nb O1 O1 99.6(16) 1_655 1_554
O2 O1 O1 75.6(19) 6_565 1_554
O2 O1 O1 75.6(19) 5_765 1_554
O2 O1 O1 75.6(19) 2_545 1_554
O3 O1 O1 49.4(15) 1_554 1_554
O3 O1 O1 49.4(15) 4_664 1_554
O3 O1 O1 49.4(15) 3_654 1_554
O1 O1 O1 109(3) 2 1_554
O1 O1 O1 109(3) 2_655 1_554
O1 O1 O1 109(3) 2_545 1_554
O3 O1 O1 114.6(17) 1_665 1_554
O3 O1 O1 114.6(17) 3 1_554
O3 O1 O1 114.6(17) 4_655 1_554
Ga2 O1 O1 68.8(14) 2 1_554
Ga2 O1 O1 68.8(14) 2_655 1_554
Ga2 O1 O1 68.8(14) 2_545 1_554
La O1 O1 28.2(7) 1_554 1_554
La O1 O1 28.2(7) 4_664 1_554
La O1 O1 28.2(7) 2_654 1_554
O1 O1 O1 180.0 1_556 1_554
Ga2 O1 Ga3 70.0(14) 1_554 1_564
La O1 Ga3 147.7(4) . 1_564
La O1 Ga3 45.9(13) 4_665 1_564
La O1 Ga3 99.9(6) 2_655 1_564
O2 O1 Ga3 140(3) . 1_564
O2 O1 Ga3 85.0(12) 3_655 1_564
O2 O1 Ga3 101.2(12) 4_665 1_564
O3 O1 Ga3 18.0(14) 5_665 1_564
O3 O1 Ga3 101.2(15) 6 1_564
O3 O1 Ga3 127(2) 2_655 1_564
O2 O1 Ga3 46.5(13) 3_654 1_564
O2 O1 Ga3 67.5(17) 4_664 1_564
O2 O1 Ga3 104(3) 1_554 1_564
Ga2 O1 Ga3 110.0(14) . 1_564
Ga3 O1 Ga3 36.5(4) 2_655 1_564
Ga3 O1 Ga3 72.7(11) 4_664 1_564
Ga3 O1 Ga3 126(3) 1_554 1_564
O2 O1 Ga3 59.2(12) 2_655 1_564
O2 O1 Ga3 53.4(11) 5_665 1_564
O2 O1 Ga3 141(4) 6 1_564
O3 O1 Ga3 48.9(9) 4_665 1_564
O3 O1 Ga3 127.1(9) 3_655 1_564
O3 O1 Ga3 123.3(8) . 1_564
Ga3 O1 Ga3 148(2) . 1_564
Ga3 O1 Ga3 75.6(4) 2_656 1_564
Ga3 O1 Ga3 98.6(6) 4_665 1_564
Ga1 O1 Ga3 36.6(2) 1_665 1_564
Nb O1 Ga3 36.6(2) 1_665 1_564
Nb O1 Ga3 100.8(4) . 1_564
Ga1 O1 Ga3 100.8(4) . 1_564
Ga1 O1 Ga3 141.8(8) 1_655 1_564
Nb O1 Ga3 141.8(8) 1_655 1_564
O2 O1 Ga3 16.8(8) 6_565 1_564
O2 O1 Ga3 97.2(12) 5_765 1_564
O2 O1 Ga3 125(2) 2_545 1_564
O3 O1 Ga3 96.3(18) 1_554 1_564
O3 O1 Ga3 20.7(7) 4_664 1_564
O3 O1 Ga3 99.0(19) 3_654 1_564
O1 O1 Ga3 53.8(12) 2 1_564
O1 O1 Ga3 89.1(6) 2_655 1_564
O1 O1 Ga3 159.3(4) 2_545 1_564
O3 O1 Ga3 61.4(6) 1_665 1_564
O3 O1 Ga3 86.9(7) 3 1_564
O3 O1 Ga3 163.9(10) 4_655 1_564
Ga2 O1 Ga3 35.6(4) 2 1_564
Ga2 O1 Ga3 75.7(8) 2_655 1_564
Ga2 O1 Ga3 134(2) 2_545 1_564
La O1 Ga3 93.8(19) 1_554 1_564
La O1 Ga3 45.5(7) 4_664 1_564
La O1 Ga3 74.4(14) 2_654 1_564
O1 O1 Ga3 110.0(14) 1_556 1_564
O1 O1 Ga3 70.0(14) 1_554 1_564
Ga2 O1 Ga3 70.0(14) 1_554 2_545
La O1 Ga3 45.9(13) . 2_545
La O1 Ga3 99.9(6) 4_665 2_545
La O1 Ga3 147.7(4) 2_655 2_545
O2 O1 Ga3 101.2(12) . 2_545
O2 O1 Ga3 140(3) 3_655 2_545
O2 O1 Ga3 85.0(12) 4_665 2_545
O3 O1 Ga3 127(2) 5_665 2_545
O3 O1 Ga3 18.0(14) 6 2_545
O3 O1 Ga3 101.2(15) 2_655 2_545
O2 O1 Ga3 104(3) 3_654 2_545
O2 O1 Ga3 46.5(13) 4_664 2_545
O2 O1 Ga3 67.5(17) 1_554 2_545
Ga2 O1 Ga3 110.0(14) . 2_545
Ga3 O1 Ga3 126(3) 2_655 2_545
Ga3 O1 Ga3 36.5(4) 4_664 2_545
Ga3 O1 Ga3 72.7(11) 1_554 2_545
O2 O1 Ga3 141(4) 2_655 2_545
O2 O1 Ga3 59.2(12) 5_665 2_545
O2 O1 Ga3 53.4(11) 6 2_545
O3 O1 Ga3 127.1(9) 4_665 2_545
O3 O1 Ga3 123.3(8) 3_655 2_545
O3 O1 Ga3 48.9(9) . 2_545
Ga3 O1 Ga3 98.6(6) . 2_545
Ga3 O1 Ga3 148(2) 2_656 2_545
Ga3 O1 Ga3 75.6(4) 4_665 2_545
Ga1 O1 Ga3 141.8(8) 1_665 2_545
Nb O1 Ga3 141.8(8) 1_665 2_545
Nb O1 Ga3 36.6(2) . 2_545
Ga1 O1 Ga3 36.6(2) . 2_545
Ga1 O1 Ga3 100.8(4) 1_655 2_545
Nb O1 Ga3 100.8(4) 1_655 2_545
O2 O1 Ga3 97.2(12) 6_565 2_545
O2 O1 Ga3 125(2) 5_765 2_545
O2 O1 Ga3 16.8(8) 2_545 2_545
O3 O1 Ga3 20.7(7) 1_554 2_545
O3 O1 Ga3 99.0(19) 4_664 2_545
O3 O1 Ga3 96.3(18) 3_654 2_545
O1 O1 Ga3 89.1(6) 2 2_545
O1 O1 Ga3 159.3(4) 2_655 2_545
O1 O1 Ga3 53.8(12) 2_545 2_545
O3 O1 Ga3 163.9(10) 1_665 2_545
O3 O1 Ga3 61.4(6) 3 2_545
O3 O1 Ga3 86.9(7) 4_655 2_545
Ga2 O1 Ga3 75.7(8) 2 2_545
Ga2 O1 Ga3 134(2) 2_655 2_545
Ga2 O1 Ga3 35.6(4) 2_545 2_545
La O1 Ga3 45.5(7) 1_554 2_545
La O1 Ga3 74.4(14) 4_664 2_545
La O1 Ga3 93.8(19) 2_654 2_545
O1 O1 Ga3 110.0(14) 1_556 2_545
O1 O1 Ga3 70.0(14) 1_554 2_545
Ga3 O1 Ga3 108.9(14) 1_564 2_545
Ga2 O1 Ga3 70.0(14) 1_554 4_764
La O1 Ga3 99.9(6) . 4_764
La O1 Ga3 147.7(4) 4_665 4_764
La O1 Ga3 45.9(13) 2_655 4_764
O2 O1 Ga3 85.0(12) . 4_764
O2 O1 Ga3 101.2(12) 3_655 4_764
O2 O1 Ga3 140(3) 4_665 4_764
O3 O1 Ga3 101.2(15) 5_665 4_764
O3 O1 Ga3 127(2) 6 4_764
O3 O1 Ga3 18.0(14) 2_655 4_764
O2 O1 Ga3 67.5(17) 3_654 4_764
O2 O1 Ga3 104(3) 4_664 4_764
O2 O1 Ga3 46.5(13) 1_554 4_764
Ga2 O1 Ga3 110.0(14) . 4_764
Ga3 O1 Ga3 72.7(11) 2_655 4_764
Ga3 O1 Ga3 126(3) 4_664 4_764
Ga3 O1 Ga3 36.5(4) 1_554 4_764
O2 O1 Ga3 53.4(11) 2_655 4_764
O2 O1 Ga3 141(4) 5_665 4_764
O2 O1 Ga3 59.2(12) 6 4_764
O3 O1 Ga3 123.3(8) 4_665 4_764
O3 O1 Ga3 48.9(9) 3_655 4_764
O3 O1 Ga3 127.1(9) . 4_764
Ga3 O1 Ga3 75.6(4) . 4_764
Ga3 O1 Ga3 98.6(6) 2_656 4_764
Ga3 O1 Ga3 148(2) 4_665 4_764
Ga1 O1 Ga3 100.8(4) 1_665 4_764
Nb O1 Ga3 100.8(4) 1_665 4_764
Nb O1 Ga3 141.8(8) . 4_764
Ga1 O1 Ga3 141.8(8) . 4_764
Ga1 O1 Ga3 36.6(2) 1_655 4_764
Nb O1 Ga3 36.6(2) 1_655 4_764
O2 O1 Ga3 125(2) 6_565 4_764
O2 O1 Ga3 16.8(8) 5_765 4_764
O2 O1 Ga3 97.2(12) 2_545 4_764
O3 O1 Ga3 99.0(19) 1_554 4_764
O3 O1 Ga3 96.3(18) 4_664 4_764
O3 O1 Ga3 20.7(7) 3_654 4_764
O1 O1 Ga3 159.3(4) 2 4_764
O1 O1 Ga3 53.8(12) 2_655 4_764
O1 O1 Ga3 89.1(6) 2_545 4_764
O3 O1 Ga3 86.9(7) 1_665 4_764
O3 O1 Ga3 163.9(11) 3 4_764
O3 O1 Ga3 61.4(6) 4_655 4_764
Ga2 O1 Ga3 134(2) 2 4_764
Ga2 O1 Ga3 35.6(4) 2_655 4_764
Ga2 O1 Ga3 75.7(8) 2_545 4_764
La O1 Ga3 74.4(14) 1_554 4_764
La O1 Ga3 93.8(19) 4_664 4_764
La O1 Ga3 45.5(7) 2_654 4_764
O1 O1 Ga3 110.0(14) 1_556 4_764
O1 O1 Ga3 70.0(14) 1_554 4_764
Ga3 O1 Ga3 108.9(14) 1_564 4_764
Ga3 O1 Ga3 108.9(14) 2_545 4_764
Ga2 O1 O3 85.0(16) 1_554 6_665
La O1 O3 166(4) . 6_665
La O1 O3 68.4(6) 4_665 6_665
La O1 O3 58.7(7) 2_655 6_665
O2 O1 O3 111(2) . 6_665
O2 O1 O3 62.8(13) 3_655 6_665
O2 O1 O3 109(2) 4_665 6_665
O3 O1 O3 25.0(14) 5_665 6_665
O3 O1 O3 142.3(19) 6 6_665
O3 O1 O3 94.3(15) 2_655 6_665
O2 O1 O3 49.8(12) 3_654 6_665
O2 O1 O3 102(2) 4_664 6_665
O2 O1 O3 103(2) 1_554 6_665
Ga2 O1 O3 95.0(16) . 6_665
Ga3 O1 O3 24.9(9) 2_655 6_665
Ga3 O1 O3 113.2(16) 4_664 6_665
Ga3 O1 O3 112.5(16) 1_554 6_665
O2 O1 O3 26.9(13) 2_655 6_665
O2 O1 O3 94.4(15) 5_665 6_665
O2 O1 O3 137(2) 6 6_665
O3 O1 O3 49.3(12) 4_665 6_665
O3 O1 O3 86.0(14) 3_655 6_665
O3 O1 O3 148(2) . 6_665
Ga3 O1 O3 113.5(16) . 6_665
Ga3 O1 O3 51.9(8) 2_656 6_665
Ga3 O1 O3 114.1(16) 4_665 6_665
Ga1 O1 O3 22.8(6) 1_665 6_665
Nb O1 O3 22.8(6) 1_665 6_665
Nb O1 O3 137.7(6) . 6_665
Ga1 O1 O3 137.7(6) . 6_665
Ga1 O1 O3 103.1(6) 1_655 6_665
Nb O1 O3 103.1(6) 1_655 6_665
O2 O1 O3 55.9(6) 6_565 6_665
O2 O1 O3 63.6(6) 5_765 6_665
O2 O1 O3 160(3) 2_545 6_665
O3 O1 O3 130(2) 1_554 6_665
O3 O1 O3 48.9(15) 4_664 6_665
O3 O1 O3 81.3(13) 3_654 6_665
O1 O1 O3 79.9(5) 2 6_665
O1 O1 O3 48.0(9) 2_655 6_665
O1 O1 O3 158(3) 2_545 6_665
O3 O1 O3 29.8(15) 1_665 6_665
O3 O1 O3 115.8(10) 3 6_665
O3 O1 O3 122.8(9) 4_655 6_665
Ga2 O1 O3 76.6(8) 2 6_665
Ga2 O1 O3 44.2(6) 2_655 6_665
Ga2 O1 O3 149(2) 2_545 6_665
La O1 O3 113(2) 1_554 6_665
La O1 O3 74.2(13) 4_664 6_665
La O1 O3 69.6(12) 2_654 6_665
O1 O1 O3 95.0(16) 1_556 6_665
O1 O1 O3 85.0(16) 1_554 6_665
Ga3 O1 O3 41.2(6) 1_564 6_665
Ga3 O1 O3 148(2) 2_545 6_665
Ga3 O1 O3 79.4(8) 4_764 6_665
Ga2 O1 O3 85.0(16) 1_554 2
La O1 O3 68.4(6) . 2
La O1 O3 58.7(7) 4_665 2
La O1 O3 166(4) 2_655 2
O2 O1 O3 109(2) . 2
O2 O1 O3 111(2) 3_655 2
O2 O1 O3 62.8(13) 4_665 2
O3 O1 O3 94.3(15) 5_665 2
O3 O1 O3 25.0(14) 6 2
O3 O1 O3 142.3(19) 2_655 2
O2 O1 O3 103(2) 3_654 2
O2 O1 O3 49.8(12) 4_664 2
O2 O1 O3 102(2) 1_554 2
Ga2 O1 O3 95.0(16) . 2
Ga3 O1 O3 112.5(16) 2_655 2
Ga3 O1 O3 24.9(9) 4_664 2
Ga3 O1 O3 113.2(16) 1_554 2
O2 O1 O3 137(2) 2_655 2
O2 O1 O3 26.9(13) 5_665 2
O2 O1 O3 94.4(15) 6 2
O3 O1 O3 86.0(14) 4_665 2
O3 O1 O3 148(2) 3_655 2
O3 O1 O3 49.3(12) . 2
Ga3 O1 O3 114.1(16) . 2
Ga3 O1 O3 113.5(16) 2_656 2
Ga3 O1 O3 51.9(8) 4_665 2
Ga1 O1 O3 103.1(6) 1_665 2
Nb O1 O3 103.1(6) 1_665 2
Nb O1 O3 22.8(6) . 2
Ga1 O1 O3 22.8(6) . 2
Ga1 O1 O3 137.7(6) 1_655 2
Nb O1 O3 137.7(6) 1_655 2
O2 O1 O3 63.6(6) 6_565 2
O2 O1 O3 160(3) 5_765 2
O2 O1 O3 55.9(6) 2_545 2
O3 O1 O3 48.9(15) 1_554 2
O3 O1 O3 81.3(13) 4_664 2
O3 O1 O3 130(2) 3_654 2
O1 O1 O3 48.0(9) 2 2
O1 O1 O3 158(3) 2_655 2
O1 O1 O3 79.9(5) 2_545 2
O3 O1 O3 122.8(9) 1_665 2
O3 O1 O3 29.8(15) 3 2
O3 O1 O3 115.8(10) 4_655 2
Ga2 O1 O3 44.2(6) 2 2
Ga2 O1 O3 149(2) 2_655 2
Ga2 O1 O3 76.6(8) 2_545 2
La O1 O3 74.2(13) 1_554 2
La O1 O3 69.6(12) 4_664 2
La O1 O3 113(2) 2_654 2
O1 O1 O3 95.0(16) 1_556 2
O1 O1 O3 85.0(16) 1_554 2
Ga3 O1 O3 79.4(8) 1_564 2
Ga3 O1 O3 41.2(6) 2_545 2
Ga3 O1 O3 148(2) 4_764 2
O3 O1 O3 119.3(5) 6_665 2
Ga2 O1 O3 85.0(16) 1_554 5_655
La O1 O3 58.7(7) . 5_655
La O1 O3 166(4) 4_665 5_655
La O1 O3 68.4(6) 2_655 5_655
O2 O1 O3 62.8(13) . 5_655
O2 O1 O3 109(2) 3_655 5_655
O2 O1 O3 111(2) 4_665 5_655
O3 O1 O3 142.3(19) 5_665 5_655
O3 O1 O3 94.3(15) 6 5_655
O3 O1 O3 25.0(14) 2_655 5_655
O2 O1 O3 102(2) 3_654 5_655
O2 O1 O3 103(2) 4_664 5_655
O2 O1 O3 49.8(12) 1_554 5_655
Ga2 O1 O3 95.0(16) . 5_655
Ga3 O1 O3 113.2(16) 2_655 5_655
Ga3 O1 O3 112.5(16) 4_664 5_655
Ga3 O1 O3 24.9(9) 1_554 5_655
O2 O1 O3 94.4(15) 2_655 5_655
O2 O1 O3 137(2) 5_665 5_655
O2 O1 O3 26.9(13) 6 5_655
O3 O1 O3 148(2) 4_665 5_655
O3 O1 O3 49.3(12) 3_655 5_655
O3 O1 O3 86.0(14) . 5_655
Ga3 O1 O3 51.9(8) . 5_655
Ga3 O1 O3 114.1(16) 2_656 5_655
Ga3 O1 O3 113.5(16) 4_665 5_655
Ga1 O1 O3 137.7(6) 1_665 5_655
Nb O1 O3 137.7(6) 1_665 5_655
Nb O1 O3 103.1(6) . 5_655
Ga1 O1 O3 103.1(6) . 5_655
Ga1 O1 O3 22.8(6) 1_655 5_655
Nb O1 O3 22.8(6) 1_655 5_655
O2 O1 O3 160(3) 6_565 5_655
O2 O1 O3 55.9(6) 5_765 5_655
O2 O1 O3 63.6(6) 2_545 5_655
O3 O1 O3 81.3(13) 1_554 5_655
O3 O1 O3 130(2) 4_664 5_655
O3 O1 O3 48.9(15) 3_654 5_655
O1 O1 O3 158(3) 2 5_655
O1 O1 O3 79.9(5) 2_655 5_655
O1 O1 O3 48.0(9) 2_545 5_655
O3 O1 O3 115.8(10) 1_665 5_655
O3 O1 O3 122.8(9) 3 5_655
O3 O1 O3 29.8(15) 4_655 5_655
Ga2 O1 O3 149(2) 2 5_655
Ga2 O1 O3 76.6(8) 2_655 5_655
Ga2 O1 O3 44.2(6) 2_545 5_655
La O1 O3 69.6(12) 1_554 5_655
La O1 O3 113(2) 4_664 5_655
La O1 O3 74.2(13) 2_654 5_655
O1 O1 O3 95.0(16) 1_556 5_655
O1 O1 O3 85.0(16) 1_554 5_655
Ga3 O1 O3 148(2) 1_564 5_655
Ga3 O1 O3 79.4(8) 2_545 5_655
Ga3 O1 O3 41.2(6) 4_764 5_655
O3 O1 O3 119.3(5) 6_665 5_655
O3 O1 O3 119.3(5) 2 5_655
Ga2 O1 O3 54.5(13) 1_554 1_664
La O1 O3 161(4) . 1_664
La O1 O3 84.7(15) 4_665 1_664
La O1 O3 72.2(16) 2_655 1_664
O2 O1 O3 133.9(16) . 1_664
O2 O1 O3 93.4(13) 3_655 1_664
O2 O1 O3 136.3(17) 4_665 1_664
O3 O1 O3 37(2) 5_665 1_664
O3 O1 O3 127(3) 6 1_664
O3 O1 O3 86(2) 2_655 1_664
O2 O1 O3 19.3(14) 3_654 1_664
O2 O1 O3 77(2) 4_664 1_664
O2 O1 O3 75(2) 1_554 1_664
Ga2 O1 O3 125.5(13) . 1_664
Ga3 O1 O3 6.7(10) 2_655 1_664
Ga3 O1 O3 96(2) 4_664 1_664
Ga3 O1 O3 91(2) 1_554 1_664
O2 O1 O3 24.2(15) 2_655 1_664
O2 O1 O3 87(2) 5_665 1_664
O2 O1 O3 114(3) 6 1_664
O3 O1 O3 75.1(9) 4_665 1_664
O3 O1 O3 98.2(11) 3_655 1_664
O3 O1 O3 162.8(16) . 1_664
Ga3 O1 O3 131.7(7) . 1_664
Ga3 O1 O3 82.5(7) 2_656 1_664
Ga3 O1 O3 137.5(9) 4_665 1_664
Ga1 O1 O3 49.4(9) 1_665 1_664
Nb O1 O3 49.4(9) 1_665 1_664
Nb O1 O3 136.4(17) . 1_664
Ga1 O1 O3 136.4(17) . 1_664
Ga1 O1 O3 102.5(10) 1_655 1_664
Nb O1 O3 102.5(10) 1_655 1_664
O2 O1 O3 57.4(11) 6_565 1_664
O2 O1 O3 57.5(10) 5_765 1_664
O2 O1 O3 130(3) 2_545 1_664
O3 O1 O3 102(3) 1_554 1_664
O3 O1 O3 32.5(12) 4_664 1_664
O3 O1 O3 60.1(17) 3_654 1_664
O1 O1 O3 94.1(15) 2 1_664
O1 O1 O3 65.3(17) 2_655 1_664
O1 O1 O3 155(3) 2_545 1_664
O3 O1 O3 60.1(6) 1_665 1_664
O3 O1 O3 127.7(6) 3 1_664
O3 O1 O3 127.7(6) 4_655 1_664
Ga2 O1 O3 71.2(11) 2 1_664
Ga2 O1 O3 36.5(7) 2_655 1_664
Ga2 O1 O3 120(2) 2_545 1_664
La O1 O3 82(2) 1_554 1_664
La O1 O3 49.6(11) 4_664 1_664
La O1 O3 41.0(10) 2_654 1_664
O1 O1 O3 125.5(13) 1_556 1_664
O1 O1 O3 54.5(13) 1_554 1_664
Ga3 O1 O3 41.0(8) 1_564 1_664
Ga3 O1 O3 122(2) 2_545 1_664
Ga3 O1 O3 68.0(11) 4_764 1_664
O3 O1 O3 30.8(15) 6_665 1_664
O3 O1 O3 113.7(15) 2 1_664
O3 O1 O3 107.9(13) 5_655 1_664
Ga2 O1 O3 54.5(13) 1_554 3_554
La O1 O3 84.7(15) . 3_554
La O1 O3 72.2(16) 4_665 3_554
La O1 O3 161(4) 2_655 3_554
O2 O1 O3 136.3(17) . 3_554
O2 O1 O3 133.9(16) 3_655 3_554
O2 O1 O3 93.4(13) 4_665 3_554
O3 O1 O3 86(2) 5_665 3_554
O3 O1 O3 37(2) 6 3_554
O3 O1 O3 127(3) 2_655 3_554
O2 O1 O3 75(2) 3_654 3_554
O2 O1 O3 19.3(14) 4_664 3_554
O2 O1 O3 77(2) 1_554 3_554
Ga2 O1 O3 125.5(13) . 3_554
Ga3 O1 O3 91(2) 2_655 3_554
Ga3 O1 O3 6.7(10) 4_664 3_554
Ga3 O1 O3 96(2) 1_554 3_554
O2 O1 O3 114(3) 2_655 3_554
O2 O1 O3 24.2(15) 5_665 3_554
O2 O1 O3 87(2) 6 3_554
O3 O1 O3 98.2(11) 4_665 3_554
O3 O1 O3 162.8(16) 3_655 3_554
O3 O1 O3 75.1(9) . 3_554
Ga3 O1 O3 137.5(9) . 3_554
Ga3 O1 O3 131.7(7) 2_656 3_554
Ga3 O1 O3 82.5(7) 4_665 3_554
Ga1 O1 O3 102.5(10) 1_665 3_554
Nb O1 O3 102.5(10) 1_665 3_554
Nb O1 O3 49.4(9) . 3_554
Ga1 O1 O3 49.4(9) . 3_554
Ga1 O1 O3 136.4(17) 1_655 3_554
Nb O1 O3 136.4(17) 1_655 3_554
O2 O1 O3 57.5(10) 6_565 3_554
O2 O1 O3 130(3) 5_765 3_554
O2 O1 O3 57.4(11) 2_545 3_554
O3 O1 O3 32.5(12) 1_554 3_554
O3 O1 O3 60.1(17) 4_664 3_554
O3 O1 O3 102(3) 3_654 3_554
O1 O1 O3 65.3(17) 2 3_554
O1 O1 O3 155(3) 2_655 3_554
O1 O1 O3 94.1(15) 2_545 3_554
O3 O1 O3 127.7(6) 1_665 3_554
O3 O1 O3 60.1(6) 3 3_554
O3 O1 O3 127.7(6) 4_655 3_554
Ga2 O1 O3 36.5(7) 2 3_554
Ga2 O1 O3 120(2) 2_655 3_554
Ga2 O1 O3 71.2(11) 2_545 3_554
La O1 O3 49.6(11) 1_554 3_554
La O1 O3 41.0(10) 4_664 3_554
La O1 O3 82(2) 2_654 3_554
O1 O1 O3 125.5(13) 1_556 3_554
O1 O1 O3 54.5(13) 1_554 3_554
Ga3 O1 O3 68.0(11) 1_564 3_554
Ga3 O1 O3 41.0(8) 2_545 3_554
Ga3 O1 O3 122(2) 4_764 3_554
O3 O1 O3 107.9(13) 6_665 3_554
O3 O1 O3 30.8(15) 2 3_554
O3 O1 O3 113.7(15) 5_655 3_554
O3 O1 O3 89.7(19) 1_664 3_554
Ga2 O1 O3 54.5(13) 1_554 4_654
La O1 O3 72.2(16) . 4_654
La O1 O3 161(4) 4_665 4_654
La O1 O3 84.7(15) 2_655 4_654
O2 O1 O3 93.4(13) . 4_654
O2 O1 O3 136.3(17) 3_655 4_654
O2 O1 O3 133.9(16) 4_665 4_654
O3 O1 O3 127(3) 5_665 4_654
O3 O1 O3 86(2) 6 4_654
O3 O1 O3 37(2) 2_655 4_654
O2 O1 O3 77(2) 3_654 4_654
O2 O1 O3 75(2) 4_664 4_654
O2 O1 O3 19.3(14) 1_554 4_654
Ga2 O1 O3 125.5(13) . 4_654
Ga3 O1 O3 96(2) 2_655 4_654
Ga3 O1 O3 91(2) 4_664 4_654
Ga3 O1 O3 6.7(10) 1_554 4_654
O2 O1 O3 87(2) 2_655 4_654
O2 O1 O3 114(3) 5_665 4_654
O2 O1 O3 24.2(15) 6 4_654
O3 O1 O3 162.8(16) 4_665 4_654
O3 O1 O3 75.1(9) 3_655 4_654
O3 O1 O3 98.2(11) . 4_654
Ga3 O1 O3 82.5(7) . 4_654
Ga3 O1 O3 137.5(9) 2_656 4_654
Ga3 O1 O3 131.7(7) 4_665 4_654
Ga1 O1 O3 136.4(17) 1_665 4_654
Nb O1 O3 136.4(17) 1_665 4_654
Nb O1 O3 102.5(10) . 4_654
Ga1 O1 O3 102.5(10) . 4_654
Ga1 O1 O3 49.4(9) 1_655 4_654
Nb O1 O3 49.4(9) 1_655 4_654
O2 O1 O3 130(3) 6_565 4_654
O2 O1 O3 57.4(11) 5_765 4_654
O2 O1 O3 57.5(10) 2_545 4_654
O3 O1 O3 60.1(17) 1_554 4_654
O3 O1 O3 102(3) 4_664 4_654
O3 O1 O3 32.5(12) 3_654 4_654
O1 O1 O3 155(3) 2 4_654
O1 O1 O3 94.1(15) 2_655 4_654
O1 O1 O3 65.3(17) 2_545 4_654
O3 O1 O3 127.7(6) 1_665 4_654
O3 O1 O3 127.7(6) 3 4_654
O3 O1 O3 60.1(6) 4_655 4_654
Ga2 O1 O3 120(2) 2 4_654
Ga2 O1 O3 71.2(11) 2_655 4_654
Ga2 O1 O3 36.5(7) 2_545 4_654
La O1 O3 41.0(10) 1_554 4_654
La O1 O3 82(2) 4_664 4_654
La O1 O3 49.6(11) 2_654 4_654
O1 O1 O3 125.5(13) 1_556 4_654
O1 O1 O3 54.5(13) 1_554 4_654
Ga3 O1 O3 122(2) 1_564 4_654
Ga3 O1 O3 68.0(11) 2_545 4_654
Ga3 O1 O3 41.0(8) 4_764 4_654
O3 O1 O3 113.7(15) 6_665 4_654
O3 O1 O3 107.9(13) 2 4_654
O3 O1 O3 30.8(15) 5_655 4_654
O3 O1 O3 89.7(19) 1_664 4_654
O3 O1 O3 89.7(19) 3_554 4_654
Ga2 O1 O2 138.8(12) 1_554 2_656
La O1 O2 108(4) . 2_656
La O1 O2 76(2) 4_665 2_656
La O1 O2 39(2) 2_655 2_656
O2 O1 O2 53.9(17) . 2_656
O2 O1 O2 15.9(13) 3_655 2_656
O2 O1 O2 69(2) 4_665 2_656
O3 O1 O2 72(2) 5_665 2_656
O3 O1 O2 139(4) 6 2_656
O3 O1 O2 84.8(19) 2_655 2_656
O2 O1 O2 105.2(14) 3_654 2_656
O2 O1 O2 156.1(10) 4_664 2_656
O2 O1 O2 131.8(13) 1_554 2_656
Ga2 O1 O2 41.2(12) . 2_656
Ga3 O1 O2 81.6(11) 2_655 2_656
Ga3 O1 O2 146.9(17) 4_664 2_656
Ga3 O1 O2 115.7(12) 1_554 2_656
O2 O1 O2 67.5(15) 2_655 2_656
O2 O1 O2 124(2) 5_665 2_656
O2 O1 O2 124(2) 6 2_656
O3 O1 O2 50.0(13) 4_665 2_656
O3 O1 O2 48.7(13) 3_655 2_656
O3 O1 O2 102(3) . 2_656
Ga3 O1 O2 59.8(16) . 2_656
Ga3 O1 O2 16.2(7) 2_656 2_656
Ga3 O1 O2 79(2) 4_665 2_656
Ga1 O1 O2 52.1(10) 1_665 2_656
Nb O1 O2 52.1(10) 1_665 2_656
Nb O1 O2 119(3) . 2_656
Ga1 O1 O2 119(3) . 2_656
Ga1 O1 O2 75.4(14) 1_655 2_656
Nb O1 O2 75.4(14) 1_655 2_656
O2 O1 O2 94.2(14) 6_565 2_656
O2 O1 O2 72.6(12) 5_765 2_656
O2 O1 O2 142(3) 2_545 2_656
O3 O1 O2 172(2) 1_554 2_656
O3 O1 O2 104.3(9) 4_664 2_656
O3 O1 O2 103.5(10) 3_654 2_656
O1 O1 O2 83(3) 2 2_656
O1 O1 O2 34(2) 2_655 2_656
O1 O1 O2 103(4) 2_545 2_656
O3 O1 O2 28.7(11) 1_665 2_656
O3 O1 O2 98(2) 3 2_656
O3 O1 O2 78(2) 4_655 2_656
Ga2 O1 O2 113.0(11) 2 2_656
Ga2 O1 O2 71.9(8) 2_655 2_656
Ga2 O1 O2 137.2(17) 2_545 2_656
La O1 O2 159.3(12) 1_554 2_656
La O1 O2 131.1(8) 4_664 2_656
La O1 O2 113.3(7) 2_654 2_656
O1 O1 O2 41.2(12) 1_556 2_656
O1 O1 O2 138.8(12) 1_554 2_656
Ga3 O1 O2 88.7(9) 1_564 2_656
Ga3 O1 O2 151(2) 2_545 2_656
Ga3 O1 O2 85.4(8) 4_764 2_656
O3 O1 O2 57.6(13) 6_665 2_656
O3 O1 O2 126(2) 2 2_656
O3 O1 O2 97.9(15) 5_655 2_656
O3 O1 O2 86.1(9) 1_664 2_656
O3 O1 O2 147.8(12) 3_554 2_656
O3 O1 O2 122.2(12) 4_654 2_656
Ga2 O1 O2 138.8(12) 1_554 5_666
La O1 O2 76(2) . 5_666
La O1 O2 39(2) 4_665 5_666
La O1 O2 108(4) 2_655 5_666
O2 O1 O2 69(2) . 5_666
O2 O1 O2 53.9(17) 3_655 5_666
O2 O1 O2 15.9(13) 4_665 5_666
O3 O1 O2 84.8(19) 5_665 5_666
O3 O1 O2 72(2) 6 5_666
O3 O1 O2 139(4) 2_655 5_666
O2 O1 O2 131.8(13) 3_654 5_666
O2 O1 O2 105.2(14) 4_664 5_666
O2 O1 O2 156.1(10) 1_554 5_666
Ga2 O1 O2 41.2(12) . 5_666
Ga3 O1 O2 115.7(12) 2_655 5_666
Ga3 O1 O2 81.6(11) 4_664 5_666
Ga3 O1 O2 146.9(17) 1_554 5_666
O2 O1 O2 124(2) 2_655 5_666
O2 O1 O2 67.5(15) 5_665 5_666
O2 O1 O2 124(2) 6 5_666
O3 O1 O2 48.7(13) 4_665 5_666
O3 O1 O2 102(3) 3_655 5_666
O3 O1 O2 50.0(13) . 5_666
Ga3 O1 O2 79(2) . 5_666
Ga3 O1 O2 59.8(16) 2_656 5_666
Ga3 O1 O2 16.2(7) 4_665 5_666
Ga1 O1 O2 75.4(14) 1_665 5_666
Nb O1 O2 75.4(14) 1_665 5_666
Nb O1 O2 52.1(10) . 5_666
Ga1 O1 O2 52.1(10) . 5_666
Ga1 O1 O2 119(3) 1_655 5_666
Nb O1 O2 119(3) 1_655 5_666
O2 O1 O2 72.6(12) 6_565 5_666
O2 O1 O2 142(3) 5_765 5_666
O2 O1 O2 94.2(14) 2_545 5_666
O3 O1 O2 104.3(9) 1_554 5_666
O3 O1 O2 103.5(9) 4_664 5_666
O3 O1 O2 172(2) 3_654 5_666
O1 O1 O2 34(2) 2 5_666
O1 O1 O2 103(4) 2_655 5_666
O1 O1 O2 83(3) 2_545 5_666
O3 O1 O2 78(2) 1_665 5_666
O3 O1 O2 28.7(11) 3 5_666
O3 O1 O2 98(2) 4_655 5_666
Ga2 O1 O2 71.9(8) 2 5_666
Ga2 O1 O2 137.2(17) 2_655 5_666
Ga2 O1 O2 113.0(11) 2_545 5_666
La O1 O2 131.1(8) 1_554 5_666
La O1 O2 113.3(7) 4_664 5_666
La O1 O2 159.3(12) 2_654 5_666
O1 O1 O2 41.2(12) 1_556 5_666
O1 O1 O2 138.8(12) 1_554 5_666
Ga3 O1 O2 85.4(8) 1_564 5_666
Ga3 O1 O2 88.7(9) 2_545 5_666
Ga3 O1 O2 151(2) 4_764 5_666
O3 O1 O2 97.9(15) 6_665 5_666
O3 O1 O2 57.6(13) 2 5_666
O3 O1 O2 126(2) 5_655 5_666
O3 O1 O2 122.2(12) 1_664 5_666
O3 O1 O2 86.1(9) 3_554 5_666
O3 O1 O2 147.8(12) 4_654 5_666
O2 O1 O2 69.6(19) 2_656 5_666
Ga2 O1 O2 138.8(12) 1_554 6_556
La O1 O2 39(2) . 6_556
La O1 O2 108(4) 4_665 6_556
La O1 O2 76(2) 2_655 6_556
O2 O1 O2 15.9(13) . 6_556
O2 O1 O2 69(2) 3_655 6_556
O2 O1 O2 53.9(17) 4_665 6_556
O3 O1 O2 139(4) 5_665 6_556
O3 O1 O2 84.8(19) 6 6_556
O3 O1 O2 72(2) 2_655 6_556
O2 O1 O2 156.1(10) 3_654 6_556
O2 O1 O2 131.8(13) 4_664 6_556
O2 O1 O2 105.2(14) 1_554 6_556
Ga2 O1 O2 41.2(12) . 6_556
Ga3 O1 O2 146.9(17) 2_655 6_556
Ga3 O1 O2 115.7(12) 4_664 6_556
Ga3 O1 O2 81.6(11) 1_554 6_556
O2 O1 O2 124(2) 2_655 6_556
O2 O1 O2 124(2) 5_665 6_556
O2 O1 O2 67.5(15) 6 6_556
O3 O1 O2 102(3) 4_665 6_556
O3 O1 O2 50.0(13) 3_655 6_556
O3 O1 O2 48.7(13) . 6_556
Ga3 O1 O2 16.2(7) . 6_556
Ga3 O1 O2 79(2) 2_656 6_556
Ga3 O1 O2 59.8(16) 4_665 6_556
Ga1 O1 O2 119(3) 1_665 6_556
Nb O1 O2 119(3) 1_665 6_556
Nb O1 O2 75.4(14) . 6_556
Ga1 O1 O2 75.4(14) . 6_556
Ga1 O1 O2 52.1(10) 1_655 6_556
Nb O1 O2 52.1(10) 1_655 6_556
O2 O1 O2 142(3) 6_565 6_556
O2 O1 O2 94.2(14) 5_765 6_556
O2 O1 O2 72.6(12) 2_545 6_556
O3 O1 O2 103.5(9) 1_554 6_556
O3 O1 O2 172(2) 4_664 6_556
O3 O1 O2 104.3(9) 3_654 6_556
O1 O1 O2 103(4) 2 6_556
O1 O1 O2 83(3) 2_655 6_556
O1 O1 O2 34(2) 2_545 6_556
O3 O1 O2 98(2) 1_665 6_556
O3 O1 O2 78(2) 3 6_556
O3 O1 O2 28.7(11) 4_655 6_556
Ga2 O1 O2 137.2(17) 2 6_556
Ga2 O1 O2 113.0(11) 2_655 6_556
Ga2 O1 O2 71.9(8) 2_545 6_556
La O1 O2 113.3(7) 1_554 6_556
La O1 O2 159.3(12) 4_664 6_556
La O1 O2 131.1(8) 2_654 6_556
O1 O1 O2 41.2(12) 1_556 6_556
O1 O1 O2 138.8(12) 1_554 6_556
Ga3 O1 O2 151(2) 1_564 6_556
Ga3 O1 O2 85.4(8) 2_545 6_556
Ga3 O1 O2 88.7(9) 4_764 6_556
O3 O1 O2 126(2) 6_665 6_556
O3 O1 O2 97.9(15) 2 6_556
O3 O1 O2 57.6(13) 5_655 6_556
O3 O1 O2 147.8(12) 1_664 6_556
O3 O1 O2 122.2(12) 3_554 6_556
O3 O1 O2 86.1(9) 4_654 6_556
O2 O1 O2 69.6(19) 2_656 6_556
O2 O1 O2 69.6(19) 5_666 6_556
Ga2 O1 O3 147.6(10) 1_554 5_666
La O1 O3 102(4) . 5_666
La O1 O3 49(2) 4_665 5_666
La O1 O3 69(3) 2_655 5_666
O2 O1 O3 61(2) . 5_666
O2 O1 O3 14.0(13) 3_655 5_666
O2 O1 O3 45.8(16) 4_665 5_666
O3 O1 O3 66(2) 5_665 5_666
O3 O1 O3 113(3) 6 5_666
O3 O1 O3 113(3) 2_655 5_666
O2 O1 O3 114.4(11) 3_654 5_666
O2 O1 O3 135.1(12) 4_664 5_666
O2 O1 O3 161.3(14) 1_554 5_666
Ga2 O1 O3 32.4(10) . 5_666
Ga3 O1 O3 89.9(13) 2_655 5_666
Ga3 O1 O3 117.8(13) 4_664 5_666
Ga3 O1 O3 143(2) 1_554 5_666
O2 O1 O3 86.3(19) 2_655 5_666
O2 O1 O3 96.3(19) 5_665 5_666
O2 O1 O3 140(3) 6 5_666
O3 O1 O3 30.1(17) 4_665 5_666
O3 O1 O3 74.6(19) 3_655 5_666
O3 O1 O3 85(2) . 5_666
Ga3 O1 O3 71.3(19) . 5_666
Ga3 O1 O3 18.2(8) 2_656 5_666
Ga3 O1 O3 54.4(13) 4_665 5_666
Ga1 O1 O3 48.4(11) 1_665 5_666
Nb O1 O3 48.4(11) 1_665 5_666
Nb O1 O3 93.6(17) . 5_666
Ga1 O1 O3 93.6(17) . 5_666
Ga1 O1 O3 100(2) 1_655 5_666
Nb O1 O3 100(2) 1_655 5_666
O2 O1 O3 76.5(14) 6_565 5_666
O2 O1 O3 101.5(17) 5_765 5_666
O2 O1 O3 132(2) 2_545 5_666
O3 O1 O3 145.5(11) 1_554 5_666
O3 O1 O3 98.8(14) 4_664 5_666
O3 O1 O3 132.3(12) 3_654 5_666
O1 O1 O3 55(2) 2 5_666
O1 O1 O3 62(2) 2_655 5_666
O1 O1 O3 103(4) 2_545 5_666
O3 O1 O3 38.9(16) 1_665 5_666
O3 O1 O3 70.1(15) 3 5_666
O3 O1 O3 94(2) 4_655 5_666
Ga2 O1 O3 90.1(9) 2 5_666
Ga2 O1 O3 96.4(11) 2_655 5_666
Ga2 O1 O3 143(2) 2_545 5_666
La O1 O3 169.4(8) 1_554 5_666
La O1 O3 123.5(6) 4_664 5_666
La O1 O3 134.3(6) 2_654 5_666
O1 O1 O3 32.4(10) 1_556 5_666
O1 O1 O3 147.6(10) 1_554 5_666
Ga3 O1 O3 78.6(9) 1_564 5_666
Ga3 O1 O3 130.0(16) 2_545 5_666
Ga3 O1 O3 115.0(13) 4_764 5_666
O3 O1 O3 65.7(10) 6_665 5_666
O3 O1 O3 96.9(15) 2 5_666
O3 O1 O3 121(2) 5_655 5_666
O3 O1 O3 96.2(14) 1_664 5_666
O3 O1 O3 120.0(11) 3_554 5_666
O3 O1 O3 149.7(15) 4_654 5_666
O2 O1 O3 29.6(9) 2_656 5_666
O2 O1 O3 41.6(11) 5_666 5_666
O2 O1 O3 73.1(19) 6_556 5_666
Ga2 O1 O3 147.6(10) 1_554 2_656
La O1 O3 69(3) . 2_656
La O1 O3 102(4) 4_665 2_656
La O1 O3 49(2) 2_655 2_656
O2 O1 O3 14.0(13) . 2_656
O2 O1 O3 45.8(16) 3_655 2_656
O2 O1 O3 61(2) 4_665 2_656
O3 O1 O3 113(3) 5_665 2_656
O3 O1 O3 113(3) 6 2_656
O3 O1 O3 66(2) 2_655 2_656
O2 O1 O3 135.1(12) 3_654 2_656
O2 O1 O3 161.3(14) 4_664 2_656
O2 O1 O3 114.4(11) 1_554 2_656
Ga2 O1 O3 32.4(10) . 2_656
Ga3 O1 O3 117.8(13) 2_655 2_656
Ga3 O1 O3 143(2) 4_664 2_656
Ga3 O1 O3 89.9(13) 1_554 2_656
O2 O1 O3 96.3(19) 2_655 2_656
O2 O1 O3 140(3) 5_665 2_656
O2 O1 O3 86.3(19) 6 2_656
O3 O1 O3 85(2) 4_665 2_656
O3 O1 O3 30.1(17) 3_655 2_656
O3 O1 O3 74.6(19) . 2_656
Ga3 O1 O3 18.2(8) . 2_656
Ga3 O1 O3 54.4(13) 2_656 2_656
Ga3 O1 O3 71.3(19) 4_665 2_656
Ga1 O1 O3 93.6(17) 1_665 2_656
Nb O1 O3 93.6(17) 1_665 2_656
Nb O1 O3 100(2) . 2_656
Ga1 O1 O3 100(2) . 2_656
Ga1 O1 O3 48.4(11) 1_655 2_656
Nb O1 O3 48.4(11) 1_655 2_656
O2 O1 O3 132(2) 6_565 2_656
O2 O1 O3 76.5(14) 5_765 2_656
O2 O1 O3 101.5(17) 2_545 2_656
O3 O1 O3 132.3(12) 1_554 2_656
O3 O1 O3 145.5(11) 4_664 2_656
O3 O1 O3 98.8(14) 3_654 2_656
O1 O1 O3 103(4) 2 2_656
O1 O1 O3 55(2) 2_655 2_656
O1 O1 O3 62(2) 2_545 2_656
O3 O1 O3 70.1(15) 1_665 2_656
O3 O1 O3 94(2) 3 2_656
O3 O1 O3 38.9(16) 4_655 2_656
Ga2 O1 O3 143(2) 2 2_656
Ga2 O1 O3 90.1(9) 2_655 2_656
Ga2 O1 O3 96.4(11) 2_545 2_656
La O1 O3 134.3(6) 1_554 2_656
La O1 O3 169.4(8) 4_664 2_656
La O1 O3 123.5(7) 2_654 2_656
O1 O1 O3 32.4(10) 1_556 2_656
O1 O1 O3 147.6(10) 1_554 2_656
Ga3 O1 O3 130.0(16) 1_564 2_656
Ga3 O1 O3 115.0(13) 2_545 2_656
Ga3 O1 O3 78.6(9) 4_764 2_656
O3 O1 O3 96.9(15) 6_665 2_656
O3 O1 O3 121(2) 2 2_656
O3 O1 O3 65.7(10) 5_655 2_656
O3 O1 O3 120.0(11) 1_664 2_656
O3 O1 O3 149.7(15) 3_554 2_656
O3 O1 O3 96.2(14) 4_654 2_656
O2 O1 O3 41.6(11) 2_656 2_656
O2 O1 O3 73.1(19) 5_666 2_656
O2 O1 O3 29.6(9) 6_556 2_656
O3 O1 O3 55.2(17) 5_666 2_656
Ga2 O1 O3 147.6(10) 1_554 6_556
La O1 O3 49(2) . 6_556
La O1 O3 69(3) 4_665 6_556
La O1 O3 102(4) 2_655 6_556
O2 O1 O3 45.8(16) . 6_556
O2 O1 O3 61(2) 3_655 6_556
O2 O1 O3 14.0(13) 4_665 6_556
O3 O1 O3 113(3) 5_665 6_556
O3 O1 O3 66(2) 6 6_556
O3 O1 O3 113(3) 2_655 6_556
O2 O1 O3 161.3(14) 3_654 6_556
O2 O1 O3 114.4(11) 4_664 6_556
O2 O1 O3 135.1(12) 1_554 6_556
Ga2 O1 O3 32.4(10) . 6_556
Ga3 O1 O3 143(2) 2_655 6_556
Ga3 O1 O3 89.9(13) 4_664 6_556
Ga3 O1 O3 117.8(13) 1_554 6_556
O2 O1 O3 140(3) 2_655 6_556
O2 O1 O3 86.3(19) 5_665 6_556
O2 O1 O3 96.3(19) 6 6_556
O3 O1 O3 74.6(19) 4_665 6_556
O3 O1 O3 85(2) 3_655 6_556
O3 O1 O3 30.1(17) . 6_556
Ga3 O1 O3 54.4(13) . 6_556
Ga3 O1 O3 71.3(19) 2_656 6_556
Ga3 O1 O3 18.2(8) 4_665 6_556
Ga1 O1 O3 100(2) 1_665 6_556
Nb O1 O3 100(2) 1_665 6_556
Nb O1 O3 48.4(11) . 6_556
Ga1 O1 O3 48.4(11) . 6_556
Ga1 O1 O3 93.6(17) 1_655 6_556
Nb O1 O3 93.6(17) 1_655 6_556
O2 O1 O3 101.5(17) 6_565 6_556
O2 O1 O3 132(2) 5_765 6_556
O2 O1 O3 76.5(14) 2_545 6_556
O3 O1 O3 98.8(14) 1_554 6_556
O3 O1 O3 132.3(12) 4_664 6_556
O3 O1 O3 145.5(11) 3_654 6_556
O1 O1 O3 62(2) 2 6_556
O1 O1 O3 103(4) 2_655 6_556
O1 O1 O3 55(2) 2_545 6_556
O3 O1 O3 94(2) 1_665 6_556
O3 O1 O3 38.9(16) 3 6_556
O3 O1 O3 70.1(15) 4_655 6_556
Ga2 O1 O3 96.4(11) 2 6_556
Ga2 O1 O3 143(2) 2_655 6_556
Ga2 O1 O3 90.1(9) 2_545 6_556
La O1 O3 123.5(6) 1_554 6_556
La O1 O3 134.3(6) 4_664 6_556
La O1 O3 169.4(8) 2_654 6_556
O1 O1 O3 32.4(10) 1_556 6_556
O1 O1 O3 147.6(10) 1_554 6_556
Ga3 O1 O3 115.0(13) 1_564 6_556
Ga3 O1 O3 78.6(9) 2_545 6_556
Ga3 O1 O3 130.0(16) 4_764 6_556
O3 O1 O3 121(2) 6_665 6_556
O3 O1 O3 65.7(10) 2 6_556
O3 O1 O3 96.9(15) 5_655 6_556
O3 O1 O3 149.7(15) 1_664 6_556
O3 O1 O3 96.2(14) 3_554 6_556
O3 O1 O3 120.0(11) 4_654 6_556
O2 O1 O3 73.1(19) 2_656 6_556
O2 O1 O3 29.6(9) 5_666 6_556
O2 O1 O3 41.6(11) 6_556 6_556
O3 O1 O3 55.2(17) 5_666 6_556
O3 O1 O3 55.2(17) 2_656 6_556
Ga2 O1 Ga2 126.3(11) 1_554 2_556
La O1 Ga2 93(2) . 2_556
La O1 Ga2 21.1(17) 4_665 2_556
La O1 Ga2 109(3) 2_655 2_556
O2 O1 Ga2 84(2) . 2_556
O2 O1 Ga2 54.4(16) 3_655 2_556
O2 O1 Ga2 34.3(11) 4_665 2_556
O3 O1 Ga2 67.0(16) 5_665 2_556
O3 O1 Ga2 77.5(17) 6 2_556
O3 O1 Ga2 152(4) 2_655 2_556
O2 O1 Ga2 113.4(13) 3_654 2_556
O2 O1 Ga2 97.6(10) 4_664 2_556
O2 O1 Ga2 157(2) 1_554 2_556
Ga2 O1 Ga2 53.7(11) . 2_556
Ga3 O1 Ga2 98.0(6) 2_655 2_556
Ga3 O1 Ga2 77.5(7) 4_664 2_556
Ga3 O1 Ga2 164.3(12) 1_554 2_556
O2 O1 Ga2 109.8(14) 2_655 2_556
O2 O1 Ga2 57.8(15) 5_665 2_556
O2 O1 Ga2 139.8(18) 6 2_556
O3 O1 Ga2 34.5(9) 4_665 2_556
O3 O1 Ga2 112(3) 3_655 2_556
O3 O1 Ga2 65.7(14) . 2_556
Ga3 O1 Ga2 95(2) . 2_556
Ga3 O1 Ga2 56.3(10) 2_656 2_556
Ga3 O1 Ga2 33.3(5) 4_665 2_556
Ga1 O1 Ga2 60.3(8) 1_665 2_556
Nb O1 Ga2 60.3(8) 1_665 2_556
Nb O1 Ga2 60.3(8) . 2_556
Ga1 O1 Ga2 60.3(8) . 2_556
Ga1 O1 Ga2 134(3) 1_655 2_556
Nb O1 Ga2 134(3) 1_655 2_556
O2 O1 Ga2 54.7(11) 6_565 2_556
O2 O1 Ga2 139.3(17) 5_765 2_556
O2 O1 Ga2 105.2(10) 2_545 2_556
O3 O1 Ga2 106.1(8) 1_554 2_556
O3 O1 Ga2 85.4(6) 4_664 2_556
O3 O1 Ga2 164.0(9) 3_654 2_556
O1 O1 Ga2 18(2) 2 2_556
O1 O1 Ga2 101(3) 2_655 2_556
O1 O1 Ga2 101(3) 2_545 2_556
O3 O1 Ga2 69.2(13) 1_665 2_556
O3 O1 Ga2 35.0(8) 3 2_556
O3 O1 Ga2 116(2) 4_655 2_556
Ga2 O1 Ga2 57.5(4) 2 2_556
Ga2 O1 Ga2 126.1(7) 2_655 2_556
Ga2 O1 Ga2 126.1(7) 2_545 2_556
La O1 Ga2 129.7(8) 1_554 2_556
La O1 Ga2 98.6(4) 4_664 2_556
La O1 Ga2 141.1(11) 2_654 2_556
O1 O1 Ga2 53.7(11) 1_556 2_556
O1 O1 Ga2 126.3(11) 1_554 2_556
Ga3 O1 Ga2 66.9(3) 1_564 2_556
Ga3 O1 Ga2 95.5(5) 2_545 2_556
Ga3 O1 Ga2 154.8(15) 4_764 2_556
O3 O1 Ga2 83.0(9) 6_665 2_556
O3 O1 Ga2 57.2(9) 2 2_556
O3 O1 Ga2 145(2) 5_655 2_556
O3 O1 Ga2 104.3(7) 1_664 2_556
O3 O1 Ga2 80.3(6) 3_554 2_556
O3 O1 Ga2 162.6(5) 4_654 2_556
O2 O1 Ga2 70.0(14) 2_656 2_556
O2 O1 Ga2 18.5(6) 5_666 2_556
O2 O1 Ga2 87.3(19) 6_556 2_556
O3 O1 Ga2 40.4(8) 5_666 2_556
O3 O1 Ga2 85.8(19) 2_656 2_556
O3 O1 Ga2 48.2(10) 6_556 2_556
Ga2 O1 Ga2 126.3(11) 1_554 2_656
La O1 Ga2 109(3) . 2_656
La O1 Ga2 93(2) 4_665 2_656
La O1 Ga2 21.1(17) 2_655 2_656
O2 O1 Ga2 54.4(16) . 2_656
O2 O1 Ga2 34.3(11) 3_655 2_656
O2 O1 Ga2 84(2) 4_665 2_656
O3 O1 Ga2 77.5(17) 5_665 2_656
O3 O1 Ga2 152(4) 6 2_656
O3 O1 Ga2 67.0(16) 2_655 2_656
O2 O1 Ga2 97.6(10) 3_654 2_656
O2 O1 Ga2 157(2) 4_664 2_656
O2 O1 Ga2 113.4(13) 1_554 2_656
Ga2 O1 Ga2 53.7(11) . 2_656
Ga3 O1 Ga2 77.5(7) 2_655 2_656
Ga3 O1 Ga2 164.3(12) 4_664 2_656
Ga3 O1 Ga2 98.0(6) 1_554 2_656
O2 O1 Ga2 57.8(15) 2_655 2_656
O2 O1 Ga2 139.8(18) 5_665 2_656
O2 O1 Ga2 109.8(14) 6 2_656
O3 O1 Ga2 65.7(14) 4_665 2_656
O3 O1 Ga2 34.5(9) 3_655 2_656
O3 O1 Ga2 112(3) . 2_656
Ga3 O1 Ga2 56.3(10) . 2_656
Ga3 O1 Ga2 33.3(5) 2_656 2_656
Ga3 O1 Ga2 95(2) 4_665 2_656
Ga1 O1 Ga2 60.3(8) 1_665 2_656
Nb O1 Ga2 60.3(8) 1_665 2_656
Nb O1 Ga2 134(3) . 2_656
Ga1 O1 Ga2 134(3) . 2_656
Ga1 O1 Ga2 60.3(8) 1_655 2_656
Nb O1 Ga2 60.3(8) 1_655 2_656
O2 O1 Ga2 105.2(10) 6_565 2_656
O2 O1 Ga2 54.7(11) 5_765 2_656
O2 O1 Ga2 139.3(17) 2_545 2_656
O3 O1 Ga2 164.0(9) 1_554 2_656
O3 O1 Ga2 106.1(8) 4_664 2_656
O3 O1 Ga2 85.4(6) 3_654 2_656
O1 O1 Ga2 101(3) 2 2_656
O1 O1 Ga2 18(2) 2_655 2_656
O1 O1 Ga2 101(3) 2_545 2_656
O3 O1 Ga2 35.0(8) 1_665 2_656
O3 O1 Ga2 116(2) 3 2_656
O3 O1 Ga2 69.2(13) 4_655 2_656
Ga2 O1 Ga2 126.1(7) 2 2_656
Ga2 O1 Ga2 57.5(4) 2_655 2_656
Ga2 O1 Ga2 126.1(7) 2_545 2_656
La O1 Ga2 141.1(11) 1_554 2_656
La O1 Ga2 129.7(8) 4_664 2_656
La O1 Ga2 98.6(4) 2_654 2_656
O1 O1 Ga2 53.7(10) 1_556 2_656
O1 O1 Ga2 126.3(10) 1_554 2_656
Ga3 O1 Ga2 95.5(5) 1_564 2_656
Ga3 O1 Ga2 154.8(16) 2_545 2_656
Ga3 O1 Ga2 66.9(3) 4_764 2_656
O3 O1 Ga2 57.2(9) 6_665 2_656
O3 O1 Ga2 145(2) 2 2_656
O3 O1 Ga2 83.0(9) 5_655 2_656
O3 O1 Ga2 80.3(6) 1_664 2_656
O3 O1 Ga2 162.6(5) 3_554 2_656
O3 O1 Ga2 104.3(7) 4_654 2_656
O2 O1 Ga2 18.5(6) 2_656 2_656
O2 O1 Ga2 87.3(19) 5_666 2_656
O2 O1 Ga2 70.0(14) 6_556 2_656
O3 O1 Ga2 48.2(10) 5_666 2_656
O3 O1 Ga2 40.4(8) 2_656 2_656
O3 O1 Ga2 85.8(19) 6_556 2_656
Ga2 O1 Ga2 88.5(15) 2_556 2_656
Ga2 O1 Ga2 126.3(11) 1_554 2_546
La O1 Ga2 21.1(17) . 2_546
La O1 Ga2 109(3) 4_665 2_546
La O1 Ga2 93(2) 2_655 2_546
O2 O1 Ga2 34.3(11) . 2_546
O2 O1 Ga2 84(2) 3_655 2_546
O2 O1 Ga2 54.4(16) 4_665 2_546
O3 O1 Ga2 152(4) 5_665 2_546
O3 O1 Ga2 67.0(16) 6 2_546
O3 O1 Ga2 77.5(17) 2_655 2_546
O2 O1 Ga2 157(2) 3_654 2_546
O2 O1 Ga2 113.4(13) 4_664 2_546
O2 O1 Ga2 97.6(10) 1_554 2_546
Ga2 O1 Ga2 53.7(11) . 2_546
Ga3 O1 Ga2 164.3(12) 2_655 2_546
Ga3 O1 Ga2 98.0(6) 4_664 2_546
Ga3 O1 Ga2 77.5(7) 1_554 2_546
O2 O1 Ga2 139.8(18) 2_655 2_546
O2 O1 Ga2 109.8(14) 5_665 2_546
O2 O1 Ga2 57.8(15) 6 2_546
O3 O1 Ga2 112(3) 4_665 2_546
O3 O1 Ga2 65.7(14) 3_655 2_546
O3 O1 Ga2 34.5(9) . 2_546
Ga3 O1 Ga2 33.3(5) . 2_546
Ga3 O1 Ga2 95(2) 2_656 2_546
Ga3 O1 Ga2 56.3(10) 4_665 2_546
Ga1 O1 Ga2 134(3) 1_665 2_546
Nb O1 Ga2 134(3) 1_665 2_546
Nb O1 Ga2 60.3(8) . 2_546
Ga1 O1 Ga2 60.3(8) . 2_546
Ga1 O1 Ga2 60.3(8) 1_655 2_546
Nb O1 Ga2 60.3(8) 1_655 2_546
O2 O1 Ga2 139.3(17) 6_565 2_546
O2 O1 Ga2 105.2(10) 5_765 2_546
O2 O1 Ga2 54.7(11) 2_545 2_546
O3 O1 Ga2 85.4(6) 1_554 2_546
O3 O1 Ga2 164.0(9) 4_664 2_546
O3 O1 Ga2 106.1(8) 3_654 2_546
O1 O1 Ga2 101(3) 2 2_546
O1 O1 Ga2 101(3) 2_655 2_546
O1 O1 Ga2 18(2) 2_545 2_546
O3 O1 Ga2 116(2) 1_665 2_546
O3 O1 Ga2 69.2(13) 3 2_546
O3 O1 Ga2 35.0(8) 4_655 2_546
Ga2 O1 Ga2 126.1(7) 2 2_546
Ga2 O1 Ga2 126.1(7) 2_655 2_546
Ga2 O1 Ga2 57.5(4) 2_545 2_546
La O1 Ga2 98.6(4) 1_554 2_546
La O1 Ga2 141.1(11) 4_664 2_546
La O1 Ga2 129.7(8) 2_654 2_546
O1 O1 Ga2 53.7(11) 1_556 2_546
O1 O1 Ga2 126.3(11) 1_554 2_546
Ga3 O1 Ga2 154.8(15) 1_564 2_546
Ga3 O1 Ga2 66.9(3) 2_545 2_546
Ga3 O1 Ga2 95.5(5) 4_764 2_546
O3 O1 Ga2 145(2) 6_665 2_546
O3 O1 Ga2 83.0(9) 2 2_546
O3 O1 Ga2 57.2(9) 5_655 2_546
O3 O1 Ga2 162.6(5) 1_664 2_546
O3 O1 Ga2 104.3(7) 3_554 2_546
O3 O1 Ga2 80.3(6) 4_654 2_546
O2 O1 Ga2 87.3(19) 2_656 2_546
O2 O1 Ga2 70.0(14) 5_666 2_546
O2 O1 Ga2 18.5(6) 6_556 2_546
O3 O1 Ga2 85.8(19) 5_666 2_546
O3 O1 Ga2 48.2(10) 2_656 2_546
O3 O1 Ga2 40.4(8) 6_556 2_546
Ga2 O1 Ga2 88.5(15) 2_556 2_546
Ga2 O1 Ga2 88.5(15) 2_656 2_546
Ga2 O1 O1 52(2) 1_554 2_554
La O1 O1 114.9(15) . 2_554
La O1 O1 57.6(9) 4_665 2_554
La O1 O1 134(2) 2_655 2_554
O2 O1 O1 157(3) . 2_554
O2 O1 O1 116.4(16) 3_655 2_554
O2 O1 O1 101.9(13) 4_665 2_554
O3 O1 O1 55.5(15) 5_665 2_554
O3 O1 O1 66.7(16) 6 2_554
O3 O1 O1 133(5) 2_655 2_554
O2 O1 O1 54(2) 3_654 2_554
O2 O1 O1 32.0(17) 4_664 2_554
O2 O1 O1 86(3) 1_554 2_554
Ga2 O1 O1 128(2) . 2_554
Ga3 O1 O1 62.6(15) 2_655 2_554
Ga3 O1 O1 36.2(8) 4_664 2_554
Ga3 O1 O1 110(4) 1_554 2_554
O2 O1 O1 87(2) 2_655 2_554
O2 O1 O1 25.4(11) 5_665 2_554
O2 O1 O1 111(3) 6 2_554
O3 O1 O1 76.8(10) 4_665 2_554
O3 O1 O1 161.2(19) 3_655 2_554
O3 O1 O1 100.1(7) . 2_554
Ga3 O1 O1 164.7(19) . 2_554
Ga3 O1 O1 109.3(8) 2_656 2_554
Ga3 O1 O1 93.3(9) 4_665 2_554
Ga1 O1 O1 73.4(2) 1_665 2_554
Nb O1 O1 73.4(2) 1_665 2_554
Nb O1 O1 73.4(2) . 2_554
Ga1 O1 O1 73.4(2) . 2_554
Ga1 O1 O1 151(4) 1_655 2_554
Nb O1 O1 151(4) 1_655 2_554
O2 O1 O1 30.4(8) 6_565 2_554
O2 O1 O1 116(3) 5_765 2_554
O2 O1 O1 87.6(19) 2_545 2_554
O3 O1 O1 59.4(17) 1_554 2_554
O3 O1 O1 31.0(10) 4_664 2_554
O3 O1 O1 99(3) 3_654 2_554
O1 O1 O1 56.8(9) 2 2_554
O1 O1 O1 124.8(18) 2_655 2_554
O1 O1 O1 124.8(18) 2_545 2_554
O3 O1 O1 98.7(6) 1_665 2_554
O3 O1 O1 72.4(9) 3 2_554
O3 O1 O1 157(2) 4_655 2_554
Ga2 O1 O1 17.0(7) 2 2_554
Ga2 O1 O1 98(2) 2_655 2_554
Ga2 O1 O1 98(2) 2_545 2_554
La O1 O1 64(2) 1_554 2_554
La O1 O1 24.8(13) 4_664 2_554
La O1 O1 73(3) 2_654 2_554
O1 O1 O1 128(2) 1_556 2_554
O1 O1 O1 52(2) 1_554 2_554
Ga3 O1 O1 37.6(2) 1_564 2_554
Ga3 O1 O1 71.6(12) 2_545 2_554
Ga3 O1 O1 118(3) 4_764 2_554
O3 O1 O1 77.2(10) 6_665 2_554
O3 O1 O1 50.8(6) 2 2_554
O3 O1 O1 134(3) 5_655 2_554
O3 O1 O1 63.0(15) 1_664 2_554
O3 O1 O1 30.7(8) 3_554 2_554
O3 O1 O1 104(3) 4_654 2_554
O2 O1 O1 124.4(11) 2_656 2_554
O2 O1 O1 88.5(13) 5_666 2_554
O2 O1 O1 148.7(14) 6_556 2_554
O3 O1 O1 105.4(14) 5_666 2_554
O3 O1 O1 160(3) 2_656 2_554
O3 O1 O1 111.0(15) 6_556 2_554
Ga2 O1 O1 74.5(10) 2_556 2_554
Ga2 O1 O1 133.1(2) 2_656 2_554
Ga2 O1 O1 133.1(2) 2_546 2_554
Ga2 O1 O1 52(2) 1_554 2_544
La O1 O1 57.6(9) . 2_544
La O1 O1 134(2) 4_665 2_544
La O1 O1 114.9(15) 2_655 2_544
O2 O1 O1 101.9(13) . 2_544
O2 O1 O1 157(3) 3_655 2_544
O2 O1 O1 116.4(16) 4_665 2_544
O3 O1 O1 133(5) 5_665 2_544
O3 O1 O1 55.5(15) 6 2_544
O3 O1 O1 66.7(16) 2_655 2_544
O2 O1 O1 86(3) 3_654 2_544
O2 O1 O1 54(2) 4_664 2_544
O2 O1 O1 32.0(17) 1_554 2_544
Ga2 O1 O1 128(2) . 2_544
Ga3 O1 O1 110(4) 2_655 2_544
Ga3 O1 O1 62.6(15) 4_664 2_544
Ga3 O1 O1 36.2(8) 1_554 2_544
O2 O1 O1 111(3) 2_655 2_544
O2 O1 O1 87(2) 5_665 2_544
O2 O1 O1 25.4(11) 6 2_544
O3 O1 O1 161.2(19) 4_665 2_544
O3 O1 O1 100.1(7) 3_655 2_544
O3 O1 O1 76.8(10) . 2_544
Ga3 O1 O1 93.3(9) . 2_544
Ga3 O1 O1 164.7(19) 2_656 2_544
Ga3 O1 O1 109.3(8) 4_665 2_544
Ga1 O1 O1 151(4) 1_665 2_544
Nb O1 O1 151(4) 1_665 2_544
Nb O1 O1 73.4(2) . 2_544
Ga1 O1 O1 73.4(2) . 2_544
Ga1 O1 O1 73.4(2) 1_655 2_544
Nb O1 O1 73.4(2) 1_655 2_544
O2 O1 O1 116(3) 6_565 2_544
O2 O1 O1 87.6(19) 5_765 2_544
O2 O1 O1 30.4(8) 2_545 2_544
O3 O1 O1 31.0(10) 1_554 2_544
O3 O1 O1 99(3) 4_664 2_544
O3 O1 O1 59.4(17) 3_654 2_544
O1 O1 O1 124.8(18) 2 2_544
O1 O1 O1 124.8(18) 2_655 2_544
O1 O1 O1 56.8(9) 2_545 2_544
O3 O1 O1 157(2) 1_665 2_544
O3 O1 O1 98.7(6) 3 2_544
O3 O1 O1 72.4(9) 4_655 2_544
Ga2 O1 O1 98(2) 2 2_544
Ga2 O1 O1 98(2) 2_655 2_544
Ga2 O1 O1 17.0(7) 2_545 2_544
La O1 O1 24.8(13) 1_554 2_544
La O1 O1 73(3) 4_664 2_544
La O1 O1 64(2) 2_654 2_544
O1 O1 O1 128(2) 1_556 2_544
O1 O1 O1 52(2) 1_554 2_544
Ga3 O1 O1 118(3) 1_564 2_544
Ga3 O1 O1 37.6(2) 2_545 2_544
Ga3 O1 O1 71.6(12) 4_764 2_544
O3 O1 O1 134(3) 6_665 2_544
O3 O1 O1 77.2(10) 2 2_544
O3 O1 O1 50.8(6) 5_655 2_544
O3 O1 O1 104(3) 1_664 2_544
O3 O1 O1 63.0(15) 3_554 2_544
O3 O1 O1 30.7(8) 4_654 2_544
O2 O1 O1 148.7(14) 2_656 2_544
O2 O1 O1 124.4(11) 5_666 2_544
O2 O1 O1 88.5(13) 6_556 2_544
O3 O1 O1 160(3) 5_666 2_544
O3 O1 O1 111.0(15) 2_656 2_544
O3 O1 O1 105.4(14) 6_556 2_544
Ga2 O1 O1 133.1(2) 2_556 2_544
Ga2 O1 O1 133.0(2) 2_656 2_544
Ga2 O1 O1 74.5(10) 2_546 2_544
O1 O1 O1 86(3) 2_554 2_544
Ga2 O1 O1 52(2) 1_554 2_654
La O1 O1 134(2) . 2_654
La O1 O1 114.9(15) 4_665 2_654
La O1 O1 57.6(9) 2_655 2_654
O2 O1 O1 116.4(16) . 2_654
O2 O1 O1 101.9(12) 3_655 2_654
O2 O1 O1 157(3) 4_665 2_654
O3 O1 O1 66.7(16) 5_665 2_654
O3 O1 O1 133(5) 6 2_654
O3 O1 O1 55.5(15) 2_655 2_654
O2 O1 O1 32.0(17) 3_654 2_654
O2 O1 O1 86(3) 4_664 2_654
O2 O1 O1 54(2) 1_554 2_654
Ga2 O1 O1 128(2) . 2_654
Ga3 O1 O1 36.2(8) 2_655 2_654
Ga3 O1 O1 110(4) 4_664 2_654
Ga3 O1 O1 62.6(15) 1_554 2_654
O2 O1 O1 25.4(11) 2_655 2_654
O2 O1 O1 111(3) 5_665 2_654
O2 O1 O1 87(2) 6 2_654
O3 O1 O1 100.1(7) 4_665 2_654
O3 O1 O1 76.8(10) 3_655 2_654
O3 O1 O1 161.2(19) . 2_654
Ga3 O1 O1 109.3(8) . 2_654
Ga3 O1 O1 93.3(9) 2_656 2_654
Ga3 O1 O1 164.7(19) 4_665 2_654
Ga1 O1 O1 73.4(2) 1_665 2_654
Nb O1 O1 73.4(2) 1_665 2_654
Nb O1 O1 151(4) . 2_654
Ga1 O1 O1 151(4) . 2_654
Ga1 O1 O1 73.4(2) 1_655 2_654
Nb O1 O1 73.4(2) 1_655 2_654
O2 O1 O1 87.6(19) 6_565 2_654
O2 O1 O1 30.4(8) 5_765 2_654
O2 O1 O1 116(3) 2_545 2_654
O3 O1 O1 99(3) 1_554 2_654
O3 O1 O1 59.4(17) 4_664 2_654
O3 O1 O1 31.0(10) 3_654 2_654
O1 O1 O1 124.8(18) 2 2_654
O1 O1 O1 56.8(9) 2_655 2_654
O1 O1 O1 124.8(18) 2_545 2_654
O3 O1 O1 72.4(9) 1_665 2_654
O3 O1 O1 157(2) 3 2_654
O3 O1 O1 98.7(6) 4_655 2_654
Ga2 O1 O1 98(2) 2 2_654
Ga2 O1 O1 17.0(7) 2_655 2_654
Ga2 O1 O1 98(2) 2_545 2_654
La O1 O1 73(3) 1_554 2_654
La O1 O1 64(2) 4_664 2_654
La O1 O1 24.8(13) 2_654 2_654
O1 O1 O1 128(2) 1_556 2_654
O1 O1 O1 52(2) 1_554 2_654
Ga3 O1 O1 71.6(12) 1_564 2_654
Ga3 O1 O1 118(3) 2_545 2_654
Ga3 O1 O1 37.6(2) 4_764 2_654
O3 O1 O1 50.8(6) 6_665 2_654
O3 O1 O1 134(3) 2 2_654
O3 O1 O1 77.2(10) 5_655 2_654
O3 O1 O1 30.7(8) 1_664 2_654
O3 O1 O1 104(3) 3_554 2_654
O3 O1 O1 63.0(15) 4_654 2_654
O2 O1 O1 88.5(13) 2_656 2_654
O2 O1 O1 148.7(14) 5_666 2_654
O2 O1 O1 124.4(11) 6_556 2_654
O3 O1 O1 111.0(15) 5_666 2_654
O3 O1 O1 105.4(14) 2_656 2_654
O3 O1 O1 160(3) 6_556 2_654
Ga2 O1 O1 133.1(2) 2_556 2_654
Ga2 O1 O1 74.5(10) 2_656 2_654
Ga2 O1 O1 133.0(2) 2_546 2_654
O1 O1 O1 86(3) 2_554 2_654
O1 O1 O1 86(3) 2_544 2_654
Ga2 O1 La 97.7(13) 1_554 1_665
La O1 La 144(3) . 1_665
La O1 La 82.8(7) 4_665 1_665
La O1 La 35.8(3) 2_655 1_665
O2 O1 La 89.8(19) . 1_665
O2 O1 La 52.1(10) 3_655 1_665
O2 O1 La 106(2) 4_665 1_665
O3 O1 La 47.2(11) 5_665 1_665
O3 O1 La 164.5(9) 6 1_665
O3 O1 La 77.1(9) 2_655 1_665
O2 O1 La 64.2(11) 3_654 1_665
O2 O1 La 122(2) 4_664 1_665
O2 O1 La 103.2(16) 1_554 1_665
Ga2 O1 La 82.3(13) . 1_665
Ga3 O1 La 42.2(4) 2_655 1_665
Ga3 O1 La 136.5(15) 4_664 1_665
Ga3 O1 La 102.4(6) 1_554 1_665
O2 O1 La 26.7(14) 2_655 1_665
O2 O1 La 116.9(10) 5_665 1_665
O2 O1 La 124.7(11) 6 1_665
O3 O1 La 57.4(8) 4_665 1_665
O3 O1 La 62.8(9) 3_655 1_665
O3 O1 La 143(3) . 1_665
Ga3 O1 La 91.1(12) . 1_665
Ga3 O1 La 42.8(2) 2_656 1_665
Ga3 O1 La 114.9(19) 4_665 1_665
Ga1 O1 La 36.75(15) 1_665 1_665
Nb O1 La 36.75(15) 1_665 1_665
Nb O1 La 151.4(17) . 1_665
Ga1 O1 La 151.4(17) . 1_665
Ga1 O1 La 81.7(4) 1_655 1_665
Nb O1 La 81.7(4) 1_655 1_665
O2 O1 La 78.2(7) 6_565 1_665
O2 O1 La 49.2(7) 5_765 1_665
O2 O1 La 163.3(13) 2_545 1_665
O3 O1 La 147(3) 1_554 1_665
O3 O1 La 71.1(8) 4_664 1_665
O3 O1 La 75.4(7) 3_654 1_665
O1 O1 La 94.2(9) 2 1_665
O1 O1 La 24.8(6) 2_655 1_665
O1 O1 La 135(2) 2_545 1_665
O3 O1 La 22.6(8) 1_665 1_665
O3 O1 La 126.1(17) 3 1_665
O3 O1 La 99.6(11) 4_655 1_665
Ga2 O1 La 99.4(3) 2 1_665
Ga2 O1 La 36.53(14) 2_655 1_665
Ga2 O1 La 141.7(9) 2_545 1_665
La O1 La 122.9(19) 1_554 1_665
La O1 La 94.3(10) 4_664 1_665
La O1 La 74.6(7) 2_654 1_665
O1 O1 La 82.3(13) 1_556 1_665
O1 O1 La 97.7(13) 1_554 1_665
Ga3 O1 La 64.30(14) 1_564 1_665
Ga3 O1 La 168(3) 2_545 1_665
Ga3 O1 La 66.0(2) 4_764 1_665
O3 O1 La 23.3(7) 6_665 1_665
O3 O1 La 139.7(6) 2 1_665
O3 O1 La 101.0(5) 5_655 1_665
O3 O1 La 45.6(7) 1_664 1_665
O3 O1 La 130.9(14) 3_554 1_665
O3 O1 La 106.1(10) 4_654 1_665
O2 O1 La 41.3(8) 2_656 1_665
O2 O1 La 100.7(17) 5_666 1_665
O2 O1 La 105.4(17) 6_556 1_665
O3 O1 La 60.5(10) 5_666 1_665
O3 O1 La 75.8(10) 2_656 1_665
O3 O1 La 113(2) 6_556 1_665
Ga2 O1 La 91.2(10) 2_556 1_665
Ga2 O1 La 35.4(3) 2_656 1_665
Ga2 O1 La 123.9(18) 2_546 1_665
O1 O1 La 100.3(7) 2_554 1_665
O1 O1 La 135(2) 2_544 1_665
O1 O1 La 50.5(6) 2_654 1_665
Ga2 O1 La 97.7(13) 1_554 2
La O1 La 82.8(7) . 2
La O1 La 35.8(3) 4_665 2
La O1 La 144(3) 2_655 2
O2 O1 La 106(2) . 2
O2 O1 La 89.8(19) 3_655 2
O2 O1 La 52.1(10) 4_665 2
O3 O1 La 77.1(9) 5_665 2
O3 O1 La 47.2(11) 6 2
O3 O1 La 164.5(9) 2_655 2
O2 O1 La 103.2(16) 3_654 2
O2 O1 La 64.2(11) 4_664 2
O2 O1 La 122(2) 1_554 2
Ga2 O1 La 82.3(13) . 2
Ga3 O1 La 102.4(6) 2_655 2
Ga3 O1 La 42.2(4) 4_664 2
Ga3 O1 La 136.5(15) 1_554 2
O2 O1 La 124.7(11) 2_655 2
O2 O1 La 26.7(14) 5_665 2
O2 O1 La 116.9(10) 6 2
O3 O1 La 62.8(9) 4_665 2
O3 O1 La 143(3) 3_655 2
O3 O1 La 57.4(8) . 2
Ga3 O1 La 114.9(19) . 2
Ga3 O1 La 91.1(12) 2_656 2
Ga3 O1 La 42.8(2) 4_665 2
Ga1 O1 La 81.7(4) 1_665 2
Nb O1 La 81.7(4) 1_665 2
Nb O1 La 36.75(15) . 2
Ga1 O1 La 36.75(15) . 2
Ga1 O1 La 151.4(17) 1_655 2
Nb O1 La 151.4(17) 1_655 2
O2 O1 La 49.2(7) 6_565 2
O2 O1 La 163.3(13) 5_765 2
O2 O1 La 78.2(7) 2_545 2
O3 O1 La 71.1(8) 1_554 2
O3 O1 La 75.4(7) 4_664 2
O3 O1 La 147(3) 3_654 2
O1 O1 La 24.8(6) 2 2
O1 O1 La 135(2) 2_655 2
O1 O1 La 94.2(9) 2_545 2
O3 O1 La 99.6(11) 1_665 2
O3 O1 La 22.6(8) 3 2
O3 O1 La 126.1(17) 4_655 2
Ga2 O1 La 36.53(14) 2 2
Ga2 O1 La 141.7(9) 2_655 2
Ga2 O1 La 99.4(3) 2_545 2
La O1 La 94.3(10) 1_554 2
La O1 La 74.6(7) 4_664 2
La O1 La 122.9(19) 2_654 2
O1 O1 La 82.3(13) 1_556 2
O1 O1 La 97.7(13) 1_554 2
Ga3 O1 La 66.0(2) 1_564 2
Ga3 O1 La 64.30(14) 2_545 2
Ga3 O1 La 168(3) 4_764 2
O3 O1 La 101.0(5) 6_665 2
O3 O1 La 23.3(7) 2 2
O3 O1 La 139.7(6) 5_655 2
O3 O1 La 106.1(10) 1_664 2
O3 O1 La 45.6(7) 3_554 2
O3 O1 La 130.9(14) 4_654 2
O2 O1 La 105.4(16) 2_656 2
O2 O1 La 41.3(8) 5_666 2
O2 O1 La 100.7(17) 6_556 2
O3 O1 La 75.8(10) 5_666 2
O3 O1 La 113(2) 2_656 2
O3 O1 La 60.5(10) 6_556 2
Ga2 O1 La 35.4(3) 2_556 2
Ga2 O1 La 123.9(18) 2_656 2
Ga2 O1 La 91.2(10) 2_546 2
O1 O1 La 50.5(6) 2_554 2
O1 O1 La 100.3(7) 2_544 2
O1 O1 La 135(2) 2_654 2
La O1 La 118.2(6) 1_665 2
Ga2 O1 La 97.7(13) 1_554 4_655
La O1 La 35.8(3) . 4_655
La O1 La 144(3) 4_665 4_655
La O1 La 82.8(7) 2_655 4_655
O2 O1 La 52.1(10) . 4_655
O2 O1 La 106(2) 3_655 4_655
O2 O1 La 89.8(19) 4_665 4_655
O3 O1 La 164.5(9) 5_665 4_655
O3 O1 La 77.1(9) 6 4_655
O3 O1 La 47.2(11) 2_655 4_655
O2 O1 La 122(2) 3_654 4_655
O2 O1 La 103.2(16) 4_664 4_655
O2 O1 La 64.2(11) 1_554 4_655
Ga2 O1 La 82.3(13) . 4_655
Ga3 O1 La 136.5(15) 2_655 4_655
Ga3 O1 La 102.4(6) 4_664 4_655
Ga3 O1 La 42.2(4) 1_554 4_655
O2 O1 La 116.9(10) 2_655 4_655
O2 O1 La 124.7(11) 5_665 4_655
O2 O1 La 26.7(14) 6 4_655
O3 O1 La 143(3) 4_665 4_655
O3 O1 La 57.4(8) 3_655 4_655
O3 O1 La 62.8(9) . 4_655
Ga3 O1 La 42.8(2) . 4_655
Ga3 O1 La 114.9(19) 2_656 4_655
Ga3 O1 La 91.1(12) 4_665 4_655
Ga1 O1 La 151.4(17) 1_665 4_655
Nb O1 La 151.4(17) 1_665 4_655
Nb O1 La 81.7(4) . 4_655
Ga1 O1 La 81.7(4) . 4_655
Ga1 O1 La 36.75(15) 1_655 4_655
Nb O1 La 36.75(15) 1_655 4_655
O2 O1 La 163.3(13) 6_565 4_655
O2 O1 La 78.2(7) 5_765 4_655
O2 O1 La 49.2(7) 2_545 4_655
O3 O1 La 75.4(7) 1_554 4_655
O3 O1 La 147(3) 4_664 4_655
O3 O1 La 71.1(8) 3_654 4_655
O1 O1 La 135(2) 2 4_655
O1 O1 La 94.2(9) 2_655 4_655
O1 O1 La 24.8(6) 2_545 4_655
O3 O1 La 126.1(17) 1_665 4_655
O3 O1 La 99.6(11) 3 4_655
O3 O1 La 22.6(8) 4_655 4_655
Ga2 O1 La 141.7(9) 2 4_655
Ga2 O1 La 99.4(3) 2_655 4_655
Ga2 O1 La 36.53(14) 2_545 4_655
La O1 La 74.6(7) 1_554 4_655
La O1 La 122.9(19) 4_664 4_655
La O1 La 94.3(10) 2_654 4_655
O1 O1 La 82.3(13) 1_556 4_655
O1 O1 La 97.7(13) 1_554 4_655
Ga3 O1 La 168(3) 1_564 4_655
Ga3 O1 La 66.0(2) 2_545 4_655
Ga3 O1 La 64.30(14) 4_764 4_655
O3 O1 La 139.7(6) 6_665 4_655
O3 O1 La 101.0(5) 2 4_655
O3 O1 La 23.3(7) 5_655 4_655
O3 O1 La 130.9(14) 1_664 4_655
O3 O1 La 106.1(10) 3_554 4_655
O3 O1 La 45.6(7) 4_654 4_655
O2 O1 La 100.7(17) 2_656 4_655
O2 O1 La 105.4(17) 5_666 4_655
O2 O1 La 41.3(7) 6_556 4_655
O3 O1 La 113(2) 5_666 4_655
O3 O1 La 60.5(10) 2_656 4_655
O3 O1 La 75.8(10) 6_556 4_655
Ga2 O1 La 123.9(18) 2_556 4_655
Ga2 O1 La 91.1(10) 2_656 4_655
Ga2 O1 La 35.4(3) 2_546 4_655
O1 O1 La 135(2) 2_554 4_655
O1 O1 La 50.5(6) 2_544 4_655
O1 O1 La 100.3(7) 2_654 4_655
La O1 La 118.2(6) 1_665 4_655
La O1 La 118.2(6) 2 4_655
Ga2 O1 O3 85.5(15) 1_554 2_665
La O1 O3 152(2) . 2_665
La O1 O3 41.8(9) 4_665 2_665
La O1 O3 86.1(5) 2_655 2_665
O2 O1 O3 122(3) . 2_665
O2 O1 O3 67.3(14) 3_655 2_665
O2 O1 O3 93.1(15) 4_665 2_665
O3 O1 O3 6.5(11) 5_665 2_665
O3 O1 O3 114.0(13) 6 2_665
O3 O1 O3 123.4(16) 2_655 2_665
O2 O1 O3 56.2(12) 3_654 2_665
O2 O1 O3 85.6(18) 4_664 2_665
O2 O1 O3 116(3) 1_554 2_665
Ga2 O1 O3 94.5(15) . 2_665
Ga3 O1 O3 37.5(7) 2_655 2_665
Ga3 O1 O3 88.4(9) 4_664 2_665
Ga3 O1 O3 135(2) 1_554 2_665
O2 O1 O3 53.9(10) 2_655 2_665
O2 O1 O3 66.5(10) 5_665 2_665
O2 O1 O3 156(4) 6 2_665
O3 O1 O3 34.1(15) 4_665 2_665
O3 O1 O3 111.8(10) 3_655 2_665
O3 O1 O3 124.8(12) . 2_665
Ga3 O1 O3 130(2) . 2_665
Ga3 O1 O3 57.6(7) 2_656 2_665
Ga3 O1 O3 93.8(11) 4_665 2_665
Ga1 O1 O3 18.6(6) 1_665 2_665
Nb O1 O3 18.6(6) 1_665 2_665
Nb O1 O3 108.3(5) . 2_665
Ga1 O1 O3 108.3(5) . 2_665
Ga1 O1 O3 132.3(5) 1_655 2_665
Nb O1 O3 132.3(5) 1_655 2_665
O2 O1 O3 27.8(8) 6_565 2_665
O2 O1 O3 92.4(10) 5_765 2_665
O2 O1 O3 141.6(17) 2_545 2_665
O3 O1 O3 114.2(16) 1_554 2_665
O3 O1 O3 36.8(14) 4_664 2_665
O3 O1 O3 103.7(14) 3_654 2_665
O1 O1 O3 52.5(7) 2 2_665
O1 O1 O3 74.7(5) 2_655 2_665
O1 O1 O3 162(3) 2_545 2_665
O3 O1 O3 43.8(10) 1_665 2_665
O3 O1 O3 88.6(12) 3 2_665
O3 O1 O3 147.6(18) 4_655 2_665
Ga2 O1 O3 49.3(5) 2 2_665
Ga2 O1 O3 71.7(7) 2_655 2_665
Ga2 O1 O3 152(2) 2_545 2_665
La O1 O3 111(2) 1_554 2_665
La O1 O3 63.1(9) 4_664 2_665
La O1 O3 83.4(13) 2_654 2_665
O1 O1 O3 94.5(15) 1_556 2_665
O1 O1 O3 85.5(15) 1_554 2_665
Ga3 O1 O3 18.2(6) 1_564 2_665
Ga3 O1 O3 124.9(11) 2_545 2_665
Ga3 O1 O3 107.3(10) 4_764 2_665
O3 O1 O3 29.6(8) 6_665 2_665
O3 O1 O3 89.9(8) 2 2_665
O3 O1 O3 148.3(13) 5_655 2_665
O3 O1 O3 43.8(14) 1_664 2_665
O3 O1 O3 84.5(11) 3_554 2_665
O3 O1 O3 133(2) 4_654 2_665
O2 O1 O3 70.6(11) 2_656 2_665
O2 O1 O3 78.4(11) 5_666 2_665
O2 O1 O3 135(2) 6_556 2_665
O3 O1 O3 62.3(7) 5_666 2_665
O3 O1 O3 111.8(17) 2_656 2_665
O3 O1 O3 107.0(18) 6_556 2_665
Ga2 O1 O3 60.5(8) 2_556 2_665
Ga2 O1 O3 78.5(7) 2_656 2_665
Ga2 O1 O3 146(2) 2_546 2_665
O1 O1 O3 54.9(5) 2_554 2_665
O1 O1 O3 136(3) 2_544 2_665
O1 O1 O3 73.2(9) 2_654 2_665
La O1 O3 50.6(4) 1_665 2_665
La O1 O3 71.6(5) 2 2_665
La O1 O3 168.9(8) 4_655 2_665
Ga2 O1 O3 85.5(15) 1_554 5
La O1 O3 41.8(9) . 5
La O1 O3 86.1(5) 4_665 5
La O1 O3 152(2) 2_655 5
O2 O1 O3 93.1(15) . 5
O2 O1 O3 122(3) 3_655 5
O2 O1 O3 67.3(14) 4_665 5
O3 O1 O3 123.4(16) 5_665 5
O3 O1 O3 6.5(11) 6 5
O3 O1 O3 114.0(13) 2_655 5
O2 O1 O3 116(3) 3_654 5
O2 O1 O3 56.2(12) 4_664 5
O2 O1 O3 85.6(18) 1_554 5
Ga2 O1 O3 94.5(15) . 5
Ga3 O1 O3 135(2) 2_655 5
Ga3 O1 O3 37.5(7) 4_664 5
Ga3 O1 O3 88.4(9) 1_554 5
O2 O1 O3 156(4) 2_655 5
O2 O1 O3 53.9(9) 5_665 5
O2 O1 O3 66.5(9) 6 5
O3 O1 O3 111.8(10) 4_665 5
O3 O1 O3 124.8(12) 3_655 5
O3 O1 O3 34.1(15) . 5
Ga3 O1 O3 93.8(11) . 5
Ga3 O1 O3 130(2) 2_656 5
Ga3 O1 O3 57.6(7) 4_665 5
Ga1 O1 O3 132.3(5) 1_665 5
Nb O1 O3 132.3(5) 1_665 5
Nb O1 O3 18.6(6) . 5
Ga1 O1 O3 18.6(6) . 5
Ga1 O1 O3 108.3(5) 1_655 5
Nb O1 O3 108.3(5) 1_655 5
O2 O1 O3 92.4(11) 6_565 5
O2 O1 O3 141.6(17) 5_765 5
O2 O1 O3 27.8(8) 2_545 5
O3 O1 O3 36.8(14) 1_554 5
O3 O1 O3 103.7(14) 4_664 5
O3 O1 O3 114.2(16) 3_654 5
O1 O1 O3 74.7(5) 2 5
O1 O1 O3 162(3) 2_655 5
O1 O1 O3 52.5(7) 2_545 5
O3 O1 O3 147.6(18) 1_665 5
O3 O1 O3 43.8(10) 3 5
O3 O1 O3 88.6(12) 4_655 5
Ga2 O1 O3 71.7(7) 2 5
Ga2 O1 O3 152(2) 2_655 5
Ga2 O1 O3 49.3(5) 2_545 5
La O1 O3 63.1(9) 1_554 5
La O1 O3 83.4(13) 4_664 5
La O1 O3 111(2) 2_654 5
O1 O1 O3 94.5(15) 1_556 5
O1 O1 O3 85.5(15) 1_554 5
Ga3 O1 O3 107.3(10) 1_564 5
Ga3 O1 O3 18.2(6) 2_545 5
Ga3 O1 O3 124.9(11) 4_764 5
O3 O1 O3 148.3(13) 6_665 5
O3 O1 O3 29.6(8) 2 5
O3 O1 O3 89.9(8) 5_655 5
O3 O1 O3 133(2) 1_664 5
O3 O1 O3 43.8(14) 3_554 5
O3 O1 O3 84.5(11) 4_654 5
O2 O1 O3 135(2) 2_656 5
O2 O1 O3 70.6(11) 5_666 5
O2 O1 O3 78.4(11) 6_556 5
O3 O1 O3 111.8(17) 5_666 5
O3 O1 O3 107.0(18) 2_656 5
O3 O1 O3 62.3(7) 6_556 5
Ga2 O1 O3 78.5(7) 2_556 5
Ga2 O1 O3 146(2) 2_656 5
Ga2 O1 O3 60.5(8) 2_546 5
O1 O1 O3 73.2(9) 2_554 5
O1 O1 O3 54.9(5) 2_544 5
O1 O1 O3 136(3) 2_654 5
La O1 O3 168.9(8) 1_665 5
La O1 O3 50.6(4) 2 5
La O1 O3 71.6(5) 4_655 5
O3 O1 O3 119.4(4) 2_665 5
Ga2 O1 O3 85.5(15) 1_554 6_655
La O1 O3 86.1(5) . 6_655
La O1 O3 152(2) 4_665 6_655
La O1 O3 41.8(9) 2_655 6_655
O2 O1 O3 67.3(14) . 6_655
O2 O1 O3 93.1(15) 3_655 6_655
O2 O1 O3 122(3) 4_665 6_655
O3 O1 O3 114.0(13) 5_665 6_655
O3 O1 O3 123.4(16) 6 6_655
O3 O1 O3 6.5(11) 2_655 6_655
O2 O1 O3 85.6(18) 3_654 6_655
O2 O1 O3 116(3) 4_664 6_655
O2 O1 O3 56.2(12) 1_554 6_655
Ga2 O1 O3 94.5(15) . 6_655
Ga3 O1 O3 88.4(9) 2_655 6_655
Ga3 O1 O3 135(2) 4_664 6_655
Ga3 O1 O3 37.5(7) 1_554 6_655
O2 O1 O3 66.5(9) 2_655 6_655
O2 O1 O3 156(4) 5_665 6_655
O2 O1 O3 53.9(9) 6 6_655
O3 O1 O3 124.8(12) 4_665 6_655
O3 O1 O3 34.1(15) 3_655 6_655
O3 O1 O3 111.8(10) . 6_655
Ga3 O1 O3 57.6(7) . 6_655
Ga3 O1 O3 93.8(11) 2_656 6_655
Ga3 O1 O3 130(2) 4_665 6_655
Ga1 O1 O3 108.3(5) 1_665 6_655
Nb O1 O3 108.3(5) 1_665 6_655
Nb O1 O3 132.3(5) . 6_655
Ga1 O1 O3 132.3(5) . 6_655
Ga1 O1 O3 18.6(6) 1_655 6_655
Nb O1 O3 18.6(6) 1_655 6_655
O2 O1 O3 141.6(17) 6_565 6_655
O2 O1 O3 27.8(8) 5_765 6_655
O2 O1 O3 92.4(10) 2_545 6_655
O3 O1 O3 103.7(14) 1_554 6_655
O3 O1 O3 114.2(16) 4_664 6_655
O3 O1 O3 36.8(14) 3_654 6_655
O1 O1 O3 162(3) 2 6_655
O1 O1 O3 52.5(7) 2_655 6_655
O1 O1 O3 74.7(5) 2_545 6_655
O3 O1 O3 88.6(12) 1_665 6_655
O3 O1 O3 147.6(18) 3 6_655
O3 O1 O3 43.8(10) 4_655 6_655
Ga2 O1 O3 152(2) 2 6_655
Ga2 O1 O3 49.3(5) 2_655 6_655
Ga2 O1 O3 71.7(7) 2_545 6_655
La O1 O3 83.4(13) 1_554 6_655
La O1 O3 111(2) 4_664 6_655
La O1 O3 63.1(9) 2_654 6_655
O1 O1 O3 94.5(15) 1_556 6_655
O1 O1 O3 85.5(15) 1_554 6_655
Ga3 O1 O3 124.9(11) 1_564 6_655
Ga3 O1 O3 107.3(10) 2_545 6_655
Ga3 O1 O3 18.2(6) 4_764 6_655
O3 O1 O3 89.9(8) 6_665 6_655
O3 O1 O3 148.3(13) 2 6_655
O3 O1 O3 29.6(8) 5_655 6_655
O3 O1 O3 84.5(11) 1_664 6_655
O3 O1 O3 133(2) 3_554 6_655
O3 O1 O3 43.8(14) 4_654 6_655
O2 O1 O3 78.4(11) 2_656 6_655
O2 O1 O3 135(2) 5_666 6_655
O2 O1 O3 70.6(11) 6_556 6_655
O3 O1 O3 107.0(18) 5_666 6_655
O3 O1 O3 62.3(7) 2_656 6_655
O3 O1 O3 111.8(17) 6_556 6_655
Ga2 O1 O3 146(2) 2_556 6_655
Ga2 O1 O3 60.5(8) 2_656 6_655
Ga2 O1 O3 78.5(7) 2_546 6_655
O1 O1 O3 136(3) 2_554 6_655
O1 O1 O3 73.2(9) 2_544 6_655
O1 O1 O3 54.9(5) 2_654 6_655
La O1 O3 71.6(5) 1_665 6_655
La O1 O3 168.9(8) 2 6_655
La O1 O3 50.6(4) 4_655 6_655
O3 O1 O3 119.4(4) 2_665 6_655
O3 O1 O3 119.4(4) 5 6_655
Ga2 O1 O2 130.9(12) 1_554 6_566
La O1 O2 104(3) . 6_566
La O1 O2 24.0(19) 4_665 6_566
La O1 O2 93(3) 2_655 6_566
O2 O1 O2 81(2) . 6_566
O2 O1 O2 39.7(18) 3_655 6_566
O2 O1 O2 42.2(14) 4_665 6_566
O3 O1 O2 57.5(19) 5_665 6_566
O3 O1 O2 95(2) 6 6_566
O3 O1 O2 139(3) 2_655 6_566
O2 O1 O2 107.5(15) 3_654 6_566
O2 O1 O2 109.4(15) 4_664 6_566
O2 O1 O2 166(2) 1_554 6_566
Ga2 O1 O2 49.1(12) . 6_566
Ga3 O1 O2 87.5(9) 2_655 6_566
Ga3 O1 O2 92.5(9) 4_664 6_566
Ga3 O1 O2 168(3) 1_554 6_566
O2 O1 O2 94.7(16) 2_655 6_566
O2 O1 O2 70.4(15) 5_665 6_566
O2 O1 O2 152(3) 6 6_566
O3 O1 O2 19.5(10) 4_665 6_566
O3 O1 O2 100(2) 3_655 6_566
O3 O1 O2 79(2) . 6_566
Ga3 O1 O2 92(2) . 6_566
Ga3 O1 O2 39.6(9) 2_656 6_566
Ga3 O1 O2 45.5(10) 4_665 6_566
Ga1 O1 O2 46.2(8) 1_665 6_566
Nb O1 O2 46.2(8) 1_665 6_566
Nb O1 O2 77.4(13) . 6_566
Ga1 O1 O2 77.4(13) . 6_566
Ga1 O1 O2 126(3) 1_655 6_566
Nb O1 O2 126(3) 1_655 6_566
O2 O1 O2 55.3(9) 6_565 6_566
O2 O1 O2 121.9(14) 5_765 6_566
O2 O1 O2 121.9(14) 2_545 6_566
O3 O1 O2 122.6(11) 1_554 6_566
O3 O1 O2 83.3(9) 4_664 6_566
O3 O1 O2 149.1(9) 3_654 6_566
O1 O1 O2 28.9(19) 2 6_566
O1 O1 O2 84(2) 2_655 6_566
O1 O1 O2 111(4) 2_545 6_566
O3 O1 O2 51.9(10) 1_665 6_566
O3 O1 O2 52.0(11) 3 6_566
O3 O1 O2 115(3) 4_655 6_566
Ga2 O1 O2 65.2(8) 2 6_566
Ga2 O1 O2 109.9(8) 2_655 6_566
Ga2 O1 O2 142.0(14) 2_545 6_566
La O1 O2 143.4(11) 1_554 6_566
La O1 O2 103.0(7) 4_664 6_566
La O1 O2 134.7(10) 2_654 6_566
O1 O1 O2 49.1(12) 1_556 6_566
O1 O1 O2 130.9(12) 1_554 6_566
Ga3 O1 O2 62.8(6) 1_564 6_566
Ga3 O1 O2 112.9(9) 2_545 6_566
Ga3 O1 O2 137.7(12) 4_764 6_566
O3 O1 O2 68.7(9) 6_665 6_566
O3 O1 O2 74.1(9) 2 6_566
O3 O1 O2 144(3) 5_655 6_566
O3 O1 O2 94.1(8) 1_664 6_566
O3 O1 O2 94.2(7) 3_554 6_566
O3 O1 O2 175(2) 4_654 6_566
O2 O1 O2 54.4(15) 2_656 6_566
O2 O1 O2 29.3(12) 5_666 6_566
O2 O1 O2 89(2) 6_556 6_566
O3 O1 O2 26.0(9) 5_666 6_566
O3 O1 O2 79(2) 2_656 6_566
O3 O1 O2 55.8(14) 6_556 6_566
Ga2 O1 O2 17.4(6) 2_556 6_566
Ga2 O1 O2 72.6(13) 2_656 6_566
Ga2 O1 O2 95(2) 2_546 6_566
O1 O1 O2 81.4(12) 2_554 6_566
O1 O1 O2 150.4(8) 2_544 6_566
O1 O1 O2 119.5(7) 2_654 6_566
La O1 O2 74.1(9) 1_665 6_566
La O1 O2 51.5(8) 2 6_566
La O1 O2 129(2) 4_655 6_566
O3 O1 O2 51.4(10) 2_665 6_566
O3 O1 O2 95.7(11) 5 6_566
O3 O1 O2 133(2) 6_655 6_566
Ga3 O2 Ga2 137(4) . .
Ga3 O2 La 116(3) . .
Ga2 O2 La 98(3) . .
Ga3 O2 O3 70(3) . 3_655
Ga2 O2 O3 119(3) . 3_655
La O2 O3 117(3) . 3_655
Ga3 O2 O2 41(2) . 6_556
Ga2 O2 O2 116(4) . 6_556
La O2 O2 94(3) . 6_556
O3 O2 O2 110(2) 3_655 6_556
Ga3 O2 O3 47(2) . 2_656
Ga2 O2 O3 96(3) . 2_656
La O2 O3 162(3) . 2_656
O3 O2 O3 66(4) 3_655 2_656
O2 O2 O3 69(3) 6_556 2_656
Ga3 O2 O3 39(2) . 4_655
Ga2 O2 O3 174(4) . 4_655
La O2 O3 83(2) . 4_655
O3 O2 O3 65(3) 3_655 4_655
O2 O2 O3 59(2) 6_556 4_655
O3 O2 O3 83(4) 2_656 4_655
Ga3 O2 La 117(3) . 2_655
Ga2 O2 La 88(2) . 2_655
La O2 La 90.0(19) . 2_655
O3 O2 La 47.1(17) 3_655 2_655
O2 O2 La 155(2) 6_556 2_655
O3 O2 La 103(3) 2_656 2_655
O3 O2 La 98(2) 4_655 2_655
Ga3 O2 O2 146(4) . 4_665
Ga2 O2 O2 35.2(12) . 4_665
La O2 O2 64(2) . 4_665
O3 O2 O2 143(3) 3_655 4_665
O2 O2 O2 106.2(17) 6_556 4_665
O3 O2 O2 126(2) 2_656 4_665
O3 O2 O2 143(4) 4_655 4_665
La O2 O2 97.5(13) 2_655 4_665
Ga3 O2 O2 139(4) . 3_655
Ga2 O2 O2 35.2(12) . 3_655
La O2 O2 104.4(15) . 3_655
O3 O2 O2 86(3) 3_655 3_655
O2 O2 O2 146(3) 6_556 3_655
O3 O2 O2 94(2) 2_656 3_655
O3 O2 O2 150(3) 4_655 3_655
La O2 O2 54.2(16) 2_655 3_655
O2 O2 O2 60.001(6) 4_665 3_655
Ga3 O2 O1 146(4) . .
Ga2 O2 O1 77(3) . .
La O2 O1 48.3(11) . .
O3 O2 O1 90(2) 3_655 .
O2 O2 O1 142(3) 6_556 .
O3 O2 O1 148(3) 2_656 .
O3 O2 O1 107(3) 4_655 .
La O2 O1 46.6(9) 2_655 .
O2 O2 O1 62.6(13) 4_665 .
O2 O2 O1 62.6(13) 3_655 .
Ga3 O2 O1 101(3) . 1_556
Ga2 O2 O1 35(2) . 1_556
La O2 O1 121(2) . 1_556
O3 O2 O1 118(2) 3_655 1_556
O2 O2 O1 86(3) 6_556 1_556
O3 O2 O1 66(2) 2_656 1_556
O3 O2 O1 140(3) 4_655 1_556
La O2 O1 112.1(17) 2_655 1_556
O2 O2 O1 60.0(13) 4_665 1_556
O2 O2 O1 60.0(13) 3_655 1_556
O1 O2 O1 112.6(16) . 1_556
Ga3 O2 O3 95(3) . 2_655
Ga2 O2 O3 123(3) . 2_655
La O2 O3 69.3(17) . 2_655
O3 O2 O3 48(2) 3_655 2_655
O2 O2 O3 120(3) 6_556 2_655
O3 O2 O3 113(3) 2_656 2_655
O3 O2 O3 63(2) 4_655 2_655
La O2 O3 39.5(10) 2_655 2_655
O2 O2 O3 114.4(13) 4_665 2_655
O2 O2 O3 92.5(17) 3_655 2_655
O1 O2 O3 52.1(15) . 2_655
O1 O2 O3 152(2) 1_556 2_655
Ga3 O2 Nb 61(2) . 1_655
Ga2 O2 Nb 150(3) . 1_655
La O2 Nb 88.9(17) . 1_655
O3 O2 Nb 35.1(15) 3_655 1_655
O2 O2 Nb 93.0(19) 6_556 1_655
O3 O2 Nb 86(3) 2_656 1_655
O3 O2 Nb 35.4(15) 4_655 1_655
La O2 Nb 62.6(12) 2_655 1_655
O2 O2 Nb 147.1(11) 4_665 1_655
O2 O2 Nb 115(2) 3_655 1_655
O1 O2 Nb 85.9(18) . 1_655
O1 O2 Nb 150(2) 1_556 1_655
O3 O2 Nb 33.8(11) 2_655 1_655
Ga3 O2 Ga1 61(2) . 1_655
Ga2 O2 Ga1 150(3) . 1_655
La O2 Ga1 88.9(17) . 1_655
O3 O2 Ga1 35.1(15) 3_655 1_655
O2 O2 Ga1 93.0(19) 6_556 1_655
O3 O2 Ga1 86(3) 2_656 1_655
O3 O2 Ga1 35.4(15) 4_655 1_655
La O2 Ga1 62.6(12) 2_655 1_655
O2 O2 Ga1 147.1(11) 4_665 1_655
O2 O2 Ga1 115(2) 3_655 1_655
O1 O2 Ga1 85.9(18) . 1_655
O1 O2 Ga1 150(2) 1_556 1_655
O3 O2 Ga1 33.8(11) 2_655 1_655
Nb O2 Ga1 0.0 1_655 1_655
Ga3 O2 O1 76(2) . 2_545
Ga2 O2 O1 124(3) . 2_545
La O2 O1 42.3(16) . 2_545
O3 O2 O1 115(2) 3_655 2_545
O2 O2 O1 54(3) 6_556 2_545
O3 O2 O1 120(3) 2_656 2_545
O3 O2 O1 53.4(15) 4_655 2_545
La O2 O1 120(3) 2_655 2_545
O2 O2 O1 90(3) 4_665 2_545
O2 O2 O1 145(3) 3_655 2_545
O1 O2 O1 89.0(19) . 2_545
O1 O2 O1 123(3) 1_556 2_545
O3 O2 O1 84(2) 2_655 2_545
Nb O2 O1 79.6(15) 1_655 2_545
Ga1 O2 O1 79.6(15) 1_655 2_545
Ga3 O2 Ga2 62.2(19) . 2_546
Ga2 O2 Ga2 114(3) . 2_546
La O2 Ga2 66.6(12) . 2_546
O3 O2 Ga2 125(3) 3_655 2_546
O2 O2 Ga2 27.6(16) 6_556 2_546
O3 O2 Ga2 97(2) 2_656 2_546
O3 O2 Ga2 60.9(14) 4_655 2_546
La O2 Ga2 149(2) 2_655 2_546
O2 O2 Ga2 90(3) 4_665 2_546
O2 O2 Ga2 149(3) 3_655 2_546
O1 O2 Ga2 114.8(19) . 2_546
O1 O2 Ga2 97.9(18) 1_556 2_546
O3 O2 Ga2 110.2(19) 2_655 2_546
Nb O2 Ga2 95.3(12) 1_655 2_546
Ga1 O2 Ga2 95.3(12) 1_655 2_546
O1 O2 Ga2 29(2) 2_545 2_546
Ga3 O2 O3 114(3) . .
Ga2 O2 O3 77.3(19) . .
La O2 O3 35.8(15) . .
O3 O2 O3 152(4) 3_655 .
O2 O2 O3 76.7(14) 6_556 .
O3 O2 O3 138(3) 2_656 .
O3 O2 O3 100(3) 4_655 .
La O2 O3 118(2) 2_655 .
O2 O2 O3 43.4(19) 4_665 .
O2 O2 O3 102.1(19) 3_655 .
O1 O2 O3 71.6(17) . .
O1 O2 O3 88.8(17) 1_556 .
O3 O2 O3 105(2) 2_655 .
Nb O2 O3 121(2) 1_655 .
Ga1 O2 O3 121(2) 1_655 .
O1 O2 O3 47.0(13) 2_545 .
Ga2 O2 O3 52.2(12) 2_546 .
Ga3 O2 La 76(3) . 1_556
Ga2 O2 La 69(2) . 1_556
La O2 La 105.0(19) . 1_556
O3 O2 La 135(3) 3_655 1_556
O2 O2 La 47(2) 6_556 1_556
O3 O2 La 68.3(19) 2_656 1_556
O3 O2 La 106(2) 4_655 1_556
La O2 La 153.6(18) 2_655 1_556
O2 O2 La 71.2(16) 4_665 1_556
O2 O2 La 100.5(10) 3_655 1_556
O1 O2 La 133(2) . 1_556
O1 O2 La 41.5(12) 1_556 1_556
O3 O2 La 167(2) 2_655 1_556
Nb O2 La 137.5(16) 1_655 1_556
Ga1 O2 La 137.5(16) 1_655 1_556
O1 O2 La 84(2) 2_545 1_556
Ga2 O2 La 57.0(10) 2_546 1_556
O3 O2 La 70.3(15) . 1_556
Ga3 O2 O2 94(2) . 6
Ga2 O2 O2 128(3) . 6
La O2 O2 36.4(13) . 6
O3 O2 O2 83(2) 3_655 6
O2 O2 O2 95(3) 6_556 6
O3 O2 O2 135(2) 2_656 6
O3 O2 O2 55(2) 4_655 6
La O2 O2 74.2(18) 2_655 6
O2 O2 O2 98.6(8) 4_665 6
O2 O2 O2 116.6(13) 3_655 6
O1 O2 O2 55.2(17) . 6
O1 O2 O2 157.8(15) 1_556 6
O3 O2 O2 39.3(13) 2_655 6
Nb O2 O2 52.5(11) 1_655 6
Ga1 O2 O2 52.5(11) 1_655 6
O1 O2 O2 46(2) 2_545 6
Ga2 O2 O2 74.9(14) 2_546 6
O3 O2 O2 70.1(14) . 6
La O2 O2 130.0(17) 1_556 6
Ga3 O2 Ga3 53(2) . 4_765
Ga2 O2 Ga3 116(2) . 4_765
La O2 Ga3 139(2) . 4_765
O3 O2 Ga3 25.5(18) 3_655 4_765
O2 O2 Ga3 92.6(12) 6_556 4_765
O3 O2 Ga3 41(2) 2_656 4_765
O3 O2 Ga3 66(2) 4_655 4_765
La O2 Ga3 68.9(13) 2_655 4_765
O2 O2 Ga3 150(2) 4_665 4_765
O2 O2 Ga3 92(3) 3_655 4_765
O1 O2 Ga3 114.4(18) . 4_765
O1 O2 Ga3 99.7(18) 1_556 4_765
O3 O2 Ga3 72.3(15) 2_655 4_765
Nb O2 Ga3 50.0(8) 1_655 4_765
Ga1 O2 Ga3 50.0(8) 1_655 4_765
O1 O2 Ga3 119.2(14) 2_545 4_765
Ga2 O2 Ga3 115.0(14) 2_546 4_765
O3 O2 Ga3 165.9(16) . 4_765
La O2 Ga3 109.1(17) 1_556 4_765
O2 O2 Ga3 102.3(10) 6 4_765
Ga3 O2 O3 107(3) . 6_556
Ga2 O2 O3 52.8(19) . 6_556
La O2 O3 77.8(15) . 6_556
O3 O2 O3 165(2) 3_655 6_556
O2 O2 O3 68.7(16) 6_556 6_556
O3 O2 O3 101(3) 2_656 6_556
O3 O2 O3 122(2) 4_655 6_556
La O2 O3 135.9(15) 2_655 6_556
O2 O2 O3 39.1(16) 4_665 6_556
O2 O2 O3 87.7(18) 3_655 6_556
O1 O2 O3 99.3(17) . 6_556
O1 O2 O3 48.0(15) 1_556 6_556
O3 O2 O3 146(2) 2_655 6_556
Nb O2 O3 156.2(16) 1_655 6_556
Ga1 O2 O3 156.2(16) 1_655 6_556
O1 O2 O3 77.3(18) 2_545 6_556
Ga2 O2 O3 61.4(12) 2_546 6_556
O3 O2 O3 42(2) . 6_556
La O2 O3 34.1(12) 1_556 6_556
O2 O2 O3 112.1(13) 6 6_556
Ga3 O2 O3 142(2) 4_765 6_556
Ga3 O2 La 80(2) . 2_656
Ga2 O2 La 62.8(19) . 2_656
La O2 La 160(2) . 2_656
O3 O2 La 80(2) 3_655 2_656
O2 O2 La 90(3) 6_556 2_656
O3 O2 La 33.4(16) 2_656 2_656
O3 O2 La 116(3) 4_655 2_656
La O2 La 94.6(14) 2_655 2_656
O2 O2 La 95.7(9) 4_665 2_656
O2 O2 La 63.4(13) 3_655 2_656
O1 O2 La 125.5(19) . 2_656
O1 O2 La 38.8(10) 1_556 2_656
O3 O2 La 125.0(19) 2_655 2_656
Nb O2 La 110.9(16) 1_655 2_656
Ga1 O2 La 110.9(16) 1_655 2_656
O1 O2 La 144(3) 2_545 2_656
Ga2 O2 La 114.6(17) 2_546 2_656
O3 O2 La 127.2(19) . 2_656
La O2 La 64.1(11) 1_556 2_656
O2 O2 La 162.8(12) 6 2_656
Ga3 O2 La 60.9(10) 4_765 2_656
O3 O2 La 85.1(16) 6_556 2_656
Ga3 O2 Ga3 132(3) . 4_665
Ga2 O2 Ga3 41.2(15) . 4_665
La O2 Ga3 64.8(12) . 4_665
O3 O2 Ga3 157(2) 3_655 4_665
O2 O2 Ga3 92.4(11) 6_556 4_665
O3 O2 Ga3 120(3) 2_656 4_665
O3 O2 Ga3 136(2) 4_655 4_665
La O2 Ga3 111.3(15) 2_655 4_665
O2 O2 Ga3 13.8(15) 4_665 4_665
O2 O2 Ga3 71.2(16) 3_655 4_665
O1 O2 Ga3 74.1(16) . 4_665
O1 O2 Ga3 56.6(14) 1_556 4_665
O3 O2 Ga3 125(2) 2_655 4_665
Nb O2 Ga3 153.5(19) 1_655 4_665
Ga1 O2 Ga3 153.5(19) 1_655 4_665
O1 O2 Ga3 82.8(13) 2_545 4_665
Ga2 O2 Ga3 78.1(12) 2_546 4_665
O3 O2 Ga3 36.6(9) . 4_665
La O2 Ga3 59.1(9) 1_556 4_665
O2 O2 Ga3 101.2(9) 6 4_665
Ga3 O2 Ga3 155.4(17) 4_765 4_665
O3 O2 Ga3 25.8(8) 6_556 4_665
La O2 Ga3 95.0(13) 2_656 4_665
Ga3 O2 O3 5.1(18) . 5_656
Ga2 O2 O3 132(3) . 5_656
La O2 O3 117.6(16) . 5_656
O3 O2 O3 74(3) 3_655 5_656
O2 O2 O3 37.3(14) 6_556 5_656
O3 O2 O3 45(2) 2_656 5_656
O3 O2 O3 44(3) 4_655 5_656
La O2 O3 121(2) 2_655 5_656
O2 O2 O3 141(2) 4_665 5_656
O2 O2 O3 138(2) 3_655 5_656
O1 O2 O3 151(2) . 5_656
O1 O2 O3 97(2) 1_556 5_656
O3 O2 O3 100(2) 2_655 5_656
Nb O2 O3 66.6(14) 1_655 5_656
Ga1 O2 O3 66.6(14) 1_655 5_656
O1 O2 O3 76.2(17) 2_545 5_656
Ga2 O2 O3 60.4(9) 2_546 5_656
O3 O2 O3 112.6(17) . 5_656
La O2 O3 71.4(12) 1_556 5_656
O2 O2 O3 97.6(16) 6 5_656
Ga3 O2 O3 55.6(13) 4_765 5_656
O3 O2 O3 102(2) 6_556 5_656
La O2 O3 76.7(14) 2_656 5_656
Ga3 O2 O3 127.6(18) 4_665 5_656
Ga3 O2 Ga3 127(3) . 2_656
Ga2 O2 Ga3 38.6(13) . 2_656
La O2 Ga3 116.0(17) . 2_656
O3 O2 Ga3 80.9(16) 3_655 2_656
O2 O2 Ga3 140(4) 6_556 2_656
O3 O2 Ga3 82.0(19) 2_656 2_656
O3 O2 Ga3 146(3) 4_655 2_656
La O2 Ga3 56.7(8) 2_655 2_656
O2 O2 Ga3 68.4(14) 4_665 2_656
O2 O2 Ga3 11.6(13) 3_655 2_656
O1 O2 Ga3 73.0(15) . 2_656
O1 O2 Ga3 55.5(12) 1_556 2_656
O3 O2 Ga3 96.2(15) 2_655 2_656
Nb O2 Ga3 112.9(15) 1_655 2_656
Ga1 O2 Ga3 112.9(15) 1_655 2_656
O1 O2 Ga3 157(2) 2_545 2_656
Ga2 O2 Ga3 151.6(19) 2_546 2_656
O3 O2 Ga3 111.6(12) . 2_656
La O2 Ga3 97.0(13) 1_556 2_656
O2 O2 Ga3 125(2) 6 2_656
Ga3 O2 Ga3 82.5(11) 4_765 2_656
O3 O2 Ga3 90.8(13) 6_556 2_656
La O2 Ga3 52.5(7) 2_656 2_656
Ga3 O2 Ga3 78.2(9) 4_665 2_656
O3 O2 Ga3 126.4(18) 5_656 2_656
Ga3 O2 O2 69(2) . 5_766
Ga2 O2 O2 94(2) . 5_766
La O2 O2 152(3) . 5_766
O3 O2 O2 36.5(16) 3_655 5_766
O2 O2 O2 104(3) 6_556 5_766
O3 O2 O2 38.3(19) 2_656 5_766
O3 O2 O2 88(2) 4_655 5_766
La O2 O2 64.6(17) 2_655 5_766
O2 O2 O2 128.6(19) 4_665 5_766
O2 O2 O2 72(2) 3_655 5_766
O1 O2 O2 111(2) . 5_766
O1 O2 O2 81.8(19) 1_556 5_766
O3 O2 O2 83(2) 2_655 5_766
Nb O2 O2 68.9(14) 1_655 5_766
Ga1 O2 O2 68.9(14) 1_655 5_766
O1 O2 O2 140.9(10) 2_545 5_766
Ga2 O2 O2 130.5(17) 2_546 5_766
O3 O2 O2 170(2) . 5_766
La O2 O2 103(2) 1_556 5_766
O2 O2 O2 119(2) 6 5_766
Ga3 O2 O2 22.0(8) 4_765 5_766
O3 O2 O2 129(2) 6_556 5_766
La O2 O2 43.8(13) 2_656 5_766
Ga3 O2 O2 134.2(15) 4_665 5_766
O3 O2 O2 70.4(13) 5_656 5_766
Ga3 O2 O2 61.5(8) 2_656 5_766
Ga3 O2 La 178(3) . 4_665
Ga2 O2 La 45.1(17) . 4_665
La O2 La 63.0(11) . 4_665
O3 O2 La 109(2) 3_655 4_665
O2 O2 La 140.5(8) 6_556 4_665
O3 O2 La 134(2) 2_656 4_665
O3 O2 La 139(3) 4_655 4_665
La O2 La 61.9(10) 2_655 4_665
O2 O2 La 35.9(9) 4_665 4_665
O2 O2 La 41.7(11) 3_655 4_665
O1 O2 La 32.3(15) . 4_665
O1 O2 La 80.5(17) 1_556 4_665
O3 O2 La 82.8(15) 2_655 4_665
Nb O2 La 116.4(17) 1_655 4_665
Ga1 O2 La 116.4(17) 1_655 4_665
O1 O2 La 103.9(19) 2_545 4_665
Ga2 O2 La 118.2(16) 2_546 4_665
O3 O2 La 66.0(11) . 4_665
La O2 La 105.6(13) 1_556 4_665
O2 O2 La 84.5(15) 6 4_665
Ga3 O2 La 126.2(14) 4_765 4_665
O3 O2 La 75.0(10) 6_556 4_665
La O2 La 101.9(11) 2_656 4_665
Ga3 O2 La 49.6(6) 4_665 4_665
O3 O2 La 177(2) 5_656 4_665
Ga3 O2 La 53.2(6) 2_656 4_665
O2 O2 La 110.5(11) 5_766 4_665
Ga3 O2 O2 82(2) . 2_546
Ga2 O2 O2 90(3) . 2_546
La O2 O2 64.2(14) . 2_546
O3 O2 O2 149(3) 3_655 2_546
O2 O2 O2 41.9(15) 6_556 2_546
O3 O2 O2 103(3) 2_656 2_546
O3 O2 O2 85.5(14) 4_655 2_546
La O2 O2 154(3) 2_655 2_546
O2 O2 O2 67(3) 4_665 2_546
O2 O2 O2 124(3) 3_655 2_546
O1 O2 O2 107(2) . 2_546
O1 O2 O2 80(2) 1_556 2_546
O3 O2 O2 126(2) 2_655 2_546
Nb O2 O2 119.1(17) 1_655 2_546
Ga1 O2 O2 119.1(17) 1_655 2_546
O1 O2 O2 43.1(17) 2_545 2_546
Ga2 O2 O2 24.7(5) 2_546 2_546
O3 O2 O2 36.1(13) . 2_546
La O2 O2 43.7(15) 1_556 2_546
O2 O2 O2 86.7(15) 6 2_546
Ga3 O2 O2 134(2) 4_765 2_546
O3 O2 O2 37.2(15) 6_556 2_546
La O2 O2 108(2) 2_656 2_546
Ga3 O2 O2 54.0(15) 4_665 2_546
O3 O2 O2 79.0(14) 5_656 2_546
Ga3 O2 O2 128(2) 2_656 2_546
O2 O2 O2 142(3) 5_766 2_546
La O2 O2 99(2) 4_665 2_546
Ga3 O2 O2 107(3) . 2_656
Ga2 O2 O2 54.5(18) . 2_656
La O2 O2 135(3) . 2_656
O3 O2 O2 66.5(13) 3_655 2_656
O2 O2 O2 129(5) 6_556 2_656
O3 O2 O2 63(2) 2_656 2_656
O3 O2 O2 128(3) 4_655 2_656
La O2 O2 58.4(10) 2_655 2_656
O2 O2 O2 87.6(17) 4_665 2_656
O2 O2 O2 32.0(18) 3_655 2_656
O1 O2 O2 88(2) . 2_656
O1 O2 O2 57.7(17) 1_556 2_656
O3 O2 O2 95.6(18) 2_655 2_656
Nb O2 O2 101.2(18) 1_655 2_656
Ga1 O2 O2 101.2(18) 1_655 2_656
O1 O2 O2 177(3) 2_545 2_656
Ga2 O2 O2 152(3) 2_546 2_656
O3 O2 O2 131(2) . 2_656
La O2 O2 97(2) 1_556 2_656
O2 O2 O2 133(3) 6 2_656
Ga3 O2 O2 62.9(13) 4_765 2_656
O3 O2 O2 102(2) 6_556 2_656
La O2 O2 38.5(14) 2_656 2_656
Ga3 O2 O2 95.6(17) 4_665 2_656
O3 O2 O2 106(2) 5_656 2_656
Ga3 O2 O2 20.7(8) 2_656 2_656
O2 O2 O2 41.3(15) 5_766 2_656
La O2 O2 73.5(14) 4_665 2_656
O2 O2 O2 137(3) 2_546 2_656
Ga3 O2 Ga3 96(2) . 1_554
Ga2 O2 Ga3 127(3) . 1_554
La O2 Ga3 50.7(11) . 1_554
O3 O2 Ga3 66(2) 3_655 1_554
O2 O2 Ga3 109(3) 6_556 1_554
O3 O2 Ga3 128(3) 2_656 1_554
O3 O2 Ga3 58(2) 4_655 1_554
La O2 Ga3 56.2(11) 2_655 1_554
O2 O2 Ga3 105.7(10) 4_665 1_554
O2 O2 Ga3 104.3(9) 3_655 1_554
O1 O2 Ga3 49.5(14) . 1_554
O1 O2 Ga3 162(2) 1_556 1_554
O3 O2 Ga3 20.3(9) 2_655 1_554
Nb O2 Ga3 41.9(7) 1_655 1_554
Ga1 O2 Ga3 41.9(7) 1_655 1_554
O1 O2 Ga3 65(2) 2_545 1_554
Ga2 O2 Ga3 92.7(12) 2_546 1_554
O3 O2 Ga3 86.2(18) . 1_554
La O2 Ga3 148.9(15) 1_556 1_554
O2 O2 Ga3 19.0(8) 6 1_554
Ga3 O2 Ga3 88.8(12) 4_765 1_554
O3 O2 Ga3 128.5(16) 6_556 1_554
La O2 Ga3 145.3(17) 2_656 1_554
Ga3 O2 Ga3 112.2(14) 4_665 1_554
O3 O2 Ga3 101.0(14) 5_656 1_554
Ga3 O2 Ga3 110.8(13) 2_656 1_554
O2 O2 Ga3 102(2) 5_766 1_554
La O2 Ga3 81.7(11) 4_665 1_554
O2 O2 Ga3 105.8(18) 2_546 1_554
O2 O2 Ga3 114(2) 2_656 1_554
Ga3 O2 La 56.7(18) . 4_655
Ga2 O2 La 156(3) . 4_655
La O2 La 61.4(10) . 4_655
O3 O2 La 82.5(19) 3_655 4_655
O2 O2 La 59(3) 6_556 4_655
O3 O2 La 103(2) 2_656 4_655
O3 O2 La 22.6(16) 4_655 4_655
La O2 La 102.5(16) 2_655 4_655
O2 O2 La 121(3) 4_665 4_655
O2 O2 La 154.4(10) 3_655 4_655
O1 O2 La 94.3(18) . 4_655
O1 O2 La 145.0(19) 1_556 4_655
O3 O2 La 63.1(14) 2_655 4_655
Nb O2 La 48.3(6) 1_655 4_655
Ga1 O2 La 48.3(6) 1_655 4_655
O1 O2 La 32.4(7) 2_545 4_655
Ga2 O2 La 48.9(7) 2_546 4_655
O3 O2 La 78.7(15) . 4_655
La O2 La 103.7(12) 1_556 4_655
O2 O2 La 39.2(9) 6 4_655
Ga3 O2 La 88.1(11) 4_765 4_655
O3 O2 La 107.9(14) 6_556 4_655
La O2 La 136.2(15) 2_656 4_655
Ga3 O2 La 115.0(14) 4_665 4_655
O3 O2 La 59.8(10) 5_656 4_655
Ga3 O2 La 159.1(17) 2_656 4_655
O2 O2 La 110.1(11) 5_766 4_655
La O2 La 121.8(15) 4_665 4_655
O2 O2 La 71.1(11) 2_546 4_655
O2 O2 La 149(2) 2_656 4_655
Ga3 O2 La 50.2(6) 1_554 4_655
Ga3 O2 O3 133(3) . 6
Ga2 O2 O3 81(2) . 6
La O2 O3 17.2(8) . 6
O3 O2 O3 122(2) 3_655 6
O2 O2 O3 105(2) 6_556 6
O3 O2 O3 172(3) 2_656 6
O3 O2 O3 100(2) 4_655 6
La O2 O3 84.7(16) 2_655 6
O2 O2 O3 48.9(14) 4_665 6
O2 O2 O3 88.1(15) 3_655 6
O1 O2 O3 38.6(10) . 6
O1 O2 O3 108.5(19) 1_556 6
O3 O2 O3 74.8(17) 2_655 6
Nb O2 O3 100.8(15) 1_655 6
Ga1 O2 O3 100.8(15) 1_655 6
O1 O2 O3 57.7(17) 2_545 6
Ga2 O2 O3 78.0(12) 2_546 6
O3 O2 O3 34.1(16) . 6
La O2 O3 103.3(14) 1_556 6
O2 O2 O3 49.8(10) 6 6
Ga3 O2 O3 147.1(18) 4_765 6
O3 O2 O3 71.3(9) 6_556 6
La O2 O3 143.8(14) 2_656 6
Ga3 O2 O3 52.8(10) 4_665 6
O3 O2 O3 133.9(15) 5_656 6
Ga3 O2 O3 99.7(12) 2_656 6
O2 O2 O3 149(2) 5_766 6
La O2 O3 46.4(9) 4_665 6
O2 O2 O3 69.0(16) 2_546 6
O2 O2 O3 120(2) 2_656 6
Ga3 O2 O3 59.5(10) 1_554 6
La O2 O3 78.5(10) 4_655 6
Ga3 O2 Ga2 134(3) . 1_554
Ga2 O2 Ga2 89(2) . 1_554
La O2 Ga2 44.8(10) . 1_554
O3 O2 Ga2 84(2) 3_655 1_554
O2 O2 Ga2 136(3) 6_556 1_554
O3 O2 Ga2 148(3) 2_656 1_554
O3 O2 Ga2 96(2) 4_655 1_554
La O2 Ga2 45.7(9) 2_655 1_554
O2 O2 Ga2 72.2(5) 4_665 1_554
O2 O2 Ga2 72.2(5) 3_655 1_554
O1 O2 Ga2 11.5(13) . 1_554
O1 O2 Ga2 124.1(19) 1_556 1_554
O3 O2 Ga2 42.2(11) 2_655 1_554
Nb O2 Ga2 75.4(12) 1_655 1_554
Ga1 O2 Ga2 75.4(12) 1_655 1_554
O1 O2 Ga2 82(2) 2_545 1_554
Ga2 O2 Ga2 110.3(15) 2_546 1_554
O3 O2 Ga2 73.8(16) . 1_554
La O2 Ga2 140.9(16) 1_556 1_554
O2 O2 Ga2 44.6(12) 6 1_554
Ga3 O2 Ga2 109.5(15) 4_765 1_554
O3 O2 Ga2 106.8(13) 6_556 1_554
La O2 Ga2 133.6(12) 2_656 1_554
Ga3 O2 Ga2 82.8(10) 4_665 1_554
O3 O2 Ga2 139.0(17) 5_656 1_554
Ga3 O2 Ga2 82.0(9) 2_656 1_554
O2 O2 Ga2 110(2) 5_766 1_554
La O2 Ga2 43.7(6) 4_665 1_554
O2 O2 Ga2 108(2) 2_546 1_554
O2 O2 Ga2 95.3(18) 2_656 1_554
Ga3 O2 Ga2 38.0(6) 1_554 1_554
La O2 Ga2 83.7(11) 4_655 1_554
O3 O2 Ga2 39.7(8) 6 1_554
Ga3 O2 Nb 30.7(18) . 1_656
Ga2 O2 Nb 109(3) . 1_656
La O2 Nb 145.3(16) . 1_656
O3 O2 Nb 69(2) 3_655 1_656
O2 O2 Nb 54.8(19) 6_556 1_656
O3 O2 Nb 16.6(14) 2_656 1_656
O3 O2 Nb 69(2) 4_655 1_656
La O2 Nb 112.4(17) 2_655 1_656
O2 O2 Nb 133.4(8) 4_665 1_656
O2 O2 Nb 110.2(18) 3_655 1_656
O1 O2 Nb 159(2) . 1_656
O1 O2 Nb 75.5(18) 1_556 1_656
O3 O2 Nb 111.3(19) 2_655 1_656
Nb O2 Nb 79.5(11) 1_655 1_656
Ga1 O2 Nb 79.5(11) 1_655 1_656
O1 O2 Nb 103(2) 2_545 1_656
Ga2 O2 Nb 82.0(11) 2_546 1_656
O3 O2 Nb 129.2(19) . 1_656
La O2 Nb 66.2(11) 1_556 1_656
O2 O2 Nb 122.9(12) 6 1_656
Ga3 O2 Nb 44.4(7) 4_765 1_656
O3 O2 Nb 100.3(17) 6_556 1_656
La O2 Nb 48.9(8) 2_656 1_656
Ga3 O2 Nb 124.1(16) 4_665 1_656
O3 O2 Nb 28.2(9) 5_656 1_656
Ga3 O2 Nb 98.6(13) 2_656 1_656
O2 O2 Nb 49.7(12) 5_766 1_656
La O2 Nb 150.7(14) 4_665 1_656
O2 O2 Nb 93(2) 2_546 1_656
O2 O2 Nb 79.5(19) 2_656 1_656
Ga3 O2 Nb 120.5(13) 1_554 1_656
La O2 Nb 87.3(9) 4_655 1_656
O3 O2 Nb 160.0(14) 6 1_656
Ga2 O2 Nb 152.9(16) 1_554 1_656
Ga3 O2 Ga1 30.7(18) . 1_656
Ga2 O2 Ga1 109(3) . 1_656
La O2 Ga1 145.3(16) . 1_656
O3 O2 Ga1 69(2) 3_655 1_656
O2 O2 Ga1 54.8(19) 6_556 1_656
O3 O2 Ga1 16.6(14) 2_656 1_656
O3 O2 Ga1 69(2) 4_655 1_656
La O2 Ga1 112.4(17) 2_655 1_656
O2 O2 Ga1 133.4(8) 4_665 1_656
O2 O2 Ga1 110.2(18) 3_655 1_656
O1 O2 Ga1 159(2) . 1_656
O1 O2 Ga1 75.5(18) 1_556 1_656
O3 O2 Ga1 111.3(19) 2_655 1_656
Nb O2 Ga1 79.5(11) 1_655 1_656
Ga1 O2 Ga1 79.5(11) 1_655 1_656
O1 O2 Ga1 103(2) 2_545 1_656
Ga2 O2 Ga1 82.0(11) 2_546 1_656
O3 O2 Ga1 129.2(19) . 1_656
La O2 Ga1 66.2(11) 1_556 1_656
O2 O2 Ga1 122.9(12) 6 1_656
Ga3 O2 Ga1 44.4(7) 4_765 1_656
O3 O2 Ga1 100.3(17) 6_556 1_656
La O2 Ga1 48.9(8) 2_656 1_656
Ga3 O2 Ga1 124.1(16) 4_665 1_656
O3 O2 Ga1 28.2(9) 5_656 1_656
Ga3 O2 Ga1 98.6(13) 2_656 1_656
O2 O2 Ga1 49.7(12) 5_766 1_656
La O2 Ga1 150.7(14) 4_665 1_656
O2 O2 Ga1 93(2) 2_546 1_656
O2 O2 Ga1 79.5(19) 2_656 1_656
Ga3 O2 Ga1 120.5(13) 1_554 1_656
La O2 Ga1 87.3(9) 4_655 1_656
O3 O2 Ga1 160.0(14) 6 1_656
Ga2 O2 Ga1 152.9(16) 1_554 1_656
Nb O2 Ga1 0.0 1_656 1_656
Ga3 O2 O1 101(3) . 2_655
Ga2 O2 O1 85.0(19) . 2_655
La O2 O1 117(3) . 2_655
O3 O2 O1 35.7(14) 3_655 2_655
O2 O2 O1 140.8(18) 6_556 2_655
O3 O2 O1 76(2) 2_656 2_655
O3 O2 O1 100(2) 4_655 2_655
La O2 O1 27.2(17) 2_655 2_655
O2 O2 O1 108.7(19) 4_665 2_655
O2 O2 O1 50.8(19) 3_655 2_655
O1 O2 O1 72.2(19) . 2_655
O1 O2 O1 96(2) 1_556 2_655
O3 O2 O1 58(2) 2_655 2_655
Nb O2 O1 66.3(14) 1_655 2_655
Ga1 O2 O1 66.3(14) 1_655 2_655
O1 O2 O1 142(4) 2_545 2_655
Ga2 O2 O1 160.4(16) 2_546 2_655
O3 O2 O1 142(2) . 2_655
La O2 O1 133(2) 1_556 2_655
O2 O2 O1 97(2) 6 2_655
Ga3 O2 O1 48.3(9) 4_765 2_655
O3 O2 O1 137.5(15) 6_556 2_655
La O2 O1 69.1(18) 2_656 2_655
Ga3 O2 O1 121.3(11) 4_665 2_655
O3 O2 O1 104.0(19) 5_656 2_655
Ga3 O2 O1 46.7(8) 2_656 2_655
O2 O2 O1 38.3(16) 5_766 2_655
La O2 O1 77.9(12) 4_665 2_655
O2 O2 O1 175(2) 2_546 2_655
O2 O2 O1 38.0(15) 2_656 2_655
Ga3 O2 O1 78(2) 1_554 2_655
La O2 O1 114.2(17) 4_655 2_655
O3 O2 O1 111(2) 6 2_655
Ga2 O2 O1 72.8(19) 1_554 2_655
Nb O2 O1 87.8(17) 1_656 2_655
Ga1 O2 O1 87.8(17) 1_656 2_655
Ga3 O2 O3 65(2) . 5_655
Ga2 O2 O3 158(3) . 5_655
La O2 O3 68.3(12) . 5_655
O3 O2 O3 58(2) 3_655 5_655
O2 O2 O3 83(3) 6_556 5_655
O3 O2 O3 102(3) 2_656 5_655
O3 O2 O3 27(2) 4_655 5_655
La O2 O3 75.3(16) 2_655 5_655
O2 O2 O3 131.7(17) 4_665 5_655
O2 O2 O3 129.3(19) 3_655 5_655
O1 O2 O3 80.7(18) . 5_655
O1 O2 O3 167(2) 1_556 5_655
O3 O2 O3 37.0(17) 2_655 5_655
Nb O2 O3 23.4(8) 1_655 5_655
Ga1 O2 O3 23.4(8) 1_655 5_655
O1 O2 O3 56.9(15) 2_545 5_655
Ga2 O2 O3 77.0(10) 2_546 5_655
O3 O2 O3 97.4(17) . 5_655
La O2 O3 130.2(13) 1_556 5_655
O2 O2 O3 33.1(10) 6 5_655
Ga3 O2 O3 72.0(13) 4_765 5_655
O3 O2 O3 134.2(16) 6_556 5_655
La O2 O3 132.1(17) 2_656 5_655
Ga3 O2 O3 132.6(16) 4_665 5_655
O3 O2 O3 69.8(10) 5_656 5_655
Ga3 O2 O3 131.2(18) 2_656 5_655
O2 O2 O3 92.1(17) 5_766 5_655
La O2 O3 112.9(15) 4_665 5_655
O2 O2 O3 98.6(13) 2_546 5_655
O2 O2 O3 124(2) 2_656 5_655
Ga3 O2 O3 31.2(9) 1_554 5_655
La O2 O3 28.0(7) 4_655 5_655
O3 O2 O3 82.8(15) 6 5_655
Ga2 O2 O3 69.2(12) 1_554 5_655
Nb O2 O3 91.3(11) 1_656 5_655
Ga1 O2 O3 91.3(11) 1_656 5_655
O1 O2 O3 86.6(19) 2_655 5_655
Ga3 O2 Ga2 92(3) . 2_656
Ga2 O2 Ga2 77.3(18) . 2_656
La O2 Ga2 139(2) . 2_656
O3 O2 Ga2 43.6(12) 3_655 2_656
O2 O2 Ga2 126(3) 6_556 2_656
O3 O2 Ga2 57.0(17) 2_656 2_656
O3 O2 Ga2 106(3) 4_655 2_656
La O2 Ga2 49.1(9) 2_655 2_656
O2 O2 Ga2 109.1(19) 4_665 2_656
O2 O2 Ga2 49.8(19) 3_655 2_656
O1 O2 Ga2 91.2(13) . 2_656
O1 O2 Ga2 77.3(12) 1_556 2_656
O3 O2 Ga2 79.3(14) 2_655 2_656
Nb O2 Ga2 78.6(12) 1_655 2_656
Ga1 O2 Ga2 78.6(12) 1_655 2_656
O1 O2 Ga2 158.1(19) 2_545 2_656
Ga2 O2 Ga2 153.0(17) 2_546 2_656
O3 O2 Ga2 151.9(14) . 2_656
La O2 Ga2 110.8(15) 1_556 2_656
O2 O2 Ga2 118.5(16) 6 2_656
Ga3 O2 Ga2 42.0(6) 4_765 2_656
O3 O2 Ga2 124.2(15) 6_556 2_656
La O2 Ga2 46.9(7) 2_656 2_656
Ga3 O2 Ga2 118.3(11) 4_665 2_656
O3 O2 Ga2 93.4(16) 5_656 2_656
Ga3 O2 Ga2 40.7(5) 2_656 2_656
O2 O2 Ga2 23.0(8) 5_766 2_656
La O2 Ga2 87.5(9) 4_665 2_656
O2 O2 Ga2 155(3) 2_546 2_656
O2 O2 Ga2 23.1(8) 2_656 2_656
Ga3 O2 Ga2 99.5(12) 1_554 2_656
La O2 Ga2 125.8(14) 4_655 2_656
O3 O2 Ga2 128.9(13) 6 2_656
Ga2 O2 Ga2 93.8(11) 1_554 2_656
Nb O2 Ga2 71.0(10) 1_656 2_656
Ga1 O2 Ga2 71.0(10) 1_656 2_656
O1 O2 Ga2 22.4(16) 2_655 2_656
O3 O2 Ga2 101.5(16) 5_655 2_656
Ga3 O2 Ga3 18.7(17) . 2_646
Ga2 O2 Ga3 149(3) . 2_646
La O2 Ga3 112.1(15) . 2_646
O3 O2 Ga3 54(2) 3_655 2_646
O2 O2 Ga3 56.8(9) 6_556 2_646
O3 O2 Ga3 54(2) 2_656 2_646
O3 O2 Ga3 29.1(19) 4_655 2_646
La O2 Ga3 99.2(15) 2_655 2_646
O2 O2 Ga3 163(3) 4_665 2_646
O2 O2 Ga3 135(3) 3_655 2_646
O1 O2 Ga3 129(2) . 2_646
O1 O2 Ga3 116(2) 1_556 2_646
O3 O2 Ga3 76.9(16) 2_655 2_646
Nb O2 Ga3 43.1(6) 1_655 2_646
Ga1 O2 Ga3 43.1(6) 1_655 2_646
O1 O2 Ga3 77.8(10) 2_545 2_646
Ga2 O2 Ga3 73.2(9) 2_546 2_646
O3 O2 Ga3 123.0(15) . 2_646
La O2 Ga3 95.1(13) 1_556 2_646
O2 O2 Ga3 82.2(10) 6 2_646
Ga3 O2 Ga3 43.0(6) 4_765 2_646
O3 O2 Ga3 124.8(15) 6_556 2_646
La O2 Ga3 86.9(12) 2_656 2_646
Ga3 O2 Ga3 149.2(15) 4_665 2_646
O3 O2 Ga3 23.7(10) 5_656 2_646
Ga3 O2 Ga3 124.9(15) 2_656 2_646
O2 O2 Ga3 63.4(7) 5_766 2_646
La O2 Ga3 159.3(17) 4_665 2_646
O2 O2 Ga3 96.1(15) 2_546 2_646
O2 O2 Ga3 104.5(19) 2_656 2_646
Ga3 O2 Ga3 80.6(9) 1_554 2_646
La O2 Ga3 50.9(5) 4_655 2_646
O3 O2 Ga3 129.0(13) 6 2_646
Ga2 O2 Ga3 117.6(13) 1_554 2_646
Nb O2 Ga3 41.0(5) 1_656 2_646
Ga1 O2 Ga3 41.0(5) 1_656 2_646
O1 O2 Ga3 88.1(11) 2_655 2_646
O3 O2 Ga3 50.4(9) 5_655 2_646
Ga2 O2 Ga3 85.0(11) 2_656 2_646
Ga3 O2 O3 41(2) . 1_655
Ga2 O2 O3 148(3) . 1_655
La O2 O3 109.5(19) . 1_655
O3 O2 O3 33.0(17) 3_655 1_655
O2 O2 O3 79.2(13) 6_556 1_655
O3 O2 O3 62(3) 2_656 1_655
O3 O2 O3 34.2(17) 4_655 1_655
La O2 O3 76.4(14) 2_655 1_655
O2 O2 O3 171.3(13) 4_665 1_655
O2 O2 O3 119(3) 3_655 1_655
O1 O2 O3 109(2) . 1_655
O1 O2 O3 128(2) 1_556 1_655
O3 O2 O3 57.0(17) 2_655 1_655
Nb O2 O3 24.2(8) 1_655 1_655
Ga1 O2 O3 24.2(8) 1_655 1_655
O1 O2 O3 87.5(13) 2_545 1_655
Ga2 O2 O3 91.9(13) 2_546 1_655
O3 O2 O3 134(2) . 1_655
La O2 O3 116.9(18) 1_556 1_655
O2 O2 O3 74.0(12) 6 1_655
Ga3 O2 O3 32.7(8) 4_765 1_655
O3 O2 O3 147.6(15) 6_556 1_655
La O2 O3 90.9(16) 2_656 1_655
Ga3 O2 O3 169.8(16) 4_665 1_655
O3 O2 O3 46.1(18) 5_656 1_655
Ga3 O2 O3 112.0(15) 2_656 1_655
O2 O2 O3 54.6(11) 5_766 1_655
La O2 O3 136.9(18) 4_665 1_655
O2 O2 O3 116.2(18) 2_546 1_655
O2 O2 O3 94.2(18) 2_656 1_655
Ga3 O2 O3 65.9(12) 1_554 1_655
La O2 O3 55.6(10) 4_655 1_655
O3 O2 O3 123.6(14) 6 1_655
Ga2 O2 O3 99.1(15) 1_554 1_655
Nb O2 O3 55.2(12) 1_656 1_655
Ga1 O2 O3 55.2(12) 1_656 1_655
O1 O2 O3 68.6(10) 2_655 1_655
O3 O2 O3 41.2(15) 5_655 1_655
Ga2 O2 O3 71.7(11) 2_656 1_655
Ga3 O2 O3 22.9(8) 2_646 1_655
Ga3 O2 Ga3 99(3) . 2_546
Ga2 O2 Ga3 79(2) . 2_546
La O2 Ga3 53.0(11) . 2_546
O3 O2 Ga3 161(2) 3_655 2_546
O2 O2 Ga3 59.3(7) 6_556 2_546
O3 O2 Ga3 118(2) 2_656 2_546
O3 O2 Ga3 96.8(19) 4_655 2_546
La O2 Ga3 137.9(19) 2_655 2_546
O2 O2 Ga3 51(2) 4_665 2_546
O2 O2 Ga3 111(2) 3_655 2_546
O1 O2 Ga3 91.4(14) . 2_546
O1 O2 Ga3 78.9(14) 1_556 2_546
O3 O2 Ga3 121.0(18) 2_655 2_546
Nb O2 Ga3 126.2(14) 1_655 2_546
Ga1 O2 Ga3 126.2(14) 1_655 2_546
O1 O2 Ga3 46.6(13) 2_545 2_546
Ga2 O2 Ga3 39.0(7) 2_546 2_546
O3 O2 Ga3 19.9(10) . 2_546
La O2 Ga3 52.0(8) 1_556 2_546
O2 O2 Ga3 82.7(9) 6 2_546
Ga3 O2 Ga3 151.9(15) 4_765 2_546
O3 O2 Ga3 31.2(9) 6_556 2_546
La O2 Ga3 113.8(15) 2_656 2_546
Ga3 O2 Ga3 39.7(6) 4_665 2_546
O3 O2 Ga3 96.4(13) 5_656 2_546
Ga3 O2 Ga3 117.5(12) 2_656 2_546
O2 O2 Ga3 155(3) 5_766 2_546
La O2 Ga3 81.6(10) 4_665 2_546
O2 O2 Ga3 17.4(10) 2_546 2_546
O2 O2 Ga3 132(2) 2_656 2_546
Ga3 O2 Ga3 100.9(12) 1_554 2_546
La O2 Ga3 78.5(9) 4_655 2_546
O3 O2 Ga3 53.9(8) 6 2_546
Ga2 O2 Ga3 93.6(11) 1_554 2_546
Nb O2 Ga3 109.6(13) 1_656 2_546
Ga1 O2 Ga3 109.6(13) 1_656 2_546
O1 O2 Ga3 159.4(15) 2_655 2_546
O3 O2 Ga3 103.2(12) 5_655 2_546
Ga2 O2 Ga3 155.2(14) 2_656 2_546
Ga3 O2 Ga3 112.1(11) 2_646 2_546
O3 O2 Ga3 130.1(13) 1_655 2_546
Ga3 O2 O3 126(3) . 5_666
Ga2 O2 O3 20.4(14) . 5_666
La O2 O3 114.9(17) . 5_666
O3 O2 O3 100.5(16) 3_655 5_666
O2 O2 O3 121(4) 6_556 5_666
O3 O2 O3 81(2) 2_656 5_666
O3 O2 O3 161(3) 4_655 5_666
La O2 O3 78.2(11) 2_655 5_666
O2 O2 O3 55.1(14) 4_665 5_666
O2 O2 O3 25.0(10) 3_655 5_666
O1 O2 O3 83.4(18) . 5_666
O1 O2 O3 35.0(16) 1_556 5_666
O3 O2 O3 117.3(15) 2_655 5_666
Nb O2 O3 134.3(17) 1_655 5_666
Ga1 O2 O3 134.3(17) 1_655 5_666
O1 O2 O3 144(2) 2_545 5_666
Ga2 O2 O3 129(2) 2_546 5_666
O3 O2 O3 97.7(16) . 5_666
La O2 O3 75.9(14) 1_556 5_666
O2 O2 O3 138.5(19) 6 5_666
Ga3 O2 O3 95.7(12) 4_765 5_666
O3 O2 O3 69.5(15) 6_556 5_666
La O2 O3 47.2(9) 2_656 5_666
Ga3 O2 O3 61.4(11) 4_665 5_666
O3 O2 O3 123.2(19) 5_656 5_666
Ga3 O2 O3 22.2(7) 2_656 5_666
O2 O2 O3 73.7(11) 5_766 5_666
La O2 O3 55.1(9) 4_665 5_666
O2 O2 O3 107(2) 2_546 5_666
O2 O2 O3 34.4(9) 2_656 5_666
Ga3 O2 O3 128.9(14) 1_554 5_666
La O2 O3 176.1(17) 4_655 5_666
O3 O2 O3 97.8(9) 6 5_666
Ga2 O2 O3 94.2(10) 1_554 5_666
Nb O2 O3 95.9(13) 1_656 5_666
Ga1 O2 O3 95.9(13) 1_656 5_666
O1 O2 O3 68.1(12) 2_655 5_666
O3 O2 O3 153(2) 5_655 5_666
Ga2 O2 O3 57.4(8) 2_656 5_666
Ga3 O2 O3 132.9(15) 2_646 5_666
O3 O2 O3 128.1(15) 1_655 5_666
Ga3 O2 O3 98.4(15) 2_546 5_666
Ga3 O2 O3 35(2) . 6_656
Ga2 O2 O3 120(3) . 6_656
La O2 O3 142.2(18) . 6_656
O3 O2 O3 44(3) 3_655 6_656
O2 O2 O3 72.6(13) 6_556 6_656
O3 O2 O3 28.2(17) 2_656 6_656
O3 O2 O3 60(3) 4_655 6_656
La O2 O3 89.4(15) 2_655 6_656
O2 O2 O3 153.4(13) 4_665 6_656
O2 O2 O3 106(2) 3_655 6_656
O1 O2 O3 134.2(19) . 6_656
O1 O2 O3 93.6(18) 1_556 6_656
O3 O2 O3 87.0(16) 2_655 6_656
Nb O2 O3 57.7(12) 1_655 6_656
Ga1 O2 O3 57.7(12) 1_655 6_656
O1 O2 O3 108.3(15) 2_545 6_656
Ga2 O2 O3 96.9(13) 2_546 6_656
O3 O2 O3 149.0(15) . 6_656
La O2 O3 91.4(14) 1_556 6_656
O2 O2 O3 108.0(10) 6 6_656
Ga3 O2 O3 20.6(7) 4_765 6_656
O3 O2 O3 125(2) 6_556 6_656
La O2 O3 58.0(10) 2_656 6_656
Ga3 O2 O3 148.0(17) 4_665 6_656
O3 O2 O3 36.4(12) 5_656 6_656
Ga3 O2 O3 94.9(11) 2_656 6_656
O2 O2 O3 34.6(8) 5_766 6_656
La O2 O3 144.8(14) 4_665 6_656
O2 O2 O3 114(2) 2_546 6_656
O2 O2 O3 74.2(15) 2_656 6_656
Ga3 O2 O3 99.6(13) 1_554 6_656
La O2 O3 81.9(11) 4_655 6_656
O3 O2 O3 157.8(18) 6 6_656
Ga2 O2 O3 127.7(15) 1_554 6_656
Nb O2 O3 25.2(8) 1_656 6_656
Ga1 O2 O3 25.2(8) 1_656 6_656
O1 O2 O3 68.2(13) 2_655 6_656
O3 O2 O3 75.0(9) 5_655 6_656
Ga2 O2 O3 57.5(8) 2_656 6_656
Ga3 O2 O3 31.2(8) 2_646 6_656
O3 O2 O3 34.3(17) 1_655 6_656
Ga3 O2 O3 131.5(13) 2_546 6_656
O3 O2 O3 101.9(15) 5_666 6_656
Ga3 O2 O2 66(2) . 1_556
Ga2 O2 O2 71(2) . 1_556
La O2 O2 135.8(14) . 1_556
O3 O2 O2 106(2) 3_655 1_556
O2 O2 O2 58(3) 6_556 1_556
O3 O2 O2 40(2) 2_656 1_556
O3 O2 O2 105(2) 4_655 1_556
La O2 O2 130.3(12) 2_655 1_556
O2 O2 O2 90.0 4_665 1_556
O2 O2 O2 90.000(5) 3_655 1_556
O1 O2 O2 147.9(16) . 1_556
O1 O2 O2 35.3(16) 1_556 1_556
O3 O2 O2 153.0(14) 2_655 1_556
Nb O2 O2 122.9(11) 1_655 1_556
Ga1 O2 O2 122.9(11) 1_655 1_556
O1 O2 O2 109(2) 2_545 1_556
Ga2 O2 O2 79.5(11) 2_546 1_556
O3 O2 O2 100.7(16) . 1_556
La O2 O2 30.7(10) 1_556 1_556
O2 O2 O2 152.9(15) 6 1_556
Ga3 O2 O2 80.7(10) 4_765 1_556
O3 O2 O2 60.9(12) 6_556 1_556
La O2 O2 35.7(9) 2_656 1_556
Ga3 O2 O2 81.6(9) 4_665 1_556
O3 O2 O2 61.6(12) 5_656 1_556
Ga3 O2 O2 81.7(9) 2_656 1_556
O2 O2 O2 72.5(19) 5_766 1_556
La O2 O2 115.7(8) 4_665 1_556
O2 O2 O2 73.0(18) 2_546 1_556
O2 O2 O2 73.0(18) 2_656 1_556
Ga3 O2 O2 162.6(7) 1_554 1_556
La O2 O2 115.1(8) 4_655 1_556
O3 O2 O2 132.2(9) 6 1_556
Ga2 O2 O2 159.4(6) 1_554 1_556
Nb O2 O2 43.4(8) 1_656 1_556
Ga1 O2 O2 43.4(8) 1_656 1_556
O1 O2 O2 104.4(19) 2_655 1_556
O3 O2 O2 131.4(9) 5_655 1_556
Ga2 O2 O2 82.0(8) 2_656 1_556
Ga3 O2 O2 82.3(9) 2_646 1_556
O3 O2 O2 98.6(13) 1_655 1_556
Ga3 O2 O2 82.8(8) 2_546 1_556
O3 O2 O2 66.5(10) 5_666 1_556
O3 O2 O2 66.4(10) 6_656 1_556
Ga3 O2 O2 114(2) . 1_554
Ga2 O2 O2 109(2) . 1_554
La O2 O2 44.2(14) . 1_554
O3 O2 O2 74(2) 3_655 1_554
O2 O2 O2 122(3) 6_556 1_554
O3 O2 O2 140(2) 2_656 1_554
O3 O2 O2 75(2) 4_655 1_554
La O2 O2 49.7(12) 2_655 1_554
O2 O2 O2 90.0 4_665 1_554
O2 O2 O2 90.000(5) 3_655 1_554
O1 O2 O2 32.1(16) . 1_554
O1 O2 O2 144.7(16) 1_556 1_554
O3 O2 O2 27.0(14) 2_655 1_554
Nb O2 O2 57.1(11) 1_655 1_554
Ga1 O2 O2 57.1(11) 1_655 1_554
O1 O2 O2 71(2) 2_545 1_554
Ga2 O2 O2 100.5(11) 2_546 1_554
O3 O2 O2 79.3(16) . 1_554
La O2 O2 149.3(10) 1_556 1_554
O2 O2 O2 27.1(15) 6 1_554
Ga3 O2 O2 99.3(10) 4_765 1_554
O3 O2 O2 119.1(12) 6_556 1_554
La O2 O2 144.3(9) 2_656 1_554
Ga3 O2 O2 98.4(9) 4_665 1_554
O3 O2 O2 118.4(12) 5_656 1_554
Ga3 O2 O2 98.3(9) 2_656 1_554
O2 O2 O2 107.5(19) 5_766 1_554
La O2 O2 64.3(8) 4_665 1_554
O2 O2 O2 107.0(18) 2_546 1_554
O2 O2 O2 107.0(18) 2_656 1_554
Ga3 O2 O2 17.4(7) 1_554 1_554
La O2 O2 64.9(8) 4_655 1_554
O3 O2 O2 47.8(9) 6 1_554
Ga2 O2 O2 20.6(6) 1_554 1_554
Nb O2 O2 136.6(8) 1_656 1_554
Ga1 O2 O2 136.6(8) 1_656 1_554
O1 O2 O2 75.6(19) 2_655 1_554
O3 O2 O2 48.6(9) 5_655 1_554
Ga2 O2 O2 98.0(9) 2_656 1_554
Ga3 O2 O2 97.7(9) 2_646 1_554
O3 O2 O2 81.4(13) 1_655 1_554
Ga3 O2 O2 97.2(8) 2_546 1_554
O3 O2 O2 113.5(10) 5_666 1_554
O3 O2 O2 113.6(10) 6_656 1_554
O2 O2 O2 179.999(11) 1_556 1_554
Ga3 O2 O2 96(3) . 5_765
Ga2 O2 O2 111(2) . 5_765
La O2 O2 90(2) . 5_765
O3 O2 O2 31.9(18) 3_655 5_765
O2 O2 O2 132.4(16) 6_556 5_765
O3 O2 O2 97(3) 2_656 5_765
O3 O2 O2 74.6(19) 4_655 5_765
La O2 O2 23.1(10) 2_655 5_765
O2 O2 O2 117.7(10) 4_665 5_765
O2 O2 O2 76.5(17) 3_655 5_765
O1 O2 O2 58.3(14) . 5_765
O1 O2 O2 130.7(18) 1_556 5_765
O3 O2 O2 23.1(11) 2_655 5_765
Nb O2 O2 39.5(9) 1_655 5_765
Ga1 O2 O2 39.5(9) 1_655 5_765
O1 O2 O2 106(3) 2_545 5_765
Ga2 O2 O2 130.9(15) 2_546 5_765
O3 O2 O2 124(3) . 5_765
La O2 O2 165(2) 1_556 5_765
O2 O2 O2 62.3(17) 6 5_765
Ga3 O2 O2 57.2(11) 4_765 5_765
O3 O2 O2 156.8(15) 6_556 5_765
La O2 O2 102.4(17) 2_656 5_765
Ga3 O2 O2 131.0(14) 4_665 5_765
O3 O2 O2 101.1(16) 5_656 5_765
Ga3 O2 O2 77.2(10) 2_656 5_765
O2 O2 O2 62.2(17) 5_766 5_765
La O2 O2 81.9(11) 4_665 5_765
O2 O2 O2 149(3) 2_546 5_765
O2 O2 O2 73.2(15) 2_656 5_765
Ga3 O2 O2 43.3(10) 1_554 5_765
La O2 O2 82.0(11) 4_655 5_765
O3 O2 O2 91.0(17) 6 5_765
Ga2 O2 O2 52.3(11) 1_554 5_765
Nb O2 O2 101.1(15) 1_656 5_765
Ga1 O2 O2 101.1(15) 1_656 5_765
O1 O2 O2 35.4(16) 2_655 5_765
O3 O2 O2 54.1(10) 5_655 5_765
Ga2 O2 O2 56.2(11) 2_656 5_765
Ga3 O2 O2 78.0(9) 2_646 5_765
O3 O2 O2 55.2(11) 1_655 5_765
Ga3 O2 O2 142(2) 2_546 5_765
O3 O2 O2 99.3(14) 5_666 5_765
O3 O2 O2 76.0(13) 6_656 5_765
O2 O2 O2 134.7(14) 1_556 5_765
O2 O2 O2 45.3(14) 1_554 5_765
Ga3 O2 O3 156(3) . 4_665
Ga2 O2 O3 30.5(17) . 4_665
La O2 O3 88.1(18) . 4_665
O3 O2 O3 99.2(17) 3_655 4_665
O2 O2 O3 145(3) 6_556 4_665
O3 O2 O3 109.4(19) 2_656 4_665
O3 O2 O3 155(3) 4_655 4_665
La O2 O3 59.0(10) 2_655 4_665
O2 O2 O3 44.9(13) 4_665 4_665
O2 O2 O3 17.3(13) 3_655 4_665
O1 O2 O3 51.4(18) . 4_665
O1 O2 O3 63.6(16) 1_556 4_665
O3 O2 O3 92.5(16) 2_655 4_665
Nb O2 O3 121.5(17) 1_655 4_665
Ga1 O2 O3 121.5(17) 1_655 4_665
O1 O2 O3 128(2) 2_545 4_665
Ga2 O2 O3 135.3(19) 2_546 4_665
O3 O2 O3 85.4(12) . 4_665
La O2 O3 99.3(13) 1_556 4_665
O2 O2 O3 107(2) 6 4_665
Ga3 O2 O3 108.3(14) 4_765 4_665
O3 O2 O3 78.2(13) 6_556 4_665
La O2 O3 77.3(10) 2_656 4_665
Ga3 O2 O3 57.5(9) 4_665 4_665
O3 O2 O3 153.9(19) 5_656 4_665
Ga3 O2 O3 28.6(6) 2_656 4_665
O2 O2 O3 88.9(12) 5_766 4_665
La O2 O3 25.1(9) 4_665 4_665
O2 O2 O3 112(2) 2_546 4_665
O2 O2 O3 49.2(10) 2_656 4_665
Ga3 O2 O3 98.8(14) 1_554 4_665
La O2 O3 145.5(19) 4_655 4_665
O3 O2 O3 71.4(15) 6 4_665
Ga2 O2 O3 62.4(12) 1_554 4_665
Nb O2 O3 125.8(16) 1_656 4_665
Ga1 O2 O3 125.8(16) 1_656 4_665
O1 O2 O3 63.9(8) 2_655 4_665
O3 O2 O3 128.6(15) 5_655 4_665
Ga2 O2 O3 66.6(9) 2_656 4_665
Ga3 O2 O3 151.2(17) 2_646 4_665
O3 O2 O3 132.2(17) 1_655 4_665
Ga3 O2 O3 96.3(14) 2_546 4_665
O3 O2 O3 32.0(16) 5_666 4_665
O3 O2 O3 123.1(13) 6_656 4_665
O2 O2 O3 97.7(11) 1_556 4_665
O2 O2 O3 82.3(11) 1_554 4_665
O2 O2 O3 82.1(10) 5_765 4_665
Ga3 O2 O2 137(4) . 5_666
Ga2 O2 O2 25.1(8) . 5_666
La O2 O2 77.8(19) . 5_666
O3 O2 O2 143(2) 3_655 5_666
O2 O2 O2 101(2) 6_556 5_666
O3 O2 O2 111(3) 2_656 5_666
O3 O2 O2 152(3) 4_655 5_666
La O2 O2 103.3(12) 2_655 5_666
O2 O2 O2 14.8(15) 4_665 5_666
O2 O2 O2 56.8(10) 3_655 5_666
O1 O2 O2 75.1(18) . 5_666
O1 O2 O2 45.2(16) 1_556 5_666
O3 O2 O2 127(2) 2_655 5_666
Nb O2 O2 161(2) 1_655 5_666
Ga1 O2 O2 161(2) 1_655 5_666
O1 O2 O2 99(2) 2_545 5_666
Ga2 O2 O2 92(2) 2_546 5_666
O3 O2 O2 52.6(13) . 5_666
La O2 O2 60.5(15) 1_556 5_666
O2 O2 O2 113.2(17) 6 5_666
Ga3 O2 O2 140.1(19) 4_765 5_666
O3 O2 O2 32.9(12) 6_556 5_666
La O2 O2 81.7(15) 2_656 5_666
Ga3 O2 O2 16.1(9) 4_665 5_666
O3 O2 O2 132(2) 5_656 5_666
Ga3 O2 O2 62.7(5) 2_656 5_666
O2 O2 O2 118.4(18) 5_766 5_666
La O2 O2 45.1(7) 4_665 5_666
O2 O2 O2 67(2) 2_546 5_666
O2 O2 O2 79.5(13) 2_656 5_666
Ga3 O2 O2 120(2) 1_554 5_666
La O2 O2 131(2) 4_655 5_666
O3 O2 O2 63.5(15) 6 5_666
Ga2 O2 O2 85.5(14) 1_554 5_666
Nb O2 O2 119(2) 1_656 5_666
Ga1 O2 O2 119(2) 1_656 5_666
O1 O2 O2 107.6(10) 2_655 5_666
O3 O2 O2 146(2) 5_655 5_666
Ga2 O2 O2 102.3(11) 2_656 5_666
Ga3 O2 O2 156(2) 2_646 5_666
O3 O2 O2 173(2) 1_655 5_666
Ga3 O2 O2 54.8(14) 2_546 5_666
O3 O2 O2 45.3(9) 5_666 5_666
O3 O2 O2 139(2) 6_656 5_666
O2 O2 O2 75.9(15) 1_556 5_666
O2 O2 O2 104.1(15) 1_554 5_666
O2 O2 O2 125.6(14) 5_765 5_666
O3 O2 O2 45.4(6) 4_665 5_666
Ga3 O2 O2 49.7(13) . 5_656
Ga2 O2 O2 123(3) . 5_656
La O2 O2 76.0(17) . 5_656
O3 O2 O2 114(2) 3_655 5_656
O2 O2 O2 18.8(16) 6_556 5_656
O3 O2 O2 86(2) 2_656 5_656
O3 O2 O2 51.9(11) 4_655 5_656
La O2 O2 147(2) 2_655 5_656
O2 O2 O2 102(3) 4_665 5_656
O2 O2 O2 158(3) 3_655 5_656
O1 O2 O2 124(2) . 5_656
O1 O2 O2 100(2) 1_556 5_656
O3 O2 O2 107.9(19) 2_655 5_656
Nb O2 O2 87.3(9) 1_655 5_656
Ga1 O2 O2 87.3(9) 1_655 5_656
O1 O2 O2 35(2) 2_545 5_656
Ga2 O2 O2 12.5(7) 2_546 5_656
O3 O2 O2 64.8(17) . 5_656
La O2 O2 58.9(15) 1_556 5_656
O2 O2 O2 77.2(14) 6 5_656
Ga3 O2 O2 102.5(13) 4_765 5_656
O3 O2 O2 70.5(16) 6_556 5_656
La O2 O2 109(2) 2_656 5_656
Ga3 O2 O2 89.6(17) 4_665 5_656
O3 O2 O2 48.1(8) 5_656 5_656
Ga3 O2 O2 156(2) 2_656 5_656
O2 O2 O2 118.4(18) 5_766 5_656
La O2 O2 131(2) 4_665 5_656
O2 O2 O2 35.6(12) 2_546 5_656
O2 O2 O2 147(3) 2_656 5_656
Ga3 O2 O2 93.1(14) 1_554 5_656
La O2 O2 44.8(7) 4_655 5_656
O3 O2 O2 89.0(16) 6 5_656
Ga2 O2 O2 117.4(19) 1_554 5_656
Nb O2 O2 71.0(12) 1_656 5_656
Ga1 O2 O2 71.0(12) 1_656 5_656
O1 O2 O2 149.0(16) 2_655 5_656
O3 O2 O2 72.0(11) 5_655 5_656
Ga2 O2 O2 141.3(19) 2_656 5_656
Ga3 O2 O2 61.0(6) 2_646 5_656
O3 O2 O2 80.6(10) 1_655 5_656
Ga3 O2 O2 51.1(12) 2_546 5_656
O3 O2 O2 135(2) 5_666 5_656
O3 O2 O2 84.4(13) 6_656 5_656
O2 O2 O2 75.9(15) 1_556 5_656
O2 O2 O2 104.1(15) 1_554 5_656
O2 O2 O2 125.6(14) 5_765 5_656
O3 O2 O2 147(2) 4_665 5_656
O2 O2 O2 102(2) 5_666 5_656
Ga3 O2 O2 105(2) . 2_545
Ga2 O2 O2 107(3) . 2_545
La O2 O2 10.8(7) . 2_545
O3 O2 O2 114(3) 3_655 2_545
O2 O2 O2 85(2) 6_556 2_545
O3 O2 O2 151(3) 2_656 2_545
O3 O2 O2 72.9(19) 4_655 2_545
La O2 O2 95(2) 2_655 2_545
O2 O2 O2 73(2) 4_665 2_545
O2 O2 O2 115(2) 3_655 2_545
O1 O2 O2 56.9(17) . 2_545
O1 O2 O2 127(2) 1_556 2_545
O3 O2 O2 68.3(18) 2_655 2_545
Nb O2 O2 82.7(16) 1_655 2_545
Ga1 O2 O2 82.7(16) 1_655 2_545
O1 O2 O2 32.4(17) 2_545 2_545
Ga2 O2 O2 58.7(4) 2_546 2_545
O3 O2 O2 38.8(14) . 2_545
La O2 O2 103.7(11) 1_556 2_545
O2 O2 O2 31.3(11) 6 2_545
Ga3 O2 O2 132.5(19) 4_765 2_545
O3 O2 O2 80.9(12) 6_556 2_545
La O2 O2 166(2) 2_656 2_545
Ga3 O2 O2 71.9(12) 4_665 2_545
O3 O2 O2 106.9(11) 5_656 2_545
Ga3 O2 O2 126.6(18) 2_656 2_545
O2 O2 O2 150(3) 5_766 2_545
La O2 O2 73.8(15) 4_665 2_545
O2 O2 O2 60.7(8) 2_546 2_545
O2 O2 O2 145(3) 2_656 2_545
Ga3 O2 O2 48.4(12) 1_554 2_545
La O2 O2 50.8(7) 4_655 2_545
O3 O2 O2 27.9(10) 6 2_545
Ga2 O2 O2 51.6(13) 1_554 2_545
Nb O2 O2 134.8(12) 1_656 2_545
Ga1 O2 O2 134.8(12) 1_656 2_545
O1 O2 O2 122(3) 2_655 2_545
O3 O2 O2 60.7(11) 5_655 2_545
Ga2 O2 O2 144.1(18) 2_656 2_545
Ga3 O2 O2 101.7(13) 2_646 2_545
O3 O2 O2 101.3(17) 1_655 2_545
Ga3 O2 O2 52.7(5) 2_546 2_545
O3 O2 O2 125.4(18) 5_666 2_545
O3 O2 O2 132.4(17) 6_656 2_545
O2 O2 O2 133.7(10) 1_556 2_545
O2 O2 O2 46.3(10) 1_554 2_545
O2 O2 O2 90(2) 5_765 2_545
O3 O2 O2 99(2) 4_665 2_545
O2 O2 O2 86(2) 5_666 2_545
O2 O2 O2 66.9(8) 5_656 2_545
Ga3 O2 O2 126(3) . 2_655
Ga2 O2 O2 82.0(19) . 2_655
La O2 O2 83(2) . 2_655
O3 O2 O2 56.9(17) 3_655 2_655
O2 O2 O2 162(3) 6_556 2_655
O3 O2 O2 111(2) 2_656 2_655
O3 O2 O2 104(3) 4_655 2_655
La O2 O2 9.8(4) 2_655 2_655
O2 O2 O2 88.2(13) 4_665 2_655
O2 O2 O2 50.1(12) 3_655 2_655
O1 O2 O2 37.6(12) . 2_655
O1 O2 O2 109.9(16) 1_556 2_655
O3 O2 O2 42.4(13) 2_655 2_655
Nb O2 O2 69.7(15) 1_655 2_655
Ga1 O2 O2 69.7(15) 1_655 2_655
O1 O2 O2 118(3) 2_545 2_655
Ga2 O2 O2 147(2) 2_546 2_655
O3 O2 O2 109(2) . 2_655
La O2 O2 150.5(17) 1_556 2_655
O2 O2 O2 73(2) 6 2_655
Ga3 O2 O2 78.6(10) 4_765 2_655
O3 O2 O2 127.0(16) 6_556 2_655
La O2 O2 98.6(8) 2_656 2_655
Ga3 O2 O2 101.9(15) 4_665 2_655
O3 O2 O2 130(2) 5_656 2_655
Ga3 O2 O2 54.8(5) 2_656 2_655
O2 O2 O2 72.9(13) 5_766 2_655
La O2 O2 52.4(10) 4_665 2_655
O2 O2 O2 145(3) 2_546 2_655
O2 O2 O2 60.7(8) 2_656 2_655
Ga3 O2 O2 56.1(14) 1_554 2_655
La O2 O2 105.1(19) 4_655 2_655
O3 O2 O2 76.2(15) 6 2_655
Ga2 O2 O2 38.4(11) 1_554 2_655
Nb O2 O2 121.7(13) 1_656 2_655
Ga1 O2 O2 121.7(13) 1_656 2_655
O1 O2 O2 34.7(13) 2_655 2_655
O3 O2 O2 79.4(19) 5_655 2_655
Ga2 O2 O2 55.4(3) 2_656 2_655
Ga3 O2 O2 108.2(16) 2_646 2_655
O3 O2 O2 85.4(15) 1_655 2_655
Ga3 O2 O2 128.6(17) 2_546 2_655
O3 O2 O2 75.0(9) 5_666 2_655
O3 O2 O2 99.1(12) 6_656 2_655
O2 O2 O2 133.7(10) 1_556 2_655
O2 O2 O2 46.3(10) 1_554 2_655
O2 O2 O2 30.7(11) 5_765 2_655
O3 O2 O2 52.0(9) 4_665 2_655
O2 O2 O2 94.9(12) 5_666 2_655
O2 O2 O2 149(2) 5_656 2_655
O2 O2 O2 89(2) 2_545 2_655
Ga3 O2 La 118(3) . 4_666
Ga2 O2 La 19.3(16) . 4_666
La O2 La 108.6(16) . 4_666
O3 O2 La 123.2(19) 3_655 4_666
O2 O2 La 98(3) 6_556 4_666
O3 O2 La 81(2) 2_656 4_666
O3 O2 La 156(3) 4_655 4_666
La O2 La 103.6(12) 2_655 4_666
O2 O2 La 45.1(8) 4_665 4_666
O2 O2 La 49.4(9) 3_655 4_666
O1 O2 La 96.2(18) . 4_666
O1 O2 La 16.7(15) 1_556 4_666
O3 O2 La 141.2(18) 2_655 4_666
Nb O2 La 158.3(16) 1_655 4_666
Ga1 O2 La 158.3(16) 1_655 4_666
O1 O2 La 122(2) 2_545 4_666
Ga2 O2 La 103.3(15) 2_546 4_666
O3 O2 La 80.2(12) . 4_666
La O2 La 51.4(7) 1_556 4_666
O2 O2 La 143.6(10) 6 4_666
Ga3 O2 La 110.7(13) 4_765 4_666
O3 O2 La 44.7(10) 6_556 4_666
La O2 La 50.9(7) 2_656 4_666
Ga3 O2 La 44.7(6) 4_665 4_666
O3 O2 La 113.3(16) 5_656 4_666
Ga3 O2 La 48.3(6) 2_656 4_666
O2 O2 La 90.3(15) 5_766 4_666
La O2 La 64.0(7) 4_665 4_666
O2 O2 La 81.0(19) 2_546 4_666
O2 O2 La 57.4(14) 2_656 4_666
Ga3 O2 La 145.7(13) 1_554 4_666
La O2 La 152.0(15) 4_655 4_666
O3 O2 La 94.0(11) 6 4_666
Ga2 O2 La 107.7(10) 1_554 4_666
Nb O2 La 92.0(12) 1_656 4_666
Ga1 O2 La 92.0(12) 1_656 4_666
O1 O2 La 93.7(13) 2_655 4_666
O3 O2 La 176.6(15) 5_655 4_666
Ga2 O2 La 79.8(9) 2_656 4_666
Ga3 O2 La 132.9(15) 2_646 4_666
O3 O2 La 141.9(18) 1_655 4_666
Ga3 O2 La 75.4(9) 2_546 4_666
O3 O2 La 26.2(9) 5_666 4_666
O3 O2 La 108.3(13) 6_656 4_666
O2 O2 La 51.7(7) 1_556 4_666
O2 O2 La 128.3(7) 1_554 4_666
O2 O2 La 125.3(9) 5_765 4_666
O3 O2 La 49.1(8) 4_665 4_666
O2 O2 La 30.8(9) 5_666 4_666
O2 O2 La 108.9(19) 5_656 4_666
O2 O2 La 116.5(16) 2_545 4_666
O2 O2 La 99.0(11) 2_655 4_666
Ga3 O2 O2 58.6(17) . 4_765
Ga2 O2 O2 118(3) . 4_765
La O2 O2 130.7(13) . 4_765
O3 O2 O2 16(2) 3_655 4_765
O2 O2 O2 99.1(8) 6_556 4_765
O3 O2 O2 51(2) 2_656 4_765
O3 O2 O2 64.6(17) 4_655 4_765
La O2 O2 60.8(16) 2_655 4_765
O2 O2 O2 150(3) 4_665 4_765
O2 O2 O2 90(3) 3_655 4_765
O1 O2 O2 105.5(16) . 4_765
O1 O2 O2 106.8(18) 1_556 4_765
O3 O2 O2 63.1(14) 2_655 4_765
Nb O2 O2 43.3(7) 1_655 4_765
Ga1 O2 O2 43.3(7) 1_655 4_765
O1 O2 O2 117.8(11) 2_545 4_765
Ga2 O2 O2 119.0(12) 2_546 4_765
O3 O2 O2 163.6(17) . 4_765
La O2 O2 118.5(9) 1_556 4_765
O2 O2 O2 94.9(3) 6 4_765
Ga3 O2 O2 9.4(10) 4_765 4_765
O3 O2 O2 150.8(12) 6_556 4_765
La O2 O2 68.1(13) 2_656 4_765
Ga3 O2 O2 159.4(16) 4_665 4_765
O3 O2 O2 61.8(11) 5_656 4_765
Ga3 O2 O2 82.0(17) 2_656 4_765
O2 O2 O2 25.8(16) 5_766 4_765
La O2 O2 120.3(17) 4_665 4_765
O2 O2 O2 140.7(18) 2_546 4_765
O2 O2 O2 63.9(18) 2_656 4_765
Ga3 O2 O2 80.2(7) 1_554 4_765
La O2 O2 85.6(7) 4_655 4_765
O3 O2 O2 137.8(10) 6 4_765
Ga2 O2 O2 100.2(10) 1_554 4_765
Nb O2 O2 53.5(7) 1_656 4_765
Ga1 O2 O2 53.5(7) 1_656 4_765
O1 O2 O2 42.8(13) 2_655 4_765
O3 O2 O2 66.2(9) 5_655 4_765
Ga2 O2 O2 41.4(12) 2_656 4_765
Ga3 O2 O2 45.7(4) 2_646 4_765
O3 O2 O2 30.4(7) 1_655 4_765
Ga3 O2 O2 157.7(14) 2_546 4_765
O3 O2 O2 98.0(17) 5_666 4_765
O3 O2 O2 28.9(8) 6_656 4_765
O2 O2 O2 90.000(6) 1_556 4_765
O2 O2 O2 90.0 1_554 4_765
O2 O2 O2 47.9(14) 5_765 4_765
O3 O2 O2 105.5(19) 4_665 4_765
O2 O2 O2 143(2) 5_666 4_765
O2 O2 O2 106.7(7) 5_656 4_765
O2 O2 O2 125.8(12) 2_545 4_765
O2 O2 O2 70.6(13) 2_655 4_765
La O2 O2 116.1(14) 4_666 4_765
Ga3 O2 O2 24(2) . 3_645
Ga2 O2 O2 161(2) . 3_645
La O2 O2 96.3(15) . 3_645
O3 O2 O2 64.9(18) 3_655 3_645
O2 O2 O2 50(2) 6_556 3_645
O3 O2 O2 68(2) 2_656 3_645
O3 O2 O2 15(2) 4_655 3_645
La O2 O2 105.3(13) 2_655 3_645
O2 O2 O2 150(3) 4_665 3_645
O2 O2 O2 150(3) 3_655 3_645
O1 O2 O2 122.1(16) . 3_645
O1 O2 O2 125.3(16) 1_556 3_645
O3 O2 O2 74.7(14) 2_655 3_645
Nb O2 O2 43.3(7) 1_655 3_645
Ga1 O2 O2 43.3(7) 1_655 3_645
O1 O2 O2 61.3(13) 2_545 3_645
Ga2 O2 O2 60.1(12) 2_546 3_645
O3 O2 O2 107.2(18) . 3_645
La O2 O2 94.6(11) 1_556 3_645
O2 O2 O2 69.8(13) 6 3_645
Ga3 O2 O2 58.7(6) 4_765 3_645
O3 O2 O2 118.0(15) 6_556 3_645
La O2 O2 101.7(9) 2_656 3_645
Ga3 O2 O2 138.2(17) 4_665 3_645
O3 O2 O2 28.5(12) 5_656 3_645
Ga3 O2 O2 141.2(16) 2_656 3_645
O2 O2 O2 79.8(10) 5_766 3_645
La O2 O2 154.0(9) 4_665 3_645
O2 O2 O2 84.3(17) 2_546 3_645
O2 O2 O2 121.0(19) 2_656 3_645
Ga3 O2 O2 72.6(6) 1_554 3_645
La O2 O2 35.0(9) 4_655 3_645
O3 O2 O2 113.5(12) 6 3_645
Ga2 O2 O2 110.6(6) 1_554 3_645
Nb O2 O2 53.5(7) 1_656 3_645
Ga1 O2 O2 53.5(7) 1_656 3_645
O1 O2 O2 100.5(12) 2_655 3_645
O3 O2 O2 41.4(9) 5_655 3_645
Ga2 O2 O2 100.7(12) 2_656 3_645
Ga3 O2 O2 16.6(5) 2_646 3_645
O3 O2 O2 31.9(6) 1_655 3_645
Ga3 O2 O2 98.8(14) 2_546 3_645
O3 O2 O2 148.7(13) 5_666 3_645
O3 O2 O2 47.8(9) 6_656 3_645
O2 O2 O2 90.000(4) 1_556 3_645
O2 O2 O2 90.000(5) 1_554 3_645
O2 O2 O2 82.4(9) 5_765 3_645
O3 O2 O2 163.8(17) 4_665 3_645
O2 O2 O2 150.8(19) 5_666 3_645
O2 O2 O2 48.8(7) 5_656 3_645
O2 O2 O2 85.7(13) 2_545 3_645
O2 O2 O2 112.9(14) 2_655 3_645
La O2 O2 141.5(7) 4_666 3_645
O2 O2 O2 60.000(2) 4_765 3_645
Ga3 O2 O3 155(3) . 5_665
Ga2 O2 O3 58(2) . 5_665
La O2 O3 72.9(14) . 5_665
O3 O2 O3 84.9(19) 3_655 5_665
O2 O2 O3 163.5(14) 6_556 5_665
O3 O2 O3 124.9(19) 2_656 5_665
O3 O2 O3 127(2) 4_655 5_665
La O2 O3 38.1(7) 2_655 5_665
O2 O2 O3 59.4(12) 4_665 5_665
O2 O2 O3 36.2(8) 3_655 5_665
O1 O2 O3 26.7(13) . 5_665
O1 O2 O3 91.9(17) 1_556 5_665
O3 O2 O3 64.9(14) 2_655 5_665
Nb O2 O3 96.6(14) 1_655 5_665
Ga1 O2 O3 96.6(14) 1_655 5_665
O1 O2 O3 115(2) 2_545 5_665
Ga2 O2 O3 137.4(18) 2_546 5_665
O3 O2 O3 86.9(15) . 5_665
La O2 O3 125.8(15) 1_556 5_665
O2 O2 O3 80.5(17) 6 5_665
Ga3 O2 O3 103.8(13) 4_765 5_665
O3 O2 O3 98.2(10) 6_556 5_665
La O2 O3 98.8(11) 2_656 5_665
Ga3 O2 O3 73.2(11) 4_665 5_665
O3 O2 O3 159(2) 5_656 5_665
Ga3 O2 O3 46.4(8) 2_656 5_665
O2 O2 O3 91.8(15) 5_766 5_665
La O2 O3 23.8(6) 4_665 5_665
O2 O2 O3 122(2) 2_546 5_665
O2 O2 O3 62.5(14) 2_656 5_665
Ga3 O2 O3 70.6(10) 1_554 5_665
La O2 O3 119.4(14) 4_655 5_665
O3 O2 O3 59.6(11) 6 5_665
Ga2 O2 O3 36.0(7) 1_554 5_665
Nb O2 O3 140.4(14) 1_656 5_665
Ga1 O2 O3 140.4(14) 1_656 5_665
O1 O2 O3 55.7(12) 2_655 5_665
O3 O2 O3 100.2(16) 5_655 5_665
Ga2 O2 O3 69.6(9) 2_656 5_665
Ga3 O2 O3 137.0(16) 2_646 5_665
O3 O2 O3 114.1(13) 1_655 5_665
Ga3 O2 O3 104.3(13) 2_546 5_665
O3 O2 O3 58.9(7) 5_666 5_665
O3 O2 O3 123.9(14) 6_656 5_665
O2 O2 O3 125.3(8) 1_556 5_665
O2 O2 O3 54.7(8) 1_554 5_665
O2 O2 O3 59.1(10) 5_765 5_665
O3 O2 O3 28.4(13) 4_665 5_665
O2 O2 O3 66.6(10) 5_666 5_665
O2 O2 O3 149(2) 5_656 5_665
O2 O2 O3 82.5(16) 2_545 5_665
O2 O2 O3 28.8(7) 2_655 5_665
La O2 O3 77.3(10) 4_666 5_665
O2 O2 O3 97.1(15) 4_765 5_665
O2 O2 O3 139.5(11) 3_645 5_665
Ga3 O2 O3 54(2) . 3_656
Ga2 O2 O3 86(2) . 3_656
La O2 O3 163(2) . 3_656
O3 O2 O3 76(2) 3_655 3_656
O2 O2 O3 69(3) 6_556 3_656
O3 O2 O3 11.1(19) 2_656 3_656
O3 O2 O3 92(3) 4_655 3_656
La O2 O3 107.3(15) 2_655 3_656
O2 O2 O3 114.6(10) 4_665 3_656
O2 O2 O3 88.1(14) 3_655 3_656
O1 O2 O3 148.3(18) . 3_656
O1 O2 O3 54.6(17) 1_556 3_656
O3 O2 O3 123.2(19) 2_655 3_656
Nb O2 O3 97.0(15) 1_655 3_656
Ga1 O2 O3 97.0(15) 1_655 3_656
O1 O2 O3 123(3) 2_545 3_656
Ga2 O2 O3 96.4(16) 2_546 3_656
O3 O2 O3 130(2) . 3_656
La O2 O3 60.0(13) 1_556 3_656
O2 O2 O3 145.9(13) 6 3_656
Ga3 O2 O3 50.9(9) 4_765 3_656
O3 O2 O3 90.7(15) 6_556 3_656
La O2 O3 25.3(6) 2_656 3_656
Ga3 O2 O3 109.2(16) 4_665 3_656
O3 O2 O3 51.5(15) 5_656 3_656
Ga3 O2 O3 76.9(10) 2_656 3_656
O2 O2 O3 43.9(15) 5_766 3_656
La O2 O3 127.1(14) 4_665 3_656
O2 O2 O3 99(2) 2_546 3_656
O2 O2 O3 60.0(16) 2_656 3_656
Ga3 O2 O3 138.6(16) 1_554 3_656
La O2 O3 111.1(15) 4_655 3_656
O3 O2 O3 161.8(15) 6 3_656
Ga2 O2 O3 152.7(14) 1_554 3_656
Nb O2 O3 23.8(7) 1_656 3_656
Ga1 O2 O3 23.8(7) 1_656 3_656
O1 O2 O3 80.1(18) 2_655 3_656
O3 O2 O3 113.1(17) 5_655 3_656
Ga2 O2 O3 58.9(8) 2_656 3_656
Ga3 O2 O3 63.8(11) 2_646 3_656
O3 O2 O3 73.5(13) 1_655 3_656
Ga3 O2 O3 111.4(15) 2_546 3_656
O3 O2 O3 72.1(11) 5_666 3_656
O3 O2 O3 39.3(13) 6_656 3_656
O2 O2 O3 30.0(10) 1_556 3_656
O2 O2 O3 150.0(10) 1_554 3_656
O2 O2 O3 105.5(16) 5_765 3_656
O3 O2 O3 102.6(12) 4_665 3_656
O2 O2 O3 100(2) 5_666 3_656
O2 O2 O3 87.8(19) 5_656 3_656
O2 O2 O3 154.8(16) 2_545 3_656
O2 O2 O3 114.3(9) 2_655 3_656
La O2 O3 70.2(11) 4_666 3_656
O2 O2 O3 60.1(10) 4_765 3_656
O2 O2 O3 77.3(10) 3_645 3_656
O3 O2 O3 122.4(12) 5_665 3_656
Ga3 O2 O3 69(2) . 6_655
Ga2 O2 O3 139(2) . 6_655
La O2 O3 91.9(18) . 6_655
O3 O2 O3 27.3(17) 3_655 6_655
O2 O2 O3 103.2(17) 6_556 6_655
O3 O2 O3 86(2) 2_656 6_655
O3 O2 O3 46.3(18) 4_655 6_655
La O2 O3 52.1(11) 2_655 6_655
O2 O2 O3 142.7(10) 4_665 6_655
O2 O2 O3 104(2) 3_655 6_655
O1 O2 O3 80.1(18) . 6_655
O1 O2 O3 144.9(17) 1_556 6_655
O3 O2 O3 28.5(13) 2_655 6_655
Nb O2 O3 10.9(6) 1_655 6_655
Ga1 O2 O3 10.9(6) 1_655 6_655
O1 O2 O3 88.8(18) 2_545 6_655
Ga2 O2 O3 106.1(12) 2_546 6_655
O3 O2 O3 126.1(16) . 6_655
La O2 O3 145.7(13) 1_556 6_655
O2 O2 O3 56.1(9) 6 6_655
Ga3 O2 O3 47.0(9) 4_765 6_655
O3 O2 O3 166.1(18) 6_556 6_655
La O2 O3 106.7(12) 2_656 6_655
Ga3 O2 O3 153.0(16) 4_665 6_655
O3 O2 O3 74.3(10) 5_656 6_655
Ga3 O2 O3 102.2(12) 2_656 6_655
O2 O2 O3 63.2(16) 5_766 6_655
La O2 O3 108.8(14) 4_665 6_655
O2 O2 O3 129.6(18) 2_546 6_655
O2 O2 O3 91.7(15) 2_656 6_655
Ga3 O2 O3 41.9(10) 1_554 6_655
La O2 O3 58.5(9) 4_655 6_655
O3 O2 O3 101.3(16) 6 6_655
Ga2 O2 O3 70.7(12) 1_554 6_655
Nb O2 O3 82.8(9) 1_656 6_655
Ga1 O2 O3 82.8(9) 1_656 6_655
O1 O2 O3 55.7(12) 2_655 6_655
O3 O2 O3 31.9(12) 5_655 6_655
Ga2 O2 O3 69.7(9) 2_656 6_655
Ga3 O2 O3 50.6(7) 2_646 6_655
O3 O2 O3 28.9(14) 1_655 6_655
Ga3 O2 O3 135.0(13) 2_546 6_655
O3 O2 O3 123.9(14) 5_666 6_655
O3 O2 O3 59.0(6) 6_656 6_655
O2 O2 O3 125.4(8) 1_556 6_655
O2 O2 O3 54.6(8) 1_554 6_655
O2 O2 O3 29.1(6) 5_765 6_655
O3 O2 O3 111.1(12) 4_665 6_655
O2 O2 O3 153.8(19) 5_666 6_655
O2 O2 O3 98.2(11) 5_656 6_655
O2 O2 O3 87.3(16) 2_545 6_655
O2 O2 O3 59.7(13) 2_655 6_655
La O2 O3 149.1(12) 4_666 6_655
O2 O2 O3 38.8(8) 4_765 6_655
O2 O2 O3 53.3(8) 3_645 6_655
O3 O2 O3 87.4(14) 5_665 6_655
O3 O2 O3 97.0(13) 3_656 6_655
Ga3 O2 O3 129(3) . 1_665
Ga2 O2 O3 52.6(18) . 1_665
La O2 O3 108.7(17) . 1_665
O3 O2 O3 69(2) 3_655 1_665
O2 O2 O3 155(4) 6_556 1_665
O3 O2 O3 89(2) 2_656 1_665
O3 O2 O3 132(2) 4_655 1_665
La O2 O3 39.1(10) 2_655 1_665
O2 O2 O3 76.1(18) 4_665 1_665
O2 O2 O3 17.7(18) 3_655 1_665
O1 O2 O3 61.5(14) . 1_665
O1 O2 O3 73.1(14) 1_556 1_665
O3 O2 O3 78.6(17) 2_655 1_665
Nb O2 O3 97.6(14) 1_655 1_665
Ga1 O2 O3 97.6(14) 1_655 1_665
O1 O2 O3 151(3) 2_545 1_665
Ga2 O2 O3 166.2(14) 2_546 1_665
O3 O2 O3 116.0(12) . 1_665
La O2 O3 114.6(14) 1_556 1_665
O2 O2 O3 109(2) 6 1_665
Ga3 O2 O3 77.4(10) 4_765 1_665
O3 O2 O3 105.3(10) 6_556 1_665
La O2 O3 65.0(10) 2_656 1_665
Ga3 O2 O3 88.2(7) 4_665 1_665
O3 O2 O3 129.9(15) 5_656 1_665
Ga3 O2 O3 17.6(8) 2_656 1_665
O2 O2 O3 59.6(8) 5_766 1_665
La O2 O3 50.9(7) 4_665 1_665
O2 O2 O3 141.6(18) 2_546 1_665
O2 O2 O3 27.0(12) 2_656 1_665
Ga3 O2 O3 93.7(14) 1_554 1_665
La O2 O3 141.6(17) 4_655 1_665
O3 O2 O3 94.7(12) 6 1_665
Ga2 O2 O3 68.6(11) 1_554 1_665
Nb O2 O3 105.1(13) 1_656 1_665
Ga1 O2 O3 105.1(13) 1_656 1_665
O1 O2 O3 33.4(7) 2_655 1_665
O3 O2 O3 114.0(13) 5_655 1_665
Ga2 O2 O3 36.7(6) 2_656 1_665
Ga3 O2 O3 119.9(12) 2_646 1_665
O3 O2 O3 101.9(13) 1_655 1_665
Ga3 O2 O3 127.5(8) 2_546 1_665
O3 O2 O3 39.3(15) 5_666 1_665
O3 O2 O3 94.1(11) 6_656 1_665
O2 O2 O3 97.5(11) 1_556 1_665
O2 O2 O3 82.5(11) 1_554 1_665
O2 O2 O3 60.1(8) 5_765 1_665
O3 O2 O3 31.3(10) 4_665 1_665
O2 O2 O3 74.3(9) 5_666 1_665
O2 O2 O3 173(2) 5_656 1_665
O2 O2 O3 118.2(18) 2_545 1_665
O2 O2 O3 37.6(10) 2_655 1_665
La O2 O3 65.2(8) 4_666 1_665
O2 O2 O3 74.2(14) 4_765 1_665
O2 O2 O3 133.6(14) 3_645 1_665
O3 O2 O3 35.8(12) 5_665 1_665
O3 O2 O3 86.9(11) 3_656 1_665
O3 O2 O3 86.7(12) 6_655 1_665
Ga3 O2 Ga1 129(3) . .
Ga2 O2 Ga1 71(2) . .
La O2 Ga1 30.3(8) . .
O3 O2 Ga1 144(3) 3_655 .
O2 O2 Ga1 91.9(12) 6_556 .
O3 O2 Ga1 150(3) 2_656 .
O3 O2 Ga1 108(2) 4_655 .
La O2 Ga1 103.4(15) 2_655 .
O2 O2 Ga1 36.1(17) 4_665 .
O2 O2 Ga1 90.2(18) 3_655 .
O1 O2 Ga1 57.0(10) . .
O1 O2 Ga1 91.1(16) 1_556 .
O3 O2 Ga1 96.3(16) 2_655 .
Nb O2 Ga1 119.2(15) 1_655 .
Ga1 O2 Ga1 119.2(15) 1_655 .
O1 O2 Ga1 56.3(10) 2_545 .
Ga2 O2 Ga1 66.8(10) 2_546 .
O3 O2 Ga1 15.3(9) . .
La O2 Ga1 81.6(11) 1_556 .
O2 O2 Ga1 66.7(7) 6 .
Ga3 O2 Ga1 168.5(17) 4_765 .
O3 O2 Ga1 49.8(10) 6_556 .
La O2 Ga1 129.6(14) 2_656 .
Ga3 O2 Ga1 34.6(5) 4_665 .
O3 O2 Ga1 127.2(15) 5_656 .
Ga3 O2 Ga1 100.8(10) 2_656 .
O2 O2 Ga1 161.9(8) 5_766 .
La O2 Ga1 51.6(7) 4_665 .
O2 O2 Ga1 51.3(14) 2_546 .
O2 O2 Ga1 121.3(18) 2_656 .
Ga3 O2 Ga1 79.7(10) 1_554 .
La O2 Ga1 85.2(10) 4_655 .
O3 O2 Ga1 21.7(7) 6 .
Ga2 O2 Ga1 60.5(7) 1_554 .
Nb O2 Ga1 144.2(14) 1_656 .
Ga1 O2 Ga1 144.2(14) 1_656 .
O1 O2 Ga1 127.1(18) 2_655 .
O3 O2 Ga1 98.1(12) 5_655 .
Ga2 O2 Ga1 139.0(11) 2_656 .
Ga3 O2 Ga1 134.1(11) 2_646 .
O3 O2 Ga1 138.8(16) 1_655 .
Ga3 O2 Ga1 34.5(4) 2_546 .
O3 O2 Ga1 90.9(12) 5_666 .
O3 O2 Ga1 163.5(12) 6_656 .
O2 O2 Ga1 110.6(7) 1_556 .
O2 O2 Ga1 69.4(7) 1_554 .
O2 O2 Ga1 112.4(17) 5_765 .
O3 O2 Ga1 73.0(12) 4_665 .
O2 O2 Ga1 48.6(12) 5_666 .
O2 O2 Ga1 79.2(15) 5_656 .
O2 O2 Ga1 37.5(8) 2_545 .
O2 O2 Ga1 94.1(14) 2_655 .
La O2 Ga1 79.0(8) 4_666 .
O2 O2 Ga1 159.4(7) 4_765 .
O2 O2 Ga1 117.6(14) 3_645 .
O3 O2 Ga1 71.7(10) 5_665 .
O3 O2 Ga1 140.5(16) 3_656 .
O3 O2 Ga1 121.6(13) 6_655 .
O3 O2 Ga1 102.4(9) 1_665 .
Ga3 O2 Nb 129(3) . .
Ga2 O2 Nb 71(2) . .
La O2 Nb 30.3(8) . .
O3 O2 Nb 144(3) 3_655 .
O2 O2 Nb 91.9(12) 6_556 .
O3 O2 Nb 150(3) 2_656 .
O3 O2 Nb 108(2) 4_655 .
La O2 Nb 103.4(15) 2_655 .
O2 O2 Nb 36.1(17) 4_665 .
O2 O2 Nb 90.2(18) 3_655 .
O1 O2 Nb 57.0(10) . .
O1 O2 Nb 91.1(16) 1_556 .
O3 O2 Nb 96.3(16) 2_655 .
Nb O2 Nb 119.2(15) 1_655 .
Ga1 O2 Nb 119.2(15) 1_655 .
O1 O2 Nb 56.3(10) 2_545 .
Ga2 O2 Nb 66.8(10) 2_546 .
O3 O2 Nb 15.3(9) . .
La O2 Nb 81.6(11) 1_556 .
O2 O2 Nb 66.7(7) 6 .
Ga3 O2 Nb 168.5(17) 4_765 .
O3 O2 Nb 49.8(10) 6_556 .
La O2 Nb 129.6(14) 2_656 .
Ga3 O2 Nb 34.6(5) 4_665 .
O3 O2 Nb 127.2(15) 5_656 .
Ga3 O2 Nb 100.8(10) 2_656 .
O2 O2 Nb 161.9(8) 5_766 .
La O2 Nb 51.6(7) 4_665 .
O2 O2 Nb 51.3(14) 2_546 .
O2 O2 Nb 121.3(18) 2_656 .
Ga3 O2 Nb 79.7(10) 1_554 .
La O2 Nb 85.2(10) 4_655 .
O3 O2 Nb 21.7(7) 6 .
Ga2 O2 Nb 60.5(7) 1_554 .
Nb O2 Nb 144.2(14) 1_656 .
Ga1 O2 Nb 144.2(14) 1_656 .
O1 O2 Nb 127.1(18) 2_655 .
O3 O2 Nb 98.1(12) 5_655 .
Ga2 O2 Nb 139.0(11) 2_656 .
Ga3 O2 Nb 134.1(11) 2_646 .
O3 O2 Nb 138.8(16) 1_655 .
Ga3 O2 Nb 34.5(4) 2_546 .
O3 O2 Nb 90.9(12) 5_666 .
O3 O2 Nb 163.5(12) 6_656 .
O2 O2 Nb 110.6(7) 1_556 .
O2 O2 Nb 69.4(7) 1_554 .
O2 O2 Nb 112.4(17) 5_765 .
O3 O2 Nb 73.0(12) 4_665 .
O2 O2 Nb 48.6(12) 5_666 .
O2 O2 Nb 79.2(15) 5_656 .
O2 O2 Nb 37.5(8) 2_545 .
O2 O2 Nb 94.1(14) 2_655 .
La O2 Nb 79.0(8) 4_666 .
O2 O2 Nb 159.4(7) 4_765 .
O2 O2 Nb 117.6(14) 3_645 .
O3 O2 Nb 71.7(10) 5_665 .
O3 O2 Nb 140.5(16) 3_656 .
O3 O2 Nb 121.6(13) 6_655 .
O3 O2 Nb 102.4(9) 1_665 .
Ga1 O2 Nb 0.0 . .
Ga3 O2 O3 36(2) . 4_656
Ga2 O2 O3 102(3) . 4_656
La O2 O3 130.3(18) . 4_656
O3 O2 O3 92(3) 3_655 4_656
O2 O2 O3 37(2) 6_556 4_656
O3 O2 O3 33.6(16) 2_656 4_656
O3 O2 O3 73.7(19) 4_655 4_656
La O2 O3 136(2) 2_655 4_656
O2 O2 O3 115.5(14) 4_665 4_656
O2 O2 O3 117.7(12) 3_655 4_656
O1 O2 O3 178(2) . 4_656
O1 O2 O3 66.4(18) 1_556 4_656
O3 O2 O3 130(2) 2_655 4_656
Nb O2 O3 95.8(13) 1_655 4_656
Ga1 O2 O3 95.8(13) 1_655 4_656
O1 O2 O3 90(2) 2_545 4_656
Ga2 O2 O3 63.7(10) 2_546 4_656
O3 O2 O3 106.3(18) . 4_656
La O2 O3 44.8(8) 1_556 4_656
O2 O2 O3 125.0(15) 6 4_656
Ga3 O2 O3 67.8(12) 4_765 4_656
O3 O2 O3 78.6(14) 6_556 4_656
La O2 O3 55.1(11) 2_656 4_656
Ga3 O2 O3 103.8(15) 4_665 4_656
O3 O2 O3 30.6(14) 5_656 4_656
Ga3 O2 O3 107.5(15) 2_656 4_656
O2 O2 O3 71.4(17) 5_766 4_656
La O2 O3 146.5(15) 4_665 4_656
O2 O2 O3 70.6(17) 2_546 4_656
O2 O2 O3 92(2) 2_656 4_656
Ga3 O2 O3 131.5(10) 1_554 4_656
La O2 O3 85.8(8) 4_655 4_656
O3 O2 O3 139.4(15) 6 4_656
Ga2 O2 O3 169.3(11) 1_554 4_656
Nb O2 O3 23.4(7) 1_656 4_656
Ga1 O2 O3 23.4(7) 1_656 4_656
O1 O2 O3 110(2) 2_655 4_656
O3 O2 O3 100.3(11) 5_655 4_656
Ga2 O2 O3 90.5(14) 2_656 4_656
Ga3 O2 O3 53.0(8) 2_646 4_656
O3 O2 O3 72.9(12) 1_655 4_656
Ga3 O2 O3 86.5(12) 2_546 4_656
O3 O2 O3 96.4(12) 5_666 4_656
O3 O2 O3 48.0(13) 6_656 4_656
O2 O2 O3 31.2(7) 1_556 4_656
O2 O2 O3 148.8(7) 1_554 4_656
O2 O2 O3 123.8(18) 5_765 4_656
O3 O2 O3 128.3(17) 4_665 4_656
O2 O2 O3 103(2) 5_666 4_656
O2 O2 O3 55.0(12) 5_656 4_656
O2 O2 O3 121.9(10) 2_545 4_656
O2 O2 O3 144.3(18) 2_655 4_656
La O2 O3 82.7(11) 4_666 4_656
O2 O2 O3 76.7(9) 4_765 4_656
O2 O2 O3 58.9(7) 3_645 4_656
O3 O2 O3 153.8(14) 5_665 4_656
O3 O2 O3 32.9(14) 3_656 4_656
O3 O2 O3 101.8(12) 6_655 4_656
O3 O2 O3 119.5(17) 1_665 4_656
Ga1 O2 O3 120.9(15) . 4_656
Nb O2 O3 120.9(15) . 4_656
Ga3 O2 La 29.0(19) . 4_656
Ga2 O2 La 118(3) . 4_656
La O2 La 106.5(14) . 4_656
O3 O2 La 99(3) 3_655 4_656
O2 O2 La 13.9(13) 6_556 4_656
O3 O2 La 56.0(16) 2_656 4_656
O3 O2 La 56.2(18) 4_655 4_656
La O2 La 145.6(17) 2_655 4_656
O2 O2 La 117(2) 4_665 4_656
O2 O2 La 142.2(8) 3_655 4_656
O1 O2 La 153.8(18) . 4_656
O1 O2 La 85.2(17) 1_556 4_656
O3 O2 La 118.6(18) 2_655 4_656
Nb O2 La 87.1(10) 1_655 4_656
Ga1 O2 La 87.1(10) 1_655 4_656
O1 O2 La 65(2) 2_545 4_656
Ga2 O2 La 41.0(6) 2_546 4_656
O3 O2 La 90.5(14) . 4_656
La O2 La 50.5(7) 1_556 4_656
O2 O2 La 101.2(15) 6 4_656
Ga3 O2 La 79.2(10) 4_765 4_656
O3 O2 La 78.0(12) 6_556 4_656
La O2 La 80.5(11) 2_656 4_656
Ga3 O2 La 103.1(13) 4_665 4_656
O3 O2 La 24.8(8) 5_656 4_656
Ga3 O2 La 132.6(15) 2_656 4_656
O2 O2 La 90.3(14) 5_766 4_656
La O2 La 152.6(15) 4_665 4_656
O2 O2 La 55.3(13) 2_546 4_656
O2 O2 La 118(2) 2_656 4_656
Ga3 O2 La 112.1(10) 1_554 4_656
La O2 La 62.7(6) 4_655 4_656
O3 O2 La 119.0(12) 6 4_656
Ga2 O2 La 145.4(12) 1_554 4_656
Nb O2 La 41.1(5) 1_656 4_656
Ga1 O2 La 41.1(5) 1_656 4_656
O1 O2 La 127.0(17) 2_655 4_656
O3 O2 La 82.9(9) 5_655 4_656
Ga2 O2 La 112.1(12) 2_656 4_656
Ga3 O2 La 46.8(5) 2_646 4_656
O3 O2 La 69.7(11) 1_655 4_656
Ga3 O2 La 72.7(8) 2_546 4_656
O3 O2 La 118.8(15) 5_666 4_656
O3 O2 La 58.9(9) 6_656 4_656
O2 O2 La 52.4(7) 1_556 4_656
O2 O2 La 127.6(7) 1_554 4_656
O2 O2 La 124.7(9) 5_765 4_656
O3 O2 La 148.6(16) 4_665 4_656
O2 O2 La 109.6(19) 5_666 4_656
O2 O2 La 30.5(9) 5_656 4_656
O2 O2 La 97.2(7) 2_545 4_656
O2 O2 La 154.9(18) 2_655 4_656
La O2 La 99.5(12) 4_666 4_656
O2 O2 La 86.2(6) 4_765 4_656
O2 O2 La 44.1(8) 3_645 4_656
O3 O2 La 176.2(16) 5_665 4_656
O3 O2 La 57.7(11) 3_656 4_656
O3 O2 La 96.4(8) 6_655 4_656
O3 O2 La 144.6(16) 1_665 4_656
Ga1 O2 La 105.8(11) . 4_656
Nb O2 La 105.8(11) . 4_656
O3 O2 La 25.4(6) 4_656 4_656
Ga3 O2 Ga2 94(2) . 2_545
Ga2 O2 Ga2 124(3) . 2_545
La O2 Ga2 26.4(7) . 2_545
O3 O2 Ga2 96(2) 3_655 2_545
O2 O2 Ga2 86(3) 6_556 2_545
O3 O2 Ga2 140(3) 2_656 2_545
O3 O2 Ga2 58(2) 4_655 2_545
La O2 Ga2 86.9(14) 2_655 2_545
O2 O2 Ga2 90.2(18) 4_665 2_545
O2 O2 Ga2 122.1(9) 3_655 2_545
O1 O2 Ga2 59.6(14) . 2_545
O1 O2 Ga2 145.6(19) 1_556 2_545
O3 O2 Ga2 53.7(12) 2_655 2_545
Nb O2 Ga2 64.3(9) 1_655 2_545
Ga1 O2 Ga2 64.3(9) 1_655 2_545
O1 O2 Ga2 34(2) 2_545 2_545
Ga2 O2 Ga2 62.9(9) 2_546 2_545
O3 O2 Ga2 56.7(15) . 2_545
La O2 Ga2 116.1(13) 1_556 2_545
O2 O2 Ga2 14.5(7) 6 2_545
Ga3 O2 Ga2 114.1(13) 4_765 2_545
O3 O2 Ga2 98.2(13) 6_556 2_545
La O2 Ga2 173.6(13) 2_656 2_545
Ga3 O2 Ga2 90.2(11) 4_665 2_545
O3 O2 Ga2 97.1(11) 5_656 2_545
Ga3 O2 Ga2 132.6(14) 2_656 2_545
O2 O2 Ga2 133(2) 5_766 2_545
La O2 Ga2 84.3(10) 4_665 2_545
O2 O2 Ga2 72.5(14) 2_546 2_545
O2 O2 Ga2 145(2) 2_656 2_545
Ga3 O2 Ga2 33.4(4) 1_554 2_545
La O2 Ga2 37.5(5) 4_655 2_545
O3 O2 Ga2 42.5(7) 6 2_545
Ga2 O2 Ga2 50.8(6) 1_554 2_545
Nb O2 Ga2 124.9(10) 1_656 2_545
Ga1 O2 Ga2 124.9(10) 1_656 2_545
O1 O2 Ga2 111(2) 2_655 2_545
O3 O2 Ga2 42.4(7) 5_655 2_545
Ga2 O2 Ga2 132.9(14) 2_656 2_545
Ga3 O2 Ga2 86.7(8) 2_646 2_545
O3 O2 Ga2 83.4(12) 1_655 2_545
Ga3 O2 Ga2 68.3(8) 2_546 2_545
O3 O2 Ga2 139.2(13) 5_666 2_545
O3 O2 Ga2 115.9(12) 6_656 2_545
O2 O2 Ga2 142.3(6) 1_556 2_545
O2 O2 Ga2 37.7(6) 1_554 2_545
O2 O2 Ga2 76.7(13) 5_765 2_545
O3 O2 Ga2 108.7(16) 4_665 2_545
O2 O2 Ga2 104.0(18) 5_666 2_545
O2 O2 Ga2 67.3(13) 5_656 2_545
O2 O2 Ga2 18.4(7) 2_545 2_545
O2 O2 Ga2 83.9(15) 2_655 2_545
La O2 Ga2 134.7(13) 4_666 2_545
O2 O2 Ga2 107.5(6) 4_765 2_545
O2 O2 Ga2 71.9(8) 3_645 2_545
O3 O2 Ga2 86.2(11) 5_665 2_545
O3 O2 Ga2 148.6(14) 3_656 2_545
O3 O2 Ga2 69.4(10) 6_655 2_545
O3 O2 Ga2 119.0(15) 1_665 2_545
Ga1 O2 Ga2 55.7(6) . 2_545
Nb O2 Ga2 55.7(6) . 2_545
O3 O2 Ga2 119.9(9) 4_656 2_545
La O2 Ga2 94.7(8) 4_656 2_545
Ga3 O2 O1 56(2) . 2_546
Ga2 O2 O1 94(3) . 2_546
La O2 O1 100.6(16) . 2_546
O3 O2 O1 123(3) 3_655 2_546
O2 O2 O1 22(2) 6_556 2_546
O3 O2 O1 66(2) 2_656 2_546
O3 O2 O1 80.6(18) 4_655 2_546
La O2 O1 169(2) 2_655 2_546
O2 O2 O1 90.3(19) 4_665 2_546
O2 O2 O1 124.9(13) 3_655 2_546
O1 O2 O1 145(2) . 2_546
O1 O2 O1 65.0(12) 1_556 2_546
O3 O2 O1 142.4(18) 2_655 2_546
Nb O2 O1 113.8(11) 1_655 2_546
Ga1 O2 O1 113.8(11) 1_655 2_546
O1 O2 O1 67.5(15) 2_545 2_546
Ga2 O2 O1 38.3(11) 2_546 2_546
O3 O2 O1 72.9(14) . 2_546
La O2 O1 25.0(8) 1_556 2_546
O2 O2 O1 112.7(17) 6 2_546
Ga3 O2 O1 100.5(14) 4_765 2_546
O3 O2 O1 51.1(11) 6_556 2_546
La O2 O1 76.6(16) 2_656 2_546
Ga3 O2 O1 76.7(10) 4_665 2_546
O3 O2 O1 50.9(10) 5_656 2_546
Ga3 O2 O1 119.9(17) 2_656 2_546
O2 O2 O1 104(2) 5_766 2_546
La O2 O1 126.2(14) 4_665 2_546
O2 O2 O1 37.6(14) 2_546 2_546
O2 O2 O1 114(3) 2_656 2_546
Ga3 O2 O1 129.2(13) 1_554 2_546
La O2 O1 80.1(10) 4_655 2_546
O3 O2 O1 106.5(14) 6 2_546
Ga2 O2 O1 145.2(16) 1_554 2_546
Nb O2 O1 56.6(10) 1_656 2_546
Ga1 O2 O1 56.6(10) 1_656 2_546
O1 O2 O1 142(3) 2_655 2_546
O3 O2 O1 105.4(11) 5_655 2_546
Ga2 O2 O1 120.6(17) 2_656 2_546
Ga3 O2 O1 73.9(8) 2_646 2_546
O3 O2 O1 96.7(13) 1_655 2_546
Ga3 O2 O1 53.1(8) 2_546 2_546
O3 O2 O1 100.0(17) 5_666 2_546
O3 O2 O1 80.1(12) 6_656 2_546
O2 O2 O1 41.2(12) 1_556 2_546
O2 O2 O1 138.8(12) 1_554 2_546
O2 O2 O1 151.8(10) 5_765 2_546
O3 O2 O1 124.1(15) 4_665 2_546
O2 O2 O1 82.5(17) 5_666 2_546
O2 O2 O1 36.1(13) 5_656 2_546
O2 O2 O1 95.0(10) 2_545 2_546
O2 O2 O1 174.7(19) 2_655 2_546
La O2 O1 76.3(12) 4_666 2_546
O2 O2 O1 108.9(8) 4_765 2_546
O2 O2 O1 70.5(9) 3_645 2_546
O3 O2 O1 149.0(15) 5_665 2_546
O3 O2 O1 61.9(15) 3_656 2_546
O3 O2 O1 123.4(9) 6_655 2_546
O3 O2 O1 137.2(18) 1_665 2_546
Ga1 O2 O1 87.6(10) . 2_546
Nb O2 O1 87.6(10) . 2_546
O3 O2 O1 33.4(10) 4_656 2_546
La O2 O1 27.2(3) 4_656 2_546
Ga2 O2 O1 101.1(12) 2_545 2_546
Ga3 O2 O3 140(3) . 3
Ga2 O2 O3 50(2) . 3
La O2 O3 50.6(11) . 3
O3 O2 O3 149(3) 3_655 3
O2 O2 O3 99.6(9) 6_556 3
O3 O2 O3 136(3) 2_656 3
O3 O2 O3 129(2) 4_655 3
La O2 O3 101.8(18) 2_655 3
O2 O2 O3 14.5(18) 4_665 3
O2 O2 O3 73(2) 3_655 3
O1 O2 O3 60.1(17) . 3
O1 O2 O3 71.5(16) 1_556 3
O3 O2 O3 109(2) 2_655 3
Nb O2 O3 138.0(19) 1_655 3
Ga1 O2 O3 138.0(19) 1_655 3
O1 O2 O3 76.2(10) 2_545 3
Ga2 O2 O3 79.6(10) 2_546 3
O3 O2 O3 29.7(11) . 3
La O2 O3 73.3(11) 1_556 3
O2 O2 O3 86.5(10) 6 3
Ga3 O2 O3 164.3(14) 4_765 3
O3 O2 O3 39.2(15) 6_556 3
La O2 O3 108.9(14) 2_656 3
Ga3 O2 O3 15.9(7) 4_665 3
O3 O2 O3 136.7(16) 5_656 3
Ga3 O2 O3 81.9(12) 2_656 3
O2 O2 O3 142.8(9) 5_766 3
La O2 O3 40.9(10) 4_665 3
O2 O2 O3 58.1(13) 2_546 3
O2 O2 O3 101.6(19) 2_656 3
Ga3 O2 O3 96.4(14) 1_554 3
La O2 O3 106.6(12) 4_655 3
O3 O2 O3 37.2(14) 6 3
Ga2 O2 O3 67.8(13) 1_554 3
Nb O2 O3 139.3(17) 1_656 3
Ga1 O2 O3 139.3(17) 1_656 3
O1 O2 O3 118.3(15) 2_655 3
O3 O2 O3 118.9(13) 5_655 3
Ga2 O2 O3 122.4(12) 2_656 3
Ga3 O2 O3 152.5(13) 2_646 3
O3 O2 O3 160(2) 1_655 3
Ga3 O2 O3 41.2(5) 2_546 3
O3 O2 O3 69.6(13) 5_666 3
O3 O2 O3 163.8(15) 6_656 3
O2 O2 O3 97.4(11) 1_556 3
O2 O2 O3 82.6(11) 1_554 3
O2 O2 O3 118.3(18) 5_765 3
O3 O2 O3 56.3(15) 4_665 3
O2 O2 O3 27.2(12) 5_666 3
O2 O2 O3 92.0(15) 5_656 3
O2 O2 O3 58.9(11) 2_545 3
O2 O2 O3 92.0(18) 2_655 3
La O2 O3 58.0(9) 4_666 3
O2 O2 O3 161.1(16) 4_765 3
O2 O2 O3 136.9(16) 3_645 3
O3 O2 O3 64.5(14) 5_665 3
O3 O2 O3 125.0(18) 3_656 3
O3 O2 O3 137.2(14) 6_655 3
O3 O2 O3 87.5(8) 1_665 3
Ga1 O2 O3 21.7(5) . 3
Nb O2 O3 21.7(5) . 3
O3 O2 O3 117.8(15) 4_656 3
La O2 O3 112.1(12) 4_656 3
Ga2 O2 O3 76.8(10) 2_545 3
O1 O2 O3 87.7(11) 2_546 3
Ga3 O2 Ga3 88(3) . 4_764
Ga2 O2 Ga3 125(2) . 4_764
La O2 Ga3 82.4(15) . 4_764
O3 O2 Ga3 34.5(18) 3_655 4_764
O2 O2 Ga3 119(2) 6_556 4_764
O3 O2 Ga3 100(3) 2_656 4_764
O3 O2 Ga3 60.7(18) 4_655 4_764
La O2 Ga3 37.1(8) 2_655 4_764
O2 O2 Ga3 124.7(8) 4_665 4_764
O2 O2 Ga3 91.2(16) 3_655 4_764
O1 O2 Ga3 62.2(13) . 4_764
O1 O2 Ga3 145.1(16) 1_556 4_764
O3 O2 Ga3 13.3(9) 2_655 4_764
Nb O2 Ga3 26.9(6) 1_655 4_764
Ga1 O2 Ga3 26.9(6) 1_655 4_764
O1 O2 Ga3 92(2) 2_545 4_764
Ga2 O2 Ga3 115.8(13) 2_546 4_764
O3 O2 Ga3 118(2) . 4_764
La O2 Ga3 164.0(14) 1_556 4_764
O2 O2 Ga3 50.6(9) 6 4_764
Ga3 O2 Ga3 59.1(9) 4_765 4_764
O3 O2 Ga3 159.3(16) 6_556 4_764
La O2 Ga3 112.8(13) 2_656 4_764
Ga3 O2 Ga3 136.2(14) 4_665 4_764
O3 O2 Ga3 92.6(15) 5_656 4_764
Ga3 O2 Ga3 92.2(11) 2_656 4_764
O2 O2 Ga3 69.9(17) 5_766 4_764
La O2 Ga3 90.5(11) 4_665 4_764
O2 O2 Ga3 135.3(19) 2_546 4_764
O2 O2 Ga3 87.5(15) 2_656 4_764
Ga3 O2 Ga3 32.5(5) 1_554 4_764
La O2 Ga3 67.0(8) 4_655 4_764
O3 O2 Ga3 88.0(12) 6 4_764
Ga2 O2 Ga3 53.5(7) 1_554 4_764
Nb O2 Ga3 99.5(11) 1_656 4_764
Ga1 O2 Ga3 99.5(11) 1_656 4_764
O1 O2 Ga3 49.4(15) 2_655 4_764
O3 O2 Ga3 39.0(10) 5_655 4_764
Ga2 O2 Ga3 68.7(8) 2_656 4_764
Ga3 O2 Ga3 68.9(8) 2_646 4_764
O3 O2 Ga3 47.1(9) 1_655 4_764
Ga3 O2 Ga3 133.3(13) 2_546 4_764
O3 O2 Ga3 114.3(13) 5_666 4_764
O3 O2 Ga3 74.7(11) 6_656 4_764
O2 O2 Ga3 139.8(6) 1_556 4_764
O2 O2 Ga3 40.2(6) 1_554 4_764
O2 O2 Ga3 15.1(6) 5_765 4_764
O3 O2 Ga3 95.1(12) 4_665 4_764
O2 O2 Ga3 135.6(17) 5_666 4_764
O2 O2 Ga3 110.7(13) 5_656 4_764
O2 O2 Ga3 80.9(14) 2_545 4_764
O2 O2 Ga3 43.1(10) 2_655 4_764
La O2 Ga3 140.3(11) 4_666 4_764
O2 O2 Ga3 49.8(6) 4_765 4_764
O2 O2 Ga3 70.2(6) 3_645 4_764
O3 O2 Ga3 69.7(9) 5_665 4_764
O3 O2 Ga3 109.9(12) 3_656 4_764
O3 O2 Ga3 18.3(7) 6_655 4_764
O3 O2 Ga3 75.1(10) 1_665 4_764
Ga1 O2 Ga3 109.5(11) . 4_764
Nb O2 Ga3 109.5(11) . 4_764
O3 O2 Ga3 119.7(13) 4_656 4_764
La O2 Ga3 114.0(9) 4_656 4_764
Ga2 O2 Ga3 65.1(7) 2_545 4_764
O1 O2 Ga3 140.6(10) 2_546 4_764
O3 O2 Ga3 121.2(15) 3 4_764
Ga3 O2 La 85(2) . 2_545
Ga2 O2 La 113(2) . 2_545
La O2 La 35.3(8) . 2_545
O3 O2 La 124(2) 3_655 2_545
O2 O2 La 59(2) 6_556 2_545
O3 O2 La 127(2) 2_656 2_545
O3 O2 La 64.3(18) 4_655 2_545
La O2 La 120.6(17) 2_655 2_545
O2 O2 La 79(2) 4_665 2_545
O2 O2 La 135(2) 3_655 2_545
O1 O2 La 83.4(13) . 2_545
O1 O2 La 116.3(16) 1_556 2_545
O3 O2 La 87.7(15) 2_655 2_545
Nb O2 La 88.6(10) 1_655 2_545
Ga1 O2 La 88.6(10) 1_655 2_545
O1 O2 La 11.0(4) 2_545 2_545
Ga2 O2 La 31.8(6) 2_546 2_545
O3 O2 La 36.1(11) . 2_545
La O2 La 81.6(10) 1_556 2_545
O2 O2 La 48.5(9) 6 2_545
Ga3 O2 La 130.1(11) 4_765 2_545
O3 O2 La 69.1(11) 6_556 2_545
La O2 La 144.8(15) 2_656 2_545
Ga3 O2 La 72.2(9) 4_665 2_545
O3 O2 La 85.5(10) 5_656 2_545
Ga3 O2 La 146.2(13) 2_656 2_545
O2 O2 La 151.9(6) 5_766 2_545
La O2 La 94.3(11) 4_665 2_545
O2 O2 La 38.2(11) 2_546 2_545
O2 O2 La 167(2) 2_656 2_545
Ga3 O2 La 67.6(8) 1_554 2_545
La O2 La 42.8(5) 4_655 2_545
O3 O2 La 49.0(7) 6 2_545
Ga2 O2 La 78.5(9) 1_554 2_545
Nb O2 La 111.3(10) 1_656 2_545
Ga1 O2 La 111.3(10) 1_656 2_545
O1 O2 La 146(2) 2_655 2_545
O3 O2 La 65.4(8) 5_655 2_545
Ga2 O2 La 166.5(14) 2_656 2_545
Ga3 O2 La 88.7(8) 2_646 2_545
O3 O2 La 98.3(12) 1_655 2_545
Ga3 O2 La 37.9(4) 2_546 2_545
O3 O2 La 133.6(15) 5_666 2_545
O3 O2 La 118.8(11) 6_656 2_545
O2 O2 La 109.1(7) 1_556 2_545
O2 O2 La 70.9(7) 1_554 2_545
O2 O2 La 110.7(15) 5_765 2_545
O3 O2 La 118.0(16) 4_665 2_545
O2 O2 La 88.3(16) 5_666 2_545
O2 O2 La 40.7(11) 5_656 2_545
O2 O2 La 26.9(4) 2_545 2_545
O2 O2 La 116.0(16) 2_655 2_545
La O2 La 113.1(11) 4_666 2_545
O2 O2 La 128.4(10) 4_765 2_545
O2 O2 La 72.2(11) 3_645 2_545
O3 O2 La 108.0(12) 5_665 2_545
O3 O2 La 128.1(13) 3_656 2_545
O3 O2 La 97.1(10) 6_655 2_545
O3 O2 La 143.6(14) 1_665 2_545
Ga1 O2 La 45.5(5) . 2_545
Nb O2 La 45.5(5) . 2_545
O3 O2 La 95.3(10) 4_656 2_545
La O2 La 71.2(7) 4_656 2_545
Ga2 O2 La 34.5(4) 2_545 2_545
O1 O2 La 68.7(11) 2_546 2_545
O3 O2 La 65.3(7) 3 2_545
Ga3 O2 La 97.9(9) 4_764 2_545
Ga3 O2 O2 140(3) . 4_664
Ga2 O2 O2 83(3) . 4_664
La O2 O2 32.8(11) . 4_664
O3 O2 O2 100(2) 3_655 4_664
O2 O2 O2 127(3) 6_556 4_664
O3 O2 O2 163(3) 2_656 4_664
O3 O2 O2 100(2) 4_655 4_664
La O2 O2 60.3(8) 2_655 4_664
O2 O2 O2 60.1(7) 4_665 4_664
O2 O2 O2 75.5(3) 3_655 4_664
O1 O2 O2 15.5(6) . 4_664
O1 O2 O2 117.3(19) 1_556 4_664
O3 O2 O2 55.6(10) 2_655 4_664
Nb O2 O2 87.1(10) 1_655 4_664
Ga1 O2 O2 87.1(10) 1_655 4_664
O1 O2 O2 74(2) 2_545 4_664
Ga2 O2 O2 99.3(18) 2_546 4_664
O3 O2 O2 58.5(18) . 4_664
La O2 O2 125.7(18) 1_556 4_664
O2 O2 O2 45.8(6) 6 4_664
Ga3 O2 O2 125.0(14) 4_765 4_664
O3 O2 O2 92.0(15) 6_556 4_664
La O2 O2 138.9(14) 2_656 4_664
Ga3 O2 O2 69.0(13) 4_665 4_664
O3 O2 O2 143.3(16) 5_656 4_664
Ga3 O2 O2 86.6(12) 2_656 4_664
O2 O2 O2 125(2) 5_766 4_664
La O2 O2 38.7(9) 4_665 4_664
O2 O2 O2 93(2) 2_546 4_664
O2 O2 O2 103.4(19) 2_656 4_664
Ga3 O2 O2 46.2(5) 1_554 4_664
La O2 O2 83.6(12) 4_655 4_664
O3 O2 O2 24.5(11) 6 4_664
Ga2 O2 O2 15.6(4) 1_554 4_664
Nb O2 O2 166.6(14) 1_656 4_664
Ga1 O2 O2 166.6(14) 1_656 4_664
O1 O2 O2 86.8(19) 2_655 4_664
O3 O2 O2 76.0(10) 5_655 4_664
Ga2 O2 O2 106.5(13) 2_656 4_664
Ga3 O2 O2 126.4(12) 2_646 4_664
O3 O2 O2 111.3(13) 1_655 4_664
Ga3 O2 O2 78.3(14) 2_546 4_664
O3 O2 O2 93.5(13) 5_666 4_664
O3 O2 O2 142.4(15) 6_656 4_664
O2 O2 O2 150.1(7) 1_556 4_664
O2 O2 O2 29.9(7) 1_554 4_664
O2 O2 O2 67.8(10) 5_765 4_664
O3 O2 O2 62.0(13) 4_665 4_664
O2 O2 O2 74.3(17) 5_666 4_664
O2 O2 O2 109(2) 5_656 4_664
O2 O2 O2 41.7(16) 2_545 4_664
O2 O2 O2 52.1(11) 2_655 4_664
La O2 O2 100.6(12) 4_666 4_664
O2 O2 O2 115.6(11) 4_765 4_664
O2 O2 O2 115.6(10) 3_645 4_664
O3 O2 O2 41.0(8) 5_665 4_664
O3 O2 O2 163.3(15) 3_656 4_664
O3 O2 O2 84.0(11) 6_655 4_664
O3 O2 O2 76.5(12) 1_665 4_664
Ga1 O2 O2 44.9(10) . 4_664
Nb O2 O2 44.9(10) . 4_664
O3 O2 O2 163(2) 4_656 4_664
La O2 O2 138.9(16) 4_656 4_664
Ga2 O2 O2 46.9(8) 2_545 4_664
O1 O2 O2 130.9(19) 2_546 4_664
O3 O2 O2 53.5(14) 3 4_664
Ga3 O2 O2 67.8(6) 4_764 4_664
La O2 O2 68.0(12) 2_545 4_664
Ga3 O2 O2 94(3) . 4_666
Ga2 O2 O2 46(2) . 4_666
La O2 O2 114(2) . 4_666
O3 O2 O2 129(2) 3_655 4_666
O2 O2 O2 71(3) 6_556 4_666
O3 O2 O2 67.9(18) 2_656 4_666
O3 O2 O2 129(2) 4_655 4_666
La O2 O2 128.8(16) 2_655 4_666
O2 O2 O2 60.1(7) 4_665 4_666
O2 O2 O2 75.5(3) 3_655 4_666
O1 O2 O2 120(2) . 4_666
O1 O2 O2 16.8(8) 1_556 4_666
O3 O2 O2 168.1(19) 2_655 4_666
Nb O2 O2 152.8(15) 1_655 4_666
Ga1 O2 O2 152.8(15) 1_655 4_666
O1 O2 O2 106(3) 2_545 4_666
Ga2 O2 O2 81.1(16) 2_546 4_666
O3 O2 O2 78.4(17) . 4_666
La O2 O2 25.1(7) 1_556 4_666
O2 O2 O2 147.8(14) 6 4_666
Ga3 O2 O2 107.2(12) 4_765 4_666
O3 O2 O2 36.0(15) 6_556 4_666
La O2 O2 49.2(5) 2_656 4_666
Ga3 O2 O2 52.3(12) 4_665 4_666
O3 O2 O2 88.6(13) 5_656 4_666
Ga3 O2 O2 72.1(10) 2_656 4_666
O2 O2 O2 92.9(18) 5_766 4_666
La O2 O2 88.4(12) 4_665 4_666
O2 O2 O2 63(2) 2_546 4_666
O2 O2 O2 74.1(17) 2_656 4_666
Ga3 O2 O2 164.1(16) 1_554 4_666
La O2 O2 128.7(16) 4_655 4_666
O3 O2 O2 104.7(15) 6 4_666
Ga2 O2 O2 131.2(13) 1_554 4_666
Nb O2 O2 73.3(7) 1_656 4_666
Ga1 O2 O2 73.3(7) 1_656 4_666
O1 O2 O2 112.0(19) 2_655 4_666
O3 O2 O2 154.8(16) 5_655 4_666
Ga2 O2 O2 92.4(11) 2_656 4_666
Ga3 O2 O2 111.1(11) 2_646 4_666
O3 O2 O2 128.6(16) 1_655 4_666
Ga3 O2 O2 65.1(13) 2_546 4_666
O3 O2 O2 50.8(11) 5_666 4_666
O3 O2 O2 95.7(11) 6_656 4_666
O2 O2 O2 29.9(7) 1_556 4_666
O2 O2 O2 150.1(7) 1_554 4_666
O2 O2 O2 147.3(19) 5_765 4_666
O3 O2 O2 76.3(12) 4_665 4_666
O2 O2 O2 46.0(17) 5_666 4_666
O2 O2 O2 83.9(19) 5_656 4_666
O2 O2 O2 116.8(19) 2_545 4_666
O2 O2 O2 125.7(14) 2_655 4_666
La O2 O2 27.3(7) 4_666 4_666
O2 O2 O2 115.6(11) 4_765 4_666
O2 O2 O2 115.6(10) 3_645 4_666
O3 O2 O2 104.3(13) 5_665 4_666
O3 O2 O2 57.1(8) 3_656 4_666
O3 O2 O2 154.0(12) 6_655 4_666
O3 O2 O2 89.6(14) 1_665 4_666
Ga1 O2 O2 84.4(13) . 4_666
Nb O2 O2 84.4(13) . 4_666
O3 O2 O2 58.3(9) 4_656 4_666
La O2 O2 72.4(10) 4_656 4_666
Ga2 O2 O2 133.5(17) 2_545 4_666
O1 O2 O2 49.5(12) 2_546 4_666
O3 O2 O2 68.2(13) 3 4_666
Ga3 O2 O2 161.1(15) 4_764 4_666
La O2 O2 101.0(15) 2_545 4_666
O2 O2 O2 120.1(15) 4_664 4_666
Ga3 O2 O2 92(2) . 3_656
Ga2 O2 O2 46(2) . 3_656
La O2 O2 138(2) . 3_656
O3 O2 O2 102(2) 3_655 3_656
O2 O2 O2 88(3) 6_556 3_656
O3 O2 O2 50.5(18) 2_656 3_656
O3 O2 O2 131(3) 4_655 3_656
La O2 O2 105.6(17) 2_655 3_656
O2 O2 O2 75.5(3) 4_665 3_656
O2 O2 O2 60.1(7) 3_655 3_656
O1 O2 O2 120(2) . 3_656
O1 O2 O2 16.8(8) 1_556 3_656
O3 O2 O2 143(2) 2_655 3_656
Nb O2 O2 132.9(19) 1_655 3_656
Ga1 O2 O2 132.9(19) 1_655 3_656
O1 O2 O2 134(3) 2_545 3_656
Ga2 O2 O2 105.5(12) 2_546 3_656
O3 O2 O2 105.4(17) . 3_656
La O2 O2 49.2(5) 1_556 3_656
O2 O2 O2 174.1(11) 6 3_656
Ga3 O2 O2 82.9(14) 4_765 3_656
O3 O2 O2 63.8(13) 6_556 3_656
La O2 O2 22.0(6) 2_656 3_656
Ga3 O2 O2 73.3(11) 4_665 3_656
O3 O2 O2 87.6(14) 5_656 3_656
Ga3 O2 O2 52.2(11) 2_656 3_656
O2 O2 O2 65.3(17) 5_766 3_656
La O2 O2 90.2(13) 4_665 3_656
O2 O2 O2 91.5(19) 2_546 3_656
O2 O2 O2 47.4(19) 2_656 3_656
Ga3 O2 O2 161.8(14) 1_554 3_656
La O2 O2 144.9(13) 4_655 3_656
O3 O2 O2 124.4(16) 6 3_656
Ga2 O2 O2 131.2(13) 1_554 3_656
Nb O2 O2 62.8(10) 1_656 3_656
Ga1 O2 O2 62.8(10) 1_656 3_656
O1 O2 O2 84.3(19) 2_655 3_656
O3 O2 O2 152.8(18) 5_655 3_656
Ga2 O2 O2 63.7(12) 2_656 3_656
Ga3 O2 O2 103.6(14) 2_646 3_656
O3 O2 O2 111.8(19) 1_655 3_656
Ga3 O2 O2 93.9(11) 2_546 3_656
O3 O2 O2 37.0(13) 5_666 3_656
O3 O2 O2 77.8(13) 6_656 3_656
O2 O2 O2 29.9(7) 1_556 3_656
O2 O2 O2 150.1(7) 1_554 3_656
O2 O2 O2 119.5(17) 5_765 3_656
O3 O2 O2 68.9(12) 4_665 3_656
O2 O2 O2 61.0(14) 5_666 3_656
O2 O2 O2 104.5(17) 5_656 3_656
O2 O2 O2 144.1(18) 2_545 3_656
O2 O2 O2 106.2(14) 2_655 3_656
La O2 O2 30.5(7) 4_666 3_656
O2 O2 O2 90.1(15) 4_765 3_656
O2 O2 O2 115.6(11) 3_645 3_656
O3 O2 O2 95.7(13) 5_665 3_656
O3 O2 O2 39.9(9) 3_656 3_656
O3 O2 O2 128.5(15) 6_655 3_656
O3 O2 O2 68.8(13) 1_665 3_656
Ga1 O2 O2 107.9(13) . 3_656
Nb O2 O2 107.9(13) . 3_656
O3 O2 O2 59.4(10) 4_656 3_656
La O2 O2 82.3(8) 4_656 3_656
Ga2 O2 O2 162.0(16) 2_545 3_656
O1 O2 O2 68.5(12) 2_546 3_656
O3 O2 O2 87.8(14) 3 3_656
Ga3 O2 O2 132.3(14) 4_764 3_656
La O2 O2 129.6(12) 2_545 3_656
O2 O2 O2 128.8(12) 4_664 3_656
O2 O2 O2 28.9(7) 4_666 3_656
Ga3 O2 O2 136(3) . 3_654
Ga2 O2 O2 83(3) . 3_654
La O2 O2 60.2(9) . 3_654
O3 O2 O2 75(2) 3_655 3_654
O2 O2 O2 151(3) 6_556 3_654
O3 O2 O2 134(3) 2_656 3_654
O3 O2 O2 102(2) 4_655 3_654
La O2 O2 31.5(10) 2_655 3_654
O2 O2 O2 75.5(3) 4_665 3_654
O2 O2 O2 60.1(7) 3_655 3_654
O1 O2 O2 15.5(6) . 3_654
O1 O2 O2 117.3(19) 1_556 3_654
O3 O2 O2 41.4(10) 2_655 3_654
Nb O2 O2 74.9(13) 1_655 3_654
Ga1 O2 O2 74.9(13) 1_655 3_654
O1 O2 O2 98(2) 2_545 3_654
Ga2 O2 O2 125.8(14) 2_546 3_654
O3 O2 O2 86.8(15) . 3_654
La O2 O2 146.7(18) 1_556 3_654
O2 O2 O2 56.7(12) 6 3_654
Ga3 O2 O2 98.9(17) 4_765 3_654
O3 O2 O2 113.7(15) 6_556 3_654
La O2 O2 118.7(14) 2_656 3_654
Ga3 O2 O2 88.1(13) 4_665 3_654
O3 O2 O2 142(2) 5_656 3_654
Ga3 O2 O2 68.6(12) 2_656 3_654
O2 O2 O2 96(2) 5_766 3_654
La O2 O2 41.5(9) 4_665 3_654
O2 O2 O2 122(2) 2_546 3_654
O2 O2 O2 80(2) 2_656 3_654
Ga3 O2 O2 45.3(6) 1_554 3_654
La O2 O2 94.7(10) 4_655 3_654
O3 O2 O2 53.2(9) 6 3_654
Ga2 O2 O2 15.6(4) 1_554 3_654
Nb O2 O2 143.3(18) 1_656 3_654
Ga1 O2 O2 143.3(18) 1_656 3_654
O1 O2 O2 58(2) 2_655 3_654
O3 O2 O2 75.1(14) 5_655 3_654
Ga2 O2 O2 78.4(13) 2_656 3_654
Ga3 O2 O2 117.9(15) 2_646 3_654
O3 O2 O2 96.4(16) 1_655 3_654
Ga3 O2 O2 106.7(13) 2_546 3_654
O3 O2 O2 83.9(12) 5_666 3_654
O3 O2 O2 118.8(17) 6_656 3_654
O2 O2 O2 150.1(7) 1_556 3_654
O2 O2 O2 29.9(7) 1_554 3_654
O2 O2 O2 43.4(8) 5_765 3_654
O3 O2 O2 53.7(14) 4_665 3_654
O2 O2 O2 86.5(16) 5_666 3_654
O2 O2 O2 132.4(17) 5_656 3_654
O2 O2 O2 67.2(12) 2_545 3_654
O2 O2 O2 23.2(13) 2_655 3_654
La O2 O2 102.2(13) 4_666 3_654
O2 O2 O2 90.1(15) 4_765 3_654
O2 O2 O2 115.6(11) 3_645 3_654
O3 O2 O2 25.3(9) 5_665 3_654
O3 O2 O2 137.3(15) 3_656 3_654
O3 O2 O2 67.6(13) 6_655 3_654
O3 O2 O2 53.9(14) 1_665 3_654
Ga1 O2 O2 72.4(9) . 3_654
Nb O2 O2 72.4(9) . 3_654
O3 O2 O2 167(2) 4_656 3_654
La O2 O2 157.3(12) 4_656 3_654
Ga2 O2 O2 65.1(6) 2_545 3_654
O1 O2 O2 159.7(17) 2_546 3_654
O3 O2 O2 74.9(15) 3 3_654
Ga3 O2 O2 49.3(9) 4_764 3_654
La O2 O2 94.1(8) 2_545 3_654
O2 O2 O2 28.9(7) 4_664 3_654
O2 O2 O2 128.8(12) 4_666 3_654
O2 O2 O2 120.1(15) 3_656 3_654
Ga3 O2 O2 157(3) . 5_665
Ga2 O2 O2 62.4(15) . 5_665
La O2 O2 40.8(14) . 5_665
O3 O2 O2 115(3) 3_655 5_665
O2 O2 O2 126.4(17) 6_556 5_665
O3 O2 O2 156(2) 2_656 5_665
O3 O2 O2 120(3) 4_655 5_665
La O2 O2 69.9(12) 2_655 5_665
O2 O2 O2 38.5(10) 4_665 5_665
O2 O2 O2 63.7(9) 3_655 5_665
O1 O2 O2 25.7(11) . 5_665
O1 O2 O2 95.6(17) 1_556 5_665
O3 O2 O2 76.1(18) 2_655 5_665
Nb O2 O2 109(2) 1_655 5_665
Ga1 O2 O2 109(2) 1_655 5_665
O1 O2 O2 82(2) 2_545 5_665
Ga2 O2 O2 100.2(18) 2_546 5_665
O3 O2 O2 50.0(13) . 5_665
La O2 O2 107.7(16) 1_556 5_665
O2 O2 O2 65.8(16) 6 5_665
Ga3 O2 O2 138.8(19) 4_765 5_665
O3 O2 O2 73.7(12) 6_556 5_665
La O2 O2 123.2(8) 2_656 5_665
Ga3 O2 O2 48.9(7) 4_665 5_665
O3 O2 O2 158.3(18) 5_656 5_665
Ga3 O2 O2 75.3(4) 2_656 5_665
O2 O2 O2 129.2(18) 5_766 5_665
La O2 O2 22.2(3) 4_665 5_665
O2 O2 O2 86(2) 2_546 5_665
O2 O2 O2 95.2(12) 2_656 5_665
Ga3 O2 O2 68.1(13) 1_554 5_665
La O2 O2 100.6(16) 4_655 5_665
O3 O2 O2 24.4(10) 6 5_665
Ga2 O2 O2 34.0(8) 1_554 5_665
Nb O2 O2 171.1(16) 1_656 5_665
Ga1 O2 O2 171.1(16) 1_656 5_665
O1 O2 O2 92.4(17) 2_655 5_665
O3 O2 O2 97.5(16) 5_655 5_665
Ga2 O2 O2 106.7(10) 2_656 5_665
Ga3 O2 O2 147.9(17) 2_646 5_665
O3 O2 O2 133(2) 1_655 5_665
Ga3 O2 O2 68.7(12) 2_546 5_665
O3 O2 O2 76.0(8) 5_666 5_665
O3 O2 O2 159.3(19) 6_656 5_665
O2 O2 O2 128.3(11) 1_556 5_665
O2 O2 O2 51.7(11) 1_554 5_665
O2 O2 O2 84.0(16) 5_765 5_665
O3 O2 O2 47.3(7) 4_665 5_665
O2 O2 O2 52.5(8) 5_666 5_665
O2 O2 O2 112(2) 5_656 5_665
O2 O2 O2 51.6(17) 2_545 5_665
O2 O2 O2 60.3(13) 2_655 5_665
La O2 O2 79.1(7) 4_666 5_665
O2 O2 O2 130.4(17) 4_765 5_665
O2 O2 O2 135.0(10) 3_645 5_665
O3 O2 O2 37.4(6) 5_665 5_665
O3 O2 O2 147.7(13) 3_656 5_665
O3 O2 O2 104.6(17) 6_655 5_665
O3 O2 O2 71.0(8) 1_665 5_665
Ga1 O2 O2 34.6(8) . 5_665
Nb O2 O2 34.6(8) . 5_665
O3 O2 O2 152(2) 4_656 5_665
La O2 O2 140.4(17) 4_656 5_665
Ga2 O2 O2 63.2(12) 2_545 5_665
O1 O2 O2 120.6(17) 2_546 5_665
O3 O2 O2 34.5(11) 3 5_665
Ga3 O2 O2 87.3(14) 4_764 5_665
La O2 O2 73.1(12) 2_545 5_665
O2 O2 O2 21.9(13) 4_664 5_665
O2 O2 O2 98.4(14) 4_666 5_665
O2 O2 O2 108.4(13) 3_656 5_665
O2 O2 O2 40.7(8) 3_654 5_665
Ga3 O2 O2 78.7(16) . 5_655
Ga2 O2 O2 135(3) . 5_655
La O2 O2 38.5(12) . 5_655
O3 O2 O2 96(2) 3_655 5_655
O2 O2 O2 71(2) 6_556 5_655
O3 O2 O2 125(2) 2_656 5_655
O3 O2 O2 44.9(17) 4_655 5_655
La O2 O2 99(2) 2_655 5_655
O2 O2 O2 100(3) 4_665 5_655
O2 O2 O2 138.5(12) 3_655 5_655
O1 O2 O2 76.0(19) . 5_655
O1 O2 O2 144(2) 1_556 5_655
O3 O2 O2 61.3(16) 2_655 5_655
Nb O2 O2 61.2(9) 1_655 5_655
Ga1 O2 O2 61.2(9) 1_655 5_655
O1 O2 O2 22.3(18) 2_545 5_655
Ga2 O2 O2 50.2(7) 2_546 5_655
O3 O2 O2 60.2(17) . 5_655
La O2 O2 106.6(15) 1_556 5_655
O2 O2 O2 24.9(10) 6 5_655
Ga3 O2 O2 107.8(12) 4_765 5_655
O3 O2 O2 97.3(16) 6_556 5_655
La O2 O2 157.9(14) 2_656 5_655
Ga3 O2 O2 96.5(15) 4_665 5_655
O3 O2 O2 81.3(8) 5_656 5_655
Ga3 O2 O2 148.8(18) 2_656 5_655
O2 O2 O2 129.2(18) 5_766 5_655
La O2 O2 100.0(15) 4_665 5_655
O2 O2 O2 65.2(10) 2_546 5_655
O2 O2 O2 157(3) 2_656 5_655
Ga3 O2 O2 42.5(9) 1_554 5_655
La O2 O2 22.8(3) 4_655 5_655
O3 O2 O2 55.7(11) 6 5_655
Ga2 O2 O2 66.9(13) 1_554 5_655
Nb O2 O2 109.3(7) 1_656 5_655
Ga1 O2 O2 109.3(7) 1_656 5_655
O1 O2 O2 119(2) 2_655 5_655
O3 O2 O2 37.7(7) 5_655 5_655
Ga2 O2 O2 138.2(19) 2_656 5_655
Ga3 O2 O2 73.6(4) 2_646 5_655
O3 O2 O2 75.2(11) 1_655 5_655
Ga3 O2 O2 66.1(11) 2_546 5_655
O3 O2 O2 153.5(16) 5_666 5_655
O3 O2 O2 104.4(11) 6_656 5_655
O2 O2 O2 128.3(11) 1_556 5_655
O2 O2 O2 51.7(11) 1_554 5_655
O2 O2 O2 84.0(16) 5_765 5_655
O3 O2 O2 124.7(19) 4_665 5_655
O2 O2 O2 112(2) 5_666 5_655
O2 O2 O2 52.5(8) 5_656 5_655
O2 O2 O2 28.1(9) 2_545 5_655
O2 O2 O2 97(2) 2_655 5_655
La O2 O2 140.3(17) 4_666 5_655
O2 O2 O2 103.4(6) 4_765 5_655
O2 O2 O2 57.8(7) 3_645 5_655
O3 O2 O2 102.5(15) 5_665 5_655
O3 O2 O2 132.7(13) 3_656 5_655
O3 O2 O2 69.0(13) 6_655 5_655
O3 O2 O2 134(2) 1_665 5_655
Ga1 O2 O2 63.9(11) . 5_655
Nb O2 O2 63.9(11) . 5_655
O3 O2 O2 103.6(10) 4_656 5_655
La O2 O2 78.5(6) 4_656 5_655
Ga2 O2 O2 16.4(7) 2_545 5_655
O1 O2 O2 87.8(13) 2_546 5_655
O3 O2 O2 85.6(13) 3 5_655
Ga3 O2 O2 70.2(12) 4_764 5_655
La O2 O2 28.3(7) 2_545 5_655
O2 O2 O2 63.2(13) 4_664 5_655
O2 O2 O2 129(2) 4_666 5_655
O2 O2 O2 155.7(16) 3_656 5_655
O2 O2 O2 80.6(12) 3_654 5_655
O2 O2 O2 78.2(15) 5_665 5_655
Ga3 O2 O3 85(3) . 1_556
Ga2 O2 O3 64(2) . 1_556
La O2 O3 95.5(16) . 1_556
O3 O2 O3 145(3) 3_655 1_556
O2 O2 O3 51.7(19) 6_556 1_556
O3 O2 O3 79(2) 2_656 1_556
O3 O2 O3 110(2) 4_655 1_556
La O2 O3 152.1(15) 2_655 1_556
O2 O2 O3 61.3(13) 4_665 1_556
O2 O2 O3 98.0(12) 3_655 1_556
O1 O2 O3 122.6(17) . 1_556
O1 O2 O3 42.7(12) 1_556 1_556
O3 O2 O3 163(2) 2_655 1_556
Nb O2 O3 144.6(13) 1_655 1_556
Ga1 O2 O3 144.6(13) 1_655 1_556
O1 O2 O3 80(2) 2_545 1_556
Ga2 O2 O3 55.5(10) 2_546 1_556
O3 O2 O3 60.2(11) . 1_556
La O2 O3 10.9(7) 1_556 1_556
O2 O2 O3 124.1(14) 6 1_556
Ga3 O2 O3 120.0(16) 4_765 1_556
O3 O2 O3 23.3(12) 6_556 1_556
La O2 O3 71.5(12) 2_656 1_556
Ga3 O2 O3 48.7(7) 4_665 1_556
O3 O2 O3 80.4(13) 5_656 1_556
Ga3 O2 O3 96.7(12) 2_656 1_556
O2 O2 O3 113(2) 5_766 1_556
La O2 O3 96.6(10) 4_665 1_556
O2 O2 O3 37.6(15) 2_546 1_556
O2 O2 O3 100(2) 2_656 1_556
Ga3 O2 O3 143.0(15) 1_554 1_556
La O2 O3 104.2(12) 4_655 1_556
O3 O2 O3 92.6(14) 6 1_556
Ga2 O2 O3 130.0(12) 1_554 1_556
Nb O2 O3 77.1(12) 1_656 1_556
Ga1 O2 O3 77.1(12) 1_656 1_556
O1 O2 O3 138(2) 2_655 1_556
O3 O2 O3 132.0(15) 5_655 1_556
Ga2 O2 O3 117.4(15) 2_656 1_556
Ga3 O2 O3 104.0(12) 2_646 1_556
O3 O2 O3 126.4(16) 1_655 1_556
Ga3 O2 O3 42.9(7) 2_546 1_556
O3 O2 O3 74.7(12) 5_666 1_556
O3 O2 O3 102.3(11) 6_656 1_556
O2 O2 O3 40.5(9) 1_556 1_556
O2 O2 O3 139.5(9) 1_554 1_556
O2 O2 O3 173.4(17) 5_765 1_556
O3 O2 O3 93.8(10) 4_665 1_556
O2 O2 O3 51.9(13) 5_666 1_556
O2 O2 O3 60.2(15) 5_656 1_556
O2 O2 O3 95.4(11) 2_545 1_556
O2 O2 O3 145.7(15) 2_655 1_556
La O2 O3 48.8(8) 4_666 1_556
O2 O2 O3 129.4(7) 4_765 1_556
O2 O2 O3 101.3(11) 3_645 1_556
O3 O2 O3 118.3(13) 5_665 1_556
O3 O2 O3 70.3(15) 3_656 1_556
O3 O2 O3 154.2(9) 6_655 1_556
O3 O2 O3 113.9(14) 1_665 1_556
Ga1 O2 O3 70.9(8) . 1_556
Nb O2 O3 70.9(8) . 1_556
O3 O2 O3 55.3(12) 4_656 1_556
La O2 O3 57.9(8) 4_656 1_556
Ga2 O2 O3 109.6(12) 2_545 1_556
O1 O2 O3 30.9(8) 2_546 1_556
O3 O2 O3 62.6(8) 3 1_556
Ga3 O2 O3 170.8(11) 4_764 1_556
La O2 O3 75.8(10) 2_545 1_556
O2 O2 O3 114.8(14) 4_664 1_556
O2 O2 O3 26.1(9) 4_666 1_556
O2 O2 O3 53.9(8) 3_656 1_556
O2 O2 O3 136.7(14) 3_654 1_556
O2 O2 O3 97.0(13) 5_665 1_556
O2 O2 O3 102.6(15) 5_655 1_556
Ga3 O2 O2 93.8(19) . 3_545
Ga2 O2 O2 90(3) . 3_545
La O2 O2 46.5(14) . 3_545
O3 O2 O2 149(2) 3_655 3_545
O2 O2 O2 56.0(15) 6_556 3_545
O3 O2 O2 121.1(18) 2_656 3_545
O3 O2 O2 86.0(14) 4_655 3_545
La O2 O2 135.9(15) 2_655 3_545
O2 O2 O2 60(3) 4_665 3_545
O2 O2 O2 120(3) 3_655 3_545
O1 O2 O2 90.2(15) . 3_545
O1 O2 O2 90.2(16) 1_556 3_545
O3 O2 O2 111.6(12) 2_655 3_545
Nb O2 O2 114.4(9) 1_655 3_545
Ga1 O2 O2 114.4(9) 1_655 3_545
O1 O2 O2 34.9(12) 2_545 3_545
Ga2 O2 O2 31.6(3) 2_546 3_545
O3 O2 O2 20.9(13) . 3_545
La O2 O2 59.7(10) 1_556 3_545
O2 O2 O2 72.5(10) 6 3_545
Ga3 O2 O2 146.6(13) 4_765 3_545
O3 O2 O2 42.9(12) 6_556 3_545
La O2 O2 123.3(11) 2_656 3_545
Ga3 O2 O2 49.9(12) 4_665 3_545
O3 O2 O2 91.7(8) 5_656 3_545
Ga3 O2 O2 128.1(18) 2_656 3_545
O2 O2 O2 159.3(16) 5_766 3_545
La O2 O2 86.8(15) 4_665 3_545
O2 O2 O2 17.8(17) 2_546 3_545
O2 O2 O2 144(2) 2_656 3_545
Ga3 O2 O2 91.2(6) 1_554 3_545
La O2 O2 66.9(5) 4_655 3_545
O3 O2 O2 51.6(11) 6 3_545
Ga2 O2 O2 90.1(10) 1_554 3_545
Nb O2 O2 109.8(7) 1_656 3_545
Ga1 O2 O2 109.8(7) 1_656 3_545
O1 O2 O2 162.4(19) 2_655 3_545
O3 O2 O2 91.5(7) 5_655 3_545
Ga2 O2 O2 167.0(14) 2_656 3_545
Ga3 O2 O2 104.2(9) 2_646 3_545
O3 O2 O2 119.9(13) 1_655 3_545
Ga3 O2 O2 11.8(8) 2_546 3_545
O3 O2 O2 109.9(19) 5_666 3_545
O3 O2 O2 128.1(11) 6_656 3_545
O2 O2 O2 90.000(4) 1_556 3_545
O2 O2 O2 90.000(8) 1_554 3_545
O2 O2 O2 134.2(12) 5_765 3_545
O3 O2 O2 105(2) 4_665 3_545
O2 O2 O2 66(2) 5_666 3_545
O2 O2 O2 44.2(8) 5_656 3_545
O2 O2 O2 44.0(10) 2_545 3_545
O2 O2 O2 127.7(13) 2_655 3_545
La O2 O2 87.2(13) 4_666 3_545
O2 O2 O2 149.5(12) 4_765 3_545
O2 O2 O2 89.5(12) 3_645 3_545
O3 O2 O2 107.6(16) 5_665 3_545
O3 O2 O2 116.5(9) 3_656 3_545
O3 O2 O2 123.3(11) 6_655 3_545
O3 O2 O2 135.9(14) 1_665 3_545
Ga1 O2 O2 35.9(9) . 3_545
Nb O2 O2 35.9(9) . 3_545
O3 O2 O2 87.9(7) 4_656 3_545
La O2 O2 69.9(5) 4_656 3_545
Ga2 O2 O2 58.0(5) 2_545 3_545
O1 O2 O2 55.2(9) 2_546 3_545
O3 O2 O2 48.3(10) 3 3_545
Ga3 O2 O2 123.1(6) 4_764 3_545
La O2 O2 26.3(5) 2_545 3_545
O2 O2 O2 75.7(15) 4_664 3_545
O2 O2 O2 75.7(15) 4_666 3_545
O2 O2 O2 104.6(12) 3_656 3_545
O2 O2 O2 104.6(12) 3_654 3_545
O2 O2 O2 70.4(17) 5_665 3_545
O2 O2 O2 54.5(9) 5_655 3_545
O3 O2 O2 51.8(10) 1_556 3_545
Ga3 O2 O2 41(2) . 4_655
Ga2 O2 O2 145(2) . 4_655
La O2 O2 75.9(9) . 4_655
O3 O2 O2 93(2) 3_655 4_655
O2 O2 O2 34(3) 6_556 4_655
O3 O2 O2 86(2) 2_656 4_655
O3 O2 O2 29.6(15) 4_655 4_655
La O2 O2 125.6(15) 2_655 4_655
O2 O2 O2 120(3) 4_665 4_655
O2 O2 O2 180(3) 3_655 4_655
O1 O2 O2 117.5(15) . 4_655
O1 O2 O2 120.1(15) 1_556 4_655
O3 O2 O2 87.3(16) 2_655 4_655
Nb O2 O2 64.8(11) 1_655 4_655
Ga1 O2 O2 64.8(11) 1_655 4_655
O1 O2 O2 34.9(12) 2_545 4_655
Ga2 O2 O2 31.6(3) 2_546 4_655
O3 O2 O2 78.2(12) . 4_655
La O2 O2 79.7(7) 1_556 4_655
O2 O2 O2 63.5(14) 6 4_655
Ga3 O2 O2 87.8(14) 4_765 4_655
O3 O2 O2 92.6(11) 6_556 4_655
La O2 O2 116.5(10) 2_656 4_655
Ga3 O2 O2 109.2(12) 4_665 4_655
O3 O2 O2 41.8(10) 5_656 4_655
Ga3 O2 O2 168.1(14) 2_656 4_655
O2 O2 O2 107.9(9) 5_766 4_655
La O2 O2 138.6(13) 4_665 4_655
O2 O2 O2 56.3(7) 2_546 4_655
O2 O2 O2 148(2) 2_656 4_655
Ga3 O2 O2 75.7(7) 1_554 4_655
La O2 O2 25.5(9) 4_655 4_655
O3 O2 O2 92.2(9) 6 4_655
Ga2 O2 O2 107.8(6) 1_554 4_655
Nb O2 O2 69.6(9) 1_656 4_655
Ga1 O2 O2 69.6(9) 1_656 4_655
O1 O2 O2 128.8(15) 2_655 4_655
O3 O2 O2 50.5(9) 5_655 4_655
Ga2 O2 O2 129.8(16) 2_656 4_655
Ga3 O2 O2 44.8(9) 2_646 4_655
O3 O2 O2 60.7(13) 1_655 4_655
Ga3 O2 O2 69.5(7) 2_546 4_655
O3 O2 O2 155.1(13) 5_666 4_655
O3 O2 O2 73.9(13) 6_656 4_655
O2 O2 O2 90.0 1_556 4_655
O2 O2 O2 90.000(9) 1_554 4_655
O2 O2 O2 103.2(6) 5_765 4_655
O3 O2 O2 163.0(19) 4_665 4_655
O2 O2 O2 124(2) 5_666 4_655
O2 O2 O2 22.5(11) 5_656 4_655
O2 O2 O2 65.2(6) 2_545 4_655
O2 O2 O2 129.7(15) 2_655 4_655
La O2 O2 130.8(9) 4_666 4_655
O2 O2 O2 89.5(12) 4_765 4_655
O2 O2 O2 29.5(12) 3_645 4_655
O3 O2 O2 143.8(9) 5_665 4_655
O3 O2 O2 91.7(13) 3_656 4_655
O3 O2 O2 75.7(11) 6_655 4_655
O3 O2 O2 162.0(13) 1_665 4_655
Ga1 O2 O2 90.1(9) . 4_655
Nb O2 O2 90.1(9) . 4_655
O3 O2 O2 62.2(7) 4_656 4_655
La O2 O2 37.8(7) 4_656 4_655
Ga2 O2 O2 58.0(5) 2_545 4_655
O1 O2 O2 55.2(9) 2_546 4_655
O3 O2 O2 107.8(10) 3 4_655
Ga3 O2 O2 88.6(9) 4_764 4_655
La O2 O2 45.0(5) 2_545 4_655
O2 O2 O2 104.6(12) 4_664 4_655
O2 O2 O2 104.6(12) 4_666 4_655
O2 O2 O2 119.9(7) 3_656 4_655
O2 O2 O2 119.9(7) 3_654 4_655
O2 O2 O2 116.6(14) 5_665 4_655
O2 O2 O2 41.6(9) 5_655 4_655
O3 O2 O2 82.2(9) 1_556 4_655
O2 O2 O2 60.000(2) 3_545 4_655
Ga3 O2 La 84(2) . 4_765
Ga2 O2 La 106(2) . 4_765
La O2 La 115.7(18) . 4_765
O3 O2 La 14.5(15) 3_655 4_765
O2 O2 La 124.3(5) 6_556 4_765
O3 O2 La 72(2) 2_656 4_765
O3 O2 La 78(2) 4_655 4_765
La O2 La 34.8(8) 2_655 4_765
O2 O2 La 129(2) 4_665 4_765
O2 O2 La 72(2) 3_655 4_765
O1 O2 La 80.3(12) . 4_765
O1 O2 La 111.5(15) 1_556 4_765
O3 O2 La 47.5(11) 2_655 4_765
Nb O2 La 45.8(7) 1_655 4_765
Ga1 O2 La 45.8(7) 1_655 4_765
O1 O2 La 124.7(19) 2_545 4_765
Ga2 O2 La 138.9(13) 2_546 4_765
O3 O2 La 150(2) . 4_765
La O2 La 139.2(15) 1_556 4_765
O2 O2 La 86.0(11) 6 4_765
Ga3 O2 La 34.3(6) 4_765 4_765
O3 O2 La 157.9(14) 6_556 4_765
La O2 La 77.6(10) 2_656 4_765
Ga3 O2 La 142.1(11) 4_665 4_765
O3 O2 La 87.3(15) 5_656 4_765
Ga3 O2 La 67.8(8) 2_656 4_765
O2 O2 La 36.0(14) 5_766 4_765
La O2 La 95.1(10) 4_665 4_765
O2 O2 La 163.5(18) 2_546 4_765
O2 O2 La 55.8(12) 2_656 4_765
Ga3 O2 La 67.7(8) 1_554 4_765
La O2 La 94.1(10) 4_655 4_765
O3 O2 La 116.3(13) 6 4_765
Ga2 O2 La 76.7(9) 1_554 4_765
Nb O2 La 78.5(9) 1_656 4_765
Ga1 O2 La 78.5(9) 1_656 4_765
O1 O2 La 21.5(5) 2_655 4_765
O3 O2 La 67.8(12) 5_655 4_765
Ga2 O2 La 34.3(5) 2_656 4_765
Ga3 O2 La 68.3(8) 2_646 4_765
O3 O2 La 47.5(8) 1_655 4_765
Ga3 O2 La 168.5(14) 2_546 4_765
O3 O2 La 88.6(11) 5_666 4_765
O3 O2 La 54.7(8) 6_656 4_765
O2 O2 La 108.5(6) 1_556 4_765
O2 O2 La 71.5(6) 1_554 4_765
O2 O2 La 26.2(8) 5_765 4_765
O3 O2 La 84.7(10) 4_665 4_765
O2 O2 La 129.1(12) 5_666 4_765
O2 O2 La 128.1(13) 5_656 4_765
O2 O2 La 115.8(16) 2_545 4_765
O2 O2 La 44.5(6) 2_655 4_765
La O2 La 113.2(10) 4_666 4_765
O2 O2 La 26.1(9) 4_765 4_765
O2 O2 La 79.3(9) 3_645 4_765
O3 O2 La 71.5(9) 5_665 4_765
O3 O2 La 79.4(9) 3_656 4_765
O3 O2 La 35.9(6) 6_655 4_765
O3 O2 La 54.8(7) 1_665 4_765
Ga1 O2 La 137.0(12) . 4_765
Nb O2 La 137.0(12) . 4_765
O3 O2 La 101.9(14) 4_656 4_765
La O2 La 111.9(10) 4_656 4_765
Ga2 O2 La 100.5(10) 2_545 4_765
O1 O2 La 134.8(13) 2_546 4_765
O3 O2 La 135.9(14) 3 4_765
Ga3 O2 La 35.4(4) 4_764 4_765
La O2 La 132.2(11) 2_545 4_765
O2 O2 La 92.2(9) 4_664 4_765
O2 O2 La 126.0(13) 4_666 4_765
O2 O2 La 97.1(13) 3_656 4_765
O2 O2 La 64.8(11) 3_654 4_765
O2 O2 La 104.6(14) 5_665 4_765
O2 O2 La 103.9(14) 5_655 4_765
O3 O2 La 148.6(14) 1_556 4_765
O2 O2 La 158.2(8) 3_545 4_765
O2 O2 La 107.3(13) 4_655 4_765
Ga3 O2 O3 100(3) . 3_654
Ga2 O2 O3 118(3) . 3_654
La O2 O3 67.1(14) . 3_654
O3 O2 O3 50.8(18) 3_655 3_654
O2 O2 O3 125(3) 6_556 3_654
O3 O2 O3 117(3) 2_656 3_654
O3 O2 O3 67(2) 4_655 3_654
La O2 O3 36.5(9) 2_655 3_654
O2 O2 O3 109.4(8) 4_665 3_654
O2 O2 O3 88.5(11) 3_655 3_654
O1 O2 O3 47.0(13) . 3_654
O1 O2 O3 148.3(17) 1_556 3_654
O3 O2 O3 5.3(7) 2_655 3_654
Nb O2 O3 39.1(9) 1_655 3_654
Ga1 O2 O3 39.1(9) 1_655 3_654
O1 O2 O3 85(2) 2_545 3_654
Ga2 O2 O3 112.6(14) 2_546 3_654
O3 O2 O3 103(2) . 3_654
La O2 O3 169.5(13) 1_556 3_654
O2 O2 O3 39.6(11) 6 3_654
Ga3 O2 O3 75.8(12) 4_765 3_654
O3 O2 O3 142.5(14) 6_556 3_654
La O2 O3 125.7(13) 2_656 3_654
Ga3 O2 O3 119.9(15) 4_665 3_654
O3 O2 O3 105.5(19) 5_656 3_654
Ga3 O2 O3 92.9(11) 2_656 3_654
O2 O2 O3 85(2) 5_766 3_654
La O2 O3 77.5(11) 4_665 3_654
O2 O2 O3 126(2) 2_546 3_654
O2 O2 O3 94.0(17) 2_656 3_654
Ga3 O2 O3 20.6(6) 1_554 3_654
La O2 O3 66.7(10) 4_655 3_654
O3 O2 O3 71.3(10) 6 3_654
Ga2 O2 O3 37.3(6) 1_554 3_654
Nb O2 O3 116.0(14) 1_656 3_654
Ga1 O2 O3 116.0(14) 1_656 3_654
O1 O2 O3 57.5(18) 2_655 3_654
O3 O2 O3 41.4(14) 5_655 3_654
Ga2 O2 O3 79.1(9) 2_656 3_654
Ga3 O2 O3 82.2(12) 2_646 3_654
O3 O2 O3 62.0(11) 1_655 3_654
Ga3 O2 O3 119.6(12) 2_546 3_654
O3 O2 O3 113.4(11) 5_666 3_654
O3 O2 O3 91.4(14) 6_656 3_654
O2 O2 O3 156.4(7) 1_556 3_654
O2 O2 O3 23.6(7) 1_554 3_654
O2 O2 O3 23.3(10) 5_765 3_654
O3 O2 O3 87.6(13) 4_665 3_654
O2 O2 O3 122.0(18) 5_666 3_654
O2 O2 O3 111.3(16) 5_656 3_654
O2 O2 O3 67.1(13) 2_545 3_654
O2 O2 O3 38.4(10) 2_655 3_654
La O2 O3 136.6(13) 4_666 3_654
O2 O2 O3 66.5(8) 4_765 3_654
O2 O2 O3 79.8(9) 3_645 3_654
O3 O2 O3 59.8(9) 5_665 3_654
O3 O2 O3 126.4(14) 3_656 3_654
O3 O2 O3 33.4(12) 6_655 3_654
O3 O2 O3 75.3(13) 1_665 3_654
Ga1 O2 O3 92.9(11) . 3_654
Nb O2 O3 92.9(11) . 3_654
O3 O2 O3 134.8(14) 4_656 3_654
La O2 O3 123.6(13) 4_656 3_654
Ga2 O2 O3 53.8(7) 2_545 3_654
O1 O2 O3 146.6(14) 2_546 3_654
O3 O2 O3 104.6(16) 3 3_654
Ga3 O2 O3 16.8(5) 4_764 3_654
La O2 O3 88.1(9) 2_545 3_654
O2 O2 O3 51.1(5) 4_664 3_654
O2 O2 O3 163.8(14) 4_666 3_654
O2 O2 O3 141.4(13) 3_656 3_654
O2 O2 O3 36.2(7) 3_654 3_654
O2 O2 O3 71.3(14) 5_665 3_654
O2 O2 O3 62.9(13) 5_655 3_654
O3 O2 O3 162.5(14) 1_556 3_654
O2 O2 O3 110.9(6) 3_545 3_654
O2 O2 O3 91.3(10) 4_655 3_654
La O2 O3 48.9(6) 4_765 3_654
Ga3 O2 O1 79(2) . 2_656
Ga2 O2 O1 70(2) . 2_656
La O2 O1 164.8(17) . 2_656
O3 O2 O1 66.1(19) 3_655 2_656
O2 O2 O1 99(3) 6_556 2_656
O3 O2 O1 33.1(15) 2_656 2_656
O3 O2 O1 111(3) 4_655 2_656
La O2 O1 81.7(16) 2_655 2_656
O2 O2 O1 104.5(13) 4_665 2_656
O2 O2 O1 60.5(16) 3_655 2_656
O1 O2 O1 119(2) . 2_656
O1 O2 O1 52.0(10) 1_556 2_656
O3 O2 O1 110.2(19) 2_655 2_656
Nb O2 O1 98.4(14) 1_655 2_656
Ga1 O2 O1 98.4(14) 1_655 2_656
O1 O2 O1 152(3) 2_545 2_656
Ga2 O2 O1 125.4(19) 2_546 2_656
O3 O2 O1 140.8(19) . 2_656
La O2 O1 78.5(15) 1_556 2_656
O2 O2 O1 148.5(15) 6 2_656
Ga3 O2 O1 49.1(8) 4_765 2_656
O3 O2 O1 99.3(17) 6_556 2_656
La O2 O1 14.8(9) 2_656 2_656
Ga3 O2 O1 106.4(12) 4_665 2_656
O3 O2 O1 77.6(14) 5_656 2_656
Ga3 O2 O1 48.9(8) 2_656 2_656
O2 O2 O1 29.8(12) 5_766 2_656
La O2 O1 101.8(10) 4_665 2_656
O2 O2 O1 122(3) 2_546 2_656
O2 O2 O1 30.4(14) 2_656 2_656
Ga3 O2 O1 130.5(16) 1_554 2_656
La O2 O1 132.8(12) 4_655 2_656
O3 O2 O1 147.9(11) 6 2_656
Ga2 O2 O1 124.3(15) 1_554 2_656
Nb O2 O1 49.7(9) 1_656 2_656
Ga1 O2 O1 49.7(9) 1_656 2_656
O1 O2 O1 55.3(9) 2_655 2_656
O3 O2 O1 121.0(15) 5_655 2_656
Ga2 O2 O1 32.9(11) 2_656 2_656
Ga3 O2 O1 81.9(10) 2_646 2_656
O3 O2 O1 81.0(13) 1_655 2_656
Ga3 O2 O1 128.6(17) 2_546 2_656
O3 O2 O1 51.0(8) 5_666 2_656
O3 O2 O1 51.0(8) 6_656 2_656
O2 O2 O1 49.1(12) 1_556 2_656
O2 O2 O1 130.9(12) 1_554 2_656
O2 O2 O1 87.8(17) 5_765 2_656
O3 O2 O1 76.7(11) 4_665 2_656
O2 O2 O1 91.7(15) 5_666 2_656
O2 O2 O1 117(2) 5_656 2_656
O2 O2 O1 175.4(17) 2_545 2_656
O2 O2 O1 86.9(11) 2_655 2_656
La O2 O1 61.7(8) 4_666 2_656
O2 O2 O1 55.1(12) 4_765 2_656
O2 O2 O1 98.1(9) 3_645 2_656
O3 O2 O1 92.9(12) 5_665 2_656
O3 O2 O1 29.7(10) 3_656 2_656
O3 O2 O1 93.0(12) 6_655 2_656
O3 O2 O1 57.3(12) 1_665 2_656
Ga1 O2 O1 140.3(11) . 2_656
Nb O2 O1 140.3(11) . 2_656
O3 O2 O1 62.5(14) 4_656 2_656
La O2 O1 87.3(13) 4_656 2_656
Ga2 O2 O1 162.4(15) 2_545 2_656
O1 O2 O1 89(2) 2_546 2_656
O3 O2 O1 118.6(12) 3 2_656
Ga3 O2 O1 98.1(13) 4_764 2_656
La O2 O1 157.1(17) 2_545 2_656
O2 O2 O1 133.8(16) 4_664 2_656
O2 O2 O1 63.7(11) 4_666 2_656
O2 O2 O1 35.6(10) 3_656 2_656
O2 O2 O1 108.8(17) 3_654 2_656
O2 O2 O1 124.0(9) 5_665 2_656
O2 O2 O1 155.3(12) 5_655 2_656
O3 O2 O1 86.2(15) 1_556 2_656
O2 O2 O1 138.0(13) 3_545 2_656
O2 O2 O1 119.3(12) 4_655 2_656
La O2 O1 62.8(11) 4_765 2_656
O3 O2 O1 111.0(14) 3_654 2_656
Ga3 O3 Nb 106(2) 2_546 .
Ga3 O3 Ga1 106(2) 2_546 .
Nb O3 Ga1 0.0 . .
Ga3 O3 La 145(3) 2_546 .
Nb O3 La 105(3) . .
Ga1 O3 La 105(3) . .
Ga3 O3 Ga3 91(3) 2_546 4_665
Nb O3 Ga3 84.8(18) . 4_665
Ga1 O3 Ga3 84.8(18) . 4_665
La O3 Ga3 108.8(18) . 4_665
Ga3 O3 O2 117(4) 2_546 4_665
Nb O3 O2 97.9(19) . 4_665
Ga1 O3 O2 97.9(19) . 4_665
La O3 O2 75(2) . 4_665
Ga3 O3 O2 34.4(15) 4_665 4_665
Ga3 O3 O3 152(3) 2_546 6
Nb O3 O3 50.4(18) . 6
Ga1 O3 O3 50.4(18) . 6
La O3 O3 54.4(13) . 6
Ga3 O3 O3 100(2) 4_665 6
O2 O3 O3 85(2) 4_665 6
Ga3 O3 O2 37.3(15) 2_546 2_546
Nb O3 O2 143(3) . 2_546
Ga1 O3 O2 143(3) . 2_546
La O3 O2 109(3) . 2_546
Ga3 O3 O2 98(3) 4_665 2_546
O2 O3 O2 105(3) 4_665 2_546
O3 O3 O2 158(3) 6 2_546
Ga3 O3 O2 31.9(16) 2_546 3_545
Nb O3 O2 94(2) . 3_545
Ga1 O3 O2 94(2) . 3_545
La O3 O2 130(3) . 3_545
Ga3 O3 O2 119(3) 4_665 3_545
O2 O3 O2 149(5) 4_665 3_545
O3 O3 O2 125(4) 6 3_545
O2 O3 O2 52(3) 2_546 3_545
Ga3 O3 O3 62(2) 2_546 6_556
Nb O3 O3 118(2) . 6_556
Ga1 O3 O3 118(2) . 6_556
La O3 O3 115.6(18) . 6_556
Ga3 O3 O3 39.8(13) 4_665 6_556
O2 O3 O3 55(2) 4_665 6_556
O3 O3 O3 138(4) 6 6_556
O2 O3 O3 59(3) 2_546 6_556
O2 O3 O3 94(3) 3_545 6_556
Ga3 O3 O3 60.6(19) 2_546 4
Nb O3 O3 45.8(14) . 4
Ga1 O3 O3 45.8(14) . 4
La O3 O3 147.3(15) . 4
Ga3 O3 O3 85.5(13) 4_665 4
O2 O3 O3 117(2) 4_665 4
O3 O3 O3 94.8(3) 6 4
O2 O3 O3 98(2) 2_546 4
O2 O3 O3 56(2) 3_545 4
O3 O3 O3 94.4(3) 6_556 4
Ga3 O3 O3 100.5(17) 2_546 3
Nb O3 O3 45.8(14) . 3
Ga1 O3 O3 45.8(14) . 3
La O3 O3 113(2) . 3
Ga3 O3 O3 39.1(13) 4_665 3
O2 O3 O3 60(2) 4_665 3
O3 O3 O3 74(2) 6 3
O2 O3 O3 127(2) 2_546 3
O2 O3 O3 113(2) 3_545 3
O3 O3 O3 75.3(16) 6_556 3
O3 O3 O3 60.000(4) 4 3
Ga3 O3 O1 93(2) 2_546 2_545
Nb O3 O1 131(4) . 2_545
Ga1 O3 O1 131(4) . 2_545
La O3 O1 53.6(19) . 2_545
Ga3 O3 O1 141(3) 4_665 2_545
O2 O3 O1 113(2) 4_665 2_545
O3 O3 O1 95(3) 6 2_545
O2 O3 O1 64(3) 2_546 2_545
O2 O3 O1 79(2) 3_545 2_545
O3 O3 O1 111(3) 6_556 2_545
O3 O3 O1 129(2) 4 2_545
O3 O3 O1 167(2) 3 2_545
Ga3 O3 Ga2 69.1(14) 2_546 2_546
Nb O3 Ga2 159(2) . 2_546
Ga1 O3 Ga2 159(2) . 2_546
La O3 Ga2 75.8(14) . 2_546
Ga3 O3 Ga2 115(2) 4_665 2_546
O2 O3 Ga2 102(2) 4_665 2_546
O3 O3 Ga2 126(2) 6 2_546
O2 O3 Ga2 33.5(15) 2_546 2_546
O2 O3 Ga2 71.0(18) 3_545 2_546
O3 O3 Ga2 78.5(18) 6_556 2_546
O3 O3 Ga2 126(2) 4 2_546
O3 O3 Ga2 153.6(15) 3 2_546
O1 O3 Ga2 33(3) 2_545 2_546
Ga3 O3 O2 118(3) 2_546 2_545
Nb O3 O2 73.5(19) . 2_545
Ga1 O3 O2 73.5(19) . 2_545
La O3 O2 56.8(18) . 2_545
Ga3 O3 O2 148(2) 4_665 2_545
O2 O3 O2 125(3) 4_665 2_545
O3 O3 O2 48(2) 6 2_545
O2 O3 O2 113(3) 2_546 2_545
O2 O3 O2 86(3) 3_545 2_545
O3 O3 O2 168.1(17) 6_556 2_545
O3 O3 O2 95.4(17) 4 2_545
O3 O3 O2 115.6(14) 3 2_545
O1 O3 O2 58(3) 2_545 2_545
Ga2 O3 O2 90(2) 2_546 2_545
Ga3 O3 O3 96(2) 2_546 5
Nb O3 O3 36.2(16) . 5
Ga1 O3 O3 36.2(16) . 5
La O3 O3 99(3) . 5
Ga3 O3 O3 120.0(12) 4_665 5
O2 O3 O3 132(2) 4_665 5
O3 O3 O3 56(3) 6 5
O2 O3 O3 122(2) 2_546 5
O2 O3 O3 70(2) 3_545 5
O3 O3 O3 144(2) 6_556 5
O3 O3 O3 50(2) 4 5
O3 O3 O3 81.3(12) 3 5
O1 O3 O3 98(3) 2_545 5
Ga2 O3 O3 123.0(10) 2_546 5
O2 O3 O3 47.0(15) 2_545 5
Ga3 O3 O3 19.1(19) 2_546 5_556
Nb O3 O3 95.3(19) . 5_556
Ga1 O3 O3 95.3(19) . 5_556
La O3 O3 160(3) . 5_556
Ga3 O3 O3 73.7(17) 4_665 5_556
O2 O3 O3 104(3) 4_665 5_556
O3 O3 O3 145.7(15) 6 5_556
O2 O3 O3 52(2) 2_546 5_556
O2 O3 O3 46(2) 3_545 5_556
O3 O3 O3 53(2) 6_556 5_556
O3 O3 O3 51.5(19) 4 5_556
O3 O3 O3 81.6(12) 3 5_556
O1 O3 O3 111(2) 2_545 5_556
Ga2 O3 O3 85.0(17) 2_546 5_556
O2 O3 O3 130(2) 2_545 5_556
O3 O3 O3 97(2) 5 5_556
Ga3 O3 La 76.1(16) 2_546 2_545
Nb O3 La 99(2) . 2_545
Ga1 O3 La 99(2) . 2_545
La O3 La 82.9(18) . 2_545
Ga3 O3 La 167(2) 4_665 2_545
O2 O3 La 155(3) 4_665 2_545
O3 O3 La 92(3) 6 2_545
O2 O3 La 71(2) 2_546 2_545
O2 O3 La 47.8(18) 3_545 2_545
O3 O3 La 130(2) 6_556 2_545
O3 O3 La 87.7(19) 4 2_545
O3 O3 La 142.6(17) 3 2_545
O1 O3 La 42.2(12) 2_545 2_545
Ga2 O3 La 60.5(9) 2_546 2_545
O2 O3 La 44.3(15) 2_545 2_545
O3 O3 La 62.5(8) 5 2_545
O3 O3 La 93.0(11) 5_556 2_545
Ga3 O3 O2 115(2) 2_546 .
Nb O3 O2 136(2) . .
Ga1 O3 O2 136(2) . .
La O3 O2 44.1(12) . .
Ga3 O3 O2 80.3(17) 4_665 .
O2 O3 O2 50(2) 4_665 .
O3 O3 O2 91.6(15) 6 .
O2 O3 O2 80.8(16) 2_546 .
O2 O3 O2 130(3) 3_545 .
O3 O3 O2 72.1(16) 6_556 .
O3 O3 O2 165(2) 4 .
O3 O3 O2 109(2) 3 .
O1 O3 O2 63.2(11) 2_545 .
Ga2 O3 O2 58.8(9) 2_546 .
O2 O3 O2 99(2) 2_545 .
O3 O3 O2 143(3) 5 .
O3 O3 O2 120(3) 5_556 .
La O3 O2 105.4(13) 2_545 .
Ga3 O3 Ga3 58.7(17) 2_546 1_455
Nb O3 Ga3 57.9(14) . 1_455
Ga1 O3 Ga3 57.9(14) . 1_455
La O3 Ga3 156.4(18) . 1_455
Ga3 O3 Ga3 57.3(13) 4_665 1_455
O2 O3 Ga3 91(2) 4_665 1_455
O3 O3 Ga3 106.5(9) 6 1_455
O2 O3 Ga3 93(3) 2_546 1_455
O2 O3 Ga3 71(2) 3_545 1_455
O3 O3 Ga3 67.6(10) 6_556 1_455
O3 O3 Ga3 29.4(8) 4 1_455
O3 O3 Ga3 43.4(9) 3 1_455
O1 O3 Ga3 149.4(18) 2_545 1_455
Ga2 O3 Ga3 126.3(19) 2_546 1_455
O2 O3 Ga3 123.3(18) 2_545 1_455
O3 O3 Ga3 76.3(14) 5 1_455
O3 O3 Ga3 41.4(8) 5_556 1_455
La O3 Ga3 113.7(12) 2_545 1_455
O2 O3 Ga3 136(2) . 1_455
Ga3 O3 Ga2 114(3) 2_546 .
Nb O3 Ga2 119.9(17) . .
Ga1 O3 Ga2 119.9(17) . .
La O3 Ga2 62.1(10) . .
Ga3 O3 Ga2 53.4(9) 4_665 .
O2 O3 Ga2 24.0(13) 4_665 .
O3 O3 Ga2 92.7(18) 6 .
O2 O3 Ga2 90(2) 2_546 .
O2 O3 Ga2 141(3) 3_545 .
O3 O3 Ga2 55.5(13) 6_556 .
O3 O3 Ga2 138.9(18) 4 .
O3 O3 Ga2 83.6(19) 3 .
O1 O3 Ga2 90.2(15) 2_545 .
Ga2 O3 Ga2 79.3(10) 2_546 .
O2 O3 Ga2 118.8(19) 2_545 .
O3 O3 Ga2 148(2) 5 .
O3 O3 Ga2 109(2) 5_556 .
La O3 Ga2 132.4(14) 2_545 .
O2 O3 Ga2 27.1(9) . .
Ga3 O3 Ga2 110.3(16) 1_455 .
Ga3 O3 Ga3 117(2) 2_546 2_545
Nb O3 Ga3 51.1(15) . 2_545
Ga1 O3 Ga3 51.1(15) . 2_545
La O3 Ga3 71.8(18) . 2_545
Ga3 O3 Ga3 131.9(16) 4_665 2_545
O2 O3 Ga3 124(2) 4_665 2_545
O3 O3 Ga3 39(2) 6 2_545
O2 O3 Ga3 128(2) 2_546 2_545
O2 O3 Ga3 86(2) 3_545 2_545
O3 O3 Ga3 169.3(12) 6_556 2_545
O3 O3 Ga3 76.9(10) 4 2_545
O3 O3 Ga3 94.8(7) 3 2_545
O1 O3 Ga3 80(3) 2_545 2_545
Ga2 O3 Ga3 111.6(17) 2_546 2_545
O2 O3 Ga3 22.5(9) 2_545 2_545
O3 O3 Ga3 27.4(14) 5 2_545
O3 O3 Ga3 122(2) 5_556 2_545
La O3 Ga3 57.0(10) 2_545 2_545
O2 O3 Ga3 116(2) . 2_545
Ga3 O3 Ga3 102.6(12) 1_455 2_545
Ga2 O3 Ga3 128.3(16) . 2_545
Ga3 O3 O3 114(2) 2_546 2
Nb O3 O3 10.4(13) . 2
Ga1 O3 O3 10.4(13) . 2
La O3 O3 99(2) . 2
Ga3 O3 O3 78.7(16) 4_665 2
O2 O3 O3 88.2(17) 4_665 2
O3 O3 O3 45.0(15) 6 2
O2 O3 O3 152(3) 2_546 2
O2 O3 O3 104.5(19) 3_545 2
O3 O3 O3 115(2) 6_556 2
O3 O3 O3 54.2(17) 4 2
O3 O3 O3 40.3(18) 3 2
O1 O3 O3 134(4) 2_545 2
Ga2 O3 O3 166(3) 2_546 2
O2 O3 O3 76.1(19) 2_545 2
O3 O3 O3 44.5(14) 5 2
O3 O3 O3 101.4(15) 5_556 2
La O3 O3 106.5(19) 2_545 2
O2 O3 O3 125.6(15) . 2
Ga3 O3 O3 61.6(14) 1_455 2
Ga2 O3 O3 109.7(8) . 2
Ga3 O3 O3 54.6(15) 2_545 2
Ga3 O3 O2 84.0(19) 2_546 6_556
Nb O3 O2 170(2) . 6_556
Ga1 O3 O2 170(2) . 6_556
La O3 O2 65.5(13) . 6_556
Ga3 O3 O2 94.6(17) 4_665 6_556
O2 O3 O2 76.3(14) 4_665 6_556
O3 O3 O2 119.9(11) 6 6_556
O2 O3 O2 47(2) 2_546 6_556
O2 O3 O2 95.1(19) 3_545 6_556
O3 O3 O2 65.6(14) 6_556 6_556
O3 O3 O2 144.6(15) 4 6_556
O3 O3 O2 132.9(18) 3 6_556
O1 O3 O2 47(2) 2_545 6_556
Ga2 O3 O2 26.2(9) 2_546 6_556
O2 O3 O2 102.5(19) 2_545 6_556
O3 O3 O2 145.4(15) 5 6_556
O3 O3 O2 94(2) 5_556 6_556
La O3 O2 84.3(12) 2_545 6_556
O2 O3 O2 34.6(16) . 6_556
Ga3 O3 O2 129.9(19) 1_455 6_556
Ga2 O3 O2 53.1(9) . 6_556
Ga3 O3 O2 125.0(17) 2_545 6_556
O3 O3 O2 160.2(11) 2 6_556
Ga3 O3 O1 162(3) 2_546 .
Nb O3 O1 90(2) . .
Ga1 O3 O1 90(2) . .
La O3 O1 30.1(9) . .
Ga3 O3 O1 81.9(15) 4_665 .
O2 O3 O1 51(2) 4_665 .
O3 O3 O1 46(2) 6 .
O2 O3 O1 127(2) 2_546 .
O2 O3 O1 159(3) 3_545 .
O3 O3 O1 103(2) 6_556 .
O3 O3 O1 134.5(17) 4 .
O3 O3 O1 84.0(18) 3 .
O1 O3 O1 83.1(16) 2_545 .
Ga2 O3 O1 99.2(14) 2_546 .
O2 O3 O1 75(2) 2_545 .
O3 O3 O1 102(3) 5 .
O3 O3 O1 155(2) 5_556 .
La O3 O1 111(2) 2_545 .
O2 O3 O1 47.1(15) . .
Ga3 O3 O1 127.4(12) 1_455 .
Ga2 O3 O1 48.6(17) . .
Ga3 O3 O1 80(2) 2_545 .
O3 O3 O1 80.5(16) 2 .
O2 O3 O1 80.1(15) 6_556 .
Ga3 O3 O3 62(2) 2_546 2_556
Nb O3 O3 76.4(18) . 2_556
Ga1 O3 O3 76.4(18) . 2_556
La O3 O3 143.5(13) . 2_556
Ga3 O3 O3 34.7(13) 4_665 2_556
O2 O3 O3 69(2) 4_665 2_556
O3 O3 O3 116.3(17) 6 2_556
O2 O3 O3 85(3) 2_546 2_556
O2 O3 O3 86(2) 3_545 2_556
O3 O3 O3 43.4(12) 6_556 2_556
O3 O3 O3 55.4(13) 4 2_556
O3 O3 O3 42.2(14) 3 2_556
O1 O3 O3 149(4) 2_545 2_556
Ga2 O3 O3 116(2) 2_546 2_556
O2 O3 O3 148(2) 2_545 2_556
O3 O3 O3 101.5(14) 5 2_556
O3 O3 O3 43.0(11) 5_556 2_556
La O3 O3 133.5(11) 2_545 2_556
O2 O3 O3 109.8(19) . 2_556
Ga3 O3 O3 26.1(7) 1_455 2_556
Ga2 O3 O3 85.2(13) . 2_556
Ga3 O3 O3 126.1(17) 2_545 2_556
O3 O3 O3 76.2(18) 2 2_556
O2 O3 O3 109(2) 6_556 2_556
O1 O3 O3 115.2(12) . 2_556
Ga3 O3 Nb 43.1(17) 2_546 1_556
Nb O3 Nb 103(2) . 1_556
Ga1 O3 Nb 103(2) . 1_556
La O3 Nb 141(2) . 1_556
Ga3 O3 Nb 47.8(12) 4_665 1_556
O2 O3 Nb 75(2) 4_665 1_556
O3 O3 Nb 144(2) 6 1_556
O2 O3 Nb 57(2) 2_546 1_556
O2 O3 Nb 74(2) 3_545 1_556
O3 O3 Nb 25.6(9) 6_556 1_556
O3 O3 Nb 70.0(5) 4 1_556
O3 O3 Nb 70.0(5) 3 1_556
O1 O3 Nb 121(3) 2_545 1_556
Ga2 O3 Nb 87.4(14) 2_546 1_556
O2 O3 Nb 159.7(17) 2_545 1_556
O3 O3 Nb 119(2) 5 1_556
O3 O3 Nb 29.2(11) 5_556 1_556
La O3 Nb 118.9(13) 2_545 1_556
O2 O3 Nb 97.2(18) . 1_556
Ga3 O3 Nb 46.1(8) 1_455 1_556
Ga2 O3 Nb 80.6(13) . 1_556
Ga3 O3 Nb 146.8(13) 2_545 1_556
O3 O3 Nb 104(2) 2 1_556
O2 O3 Nb 83.9(14) 6_556 1_556
O1 O3 Nb 125.4(19) . 1_556
O3 O3 Nb 28.5(11) 2_556 1_556
Ga3 O3 Ga1 43.1(17) 2_546 1_556
Nb O3 Ga1 103(2) . 1_556
Ga1 O3 Ga1 103(2) . 1_556
La O3 Ga1 141(2) . 1_556
Ga3 O3 Ga1 47.8(12) 4_665 1_556
O2 O3 Ga1 75(2) 4_665 1_556
O3 O3 Ga1 144(2) 6 1_556
O2 O3 Ga1 57(2) 2_546 1_556
O2 O3 Ga1 74(2) 3_545 1_556
O3 O3 Ga1 25.6(9) 6_556 1_556
O3 O3 Ga1 70.0(5) 4 1_556
O3 O3 Ga1 70.0(5) 3 1_556
O1 O3 Ga1 121(3) 2_545 1_556
Ga2 O3 Ga1 87.4(14) 2_546 1_556
O2 O3 Ga1 159.7(17) 2_545 1_556
O3 O3 Ga1 119(2) 5 1_556
O3 O3 Ga1 29.2(11) 5_556 1_556
La O3 Ga1 118.9(13) 2_545 1_556
O2 O3 Ga1 97.2(18) . 1_556
Ga3 O3 Ga1 46.1(8) 1_455 1_556
Ga2 O3 Ga1 80.6(13) . 1_556
Ga3 O3 Ga1 146.8(13) 2_545 1_556
O3 O3 Ga1 104(2) 2 1_556
O2 O3 Ga1 83.9(14) 6_556 1_556
O1 O3 Ga1 125.4(19) . 1_556
O3 O3 Ga1 28.5(11) 2_556 1_556
Nb O3 Ga1 0.0 1_556 1_556
Ga3 O3 O2 94(3) 2_546 5_666
Nb O3 O2 84(2) . 5_666
Ga1 O3 O2 84(2) . 5_666
La O3 O2 106.4(18) . 5_666
Ga3 O3 O2 3.1(10) 4_665 5_666
O2 O3 O2 32.4(19) 4_665 5_666
O3 O3 O2 97(2) 6 5_666
O2 O3 O2 101(3) 2_546 5_666
O2 O3 O2 122(3) 3_545 5_666
O3 O3 O2 42.4(15) 6_556 5_666
O3 O3 O2 86.6(17) 4 5_666
O3 O3 O2 37.8(15) 3 5_666
O1 O3 O2 141(2) 2_545 5_666
Ga2 O3 O2 116.7(17) 2_546 5_666
O2 O3 O2 145(2) 2_545 5_666
O3 O3 O2 119.1(12) 5 5_666
O3 O3 O2 76.6(16) 5_556 5_666
La O3 O2 170(2) 2_545 5_666
O2 O3 O2 79.4(15) . 5_666
Ga3 O3 O2 58.9(15) 1_455 5_666
Ga2 O3 O2 52.4(10) . 5_666
Ga3 O3 O2 129.6(15) 2_545 5_666
O3 O3 O2 77.0(17) 2 5_666
O2 O3 O2 95.4(19) 6_556 5_666
O1 O3 O2 79.1(16) . 5_666
O3 O3 O2 37.1(13) 2_556 5_666
Nb O3 O2 50.9(13) 1_556 5_666
Ga1 O3 O2 50.9(13) 1_556 5_666
Ga3 O3 La 65.2(18) 2_546 1_556
Nb O3 La 146(3) . 1_556
Ga1 O3 La 146(3) . 1_556
La O3 La 96.4(15) . 1_556
Ga3 O3 La 63.7(13) 4_665 1_556
O2 O3 La 63(2) 4_665 1_556
O3 O3 La 142.2(19) 6 1_556
O2 O3 La 42.4(17) 2_546 1_556
O2 O3 La 92(2) 3_545 1_556
O3 O3 La 28.3(10) 6_556 1_556
O3 O3 La 116.2(8) 4 1_556
O3 O3 La 102.0(12) 3 1_556
O1 O3 La 83(3) 2_545 1_556
Ga2 O3 La 51.6(8) 2_546 1_556
O2 O3 La 140(2) 2_545 1_556
O3 O3 La 161(3) 5 1_556
O3 O3 La 66.2(19) 5_556 1_556
La O3 La 109.6(11) 2_545 1_556
O2 O3 La 53.4(13) . 1_556
Ga3 O3 La 93.4(16) 1_455 1_556
Ga2 O3 La 49.9(8) . 1_556
Ga3 O3 La 162.4(16) 2_545 1_556
O3 O3 La 142(2) 2 1_556
O2 O3 La 37.6(10) 6_556 1_556
O1 O3 La 96.6(18) . 1_556
O3 O3 La 71.1(17) 2_556 1_556
Nb O3 La 47.5(8) 1_556 1_556
Ga1 O3 La 47.5(8) 1_556 1_556
O2 O3 La 65.6(12) 5_666 1_556
Ga3 O3 Ga3 148(2) 2_546 4_664
Nb O3 Ga3 41.8(12) . 4_664
Ga1 O3 Ga3 41.8(12) . 4_664
La O3 Ga3 63.7(14) . 4_664
Ga3 O3 Ga3 91.3(12) 4_665 4_664
O2 O3 Ga3 80.3(19) 4_665 4_664
O3 O3 Ga3 11.3(10) 6 4_664
O2 O3 Ga3 170(3) 2_546 4_664
O2 O3 Ga3 126(2) 3_545 4_664
O3 O3 Ga3 130(2) 6_556 4_664
O3 O3 Ga3 87.4(8) 4 4_664
O3 O3 Ga3 63.0(10) 3 4_664
O1 O3 Ga3 106(3) 2_545 4_664
Ga2 O3 Ga3 137.3(19) 2_546 4_664
O2 O3 Ga3 56.9(12) 2_545 4_664
O3 O3 Ga3 55.5(17) 5 4_664
O3 O3 Ga3 136.4(16) 5_556 4_664
La O3 Ga3 99.9(16) 2_545 4_664
O2 O3 Ga3 96.8(16) . 4_664
Ga3 O3 Ga3 95.9(10) 1_455 4_664
Ga2 O3 Ga3 92.7(10) . 4_664
Ga3 O3 Ga3 44.2(7) 2_545 4_664
O3 O3 Ga3 35.0(12) 2 4_664
O2 O3 Ga3 128.0(14) 6_556 4_664
O1 O3 Ga3 49.7(15) . 4_664
O3 O3 Ga3 105.0(15) 2_556 4_664
Nb O3 Ga3 132.9(13) 1_556 4_664
Ga1 O3 Ga3 132.9(13) 1_556 4_664
O2 O3 Ga3 88.4(13) 5_666 4_664
La O3 Ga3 142.1(11) 1_556 4_664
Ga3 O3 La 65.2(14) 2_546 4
Nb O3 La 51.5(10) . 4
Ga1 O3 La 51.5(10) . 4
La O3 La 127(2) . 4
Ga3 O3 La 114.2(17) 4_665 4
O2 O3 La 144(2) 4_665 4
O3 O3 La 87(2) 6 4
O2 O3 La 95.1(19) 2_546 4
O2 O3 La 43.2(16) 3_545 4
O3 O3 La 117.8(15) 6_556 4
O3 O3 La 28.8(13) 4 4
O3 O3 La 84.3(13) 3 4
O1 O3 La 102.4(17) 2_545 4
Ga2 O3 La 110.8(12) 2_546 4
O2 O3 La 69.9(13) 2_545 4
O3 O3 La 31.3(13) 5 4
O3 O3 La 66.2(14) 5_556 4
La O3 La 60.2(8) 2_545 4
O2 O3 La 165.5(17) . 4
Ga3 O3 La 57.9(7) 1_455 4
Ga2 O3 La 167.4(16) . 4
Ga3 O3 La 56.2(7) 2_545 4
O3 O3 La 61.9(6) 2 4
O2 O3 La 136.8(13) 6_556 4
O1 O3 La 133(2) . 4
O3 O3 La 83.6(9) 2_556 4
Nb O3 La 92.2(11) 1_556 4
Ga1 O3 La 92.2(11) 1_556 4
O2 O3 La 115.1(18) 5_666 4
La O3 La 130.4(14) 1_556 4
Ga3 O3 La 84.7(10) 4_664 4
Ga3 O3 O2 134(2) 2_546 6
Nb O3 O2 101(2) . 6
Ga1 O3 O2 101(2) . 6
La O3 O2 20.6(11) . 6
Ga3 O3 O2 129.1(14) 4_665 6
O2 O3 O2 95(2) 4_665 6
O3 O3 O2 54.3(14) 6 6
O2 O3 O2 105(2) 2_546 6
O2 O3 O2 111(3) 3_545 6
O3 O3 O2 131.8(9) 6_556 6
O3 O3 O2 133.7(12) 4 6
O3 O3 O2 125.2(14) 3 6
O1 O3 O2 42(2) 2_545 6
Ga2 O3 O2 72.0(13) 2_546 6
O2 O3 O2 38.6(16) 2_545 6
O3 O3 O2 84(2) 5 6
O3 O3 O2 152.7(8) 5_556 6
La O3 O2 63.2(13) 2_545 6
O2 O3 O2 60.2(16) . 6
Ga3 O3 O2 158.8(17) 1_455 6
Ga2 O3 O2 81.8(9) . 6
Ga3 O3 O2 57.4(13) 2_545 6
O3 O3 O2 98(2) 2 6
O2 O3 O2 71.3(9) 6_556 6
O1 O3 O2 48.0(11) . 6
O3 O3 O2 163.3(9) 2_556 6
Nb O3 O2 155.0(13) 1_556 6
Ga1 O3 O2 155.0(13) 1_556 6
O2 O3 O2 126.5(16) 5_666 6
La O3 O2 107.5(10) 1_556 6
Ga3 O3 O2 65.4(12) 4_664 6
La O3 O2 108.1(16) 4 6
Ga3 O3 La 144(3) 2_546 4_665
Nb O3 La 73.7(12) . 4_665
Ga1 O3 La 73.7(12) . 4_665
La O3 La 62.4(10) . 4_665
Ga3 O3 La 53.3(8) 4_665 4_665
O2 O3 La 32.1(16) 4_665 4_665
O3 O3 La 52.8(18) 6 4_665
O2 O3 La 136(2) 2_546 4_665
O2 O3 La 166(2) 3_545 4_665
O3 O3 La 85.6(19) 6_556 4_665
O3 O3 La 110.3(15) 4 4_665
O3 O3 La 52.8(16) 3 4_665
O1 O3 La 114.9(17) 2_545 4_665
Ga2 O3 La 122.6(13) 2_546 4_665
O2 O3 La 97.3(16) 2_545 4_665
O3 O3 La 101.9(18) 5 4_665
O3 O3 La 126.3(13) 5_556 4_665
La O3 La 140.0(19) 2_545 4_665
O2 O3 La 63.7(12) . 4_665
Ga3 O3 La 95.6(10) 1_455 4_665
Ga2 O3 La 47.4(5) . 4_665
Ga3 O3 La 91.6(11) 2_545 4_665
O3 O3 La 63.4(6) 2 4_665
O2 O3 La 97.6(10) 6_556 4_665
O1 O3 La 32.4(5) . 4_665
O3 O3 La 83.9(9) 2_556 4_665
Nb O3 La 100.9(12) 1_556 4_665
Ga1 O3 La 100.9(12) 1_556 4_665
O2 O3 La 50.3(11) 5_666 4_665
La O3 La 94.3(10) 1_556 4_665
Ga3 O3 La 48.3(5) 4_664 4_665
La O3 La 125.3(11) 4 4_665
O2 O3 La 79.6(10) 6 4_665
Ga3 O3 Ga2 30.5(12) 2_546 1_445
Nb O3 Ga2 96.3(15) . 1_445
Ga1 O3 Ga2 96.3(15) . 1_445
La O3 Ga2 129.2(19) . 1_445
Ga3 O3 Ga2 119(2) 4_665 1_445
O2 O3 Ga2 147(3) 4_665 1_445
O3 O3 Ga2 127(3) 6 1_445
O2 O3 Ga2 50.0(16) 2_546 1_445
O2 O3 Ga2 2.2(15) 3_545 1_445
O3 O3 Ga2 92(2) 6_556 1_445
O3 O3 Ga2 57.3(16) 4 1_445
O3 O3 Ga2 114.5(16) 3 1_445
O1 O3 Ga2 77.6(11) 2_545 1_445
Ga2 O3 Ga2 69.1(8) 2_546 1_445
O2 O3 Ga2 87.3(16) 2_545 1_445
O3 O3 Ga2 72.6(15) 5 1_445
O3 O3 Ga2 45.2(9) 5_556 1_445
La O3 Ga2 48.1(6) 2_545 1_445
O2 O3 Ga2 127.5(14) . 1_445
Ga3 O3 Ga2 72.0(9) 1_455 1_445
Ga2 O3 Ga2 139.2(17) . 1_445
Ga3 O3 Ga2 88.1(11) 2_545 1_445
O3 O3 Ga2 106.6(7) 2 1_445
O2 O3 Ga2 93.0(12) 6_556 1_445
O1 O3 Ga2 158.8(18) . 1_445
O3 O3 Ga2 86.0(11) 2_556 1_445
Nb O3 Ga2 73.1(10) 1_556 1_445
Ga1 O3 Ga2 73.1(10) 1_556 1_445
O2 O3 Ga2 122(2) 5_666 1_445
La O3 Ga2 89.7(11) 1_556 1_445
Ga3 O3 Ga2 128.1(13) 4_664 1_445
La O3 Ga2 45.5(5) 4 1_445
O2 O3 Ga2 110.8(13) 6 1_445
La O3 Ga2 167.2(13) 4_665 1_445
Ga3 O3 Ga3 102.1(18) 2_546 .
Nb O3 Ga3 151(2) . .
Ga1 O3 Ga3 151(2) . .
La O3 Ga3 49.8(10) . .
Ga3 O3 Ga3 91.3(13) 4_665 .
O2 O3 Ga3 65.3(17) 4_665 .
O3 O3 Ga3 103.0(8) 6 .
O2 O3 Ga3 65.6(17) 2_546 .
O2 O3 Ga3 112(2) 3_545 .
O3 O3 Ga3 72.4(9) 6_556 .
O3 O3 Ga3 162.3(11) 4 .
O3 O3 Ga3 125(2) 3 .
O1 O3 Ga3 50.0(15) 2_545 .
Ga2 O3 Ga3 41.4(6) 2_546 .
O2 O3 Ga3 96.6(18) 2_545 .
O3 O3 Ga3 144(2) 5 .
O3 O3 Ga3 111(2) 5_556 .
La O3 Ga3 91.7(10) 2_545 .
O2 O3 Ga3 17.4(8) . .
Ga3 O3 Ga3 140.0(18) 1_455 .
Ga2 O3 Ga3 41.3(5) . .
Ga3 O3 Ga3 117.4(15) 2_545 .
O3 O3 Ga3 142.0(12) 2 .
O2 O3 Ga3 18.4(8) 6_556 .
O1 O3 Ga3 61.8(12) . .
O3 O3 Ga3 114.8(18) 2_556 .
Nb O3 Ga3 95.0(12) 1_556 .
Ga1 O3 Ga3 95.0(12) 1_556 .
O2 O3 Ga3 91.1(12) 5_666 .
La O3 Ga3 47.6(5) 1_556 .
Ga3 O3 Ga3 110.2(12) 4_664 .
La O3 Ga3 150.7(12) 4 .
O2 O3 Ga3 60.2(8) 6 .
La O3 Ga3 81.2(8) 4_665 .
Ga2 O3 Ga3 110.3(10) 1_445 .
Ga3 O3 O2 145(2) 2_546 5_665
Nb O3 O2 43.2(13) . 5_665
Ga1 O3 O2 43.2(13) . 5_665
La O3 O2 70.4(14) . 5_665
Ga3 O3 O2 72.7(12) 4_665 5_665
O2 O3 O2 64(2) 4_665 5_665
O3 O3 O2 28.3(17) 6 5_665
O2 O3 O2 170(2) 2_546 5_665
O2 O3 O2 137(3) 3_545 5_665
O3 O3 O2 112(2) 6_556 5_665
O3 O3 O2 87.1(14) 4 5_665
O3 O3 O2 47.6(13) 3 5_665
O1 O3 O2 120(3) 2_545 5_665
Ga2 O3 O2 145.9(19) 2_546 5_665
O2 O3 O2 75.4(18) 2_545 5_665
O3 O3 O2 68.4(15) 5 5_665
O3 O3 O2 127.8(12) 5_556 5_665
La O3 O2 118.5(16) 2_545 5_665
O2 O3 O2 92.3(16) . 5_665
Ga3 O3 O2 86.6(12) 1_455 5_665
Ga2 O3 O2 80.8(11) . 5_665
Ga3 O3 O2 62.2(10) 2_545 5_665
O3 O3 O2 33.4(10) 2 5_665
O2 O3 O2 126.8(15) 6_556 5_665
O1 O3 O2 47.5(12) . 5_665
O3 O3 O2 89.6(14) 2_556 5_665
Nb O3 O2 116.2(13) 1_556 5_665
Ga1 O3 O2 116.2(13) 1_556 5_665
O2 O3 O2 69.8(10) 5_666 5_665
La O3 O2 127.2(12) 1_556 5_665
Ga3 O3 O2 18.6(8) 4_664 5_665
La O3 O2 93.4(13) 4 5_665
O2 O3 O2 77.9(17) 6 5_665
La O3 O2 33.6(8) 4_665 5_665
Ga2 O3 O2 138.9(15) 1_445 5_665
Ga3 O3 O2 108.6(13) . 5_665
Ga3 O3 O2 74(2) 2_546 1_455
Nb O3 O2 45.0(14) . 1_455
Ga1 O3 O2 45.0(14) . 1_455
La O3 O2 140.9(19) . 1_455
Ga3 O3 O2 54.3(13) 4_665 1_455
O2 O3 O2 84.8(19) 4_665 1_455
O3 O3 O2 91.3(12) 6 1_455
O2 O3 O2 109(3) 2_546 1_455
O2 O3 O2 83.6(19) 3_545 1_455
O3 O3 O2 75.5(13) 6_556 1_455
O3 O3 O2 32.5(11) 4 1_455
O3 O3 O2 29.8(12) 3 1_455
O1 O3 O2 161.4(17) 2_545 1_455
Ga2 O3 O2 142(2) 2_546 1_455
O2 O3 O2 116.2(17) 2_545 1_455
O3 O3 O2 70.4(14) 5 1_455
O3 O3 O2 57.3(11) 5_556 1_455
La O3 O2 120.1(14) 2_545 1_455
O2 O3 O2 134(2) . 1_455
Ga3 O3 O2 15.9(8) 1_455 1_455
Ga2 O3 O2 107.1(16) . 1_455
Ga3 O3 O2 93.9(13) 2_545 1_455
O3 O3 O2 46.9(14) 2 1_455
O2 O3 O2 141.0(18) 6_556 1_455
O1 O3 O2 113.2(13) . 1_455
O3 O3 O2 32.2(12) 2_556 1_455
Nb O3 O2 58.1(13) 1_556 1_455
Ga1 O3 O2 58.1(13) 1_556 1_455
O2 O3 O2 55.0(19) 5_666 1_455
La O3 O2 103.3(18) 1_556 1_455
Ga3 O3 O2 80.5(11) 4_664 1_455
La O3 O2 60.3(9) 4 1_455
O2 O3 O2 145.2(15) 6 1_455
La O3 O2 82.5(11) 4_665 1_455
Ga2 O3 O2 84.7(12) 1_445 1_455
Ga3 O3 O2 144.9(18) . 1_455
O2 O3 O2 70.8(16) 5_665 1_455
Ga3 O3 O1 93(2) 2_546 1_556
Nb O3 O1 129(2) . 1_556
Ga1 O3 O1 129(2) . 1_556
La O3 O1 80.1(18) . 1_556
Ga3 O3 O1 47.4(9) 4_665 1_556
O2 O3 O1 33.0(18) 4_665 1_556
O3 O3 O1 113(2) 6 1_556
O2 O3 O1 72.7(19) 2_546 1_556
O2 O3 O1 122(3) 3_545 1_556
O3 O3 O1 35.7(14) 6_556 1_556
O3 O3 O1 127.4(14) 4 1_556
O3 O3 O1 84.8(15) 3 1_556
O1 O3 O1 93(2) 2_545 1_556
Ga2 O3 O1 72.1(10) 2_546 1_556
O2 O3 O1 137(2) 2_545 1_556
O3 O3 O1 164.4(12) 5 1_556
O3 O3 O1 88(2) 5_556 1_556
La O3 O1 132.2(12) 2_545 1_556
O2 O3 O1 38.0(14) . 1_556
Ga3 O3 O1 98.3(16) 1_455 1_556
Ga2 O3 O1 20.9(14) . 1_556
Ga3 O3 O1 149.1(19) 2_545 1_556
O3 O3 O1 120.0(14) 2 1_556
O2 O3 O1 48.0(9) 6_556 1_556
O1 O3 O1 69.5(8) . 1_556
O3 O3 O1 72.2(15) 2_556 1_556
Nb O3 O1 61.3(14) 1_556 1_556
Ga1 O3 O1 61.3(14) 1_556 1_556
O2 O3 O1 47.7(9) 5_666 1_556
La O3 O1 30.7(11) 1_556 1_556
Ga3 O3 O1 111.4(15) 4_664 1_556
La O3 O1 153(2) 4 1_556
O2 O3 O1 98.0(13) 6 1_556
La O3 O1 63.7(13) 4_665 1_556
Ga2 O3 O1 120.1(18) 1_445 1_556
Ga3 O3 O1 44.5(6) . 1_556
O2 O3 O1 97.0(16) 5_665 1_556
O2 O3 O1 100.4(16) 1_455 1_556
Ga3 O3 Ga2 122(2) 2_546 2_545
Nb O3 Ga2 90(2) . 2_545
Ga1 O3 Ga2 90(2) . 2_545
La O3 Ga2 42.0(12) . 2_545
Ga3 O3 Ga2 147.5(18) 4_665 2_545
O2 O3 Ga2 116(3) 4_665 2_545
O3 O3 Ga2 53.7(19) 6 2_545
O2 O3 Ga2 105(2) 2_546 2_545
O2 O3 Ga2 93(2) 3_545 2_545
O3 O3 Ga2 150.2(7) 6_556 2_545
O3 O3 Ga2 113.3(13) 4 2_545
O3 O3 Ga2 127.5(7) 3 2_545
O1 O3 Ga2 43(3) 2_545 2_545
Ga2 O3 Ga2 76.5(12) 2_546 2_545
O2 O3 Ga2 18.4(11) 2_545 2_545
O3 O3 Ga2 65.5(17) 5 2_545
O3 O3 Ga2 138.8(12) 5_556 2_545
La O3 Ga2 45.8(8) 2_545 2_545
O2 O3 Ga2 81.2(13) . 2_545
Ga3 O3 Ga2 141.7(14) 1_455 2_545
Ga2 O3 Ga2 103.6(13) . 2_545
Ga3 O3 Ga2 40.3(7) 2_545 2_545
O3 O3 Ga2 91(2) 2 2_545
O2 O3 Ga2 84.9(12) 6_556 2_545
O1 O3 Ga2 65.9(16) . 2_545
O3 O3 Ga2 166.3(19) 2_556 2_545
Nb O3 Ga2 162.1(11) 1_556 2_545
Ga1 O3 Ga2 162.1(11) 1_556 2_545
O2 O3 Ga2 144.5(17) 5_666 2_545
La O3 Ga2 122.6(11) 1_556 2_545
Ga3 O3 Ga2 64.7(10) 4_664 2_545
La O3 Ga2 86.5(11) 4 2_545
O2 O3 Ga2 21.9(8) 6 2_545
La O3 Ga2 94.4(12) 4_665 2_545
Ga2 O3 Ga2 93.7(11) 1_445 2_545
Ga3 O3 Ga2 78.1(9) . 2_545
O2 O3 Ga2 81.6(11) 5_665 2_545
O2 O3 Ga2 134.1(16) 1_455 2_545
O1 O3 Ga2 119.2(14) 1_556 2_545
Ga3 O3 O1 71(2) 2_546 1_445
Nb O3 O1 72.4(15) . 1_445
Ga1 O3 O1 72.4(15) . 1_445
La O3 O1 103(2) . 1_445
Ga3 O3 O1 144.5(19) 4_665 1_445
O2 O3 O1 169(3) 4_665 1_445
O3 O3 O1 86(3) 6 1_445
O2 O3 O1 85(3) 2_546 1_445
O2 O3 O1 40(2) 3_545 1_445
O3 O3 O1 133(3) 6_556 1_445
O3 O3 O1 59.1(16) 4 1_445
O3 O3 O1 113.2(14) 3 1_445
O1 O3 O1 72.0(15) 2_545 1_445
Ga2 O3 O1 87.0(13) 2_546 1_445
O2 O3 O1 49.0(17) 2_545 1_445
O3 O3 O1 37.9(13) 5 1_445
O3 O3 O1 82(2) 5_556 1_445
La O3 O1 29.9(4) 2_545 1_445
O2 O3 O1 134.8(15) . 1_445
Ga3 O3 O1 87.3(11) 1_455 1_445
Ga2 O3 O1 161.9(16) . 1_445
Ga3 O3 O1 47.0(15) 2_545 1_445
O3 O3 O1 81.8(14) 2 1_445
O2 O3 O1 112.6(14) 6_556 1_445
O1 O3 O1 124(3) . 1_445
O3 O3 O1 111.6(11) 2_556 1_445
Nb O3 O1 110.8(18) 1_556 1_445
Ga1 O3 O1 110.8(18) 1_556 1_445
O2 O3 O1 145.7(18) 5_666 1_445
La O3 O1 127.7(18) 1_556 1_445
Ga3 O3 O1 89.4(18) 4_664 1_445
La O3 O1 30.6(5) 4 1_445
O2 O3 O1 82.8(16) 6 1_445
La O3 O1 138(2) 4_665 1_445
Ga2 O3 O1 41.2(16) 1_445 1_445
Ga3 O3 O1 121.6(11) . 1_445
O2 O3 O1 105.1(17) 5_665 1_445
O2 O3 O1 90.9(12) 1_455 1_445
O1 O3 O1 158(2) 1_556 1_445
Ga2 O3 O1 61.3(13) 2_545 1_445
Ga3 O3 O2 61.4(14) 2_546 5_656
Nb O3 O2 149(2) . 5_656
Ga1 O3 O2 149(2) . 5_656
La O3 O2 83.2(17) . 5_656
Ga3 O3 O2 121.1(19) 4_665 5_656
O2 O3 O2 113(2) 4_665 5_656
O3 O3 O2 129(2) 6 5_656
O2 O3 O2 29.5(16) 2_546 5_656
O2 O3 O2 60.1(11) 3_545 5_656
O3 O3 O2 82.4(18) 6_556 5_656
O3 O3 O2 115(2) 4 5_656
O3 O3 O2 156.4(10) 3 5_656
O1 O3 O2 35(2) 2_545 5_656
Ga2 O3 O2 11.1(8) 2_546 5_656
O2 O3 O2 87.4(15) 2_545 5_656
O3 O3 O2 114.0(10) 5 5_656
O3 O3 O2 78.8(14) 5_556 5_656
La O3 O2 52.3(8) 2_545 5_656
O2 O3 O2 69.9(14) . 5_656
Ga3 O3 O2 120.0(16) 1_455 5_656
Ga2 O3 O2 90.1(14) . 5_656
Ga3 O3 O2 106.8(13) 2_545 5_656
O3 O3 O2 158.6(16) 2 5_656
O2 O3 O2 37.2(12) 6_556 5_656
O1 O3 O2 108.7(16) . 5_656
O3 O3 O2 115(2) 2_556 5_656
Nb O3 O2 86.5(12) 1_556 5_656
Ga1 O3 O2 86.5(12) 1_556 5_656
O2 O3 O2 123.2(19) 5_666 5_656
La O3 O2 57.7(10) 1_556 5_656
Ga3 O3 O2 140.3(17) 4_664 5_656
La O3 O2 99.8(11) 4 5_656
O2 O3 O2 75.9(8) 6 5_656
La O3 O2 133.6(15) 4_665 5_656
Ga2 O3 O2 58.3(9) 1_445 5_656
Ga3 O3 O2 52.5(11) . 5_656
O2 O3 O2 153(2) 5_665 5_656
O2 O3 O2 135.9(15) 1_455 5_656
O1 O3 O2 81.4(12) 1_556 5_656
Ga2 O3 O2 76.2(11) 2_545 5_656
O1 O3 O2 77.0(13) 1_445 5_656
Ga3 O3 La 110(2) 2_546 2
Nb O3 La 34.1(10) . 2
Ga1 O3 La 34.1(10) . 2
La O3 La 105.0(15) . 2
Ga3 O3 La 51.8(8) 4_665 2
O2 O3 La 65.7(15) 4_665 2
O3 O3 La 60.7(12) 6 2
O2 O3 La 141(3) 2_546 2
O2 O3 La 116(2) 3_545 2
O3 O3 La 89.4(15) 6_556 2
O3 O3 La 60.3(11) 4 2
O3 O3 La 14.4(8) 3 2
O1 O3 La 155(3) 2_545 2
Ga2 O3 La 166.6(18) 2_546 2
O2 O3 La 101.3(16) 2_545 2
O3 O3 La 70.3(7) 5 2
O3 O3 La 92.2(8) 5_556 2
La O3 La 132.8(14) 2_545 2
O2 O3 La 112.3(13) . 2
Ga3 O3 La 51.5(6) 1_455 2
Ga2 O3 La 89.3(9) . 2
Ga3 O3 La 81.0(9) 2_545 2
O3 O3 La 26.9(10) 2 2
O2 O3 La 141.9(13) 6_556 2
O1 O3 La 78.0(8) . 2
O3 O3 La 55.6(10) 2_556 2
Nb O3 La 83.9(10) 1_556 2
Ga1 O3 La 83.9(10) 1_556 2
O2 O3 La 50.0(11) 5_666 2
La O3 La 115.4(13) 1_556 2
Ga3 O3 La 49.3(5) 4_664 2
La O3 La 79.6(8) 4 2
O2 O3 La 113.5(13) 6 2
La O3 La 50.0(5) 4_665 2
Ga2 O3 La 117.5(11) 1_445 2
Ga3 O3 La 129.4(10) . 2
O2 O3 La 35.7(8) 5_665 2
O2 O3 La 35.9(8) 1_455 2
O1 O3 La 94.8(10) 1_556 2
Ga2 O3 La 113.3(12) 2_545 2
O1 O3 La 105.5(11) 1_445 2
O2 O3 La 170.3(18) 5_656 2
Ga3 O3 O2 46.9(16) 2_546 6_456
Nb O3 O2 63.9(16) . 6_456
Ga1 O3 O2 63.9(16) . 6_456
La O3 O2 168.3(19) . 6_456
Ga3 O3 O2 68.4(16) 4_665 6_456
O2 O3 O2 103(3) 4_665 6_456
O3 O3 O2 114.2(10) 6 6_456
O2 O3 O2 83(2) 2_546 6_456
O2 O3 O2 58(2) 3_545 6_456
O3 O3 O2 70.2(11) 6_556 6_456
O3 O3 O2 24.4(10) 4 6_456
O3 O3 O2 57.0(13) 3 6_456
O1 O3 O2 135.7(17) 2_545 6_456
Ga2 O3 O2 115.8(16) 2_546 6_456
O2 O3 O2 119.2(15) 2_545 6_456
O3 O3 O2 73.9(17) 5 6_456
O3 O3 O2 31.7(13) 5_556 6_456
La O3 O2 101.4(10) 2_545 6_456
O2 O3 O2 142.0(18) . 6_456
Ga3 O3 O2 13.7(7) 1_455 6_456
Ga2 O3 O2 119.5(17) . 6_456
Ga3 O3 O2 101.2(11) 2_545 6_456
O3 O3 O2 69.6(16) 2 6_456
O2 O3 O2 125(2) 6_556 6_456
O1 O3 O2 141.0(13) . 6_456
O3 O3 O2 34.5(8) 2_556 6_456
Nb O3 O2 45.6(11) 1_556 6_456
Ga1 O3 O2 45.6(11) 1_556 6_456
O2 O3 O2 70.4(16) 5_666 6_456
La O3 O2 92.4(15) 1_556 6_456
Ga3 O3 O2 104.7(11) 4_664 6_456
La O3 O2 49.9(8) 4 6_456
O2 O3 O2 157.8(18) 6 6_456
La O3 O2 109.3(12) 4_665 6_456
Ga2 O3 O2 58.3(8) 1_445 6_456
Ga3 O3 O2 139.9(17) . 6_456
O2 O3 O2 98.1(10) 5_665 6_456
O2 O3 O2 28.1(15) 1_455 6_456
O1 O3 O2 104.2(17) 1_556 6_456
Ga2 O3 O2 136.4(12) 2_545 6_456
O1 O3 O2 77.1(12) 1_445 6_456
O2 O3 O2 108.2(18) 5_656 6_456
La O3 O2 64.0(9) 2 6_456
Ga3 O3 O3 66(2) 2_546 3_545
Nb O3 O3 121(2) . 3_545
Ga1 O3 O3 121(2) . 3_545
La O3 O3 83.4(10) . 3_545
Ga3 O3 O3 148.4(13) 4_665 3_545
O2 O3 O3 139(2) 4_665 3_545
O3 O3 O3 110(2) 6 3_545
O2 O3 O3 50(2) 2_546 3_545
O2 O3 O3 48(2) 3_545 3_545
O3 O3 O3 108.7(16) 6_556 3_545
O3 O3 O3 100(2) 4 3_545
O3 O3 O3 160(2) 3 3_545
O1 O3 O3 31.2(7) 2_545 3_545
Ga2 O3 O3 38.1(8) 2_546 3_545
O2 O3 O3 63.0(14) 2_545 3_545
O3 O3 O3 85.1(7) 5 3_545
O3 O3 O3 85.3(7) 5_556 3_545
La O3 O3 23.1(9) 2_545 3_545
O2 O3 O3 90.5(8) . 3_545
Ga3 O3 O3 118.6(14) 1_455 3_545
Ga2 O3 O3 115.3(11) . 3_545
Ga3 O3 O3 79.3(8) 2_545 3_545
O3 O3 O3 129.4(13) 2 3_545
O2 O3 O3 63.3(10) 6_556 3_545
O1 O3 O3 113.4(11) . 3_545
O3 O3 O3 128.1(10) 2_556 3_545
Nb O3 O3 104.7(8) 1_556 3_545
Ga1 O3 O3 104.7(8) 1_556 3_545
O2 O3 O3 151.0(11) 5_666 3_545
La O3 O3 86.5(6) 1_556 3_545
Ga3 O3 O3 119.9(8) 4_664 3_545
La O3 O3 76.4(12) 4 3_545
O2 O3 O3 67.6(8) 6 3_545
La O3 O3 145.7(13) 4_665 3_545
Ga2 O3 O3 46.6(10) 1_445 3_545
Ga3 O3 O3 74.2(7) . 3_545
O2 O3 O3 138.3(9) 5_665 3_545
O2 O3 O3 130.7(16) 1_455 3_545
O1 O3 O3 110.1(8) 1_556 3_545
Ga2 O3 O3 57.7(5) 2_545 3_545
O1 O3 O3 49.3(11) 1_445 3_545
O2 O3 O3 29.2(8) 5_656 3_545
La O3 O3 154.8(13) 2 3_545
O2 O3 O3 104.9(13) 6_456 3_545
Ga3 O3 O3 106.9(15) 2_546 4_655
Nb O3 O3 143(2) . 4_655
Ga1 O3 O3 143(2) . 4_655
La O3 O3 38.8(14) . 4_655
Ga3 O3 O3 111.6(17) 4_665 4_655
O2 O3 O3 82(2) 4_665 4_655
O3 O3 O3 92.7(3) 6 4_655
O2 O3 O3 70.2(18) 2_546 4_655
O2 O3 O3 105(2) 3_545 4_655
O3 O3 O3 92.5(2) 6_556 4_655
O3 O3 O3 160(2) 4 4_655
O3 O3 O3 140(2) 3 4_655
O1 O3 O3 31.2(7) 2_545 4_655
Ga2 O3 O3 38.1(8) 2_546 4_655
O2 O3 O3 76.0(12) 2_545 4_655
O3 O3 O3 122.7(13) 5 4_655
O3 O3 O3 121.2(11) 5_556 4_655
La O3 O3 73.3(6) 2_545 4_655
O2 O3 O3 32.1(9) . 4_655
Ga3 O3 O3 159.0(10) 1_455 4_655
Ga2 O3 O3 59.1(12) . 4_655
Ga3 O3 O3 97.7(7) 2_545 4_655
O3 O3 O3 137.4(17) 2 4_655
O2 O3 O3 29.1(12) 6_556 4_655
O1 O3 O3 61.5(11) . 4_655
O3 O3 O3 135.6(13) 2_556 4_655
Nb O3 O3 112.9(7) 1_556 4_655
Ga1 O3 O3 112.9(7) 1_556 4_655
O2 O3 O3 111.0(17) 5_666 4_655
La O3 O3 65.8(9) 1_556 4_655
Ga3 O3 O3 102.4(10) 4_664 4_655
La O3 O3 133.4(12) 4 4_655
O2 O3 O3 42.2(9) 6 4_655
La O3 O3 89.1(13) 4_665 4_655
Ga2 O3 O3 103.6(9) 1_445 4_655
Ga3 O3 O3 21.2(9) . 4_655
O2 O3 O3 107.8(14) 5_665 4_655
O2 O3 O3 165.9(16) 1_455 4_655
O1 O3 O3 65.6(12) 1_556 4_655
Ga2 O3 O3 57.7(5) 2_545 4_655
O1 O3 O3 102.9(8) 1_445 4_655
O2 O3 O3 47.2(10) 5_656 4_655
La O3 O3 138.8(14) 2 4_655
O2 O3 O3 152.9(11) 6_456 4_655
O3 O3 O3 60.0 3_545 4_655
Ga3 O3 O3 44.2(19) 2_546 1_556
Nb O3 O3 126(2) . 1_556
Ga1 O3 O3 126(2) . 1_556
La O3 O3 122.7(15) . 1_556
Ga3 O3 O3 58.7(13) 4_665 1_556
O2 O3 O3 74(2) 4_665 1_556
O3 O3 O3 158(2) 6 1_556
O2 O3 O3 40(2) 2_546 1_556
O2 O3 O3 75(2) 3_545 1_556
O3 O3 O3 20.3(18) 6_556 1_556
O3 O3 O3 90.000(5) 4 1_556
O3 O3 O3 90.000(5) 3 1_556
O1 O3 O3 99(3) 2_545 1_556
Ga2 O3 O3 65.4(13) 2_546 1_556
O2 O3 O3 153.0(14) 2_545 1_556
O3 O3 O3 137(2) 5 1_556
O3 O3 O3 40.6(18) 5_556 1_556
La O3 O3 109.8(10) 2_545 1_556
O2 O3 O3 79.3(16) . 1_556
Ga3 O3 O3 69.0(10) 1_455 1_556
Ga2 O3 O3 70.3(11) . 1_556
Ga3 O3 O3 161.2(7) 2_545 1_556
O3 O3 O3 127(2) 2 1_556
O2 O3 O3 60.9(12) 6_556 1_556
O1 O3 O3 118.8(18) . 1_556
O3 O3 O3 50.8(15) 2_556 1_556
Nb O3 O3 23.3(6) 1_556 1_556
Ga1 O3 O3 23.3(6) 1_556 1_556
O2 O3 O3 61.6(12) 5_666 1_556
La O3 O3 26.3(8) 1_556 1_556
Ga3 O3 O3 150.0(8) 4_664 1_556
La O3 O3 106.5(9) 4 1_556
O2 O3 O3 132.2(9) 6 1_556
La O3 O3 105.7(9) 4_665 1_556
Ga2 O3 O3 73.4(9) 1_445 1_556
Ga3 O3 O3 73.5(9) . 1_556
O2 O3 O3 131.4(9) 5_665 1_556
O2 O3 O3 81.4(13) 1_455 1_556
O1 O3 O3 49.4(15) 1_556 1_556
Ga2 O3 O3 141.9(6) 2_545 1_556
O1 O3 O3 114.6(17) 1_445 1_556
O2 O3 O3 66.5(10) 5_656 1_556
La O3 O3 104.3(8) 2 1_556
O2 O3 O3 66.4(10) 6_456 1_556
O3 O3 O3 90.000(4) 3_545 1_556
O3 O3 O3 90.0 4_655 1_556
Ga3 O3 O3 135.8(19) 2_546 1_554
Nb O3 O3 54(2) . 1_554
Ga1 O3 O3 54(2) . 1_554
La O3 O3 57.3(15) . 1_554
Ga3 O3 O3 121.3(13) 4_665 1_554
O2 O3 O3 106(2) 4_665 1_554
O3 O3 O3 22(2) 6 1_554
O2 O3 O3 140(2) 2_546 1_554
O2 O3 O3 105(2) 3_545 1_554
O3 O3 O3 159.7(18) 6_556 1_554
O3 O3 O3 90.000(5) 4 1_554
O3 O3 O3 90.0 3 1_554
O1 O3 O3 81(3) 2_545 1_554
Ga2 O3 O3 114.6(13) 2_546 1_554
O2 O3 O3 27.0(14) 2_545 1_554
O3 O3 O3 43(2) 5 1_554
O3 O3 O3 139.4(18) 5_556 1_554
La O3 O3 70.2(10) 2_545 1_554
O2 O3 O3 100.7(16) . 1_554
Ga3 O3 O3 111.0(10) 1_455 1_554
Ga2 O3 O3 109.7(11) . 1_554
Ga3 O3 O3 18.8(7) 2_545 1_554
O3 O3 O3 53(2) 2 1_554
O2 O3 O3 119.1(12) 6_556 1_554
O1 O3 O3 61.2(18) . 1_554
O3 O3 O3 129.2(15) 2_556 1_554
Nb O3 O3 156.7(6) 1_556 1_554
Ga1 O3 O3 156.7(6) 1_556 1_554
O2 O3 O3 118.4(12) 5_666 1_554
La O3 O3 153.7(8) 1_556 1_554
Ga3 O3 O3 30.0(8) 4_664 1_554
La O3 O3 73.5(9) 4 1_554
O2 O3 O3 47.8(9) 6 1_554
La O3 O3 74.3(9) 4_665 1_554
Ga2 O3 O3 106.6(9) 1_445 1_554
Ga3 O3 O3 106.5(9) . 1_554
O2 O3 O3 48.6(9) 5_665 1_554
O2 O3 O3 98.6(13) 1_455 1_554
O1 O3 O3 130.6(15) 1_556 1_554
Ga2 O3 O3 38.1(6) 2_545 1_554
O1 O3 O3 65.4(17) 1_445 1_554
O2 O3 O3 113.5(10) 5_656 1_554
La O3 O3 75.7(8) 2 1_554
O2 O3 O3 113.6(10) 6_456 1_554
O3 O3 O3 90.000(7) 3_545 1_554
O3 O3 O3 90.000(3) 4_655 1_554
O3 O3 O3 180.000(10) 1_556 1_554
Ga3 O3 Ga3 109.8(18) 2_546 1_454
Nb O3 Ga3 13.0(12) . 1_454
Ga1 O3 Ga3 13.0(12) . 1_454
La O3 Ga3 97.2(18) . 1_454
Ga3 O3 Ga3 97.3(12) 4_665 1_454
O2 O3 Ga3 106.3(18) 4_665 1_454
O3 O3 Ga3 43.9(10) 6 1_454
O2 O3 Ga3 143(2) 2_546 1_454
O2 O3 Ga3 91(2) 3_545 1_454
O3 O3 Ga3 131.2(12) 6_556 1_454
O3 O3 Ga3 51.0(7) 4 1_454
O3 O3 Ga3 58.3(7) 3 1_454
O1 O3 Ga3 118(3) 2_545 1_454
Ga2 O3 Ga3 147.5(17) 2_546 1_454
O2 O3 Ga3 60.6(12) 2_545 1_454
O3 O3 Ga3 25.6(8) 5 1_454
O3 O3 Ga3 102.4(16) 5_556 1_454
La O3 Ga3 87.3(12) 2_545 1_454
O2 O3 Ga3 134.7(18) . 1_454
Ga3 O3 Ga3 68.5(7) 1_455 1_454
Ga2 O3 Ga3 126.0(11) . 1_454
Ga3 O3 Ga3 38.2(5) 2_545 1_454
O3 O3 Ga3 19.2(9) 2 1_454
O2 O3 Ga3 161.6(17) 6_556 1_454
O1 O3 Ga3 87.6(17) . 1_454
O3 O3 Ga3 88.9(13) 2_556 1_454
Nb O3 Ga3 114.5(11) 1_556 1_454
Ga1 O3 Ga3 114.5(11) 1_556 1_454
O2 O3 Ga3 95.8(13) 5_666 1_454
La O3 Ga3 159.5(15) 1_556 1_454
Ga3 O3 Ga3 37.9(5) 4_664 1_454
La O3 Ga3 48.2(5) 4 1_454
O2 O3 Ga3 90.3(14) 6 1_454
La O3 Ga3 78.5(8) 4_665 1_454
Ga2 O3 Ga3 93.6(9) 1_445 1_454
Ga3 O3 Ga3 146.7(14) . 1_454
O2 O3 Ga3 45.4(9) 5_665 1_454
O2 O3 Ga3 56.9(10) 1_455 1_454
O1 O3 Ga3 138.8(12) 1_556 1_454
Ga2 O3 Ga3 77.5(10) 2_545 1_454
O1 O3 Ga3 63.4(12) 1_445 1_454
O2 O3 Ga3 139.4(13) 5_656 1_454
La O3 Ga3 45.8(4) 2 1_454
O2 O3 Ga3 72.3(9) 6_456 1_454
O3 O3 Ga3 110.3(10) 3_545 1_454
O3 O3 Ga3 132.4(7) 4_655 1_454
O3 O3 Ga3 137.6(7) 1_556 1_454
O3 O3 Ga3 42.4(7) 1_554 1_454
Ga3 O3 La 28.6(11) 2_546 2_546
Nb O3 La 133.7(19) . 2_546
Ga1 O3 La 133.7(19) . 2_546
La O3 La 116.6(15) . 2_546
Ga3 O3 La 99.7(18) 4_665 2_546
O2 O3 La 112(2) 4_665 2_546
O3 O3 La 160(3) 6 2_546
O2 O3 La 9.4(14) 2_546 2_546
O2 O3 La 43.5(17) 3_545 2_546
O3 O3 La 61.3(18) 6_556 2_546
O3 O3 La 88.4(14) 4 2_546
O3 O3 La 123.9(9) 3 2_546
O1 O3 La 68(2) 2_545 2_546
Ga2 O3 La 40.8(7) 2_546 2_546
O2 O3 La 112.3(18) 2_545 2_546
O3 O3 La 113.7(16) 5 2_546
O3 O3 La 44.5(11) 5_556 2_546
La O3 La 68.5(7) 2_545 2_546
O2 O3 La 90.2(14) . 2_546
Ga3 O3 La 85.9(12) 1_455 2_546
Ga2 O3 La 98.0(12) . 2_546
Ga3 O3 La 123.7(11) 2_545 2_546
O3 O3 La 142.6(15) 2 2_546
O2 O3 La 56.6(10) 6_556 2_546
O1 O3 La 136.7(15) . 2_546
O3 O3 La 81.8(16) 2_556 2_546
Nb O3 La 55.3(7) 1_556 2_546
Ga1 O3 La 55.3(7) 1_556 2_546
O2 O3 La 102.7(17) 5_666 2_546
La O3 La 49.3(6) 1_556 2_546
Ga3 O3 La 167.9(14) 4_664 2_546
La O3 La 86.1(8) 4 2_546
O2 O3 La 110.3(11) 6 2_546
La O3 La 143.6(14) 4_665 2_546
Ga2 O3 La 41.3(5) 1_445 2_546
Ga3 O3 La 74.9(7) . 2_546
O2 O3 La 171.4(16) 5_665 2_546
O2 O3 La 101.7(15) 1_455 2_546
O1 O3 La 80.1(14) 1_556 2_546
Ga2 O3 La 106.8(9) 2_545 2_546
O1 O3 La 78.7(16) 1_445 2_546
O2 O3 La 34.5(8) 5_656 2_546
La O3 La 136.1(14) 2 2_546
O2 O3 La 75.1(11) 6_456 2_546
O3 O3 La 49.8(8) 3_545 2_546
O3 O3 La 78.4(5) 4_655 2_546
O3 O3 La 41.3(7) 1_556 2_546
O3 O3 La 138.7(7) 1_554 2_546
Ga3 O3 La 134.2(10) 1_454 2_546
Ga3 O3 O2 126(3) 2_546 3_655
Nb O3 O2 107.8(16) . 3_655
Ga1 O3 O2 107.8(16) . 3_655
La O3 O2 56.5(12) . 3_655
Ga3 O3 O2 53.6(11) 4_665 3_655
O2 O3 O2 19.4(15) 4_665 3_655
O3 O3 O2 79.5(18) 6 3_655
O2 O3 O2 103.2(18) 2_546 3_655
O2 O3 O2 155(3) 3_545 3_655
O3 O3 O2 65.7(17) 6_556 3_655
O3 O3 O2 136(2) 4 3_655
O3 O3 O2 77(2) 3 3_655
O1 O3 O2 94.8(15) 2_545 3_655
Ga2 O3 O2 90.1(14) 2_546 3_655
O2 O3 O2 110.8(16) 2_545 3_655
O3 O3 O2 135(2) 5 3_655
O3 O3 O2 118(2) 5_556 3_655
La O3 O2 135.6(18) 2_545 3_655
O2 O3 O2 32.9(11) . 3_655
Ga3 O3 O2 110.5(16) 1_455 3_655
Ga2 O3 O2 13.7(8) . 3_655
Ga3 O3 O2 116.5(15) 2_545 3_655
O3 O3 O2 97.5(10) 2 3_655
O2 O3 O2 64.1(13) 6_556 3_655
O1 O3 O2 37.1(16) . 3_655
O3 O3 O2 87.9(12) 2_556 3_655
Nb O3 O2 89.3(14) 1_556 3_655
Ga1 O3 O2 89.3(14) 1_556 3_655
O2 O3 O2 51.7(9) 5_666 3_655
La O3 O2 63.4(11) 1_556 3_655
Ga3 O3 O2 79.0(10) 4_664 3_655
La O3 O2 159.0(15) 4 3_655
O2 O3 O2 77.0(12) 6 3_655
La O3 O2 34.3(7) 4_665 3_655
Ga2 O3 O2 152.9(17) 1_445 3_655
Ga3 O3 O2 49.7(9) . 3_655
O2 O3 O2 67.3(11) 5_665 3_655
O2 O3 O2 103.6(18) 1_455 3_655
O1 O3 O2 33.5(14) 1_556 3_655
Ga2 O3 O2 98.3(13) 2_545 3_655
O1 O3 O2 160(2) 1_445 3_655
O2 O3 O2 101.2(18) 5_656 3_655
La O3 O2 79.7(10) 2 3_655
O2 O3 O2 122.0(16) 6_456 3_655
O3 O3 O2 123.3(15) 3_545 3_655
O3 O3 O2 63.9(15) 4_655 3_655
O3 O3 O2 82.3(11) 1_556 3_655
O3 O3 O2 97.7(11) 1_554 3_655
Ga3 O3 O2 112.7(12) 1_454 3_655
La O3 O2 111.7(14) 2_546 3_655
Ga3 O3 Ga2 174(2) 2_546 1_554
Nb O3 Ga2 77.9(17) . 1_554
Ga1 O3 Ga2 77.9(17) . 1_554
La O3 Ga2 29.8(8) . 1_554
Ga3 O3 Ga2 93.9(12) 4_665 1_554
O2 O3 Ga2 66(2) 4_665 1_554
O3 O3 Ga2 29.8(9) 6 1_554
O2 O3 Ga2 138(2) 2_546 1_554
O2 O3 Ga2 145(3) 3_545 1_554
O3 O3 Ga2 119.8(18) 6_556 1_554
O3 O3 Ga2 123.5(8) 4 1_554
O3 O3 Ga2 85.3(14) 3 1_554
O1 O3 Ga2 82(2) 2_545 1_554
Ga2 O3 Ga2 105.6(14) 2_546 1_554
O2 O3 Ga2 59.1(13) 2_545 1_554
O3 O3 Ga2 85(2) 5 1_554
O3 O3 Ga2 166.5(7) 5_556 1_554
La O3 Ga2 99.5(15) 2_545 1_554
O2 O3 Ga2 61.8(14) . 1_554
Ga3 O3 Ga2 127.0(11) 1_455 1_554
Ga2 O3 Ga2 66.1(8) . 1_554
Ga3 O3 Ga2 62.3(9) 2_545 1_554
O3 O3 Ga2 70.3(14) 2 1_554
O2 O3 Ga2 91.8(10) 6_556 1_554
O1 O3 Ga2 17.6(17) . 1_554
O3 O3 Ga2 123.6(10) 2_556 1_554
Nb O3 Ga2 140.6(12) 1_556 1_554
Ga1 O3 Ga2 140.6(12) 1_556 1_554
O2 O3 Ga2 90.9(13) 5_666 1_554
La O3 Ga2 113.5(10) 1_556 1_554
Ga3 O3 Ga2 36.2(5) 4_664 1_554
La O3 Ga2 116.1(14) 4 1_554
O2 O3 Ga2 40.8(8) 6 1_554
La O3 Ga2 40.7(5) 4_665 1_554
Ga2 O3 Ga2 146.4(16) 1_445 1_554
Ga3 O3 Ga2 74.0(8) . 1_554
O2 O3 Ga2 40.6(8) 5_665 1_554
O2 O3 Ga2 111.2(12) 1_455 1_554
O1 O3 Ga2 87.0(15) 1_556 1_554
Ga2 O3 Ga2 53.7(7) 2_545 1_554
O1 O3 Ga2 107.0(19) 1_445 1_554
O2 O3 Ga2 112.9(15) 5_656 1_554
La O3 Ga2 75.6(7) 2 1_554
O2 O3 Ga2 138.6(12) 6_456 1_554
O3 O3 Ga2 108.2(8) 3_545 1_554
O3 O3 Ga2 67.9(9) 4_655 1_554
O3 O3 Ga2 136.4(7) 1_556 1_554
O3 O3 Ga2 43.6(7) 1_554 1_554
Ga3 O3 Ga2 73.3(8) 1_454 1_554
La O3 Ga2 146.3(11) 2_546 1_554
O2 O3 Ga2 54.4(9) 3_655 1_554
Ga3 O3 O1 121(3) 2_546 2
Nb O3 O1 59.5(14) . 2
Ga1 O3 O1 59.5(14) . 2
La O3 O1 89.6(14) . 2
Ga3 O3 O1 36.2(16) 4_665 2
O2 O3 O1 38.6(15) 4_665 2
O3 O3 O1 64(2) 6 2
O2 O3 O1 134(3) 2_546 2
O2 O3 O1 139(3) 3_545 2
O3 O3 O1 76(2) 6_556 2
O3 O3 O1 85.4(14) 4 2
O3 O3 O1 25.8(15) 3 2
O1 O3 O1 142.3(19) 2_545 2
Ga2 O3 O1 140.9(17) 2_546 2
O2 O3 O1 112(2) 2_545 2
O3 O3 O1 94.7(14) 5 2
O3 O3 O1 101.8(14) 5_556 2
La O3 O1 154(2) 2_545 2
O2 O3 O1 85.4(13) . 2
Ga3 O3 O1 68.1(10) 1_455 2
Ga2 O3 O1 62.0(9) . 2
Ga3 O3 O1 97.3(16) 2_545 2
O3 O3 O1 50.3(13) 2 2
O2 O3 O1 114.9(14) 6_556 2
O1 O3 O1 59.6(11) . 2
O3 O3 O1 59.0(14) 2_556 2
Nb O3 O1 81.7(17) 1_556 2
Ga1 O3 O1 81.7(17) 1_556 2
O2 O3 O1 33.4(17) 5_666 2
La O3 O1 95.6(17) 1_556 2
Ga3 O3 O1 55.0(15) 4_664 2
La O3 O1 107.0(10) 4 2
O2 O3 O1 105.3(15) 6 2
La O3 O1 27.4(6) 4_665 2
Ga2 O3 O1 140.0(14) 1_445 2
Ga3 O3 O1 102.2(10) . 2
O2 O3 O1 36.4(14) 5_665 2
O2 O3 O1 55.5(10) 1_455 2
O1 O3 O1 69.8(18) 1_556 2
Ga2 O3 O1 115.8(17) 2_545 2
O1 O3 O1 131.9(11) 1_445 2
O2 O3 O1 151.1(18) 5_656 2
La O3 O1 27.4(6) 2 2
O2 O3 O1 81.9(11) 6_456 2
O3 O3 O1 172.8(14) 3_545 2
O3 O3 O1 114.7(14) 4_655 2
O3 O3 O1 95.0(16) 1_556 2
O3 O3 O1 85.0(16) 1_554 2
Ga3 O3 O1 69.2(12) 1_454 2
La O3 O1 136(2) 2_546 2
O2 O3 O1 52.6(10) 3_655 2
Ga2 O3 O1 64.6(11) 1_554 2
Ga3 O3 O2 104(2) 2_546 5_655
Nb O3 O2 102(2) . 5_655
Ga1 O3 O2 102(2) . 5_655
La O3 O2 52.4(16) . 5_655
Ga3 O3 O2 161(2) 4_665 5_655
O2 O3 O2 126(3) 4_665 5_655
O3 O3 O2 72(2) 6 5_655
O2 O3 O2 86.8(19) 2_546 5_655
O2 O3 O2 78(2) 3_545 5_655
O3 O3 O2 139.2(16) 6_556 5_655
O3 O3 O2 112.3(17) 4 5_655
O3 O3 O2 144.6(8) 3 5_655
O1 O3 O2 29(3) 2_545 5_655
Ga2 O3 O2 61.1(13) 2_546 5_655
O2 O3 O2 29.3(12) 2_545 5_655
O3 O3 O2 71.2(14) 5 5_655
O3 O3 O2 122.5(11) 5_556 5_655
La O3 O2 30.7(7) 2_545 5_655
O2 O3 O2 82.4(16) . 5_655
Ga3 O3 O2 141.2(14) 1_455 5_655
Ga2 O3 O2 108.5(16) . 5_655
Ga3 O3 O2 51.2(10) 2_545 5_655
O3 O3 O2 105(2) 2 5_655
O2 O3 O2 75.2(9) 6_556 5_655
O1 O3 O2 80.5(17) . 5_655
O3 O3 O2 164.1(10) 2_556 5_655
Nb O3 O2 143.5(12) 1_556 5_655
Ga1 O3 O2 143.5(12) 1_556 5_655
O2 O3 O2 159(2) 5_666 5_655
La O3 O2 111.2(12) 1_556 5_655
Ga3 O3 O2 82.9(13) 4_664 5_655
La O3 O2 83.5(10) 4 5_655
O2 O3 O2 32.5(11) 6 5_655
La O3 O2 111.2(16) 4_665 5_655
Ga2 O3 O2 78.4(9) 1_445 5_655
Ga3 O3 O2 73.9(12) . 5_655
O2 O3 O2 100.2(16) 5_665 5_655
O2 O3 O2 141.1(13) 1_455 5_655
O1 O3 O2 118.4(15) 1_556 5_655
Ga2 O3 O2 18.7(7) 2_545 5_655
O1 O3 O2 54.0(10) 1_445 5_655
O2 O3 O2 58.9(7) 5_656 5_655
La O3 O2 130.2(14) 2 5_655
O2 O3 O2 130.6(13) 6_456 5_655
O3 O3 O2 39.1(8) 3_545 5_655
O3 O3 O2 52.8(8) 4_655 5_655
O3 O3 O2 125.3(8) 1_556 5_655
O3 O3 O2 54.7(8) 1_554 5_655
Ga3 O3 O2 89.3(11) 1_454 5_655
La O3 O2 88.2(9) 2_546 5_655
O2 O3 O2 107.3(19) 3_655 5_655
Ga2 O3 O2 70.8(12) 1_554 5_655
O1 O3 O2 134(2) 2 5_655
Ga3 O3 O2 163(2) 2_546 4_664
Nb O3 O2 58.4(14) . 4_664
Ga1 O3 O2 58.4(14) . 4_664
La O3 O2 47.2(13) . 4_664
Ga3 O3 O2 95.4(14) 4_665 4_664
O2 O3 O2 76(2) 4_665 4_664
O3 O3 O2 10.6(16) 6 4_664
O2 O3 O2 156(3) 2_546 4_664
O2 O3 O2 135(3) 3_545 4_664
O3 O3 O2 130(2) 6_556 4_664
O3 O3 O2 103.7(10) 4 4_664
O3 O3 O2 74.8(12) 3 4_664
O1 O3 O2 93(3) 2_545 4_664
Ga2 O3 O2 122.0(19) 2_546 4_664
O2 O3 O2 53.3(17) 2_545 4_664
O3 O3 O2 67(2) 5 4_664
O3 O3 O2 152.8(17) 5_556 4_664
La O3 O2 97.4(16) 2_545 4_664
O2 O3 O2 81.6(17) . 4_664
Ga3 O3 O2 111.7(12) 1_455 4_664
Ga2 O3 O2 82.3(13) . 4_664
Ga3 O3 O2 48.3(10) 2_545 4_664
O3 O3 O2 51.6(14) 2 4_664
O2 O3 O2 111.5(15) 6_556 4_664
O1 O3 O2 35.4(18) . 4_664
O3 O3 O2 116.7(14) 2_556 4_664
Nb O3 O2 142.2(12) 1_556 4_664
Ga1 O3 O2 142.2(12) 1_556 4_664
O2 O3 O2 92.3(17) 5_666 4_664
La O3 O2 131.7(15) 1_556 4_664
Ga3 O3 O2 16.6(5) 4_664 4_664
La O3 O2 97.7(14) 4 4_664
O2 O3 O2 51.1(9) 6 4_664
La O3 O2 44.7(9) 4_665 4_664
Ga2 O3 O2 136.4(16) 1_445 4_664
Ga3 O3 O2 93.9(14) . 4_664
O2 O3 O2 27.2(13) 5_665 4_664
O2 O3 O2 96.0(11) 1_455 4_664
O1 O3 O2 102.7(18) 1_556 4_664
Ga2 O3 O2 55.5(10) 2_545 4_664
O1 O3 O2 95(2) 1_445 4_664
O2 O3 O2 127.0(16) 5_656 4_664
La O3 O2 62.4(8) 2 4_664
O2 O3 O2 121.1(14) 6_456 4_664
O3 O3 O2 113.1(9) 3_545 4_664
O3 O3 O2 85.9(12) 4_655 4_664
O3 O3 O2 150.0(10) 1_556 4_664
O3 O3 O2 30.0(10) 1_554 4_664
Ga3 O3 O2 53.4(8) 1_454 4_664
La O3 O2 161.3(15) 2_546 4_664
O2 O3 O2 69.2(9) 3_655 4_664
Ga2 O3 O2 20.0(7) 1_554 4_664
O1 O3 O2 60.5(16) 2 4_664
O2 O3 O2 74.1(12) 5_655 4_664
Ga3 O3 La 101.8(18) 2_546 4_655
Nb O3 La 129(3) . 4_655
Ga1 O3 La 129(3) . 4_655
La O3 La 44.1(10) . 4_655
Ga3 O3 La 136.6(15) 4_665 4_655
O2 O3 La 106(2) 4_665 4_655
O3 O3 La 87.7(16) 6 4_655
O2 O3 La 71(2) 2_546 4_655
O2 O3 La 88(2) 3_545 4_655
O3 O3 La 112.2(11) 6_556 4_655
O3 O3 La 137(2) 4 4_655
O3 O3 La 157.4(17) 3 4_655
O1 O3 La 9.5(13) 2_545 4_655
Ga2 O3 La 38.8(8) 2_546 4_655
O2 O3 La 56.0(15) 2_545 4_655
O3 O3 La 100.1(16) 5 4_655
O3 O3 La 120.3(9) 5_556 4_655
La O3 La 49.0(7) 2_545 4_655
O2 O3 La 56.8(8) . 4_655
Ga3 O3 La 159.0(12) 1_455 4_655
Ga2 O3 La 83.9(9) . 4_655
Ga3 O3 La 78.5(11) 2_545 4_655
O3 O3 La 130(3) 2 4_655
O2 O3 La 46.8(10) 6_556 4_655
O1 O3 La 73.6(9) . 4_655
O3 O3 La 154(2) 2_556 4_655
Nb O3 La 126.0(11) 1_556 4_655
Ga1 O3 La 126.0(11) 1_556 4_655
O2 O3 La 136.0(15) 5_666 4_655
La O3 La 83.9(8) 1_556 4_655
Ga3 O3 La 99.0(13) 4_664 4_655
La O3 La 108.7(12) 4 4_655
O2 O3 La 33.9(8) 6 4_655
La O3 La 105.4(11) 4_665 4_655
Ga2 O3 La 87.1(8) 1_445 4_655
Ga3 O3 La 45.6(5) . 4_655
O2 O3 La 111.6(14) 5_665 4_655
O2 O3 La 169.0(15) 1_455 4_655
O1 O3 La 90.0(9) 1_556 4_655
Ga2 O3 La 39.2(5) 2_545 4_655
O1 O3 La 78.1(9) 1_445 4_655
O2 O3 La 42.1(9) 5_656 4_655
La O3 La 147.3(14) 2 4_655
O2 O3 La 145.3(11) 6_456 4_655
O3 O3 La 40.5(4) 3_545 4_655
O3 O3 La 25.0(5) 4_655 4_655
O3 O3 La 103.3(7) 1_556 4_655
O3 O3 La 76.7(7) 1_554 4_655
Ga3 O3 La 116.5(13) 1_454 4_655
La O3 La 76.5(6) 2_546 4_655
O2 O3 La 87.0(12) 3_655 4_655
Ga2 O3 La 72.4(8) 1_554 4_655
O1 O3 La 132.9(11) 2 4_655
O2 O3 La 28.9(8) 5_655 4_655
O2 O3 La 85.0(13) 4_664 4_655
Ga3 O3 O2 93.6(16) 2_546 6_455
Nb O3 O2 19.0(11) . 6_455
Ga1 O3 O2 19.0(11) . 6_455
La O3 O2 111(2) . 6_455
Ga3 O3 O2 99.1(13) 4_665 6_455
O2 O3 O2 117(2) 4_665 6_455
O3 O3 O2 59.7(11) 6 6_455
O2 O3 O2 127.6(17) 2_546 6_455
O2 O3 O2 76(2) 3_545 6_455
O3 O3 O2 125.1(8) 6_556 6_455
O3 O3 O2 35.9(8) 4 6_455
O3 O3 O2 61.0(11) 3 6_455
O1 O3 O2 120(3) 2_545 6_455
Ga2 O3 O2 141.0(14) 2_546 6_455
O2 O3 O2 66.5(15) 2_545 6_455
O3 O3 O2 21.2(9) 5 6_455
O3 O3 O2 87.3(17) 5_556 6_455
La O3 O2 81.9(11) 2_545 6_455
O2 O3 O2 151.0(15) . 6_455
Ga3 O3 O2 58.0(9) 1_455 6_455
Ga2 O3 O2 139.0(12) . 6_455
Ga3 O3 O2 44.6(9) 2_545 6_455
O3 O3 O2 29.3(7) 2 6_455
O2 O3 O2 166.1(18) 6_556 6_455
O1 O3 O2 103.9(17) . 6_455
O3 O3 O2 81.8(12) 2_556 6_455
Nb O3 O2 103.7(10) 1_556 6_455
Ga1 O3 O2 103.7(10) 1_556 6_455
O2 O3 O2 98.4(10) 5_666 6_455
La O3 O2 151.2(14) 1_556 6_455
Ga3 O3 O2 54.2(9) 4_664 6_455
La O3 O2 33.1(6) 4 6_455
O2 O3 O2 101.3(16) 6 6_455
La O3 O2 92.4(10) 4_665 6_455
Ga2 O3 O2 78.5(8) 1_445 6_455
Ga3 O3 O2 161.1(15) . 6_455
O2 O3 O2 60.5(12) 5_665 6_455
O2 O3 O2 49.9(15) 1_455 6_455
O1 O3 O2 145.8(12) 1_556 6_455
Ga2 O3 O2 84.7(11) 2_545 6_455
O1 O3 O2 54.0(10) 1_445 6_455
O2 O3 O2 130.6(13) 5_656 6_455
La O3 O2 51.6(7) 2 6_455
O2 O3 O2 59.0(6) 6_456 6_455
O3 O3 O2 103.2(11) 3_545 6_455
O3 O3 O2 142.4(9) 4_655 6_455
O3 O3 O2 125.4(8) 1_556 6_455
O3 O3 O2 54.6(8) 1_554 6_455
Ga3 O3 O2 16.3(7) 1_454 6_455
La O3 O2 118.3(9) 2_546 6_455
O2 O3 O2 126.7(11) 3_655 6_455
Ga2 O3 O2 89.4(11) 1_554 6_455
O1 O3 O2 78.1(12) 2 6_455
O2 O3 O2 92.2(15) 5_655 6_455
O2 O3 O2 69.5(12) 4_664 6_455
La O3 O2 121.1(13) 4_655 6_455
Ga3 O3 O1 13.0(17) 2_546 1_446
Nb O3 O1 107.1(17) . 1_446
Ga1 O3 O1 107.1(17) . 1_446
La O3 O1 136.0(16) . 1_446
Ga3 O3 O1 104(2) 4_665 1_446
O2 O3 O1 129(3) 4_665 1_446
O3 O3 O1 145(3) 6 1_446
O2 O3 O1 36.2(18) 2_546 1_446
O2 O3 O1 20.7(19) 3_545 1_446
O3 O3 O1 74(2) 6_556 1_446
O3 O3 O1 62.6(14) 4 1_446
O3 O3 O1 110.6(13) 3 1_446
O1 O3 O1 83(2) 2_545 1_446
Ga2 O3 O1 63.7(9) 2_546 1_446
O2 O3 O1 105.2(18) 2_545 1_446
O3 O3 O1 89.6(19) 5 1_446
O3 O3 O1 31.2(9) 5_556 1_446
La O3 O1 63.1(11) 2_545 1_446
O2 O3 O1 117.1(18) . 1_446
Ga3 O3 O1 67.5(9) 1_455 1_446
Ga2 O3 O1 121.9(18) . 1_446
Ga3 O3 O1 107.0(14) 2_545 1_446
O3 O3 O1 116.5(12) 2 1_446
O2 O3 O1 83.1(12) 6_556 1_446
O1 O3 O1 162.8(16) . 1_446
O3 O3 O1 74.1(14) 2_556 1_446
Nb O3 O1 56.1(13) 1_556 1_446
Ga1 O3 O1 56.1(13) 1_556 1_446
O2 O3 O1 107(2) 5_666 1_446
La O3 O1 72.1(14) 1_556 1_446
Ga3 O3 O1 144.7(14) 4_664 1_446
La O3 O1 60.0(10) 4 1_446
O2 O3 O1 121.9(13) 6 1_446
La O3 O1 156.9(19) 4_665 1_446
Ga2 O3 O1 18.9(12) 1_445 1_446
Ga3 O3 O1 101.5(11) . 1_446
O2 O3 O1 149.7(15) 5_665 1_446
O2 O3 O1 82.6(12) 1_455 1_446
O1 O3 O1 102(3) 1_556 1_446
Ga2 O3 O1 108.7(12) 2_545 1_446
O1 O3 O1 60.1(6) 1_445 1_446
O2 O3 O1 54.4(9) 5_656 1_446
La O3 O1 118.4(11) 2 1_446
O2 O3 O1 54.5(9) 6_456 1_446
O3 O3 O1 54.3(10) 3_545 1_446
O3 O3 O1 101.5(8) 4_655 1_446
O3 O3 O1 54.5(13) 1_556 1_446
O3 O3 O1 125.5(13) 1_554 1_446
Ga3 O3 O1 107.6(11) 1_454 1_446
La O3 O1 26.9(8) 2_546 1_446
O2 O3 O1 135(2) 3_655 1_446
Ga2 O3 O1 162.2(15) 1_554 1_446
O1 O3 O1 132.9(14) 2 1_446
O2 O3 O1 91.4(12) 5_655 1_446
O2 O3 O1 155.2(18) 4_664 1_446
La O3 O1 92.0(7) 4_655 1_446
O2 O3 O1 91.5(12) 6_455 1_446
Ga3 O3 O2 44.7(15) 2_546 1_445
Nb O3 O2 104.0(17) . 1_445
Ga1 O3 O2 104.0(17) . 1_445
La O3 O2 110.9(17) . 1_445
Ga3 O3 O2 135(2) 4_665 1_445
O2 O3 O2 155(3) 4_665 1_445
O3 O3 O2 119(3) 6 1_445
O2 O3 O2 49.5(19) 2_546 1_445
O2 O3 O2 19(2) 3_545 1_445
O3 O3 O2 103(2) 6_556 1_445
O3 O3 O2 72.1(17) 4 1_445
O3 O3 O2 131.5(17) 3 1_445
O1 O3 O2 60.0(11) 2_545 1_445
Ga2 O3 O2 57.8(9) 2_546 1_445
O2 O3 O2 74.1(18) 2_545 1_445
O3 O3 O2 73.0(11) 5 1_445
O3 O3 O2 61.9(8) 5_556 1_445
La O3 O2 31.4(9) 2_545 1_445
O2 O3 O2 116.0(12) . 1_445
Ga3 O3 O2 90.1(9) 1_455 1_445
Ga2 O3 O2 136.0(13) . 1_445
Ga3 O3 O2 80.7(13) 2_545 1_445
O3 O3 O2 114.3(10) 2 1_445
O2 O3 O2 83.7(10) 6_556 1_445
O1 O3 O2 140.7(16) . 1_445
O3 O3 O2 103.9(12) 2_556 1_445
Nb O3 O2 87.7(11) 1_556 1_445
Ga1 O3 O2 87.7(11) 1_556 1_445
O2 O3 O2 138.2(17) 5_666 1_445
La O3 O2 91.9(11) 1_556 1_445
Ga3 O3 O2 124.6(16) 4_664 1_445
La O3 O2 53.1(9) 4 1_445
O2 O3 O2 92.8(13) 6 1_445
La O3 O2 171.3(19) 4_665 1_445
Ga2 O3 O2 18.3(7) 1_445 1_445
Ga3 O3 O2 98.7(8) . 1_445
O2 O3 O2 140.9(14) 5_665 1_445
O2 O3 O2 101.9(13) 1_455 1_445
O1 O3 O2 122.0(17) 1_556 1_445
Ga2 O3 O2 77.2(11) 2_545 1_445
O1 O3 O2 35.8(15) 1_445 1_445
O2 O3 O2 46.7(14) 5_656 1_445
La O3 O2 131.6(9) 2 1_445
O2 O3 O2 76.4(8) 6_456 1_445
O3 O3 O2 28.8(10) 3_545 1_445
O3 O3 O2 87.9(9) 4_655 1_445
O3 O3 O2 82.5(11) 1_556 1_445
O3 O3 O2 97.5(11) 1_554 1_445
Ga3 O3 O2 97.5(11) 1_454 1_445
La O3 O2 43.3(8) 2_546 1_445
O2 O3 O2 147.9(12) 3_655 1_445
Ga2 O3 O2 130.9(15) 1_554 1_445
O1 O3 O2 157.2(9) 2 1_445
O2 O3 O2 60.8(14) 5_655 1_445
O2 O3 O2 126.9(19) 4_664 1_445
La O3 O2 69.3(7) 4_655 1_445
O2 O3 O2 85.0(11) 6_455 1_445
O1 O3 O2 31.7(11) 1_446 1_445
Ga3 O3 O2 104.9(19) 2_546 3_544
Nb O3 O2 56.7(16) . 3_544
Ga1 O3 O2 56.7(16) . 3_544
La O3 O2 79(2) . 3_544
Ga3 O3 O2 141.0(19) 4_665 3_544
O2 O3 O2 136(3) 4_665 3_544
O3 O3 O2 52(2) 6 3_544
O2 O3 O2 116(3) 2_546 3_544
O2 O3 O2 73.7(19) 3_545 3_544
O3 O3 O2 165.4(15) 6_556 3_544
O3 O3 O2 72.3(12) 4 3_544
O3 O3 O2 102.3(12) 3 3_544
O1 O3 O2 75(3) 2_545 3_544
Ga2 O3 O2 103.9(18) 2_546 3_544
O2 O3 O2 23.0(14) 2_545 3_544
O3 O3 O2 24.7(13) 5 3_544
O3 O3 O2 112.4(17) 5_556 3_544
La O3 O2 45.8(11) 2_545 3_544
O2 O3 O2 122(2) . 3_544
Ga3 O3 O2 100.5(12) 1_455 3_544
Ga2 O3 O2 139.0(17) . 3_544
Ga3 O3 O2 13.0(7) 2_545 3_544
O3 O3 O2 62.4(15) 2 3_544
O2 O3 O2 122.1(16) 6_556 3_544
O1 O3 O2 91(2) . 3_544
O3 O3 O2 126.1(16) 2_556 3_544
Nb O3 O2 139.9(12) 1_556 3_544
Ga1 O3 O2 139.9(12) 1_556 3_544
O2 O3 O2 139.3(17) 5_666 3_544
La O3 O2 155.2(16) 1_556 3_544
Ga3 O3 O2 56.9(10) 4_664 3_544
La O3 O2 47.8(8) 4 3_544
O2 O3 O2 61.5(13) 6 3_544
La O3 O2 104.6(13) 4_665 3_544
Ga2 O3 O2 75.4(9) 1_445 3_544
Ga3 O3 O2 119.0(16) . 3_544
O2 O3 O2 74.5(13) 5_665 3_544
O2 O3 O2 95.1(12) 1_455 3_544
O1 O3 O2 158.8(19) 1_556 3_544
Ga2 O3 O2 41.2(9) 2_545 3_544
O1 O3 O2 34.2(16) 1_445 3_544
O2 O3 O2 97.4(13) 5_656 3_544
La O3 O2 89.3(12) 2 3_544
O2 O3 O2 96.3(13) 6_456 3_544
O3 O3 O2 68.8(10) 3_545 3_544
O3 O3 O2 98.0(10) 4_655 3_544
O3 O3 O2 148.8(7) 1_556 3_544
O3 O3 O2 31.2(7) 1_554 3_544
Ga3 O3 O2 43.9(9) 1_454 3_544
La O3 O2 110.9(11) 2_546 3_544
O2 O3 O2 128.3(17) 3_655 3_544
Ga2 O3 O2 73.9(11) 1_554 3_544
O1 O3 O2 108.6(18) 2 3_544
O2 O3 O2 46.9(8) 5_655 3_544
O2 O3 O2 61.1(14) 4_664 3_544
La O3 O2 75.7(13) 4_655 3_544
O2 O3 O2 45.4(13) 6_455 3_544
O1 O3 O2 94.3(14) 1_446 3_544
O2 O3 O2 67.8(11) 1_445 3_544
Ga3 O3 Ga2 105(2) 2_546 2_556
Nb O3 Ga2 72.7(14) . 2_556
Ga1 O3 Ga2 72.7(14) . 2_556
La O3 Ga2 99.9(13) . 2_556
Ga3 O3 Ga2 17.0(7) 4_665 2_556
O2 O3 Ga2 31.9(15) 4_665 2_556
O3 O3 Ga2 84(2) 6 2_556
O2 O3 Ga2 115(3) 2_546 2_556
O2 O3 Ga2 130(3) 3_545 2_556
O3 O3 Ga2 56.4(15) 6_556 2_556
O3 O3 Ga2 85.5(13) 4 2_556
O3 O3 Ga2 28.9(12) 3 2_556
O1 O3 Ga2 145.2(15) 2_545 2_556
Ga2 O3 Ga2 128.1(15) 2_546 2_556
O2 O3 Ga2 131.1(16) 2_545 2_556
O3 O3 Ga2 108.9(5) 5 2_556
O3 O3 Ga2 87.0(10) 5_556 2_556
La O3 Ga2 171.3(13) 2_545 2_556
O2 O3 Ga2 82.0(12) . 2_556
Ga3 O3 Ga2 61.2(8) 1_455 2_556
Ga2 O3 Ga2 55.3(7) . 2_556
Ga3 O3 Ga2 115.9(10) 2_545 2_556
O3 O3 Ga2 65.0(12) 2 2_556
O2 O3 Ga2 104.3(12) 6_556 2_556
O1 O3 Ga2 70.6(9) . 2_556
O3 O3 Ga2 44.7(7) 2_556 2_556
Nb O3 Ga2 63.6(8) 1_556 2_556
Ga1 O3 Ga2 63.6(8) 1_556 2_556
O2 O3 Ga2 14.1(10) 5_666 2_556
La O3 Ga2 78.4(10) 1_556 2_556
Ga3 O3 Ga2 74.3(7) 4_664 2_556
La O3 Ga2 112.2(10) 4 2_556
O2 O3 Ga2 118.6(10) 6 2_556
La O3 Ga2 39.3(4) 4_665 2_556
Ga2 O3 Ga2 130.6(14) 1_445 2_556
Ga3 O3 Ga2 96.4(9) . 2_556
O2 O3 Ga2 55.7(9) 5_665 2_556
O2 O3 Ga2 53.1(10) 1_455 2_556
O1 O3 Ga2 56.5(7) 1_556 2_556
Ga2 O3 Ga2 133.1(11) 2_545 2_556
O1 O3 Ga2 141.9(10) 1_445 2_556
O2 O3 Ga2 135.9(14) 5_656 2_556
La O3 Ga2 38.6(4) 2 2_556
O2 O3 Ga2 74.3(10) 6_456 2_556
O3 O3 Ga2 164.8(7) 3_545 2_556
O3 O3 Ga2 114.0(13) 4_655 2_556
O3 O3 Ga2 75.7(7) 1_556 2_556
O3 O3 Ga2 104.3(7) 1_554 2_556
Ga3 O3 Ga2 84.2(7) 1_454 2_556
La O3 Ga2 116.6(13) 2_546 2_556
O2 O3 Ga2 50.6(9) 3_655 2_556
Ga2 O3 Ga2 79.8(7) 1_554 2_556
O1 O3 Ga2 19.3(15) 2 2_556
O2 O3 Ga2 150.5(15) 5_655 2_556
O2 O3 Ga2 79.0(9) 4_664 2_556
La O3 Ga2 137.5(9) 4_655 2_556
O2 O3 Ga2 89.5(8) 6_455 2_556
O1 O3 Ga2 118.0(16) 1_446 2_556
O2 O3 Ga2 148.6(14) 1_445 2_556
O2 O3 Ga2 126.4(13) 3_544 2_556
Ga3 O3 O2 38.7(13) 2_546 4
Nb O3 O2 78.9(16) . 4
Ga1 O3 O2 78.9(16) . 4
La O3 O2 136(2) . 4
Ga3 O3 O2 115(2) 4_665 4
O2 O3 O2 149(3) 4_665 4
O3 O3 O2 114(2) 6 4
O2 O3 O2 66.3(16) 2_546 4
O2 O3 O2 15.4(17) 3_545 4
O3 O3 O2 98.9(19) 6_556 4
O3 O3 O2 40.9(17) 4 4
O3 O3 O2 100.3(17) 3 4
O1 O3 O2 90.6(11) 2_545 4
Ga2 O3 O2 86.4(9) 2_546 4
O2 O3 O2 84.2(16) 2_545 4
O3 O3 O2 58.4(17) 5 4
O3 O3 O2 46.3(13) 5_556 4
La O3 O2 53.8(8) 2_545 4
O2 O3 O2 145.0(14) . 4
Ga3 O3 O2 60.8(9) 1_455 4
Ga2 O3 O2 152.6(19) . 4
Ga3 O3 O2 78.6(12) 2_545 4
O3 O3 O2 89.1(8) 2 4
O2 O3 O2 110.5(13) 6_556 4
O1 O3 O2 158(3) . 4
O3 O3 O2 80.2(10) 2_556 4
Nb O3 O2 75.5(11) 1_556 4
Ga1 O3 O2 75.5(11) 1_556 4
O2 O3 O2 117.2(17) 5_666 4
La O3 O2 103.2(13) 1_556 4
Ga3 O3 O2 113.4(14) 4_664 4
La O3 O2 28.8(8) 4 4
O2 O3 O2 115.9(15) 6 4
La O3 O2 150.9(12) 4_665 4
Ga2 O3 O2 17.5(6) 1_445 4
Ga3 O3 O2 127.7(10) . 4
O2 O3 O2 121.8(14) 5_665 4
O2 O3 O2 71.0(14) 1_455 4
O1 O3 O2 132(2) 1_556 4
Ga2 O3 O2 95.5(12) 2_545 4
O1 O3 O2 35.3(14) 1_445 4
O2 O3 O2 75.4(12) 5_656 4
La O3 O2 101.1(11) 2 4
O2 O3 O2 47.7(6) 6_456 4
O3 O3 O2 59.7(11) 3_545 4
O3 O3 O2 119.2(10) 4_655 4
O3 O3 O2 82.6(11) 1_556 4
O3 O3 O2 97.4(11) 1_554 4
Ga3 O3 O2 77.0(10) 1_454 4
La O3 O2 57.2(8) 2_546 4
O2 O3 O2 165(2) 3_655 4
Ga2 O3 O2 140.9(16) 1_554 4
O1 O3 O2 126.0(12) 2 4
O2 O3 O2 84.1(13) 5_655 4
O2 O3 O2 125.0(18) 4_664 4
La O3 O2 99.5(9) 4_655 4
O2 O3 O2 61.4(10) 6_455 4
O1 O3 O2 31.4(11) 1_446 4
O2 O3 O2 31.2(7) 1_445 4
O2 O3 O2 67.1(8) 3_544 4
Ga2 O3 O2 122.0(13) 2_556 4
Ga3 O3 O1 50.2(14) 2_546 2_546
Nb O3 O1 155(2) . 2_546
Ga1 O3 O1 155(2) . 2_546
La O3 O1 100.3(15) . 2_546
Ga3 O3 O1 86.5(17) 4_665 2_546
O2 O3 O1 88(2) 4_665 2_546
O3 O3 O1 154.8(8) 6 2_546
O2 O3 O1 17.8(15) 2_546 2_546
O2 O3 O1 69.8(19) 3_545 2_546
O3 O3 O1 47.2(15) 6_556 2_546
O3 O3 O1 110.0(11) 4 2_546
O3 O3 O1 121.8(11) 3 2_546
O1 O3 O1 66(2) 2_545 2_546
Ga2 O3 O1 33.0(11) 2_546 2_546
O2 O3 O1 123(2) 2_545 2_546
O3 O3 O1 139.5(16) 5 2_546
O3 O3 O1 59.6(17) 5_556 2_546
La O3 O1 85.0(11) 2_545 2_546
O2 O3 O1 65.4(14) . 2_546
Ga3 O3 O1 97.7(15) 1_455 2_546
Ga2 O3 O1 71.8(10) . 2_546
Ga3 O3 O1 141.6(15) 2_545 2_546
O3 O3 O1 159(3) 2 2_546
O2 O3 O1 34.9(10) 6_556 2_546
O1 O3 O1 112.5(18) . 2_546
O3 O3 O1 83.0(19) 2_556 2_546
Nb O3 O1 54.7(10) 1_556 2_546
Ga1 O3 O1 54.7(10) 1_556 2_546
O2 O3 O1 88.8(16) 5_666 2_546
La O3 O1 25.5(5) 1_556 2_546
Ga3 O3 O1 162.2(12) 4_664 2_546
La O3 O1 112.3(10) 4 2_546
O2 O3 O1 102.7(11) 6 2_546
La O3 O1 118.6(11) 4_665 2_546
Ga2 O3 O1 67.6(7) 1_445 2_546
Ga3 O3 O1 52.3(7) . 2_546
O2 O3 O1 152.1(14) 5_665 2_546
O2 O3 O1 112.0(18) 1_455 2_546
O1 O3 O1 55.2(9) 1_556 2_546
Ga2 O3 O1 109.5(12) 2_545 2_546
O1 O3 O1 102.6(18) 1_445 2_546
O2 O3 O1 35.2(10) 5_656 2_546
La O3 O1 136.2(16) 2 2_546
O2 O3 O1 91.0(15) 6_456 2_546
O3 O3 O1 62.4(8) 3_545 2_546
O3 O3 O1 62.4(8) 4_655 2_546
O3 O3 O1 32.4(10) 1_556 2_546
O3 O3 O1 147.6(10) 1_554 2_546
Ga3 O3 O1 159.9(11) 1_454 2_546
La O3 O1 26.3(3) 2_546 2_546
O2 O3 O1 85.5(12) 3_655 2_546
Ga2 O3 O1 126.3(10) 1_554 2_546
O1 O3 O1 121(2) 2 2_546
O2 O3 O1 93.5(12) 5_655 2_546
O2 O3 O1 146.2(15) 4_664 2_546
La O3 O1 71.3(9) 4_655 2_546
O2 O3 O1 143.6(11) 6_455 2_546
O1 O3 O1 52.5(10) 1_446 2_546
O2 O3 O1 66.9(10) 1_445 2_546
O2 O3 O1 130.8(15) 3_544 2_546
Ga2 O3 O1 102.4(13) 2_556 2_546
O2 O3 O1 83.5(9) 4 2_546
Ga3 O3 La 15.3(12) 2_546 4_556
Nb O3 La 93.4(17) . 4_556
Ga1 O3 La 93.4(17) . 4_556
La O3 La 159.8(16) . 4_556
Ga3 O3 La 81.1(16) 4_665 4_556
O2 O3 La 112(3) 4_665 4_556
O3 O3 La 142.8(9) 6 4_556
O2 O3 La 51.4(19) 2_546 4_556
O2 O3 La 38.2(19) 3_545 4_556
O3 O3 La 60.8(14) 6_556 4_556
O3 O3 La 48.1(9) 4 4_556
O3 O3 La 85.6(10) 3 4_556
O1 O3 La 108(2) 2_545 4_556
Ga2 O3 La 84.1(11) 2_546 4_556
O2 O3 La 122.6(15) 2_545 4_556
O3 O3 La 90(2) 5 4_556
O3 O3 La 7.9(9) 5_556 4_556
La O3 La 85.7(9) 2_545 4_556
O2 O3 La 124.8(19) . 4_556
Ga3 O3 La 43.4(7) 1_455 4_556
Ga2 O3 La 116.1(16) . 4_556
Ga3 O3 La 115.3(10) 2_545 4_556
O3 O3 La 100.5(15) 2 4_556
O2 O3 La 96.8(13) 6_556 4_556
O1 O3 La 162(2) . 4_556
O3 O3 La 49.2(9) 2_556 4_556
Nb O3 La 37.2(5) 1_556 4_556
Ga1 O3 La 37.2(5) 1_556 4_556
O2 O3 La 84.0(16) 5_666 4_556
La O3 La 71.8(9) 1_556 4_556
Ga3 O3 La 135.1(11) 4_664 4_556
La O3 La 59.5(7) 4 4_556
O2 O3 La 147.2(11) 6 4_556
La O3 La 133.0(14) 4_665 4_556
Ga2 O3 La 37.7(5) 1_445 4_556
Ga3 O3 La 114.1(11) . 4_556
O2 O3 La 129.8(14) 5_665 4_556
O2 O3 La 59.2(11) 1_455 4_556
O1 O3 La 95.5(17) 1_556 4_556
Ga2 O3 La 131.3(10) 2_545 4_556
O1 O3 La 73.7(16) 1_445 4_556
O2 O3 La 76.7(11) 5_656 4_556
La O3 La 94.9(10) 2 4_556
O2 O3 La 31.8(8) 6_456 4_556
O3 O3 La 79.7(9) 3_545 4_556
O3 O3 La 121.6(6) 4_655 4_556
O3 O3 La 46.9(6) 1_556 4_556
O3 O3 La 133.1(6) 1_554 4_556
Ga3 O3 La 99.0(8) 1_454 4_556
La O3 La 43.3(5) 2_546 4_556
O2 O3 La 126.2(16) 3_655 4_556
Ga2 O3 La 170.3(10) 1_554 4_556
O1 O3 La 107.5(15) 2 4_556
O2 O3 La 115.7(10) 5_655 4_556
O2 O3 La 151.7(13) 4_664 4_556
La O3 La 116.8(8) 4_655 4_556
O2 O3 La 83.2(8) 6_455 4_556
O1 O3 La 25.4(6) 1_446 4_556
O2 O3 La 54.9(8) 1_445 4_556
O2 O3 La 104.9(8) 3_544 4_556
Ga2 O3 La 93.8(10) 2_556 4_556
O2 O3 La 38.5(8) 4 4_556
O1 O3 La 62.0(8) 2_546 4_556
Ga3 O3 Ga3 142(2) 2_546 1_554
Nb O3 Ga3 101(2) . 1_554
Ga1 O3 Ga3 101(2) . 1_554
La O3 Ga3 10.2(10) . 1_554
Ga3 O3 Ga3 118.0(14) 4_665 1_554
O2 O3 Ga3 84(2) 4_665 1_554
O3 O3 Ga3 51.0(8) 6 1_554
O2 O3 Ga3 110(2) 2_546 1_554
O2 O3 Ga3 122(3) 3_545 1_554
O3 O3 Ga3 125.1(9) 6_556 1_554
O3 O3 Ga3 139.4(7) 4 1_554
O3 O3 Ga3 117.1(14) 3 1_554
O1 O3 Ga3 50(2) 2_545 1_554
Ga2 O3 Ga3 76.4(11) 2_546 1_554
O2 O3 Ga3 46.8(12) 2_545 1_554
O3 O3 Ga3 90(2) 5 1_554
O3 O3 Ga3 160.9(9) 5_556 1_554
La O3 Ga3 74.2(11) 2_545 1_554
O2 O3 Ga3 53.2(12) . 1_554
Ga3 O3 Ga3 157.2(13) 1_455 1_554
Ga2 O3 Ga3 72.3(9) . 1_554
Ga3 O3 Ga3 62.8(10) 2_545 1_554
O3 O3 Ga3 96(2) 2 1_554
O2 O3 Ga3 70.5(10) 6_556 1_554
O1 O3 Ga3 37.1(10) . 1_554
O3 O3 Ga3 152.2(6) 2_556 1_554
Nb O3 Ga3 150.4(12) 1_556 1_554
Ga1 O3 Ga3 150.4(12) 1_556 1_554
O2 O3 Ga3 115.5(14) 5_666 1_554
La O3 Ga3 104.1(9) 1_556 1_554
Ga3 O3 Ga3 61.4(8) 4_664 1_554
La O3 Ga3 116.6(14) 4 1_554
O2 O3 Ga3 11.1(6) 6 1_554
La O3 Ga3 69.0(8) 4_665 1_554
Ga2 O3 Ga3 121.7(12) 1_445 1_554
Ga3 O3 Ga3 56.6(6) . 1_554
O2 O3 Ga3 71.3(10) 5_665 1_554
O2 O3 Ga3 141.5(14) 1_455 1_554
O1 O3 Ga3 89.9(13) 1_556 1_554
Ga2 O3 Ga3 31.9(4) 2_545 1_554
O1 O3 Ga3 93.2(15) 1_445 1_554
O2 O3 Ga3 82.1(12) 5_656 1_554
La O3 Ga3 106.9(10) 2 1_554
O2 O3 Ga3 163.4(14) 6_456 1_554
O3 O3 Ga3 77.5(6) 3_545 1_554
O3 O3 Ga3 42.0(6) 4_655 1_554
O3 O3 Ga3 130.1(6) 1_556 1_554
O3 O3 Ga3 49.9(6) 1_554 1_554
Ga3 O3 Ga3 91.4(10) 1_454 1_554
La O3 Ga3 116.6(9) 2_546 1_554
O2 O3 Ga3 66.5(10) 3_655 1_554
Ga2 O3 Ga3 31.8(4) 1_554 1_554
O1 O3 Ga3 95.4(12) 2 1_554
O2 O3 Ga3 43.6(10) 5_655 1_554
O2 O3 Ga3 45.6(9) 4_664 1_554
La O3 Ga3 40.7(5) 4_655 1_554
O2 O3 Ga3 104.5(12) 6_455 1_554
O1 O3 Ga3 131.6(11) 1_446 1_554
O2 O3 Ga3 103.6(11) 1_445 1_554
O2 O3 Ga3 69.0(11) 3_544 1_554
Ga2 O3 Ga3 107.7(8) 2_556 1_554
O2 O3 Ga3 126.9(14) 4 1_554
O1 O3 Ga3 104.4(10) 2_546 1_554
La O3 Ga3 157.0(9) 4_556 1_554
Ga3 O3 Ga2 87.5(17) 2_546 1_444
Nb O3 Ga2 64.2(15) . 1_444
Ga1 O3 Ga2 64.2(15) . 1_444
La O3 Ga2 91.2(19) . 1_444
Ga3 O3 Ga2 146.8(15) 4_665 1_444
O2 O3 Ga2 154(3) 4_665 1_444
O3 O3 Ga2 70(2) 6 1_444
O2 O3 Ga2 100(2) 2_546 1_444
O2 O3 Ga2 56(2) 3_545 1_444
O3 O3 Ga2 149(2) 6_556 1_444
O3 O3 Ga2 64.8(13) 4 1_444
O3 O3 Ga2 109.0(11) 3 1_444
O1 O3 Ga2 72(2) 2_545 1_444
Ga2 O3 Ga2 95.0(12) 2_546 1_444
O2 O3 Ga2 34.7(11) 2_545 1_444
O3 O3 Ga2 28.0(5) 5 1_444
O3 O3 Ga2 96.6(15) 5_556 1_444
La O3 Ga2 34.5(6) 2_545 1_444
O2 O3 Ga2 130.0(17) . 1_444
Ga3 O3 Ga2 94.2(9) 1_455 1_444
Ga2 O3 Ga2 153.3(17) . 1_444
Ga3 O3 Ga2 30.6(5) 2_545 1_444
O3 O3 Ga2 72.1(13) 2 1_444
O2 O3 Ga2 118.1(13) 6_556 1_444
O1 O3 Ga2 108(2) . 1_444
O3 O3 Ga2 120.1(9) 2_556 1_444
Nb O3 Ga2 125.5(10) 1_556 1_444
Ga1 O3 Ga2 125.5(10) 1_556 1_444
O2 O3 Ga2 146.4(15) 5_666 1_444
La O3 Ga2 141.9(10) 1_556 1_444
Ga3 O3 Ga2 73.8(9) 4_664 1_444
La O3 Ga2 36.7(5) 4 1_444
O2 O3 Ga2 71.7(12) 6 1_444
La O3 Ga2 121.9(13) 4_665 1_444
Ga2 O3 Ga2 57.7(6) 1_445 1_444
Ga3 O3 Ga2 121.5(12) . 1_444
O2 O3 Ga2 90.5(12) 5_665 1_444
O2 O3 Ga2 93.4(11) 1_455 1_444
O1 O3 Ga2 165.8(11) 1_556 1_444
Ga2 O3 Ga2 49.9(6) 2_545 1_444
O1 O3 Ga2 16.5(15) 1_445 1_444
O2 O3 Ga2 86.5(9) 5_656 1_444
La O3 Ga2 98.3(9) 2 1_444
O2 O3 Ga2 86.6(8) 6_456 1_444
O3 O3 Ga2 57.3(7) 3_545 1_444
O3 O3 Ga2 100.6(7) 4_655 1_444
O3 O3 Ga2 131.1(6) 1_556 1_444
O3 O3 Ga2 48.9(6) 1_554 1_444
Ga3 O3 Ga2 53.0(6) 1_454 1_444
La O3 Ga2 94.1(7) 2_546 1_444
O2 O3 Ga2 144.9(16) 3_655 1_444
Ga2 O3 Ga2 90.9(11) 1_554 1_444
O1 O3 Ga2 121.8(16) 2 1_444
O2 O3 Ga2 48.1(7) 5_655 1_444
O2 O3 Ga2 78.8(12) 4_664 1_444
La O3 Ga2 75.9(8) 4_655 1_444
O2 O3 Ga2 48.1(7) 6_455 1_444
O1 O3 Ga2 76.6(13) 1_446 1_444
O2 O3 Ga2 50.9(10) 1_445 1_444
O2 O3 Ga2 17.7(6) 3_544 1_444
Ga2 O3 Ga2 136.9(9) 2_556 1_444
O2 O3 Ga2 50.5(9) 4 1_444
O1 O3 Ga2 116.4(9) 2_546 1_444
La O3 Ga2 88.9(7) 4_556 1_444
Ga3 O3 Ga2 81.0(10) 1_554 1_444
Ga3 O3 La 90(2) 2_546 4_666
Nb O3 La 107.4(18) . 4_666
Ga1 O3 La 107.4(18) . 4_666
La O3 La 96.4(14) . 4_666
Ga3 O3 La 23.5(7) 4_665 4_666
O2 O3 La 27(2) 4_665 4_666
O3 O3 La 110(2) 6 4_666
O2 O3 La 84(2) 2_546 4_666
O2 O3 La 122(3) 3_545 4_666
O3 O3 La 28.5(14) 6_556 4_666
O3 O3 La 105.6(11) 4 4_666
O3 O3 La 62.0(12) 3 4_666
O1 O3 La 117(2) 2_545 4_666
Ga2 O3 La 93.1(12) 2_546 4_666
O2 O3 La 151.2(16) 2_545 4_666
O3 O3 La 143.2(7) 5 4_666
O3 O3 La 78.3(17) 5_556 4_666
La O3 La 153.1(13) 2_545 4_666
O2 O3 La 59.6(13) . 4_666
Ga3 O3 La 76.3(11) 1_455 4_666
Ga2 O3 La 34.9(6) . 4_666
Ga3 O3 La 148.1(11) 2_545 4_666
O3 O3 La 100.2(15) 2 4_666
O2 O3 La 71.2(11) 6_556 4_666
O1 O3 La 76.4(16) . 4_666
O3 O3 La 50.6(9) 2_556 4_666
Nb O3 La 49.1(7) 1_556 4_666
Ga1 O3 La 49.1(7) 1_556 4_666
O2 O3 La 24.2(9) 5_666 4_666
La O3 La 43.6(6) 1_556 4_666
Ga3 O3 La 103.8(8) 4_664 4_666
La O3 La 134.1(14) 4 4_666
O2 O3 La 116.5(8) 6 4_666
La O3 La 57.2(6) 4_665 4_666
Ga2 O3 La 120.5(14) 1_445 4_666
Ga3 O3 La 68.5(7) . 4_666
O2 O3 La 86.0(9) 5_665 4_666
O2 O3 La 76.6(13) 1_455 4_666
O1 O3 La 24.1(4) 1_556 4_666
Ga2 O3 La 138.3(10) 2_545 4_666
O1 O3 La 159.8(19) 1_445 4_666
O2 O3 La 100.8(12) 5_656 4_666
La O3 La 73.5(7) 2 4_666
O2 O3 La 84.7(12) 6_456 4_666
O3 O3 La 129.9(6) 3_545 4_666
O3 O3 La 89.3(10) 4_655 4_666
O3 O3 La 48.4(5) 1_556 4_666
O3 O3 La 131.6(5) 1_554 4_666
Ga3 O3 La 119.3(9) 1_454 4_666
La O3 La 88.2(10) 2_546 4_666
O2 O3 La 40.7(9) 3_655 4_666
Ga2 O3 La 92.5(7) 1_554 4_666
O1 O3 La 52.1(15) 2 4_666
O2 O3 La 141.8(13) 5_655 4_666
O2 O3 La 101.8(11) 4_664 4_666
La O3 La 114.0(9) 4_655 4_666
O2 O3 La 122.5(10) 6_455 4_666
O1 O3 La 102.0(16) 1_446 4_666
O2 O3 La 130.8(15) 1_445 4_666
O2 O3 La 160.5(12) 3_544 4_666
Ga2 O3 La 35.2(4) 2_556 4_666
O2 O3 La 124.5(15) 4 4_666
O1 O3 La 68.6(9) 2_546 4_666
La O3 La 86.2(10) 4_556 4_666
Ga3 O3 La 106.6(7) 1_554 4_666
Ga2 O3 La 170.0(10) 1_444 4_666
Ga3 O3 La 142(2) 2_546 2_655
Nb O3 La 109.6(17) . 2_655
Ga1 O3 La 109.6(17) . 2_655
La O3 La 29.1(9) . 2_655
Ga3 O3 La 80.5(11) 4_665 2_655
O2 O3 La 46.1(18) 4_665 2_655
O3 O3 La 65.5(11) 6 2_655
O2 O3 La 107.2(19) 2_546 2_655
O2 O3 La 151(2) 3_545 2_655
O3 O3 La 89.5(13) 6_556 2_655
O3 O3 La 152.9(16) 4 2_655
O3 O3 La 95.5(18) 3 2_655
O1 O3 La 73.2(10) 2_545 2_655
Ga2 O3 La 81.4(10) 2_546 2_655
O2 O3 La 84.8(15) 2_545 2_655
O3 O3 La 120(3) 5 2_655
O3 O3 La 142(2) 5_556 2_655
La O3 La 110.1(13) 2_545 2_655
O2 O3 La 26.7(11) . 2_655
Ga3 O3 La 135.7(12) 1_455 2_655
Ga2 O3 La 34.1(5) . 2_655
Ga3 O3 La 95.5(12) 2_545 2_655
O3 O3 La 100.1(11) 2 2_655
O2 O3 La 60.2(8) 6_556 2_655
O1 O3 La 20.4(13) . 2_655
O3 O3 La 115.1(7) 2_556 2_655
Nb O3 La 114.7(11) 1_556 2_655
Ga1 O3 La 114.7(11) 1_556 2_655
O2 O3 La 78.4(12) 5_666 2_655
La O3 La 77.8(7) 1_556 2_655
Ga3 O3 La 70.1(8) 4_664 2_655
La O3 La 151.4(16) 4 2_655
O2 O3 La 49.6(6) 6 2_655
La O3 La 43.3(4) 4_665 2_655
Ga2 O3 La 149.4(11) 1_445 2_655
Ga3 O3 La 41.9(4) . 2_655
O2 O3 La 66.7(10) 5_665 2_655
O2 O3 La 125.1(12) 1_455 2_655
O1 O3 La 54.0(13) 1_556 2_655
Ga2 O3 La 71.0(8) 2_545 2_655
O1 O3 La 132.3(18) 1_445 2_655
O2 O3 La 91.8(13) 5_656 2_655
La O3 La 93.1(7) 2 2_655
O2 O3 La 148.5(12) 6_456 2_655
O3 O3 La 104.2(9) 3_545 2_655
O3 O3 La 45.8(9) 4_655 2_655
O3 O3 La 102.1(7) 1_556 2_655
O3 O3 La 77.9(7) 1_554 2_655
Ga3 O3 La 108.0(10) 1_454 2_655
La O3 La 116.6(9) 2_546 2_655
O2 O3 La 27.4(8) 3_655 2_655
Ga2 O3 La 35.9(4) 1_554 2_655
O1 O3 La 69.7(6) 2 2_655
O2 O3 La 80.4(13) 5_655 2_655
O2 O3 La 55.2(10) 4_664 2_655
La O3 La 64.2(6) 4_655 2_655
O2 O3 La 124.3(11) 6_455 2_655
O1 O3 La 143.3(11) 1_446 2_655
O2 O3 La 133.0(8) 1_445 2_655
O2 O3 La 105.1(13) 3_544 2_655
Ga2 O3 La 74.5(6) 2_556 2_655
O2 O3 La 163.6(13) 4 2_655
O1 O3 La 92.1(7) 2_546 2_655
La O3 La 149.0(12) 4_556 2_655
Ga3 O3 La 39.1(4) 1_554 2_655
Ga2 O3 La 119.5(12) 1_444 2_655
La O3 La 67.5(5) 4_666 2_655
Ga3 O3 O3 81.2(13) 2_546 2_545
Nb O3 O3 96(2) . 2_545
Ga1 O3 O3 96(2) . 2_545
La O3 O3 79(2) . 2_545
Ga3 O3 O3 172(2) 4_665 2_545
O2 O3 O3 153(3) 4_665 2_545
O3 O3 O3 87(3) 6 2_545
O2 O3 O3 76(2) 2_546 2_545
O2 O3 O3 52.4(16) 3_545 2_545
O3 O3 O3 135(3) 6_556 2_545
O3 O3 O3 89.3(15) 4 2_545
O3 O3 O3 141.3(14) 3 2_545
O1 O3 O3 41.7(17) 2_545 2_545
Ga2 O3 O3 63.1(11) 2_546 2_545
O2 O3 O3 39.1(16) 2_545 2_545
O3 O3 O3 60.2(10) 5 2_545
O3 O3 O3 97.9(8) 5_556 2_545
La O3 O3 5.2(4) 2_545 2_545
O2 O3 O3 104.4(15) . 2_545
Ga3 O3 O3 116.4(8) 1_455 2_545
Ga2 O3 O3 131.5(16) . 2_545
Ga3 O3 O3 52.6(12) 2_545 2_545
O3 O3 O3 104(2) 2 2_545
O2 O3 O3 85.8(13) 6_556 2_545
O1 O3 O3 106(2) . 2_545
O3 O3 O3 137.5(10) 2_556 2_545
Nb O3 O3 124.1(13) 1_556 2_545
Ga1 O3 O3 124.1(13) 1_556 2_545
O2 O3 O3 174(2) 5_666 2_545
La O3 O3 113.2(13) 1_556 2_545
Ga3 O3 O3 95.1(18) 4_664 2_545
La O3 O3 61.1(5) 4 2_545
O2 O3 O3 58.9(14) 6 2_545
La O3 O3 135(2) 4_665 2_545
Ga2 O3 O3 52.8(3) 1_445 2_545
Ga3 O3 O3 91.7(12) . 2_545
O2 O3 O3 113.7(18) 5_665 2_545
O2 O3 O3 121.4(11) 1_455 2_545
O1 O3 O3 133.8(14) 1_556 2_545
Ga2 O3 O3 40.9(11) 2_545 2_545
O1 O3 O3 30.5(4) 1_445 2_545
O2 O3 O3 55.6(10) 5_656 2_545
La O3 O3 130.3(15) 2 2_545
O2 O3 O3 104.5(7) 6_456 2_545
O3 O3 O3 26.8(11) 3_545 2_545
O3 O3 O3 72.4(10) 4_655 2_545
O3 O3 O3 114.8(12) 1_556 2_545
O3 O3 O3 65.2(12) 1_554 2_545
Ga3 O3 O3 84.5(12) 1_454 2_545
La O3 O3 73.5(8) 2_546 2_545
O2 O3 O3 133.1(19) 3_655 2_545
Ga2 O3 O3 94.5(17) 1_554 2_545
O1 O3 O3 150(2) 2 2_545
O2 O3 O3 26.6(10) 5_655 2_545
O2 O3 O3 92.2(18) 4_664 2_545
La O3 O3 47.6(9) 4_655 2_545
O2 O3 O3 80.3(11) 6_455 2_545
O1 O3 O3 68.2(11) 1_446 2_545
O2 O3 O3 36.5(8) 1_445 2_545
O2 O3 O3 42.0(11) 3_544 2_545
Ga2 O3 O3 168.4(17) 2_556 2_545
O2 O3 O3 57.4(6) 4 2_545
O1 O3 O3 89.1(12) 2_546 2_545
La O3 O3 90.5(7) 4_556 2_545
Ga3 O3 O3 70.0(13) 1_554 2_545
Ga2 O3 O3 32.3(6) 1_444 2_545
La O3 O3 156.2(14) 4_666 2_545
La O3 O3 106.8(14) 2_655 2_545
Ga3 O3 O3 142(2) 2_546 2_655
Nb O3 O3 111(2) . 2_655
Ga1 O3 O3 111(2) . 2_655
La O3 O3 8.3(7) . 2_655
Ga3 O3 O3 102.9(9) 4_665 2_655
O2 O3 O3 68.5(15) 4_665 2_655
O3 O3 O3 60.5(10) 6 2_655
O2 O3 O3 105(2) 2_546 2_655
O2 O3 O3 133(3) 3_545 2_655
O3 O3 O3 107.3(12) 6_556 2_655
O3 O3 O3 154.8(12) 4 2_655
O3 O3 O3 112.6(17) 3 2_655
O1 O3 O3 54.7(16) 2_545 2_655
Ga2 O3 O3 72.7(13) 2_546 2_655
O2 O3 O3 65.0(19) 2_545 2_655
O3 O3 O3 107(3) 5 2_655
O3 O3 O3 154(3) 5_556 2_655
La O3 O3 88.1(17) 2_545 2_655
O2 O3 O3 35.8(10) . 2_655
Ga3 O3 O3 155.8(12) 1_455 2_655
Ga2 O3 O3 54.3(3) . 2_655
Ga3 O3 O3 80.0(17) 2_545 2_655
O3 O3 O3 104(2) 2 2_655
O2 O3 O3 59.4(11) 6_556 2_655
O1 O3 O3 28.7(3) . 2_655
O3 O3 O3 137.5(10) 2_556 2_655
Nb O3 O3 132.8(15) 1_556 2_655
Ga1 O3 O3 132.8(15) 1_556 2_655
O2 O3 O3 100.7(11) 5_666 2_655
La O3 O3 88.6(10) 1_556 2_655
Ga3 O3 O3 68.9(12) 4_664 2_655
La O3 O3 135(2) 4 2_655
O2 O3 O3 27.6(9) 6 2_655
La O3 O3 60.2(4) 4_665 2_655
Ga2 O3 O3 132.1(15) 1_445 2_655
Ga3 O3 O3 42.8(6) . 2_655
O2 O3 O3 73.2(12) 5_665 2_655
O2 O3 O3 141.8(14) 1_455 2_655
O1 O3 O3 71.8(12) 1_556 2_655
Ga2 O3 O3 49.4(12) 2_545 2_655
O1 O3 O3 110(2) 1_445 2_655
O2 O3 O3 81.1(16) 5_656 2_655
La O3 O3 106.3(10) 2 2_655
O2 O3 O3 169.5(13) 6_456 2_655
O3 O3 O3 85.5(12) 3_545 2_655
O3 O3 O3 34.7(12) 4_655 2_655
O3 O3 O3 114.8(12) 1_556 2_655
O3 O3 O3 65.2(12) 1_554 2_655
Ga3 O3 O3 104.0(16) 1_454 2_655
La O3 O3 113.0(13) 2_546 2_655
O2 O3 O3 49.7(7) 3_655 2_655
Ga2 O3 O3 33.4(6) 1_554 2_655
O1 O3 O3 87.7(8) 2 2_655
O2 O3 O3 58.1(16) 5_655 2_655
O2 O3 O3 52.3(12) 4_664 2_655
La O3 O3 45.2(9) 4_655 2_655
O2 O3 O3 118.9(17) 6_455 2_655
O1 O3 O3 135.4(13) 1_446 2_655
O2 O3 O3 114.0(12) 1_445 2_655
O2 O3 O3 87.1(17) 3_544 2_655
Ga2 O3 O3 95.7(5) 2_556 2_655
O2 O3 O3 141.9(17) 4 2_655
O1 O3 O3 94.4(12) 2_546 2_655
La O3 O3 155.9(15) 4_556 2_655
Ga3 O3 O3 18.1(8) 1_554 2_655
Ga2 O3 O3 99.1(16) 1_444 2_655
La O3 O3 88.9(7) 4_666 2_655
La O3 O3 22.4(4) 2_655 2_655
O3 O3 O3 84.6(18) 2_545 2_655
Ga3 O3 O1 61.7(17) 2_546 2_445
Nb O3 O1 45.2(16) . 2_445
Ga1 O3 O1 45.2(16) . 2_445
La O3 O1 143(3) . 2_445
Ga3 O3 O1 92.1(16) 4_665 2_445
O2 O3 O1 123(2) 4_665 2_445
O3 O3 O1 92.3(17) 6 2_445
O2 O3 O1 98(2) 2_546 2_445
O2 O3 O1 52.5(18) 3_545 2_445
O3 O3 O1 100.4(15) 6_556 2_445
O3 O3 O1 6.7(12) 4 2_445
O3 O3 O1 65.0(12) 3 2_445
O1 O3 O1 123.4(16) 2_545 2_445
Ga2 O3 O1 123.4(12) 2_546 2_445
O2 O3 O1 89.1(19) 2_545 2_445
O3 O3 O1 44(2) 5 2_445
O3 O3 O1 54.9(18) 5_556 2_445
La O3 O1 81.6(10) 2_545 2_445
O2 O3 O1 172(2) . 2_445
Ga3 O3 O1 36.1(10) 1_455 2_445
Ga2 O3 O1 145.4(16) . 2_445
Ga3 O3 O1 71.3(15) 2_545 2_445
O3 O3 O1 54.5(11) 2 2_445
O2 O3 O1 145.1(17) 6_556 2_445
O1 O3 O1 134.7(11) . 2_445
O3 O3 O1 62.0(13) 2_556 2_445
Nb O3 O1 75.5(15) 1_556 2_445
Ga1 O3 O1 75.5(15) 1_556 2_445
O2 O3 O1 93.1(17) 5_666 2_445
La O3 O1 120.7(18) 1_556 2_445
Ga3 O3 O1 85.9(14) 4_664 2_445
La O3 O1 22.2(8) 4 2_445
O2 O3 O1 127.6(19) 6 2_445
La O3 O1 113.6(10) 4_665 2_445
Ga2 O3 O1 54.3(7) 1_445 2_445
Ga3 O3 O1 163.5(14) . 2_445
O2 O3 O1 87.8(14) 5_665 2_445
O2 O3 O1 38.6(9) 1_455 2_445
O1 O3 O1 133.9(14) 1_556 2_445
Ga2 O3 O1 106.8(15) 2_545 2_445
O1 O3 O1 52.6(11) 1_445 2_445
O2 O3 O1 112.6(12) 5_656 2_445
La O3 O1 63.9(6) 2 2_445
O2 O3 O1 30.2(13) 6_456 2_445
O3 O3 O1 94.8(12) 3_545 2_445
O3 O3 O1 154.5(13) 4_655 2_445
O3 O3 O1 94.5(15) 1_556 2_445
O3 O3 O1 85.5(15) 1_554 2_445
Ga3 O3 O1 48.5(13) 1_454 2_445
La O3 O1 88.6(12) 2_546 2_445
O2 O3 O1 141.6(15) 3_655 2_445
Ga2 O3 O1 121.8(16) 1_554 2_445
O1 O3 O1 89.9(8) 2 2_445
O2 O3 O1 105.6(14) 5_655 2_445
O2 O3 O1 101.9(17) 4_664 2_445
La O3 O1 130.5(12) 4_655 2_445
O2 O3 O1 32.6(13) 6_455 2_445
O1 O3 O1 62.1(15) 1_446 2_445
O2 O3 O1 67.9(7) 1_445 2_445
O2 O3 O1 66.1(14) 3_544 2_445
Ga2 O3 O1 91.4(9) 2_556 2_445
O2 O3 O1 37.3(8) 4 2_445
O1 O3 O1 111.8(17) 2_546 2_445
La O3 O1 50.6(13) 4_556 2_445
Ga3 O3 O1 134.1(18) 1_554 2_445
Ga2 O3 O1 58.1(11) 1_444 2_445
La O3 O1 112.3(14) 4_666 2_445
La O3 O1 154.5(12) 2_655 2_445
O3 O3 O1 83.0(8) 2_545 2_445
O3 O3 O1 151(2) 2_655 2_445
Ga3 O3 O3 29.9(18) 2_546 4_556
Nb O3 O3 100(2) . 4_556
Ga1 O3 O3 100(2) . 4_556
La O3 O3 152.2(18) . 4_556
Ga3 O3 O3 60.6(12) 4_665 4_556
O2 O3 O3 90(2) 4_665 4_556
O3 O3 O3 148.1(17) 6 4_556
O2 O3 O3 53(2) 2_546 4_556
O2 O3 O3 60(2) 3_545 4_556
O3 O3 O3 38.9(12) 6_556 4_556
O3 O3 O3 60.5(8) 4 4_556
O3 O3 O3 75.7(3) 3 4_556
O1 O3 O3 116(3) 2_545 4_556
Ga2 O3 O3 85.7(12) 2_546 4_556
O2 O3 O3 145.2(18) 2_545 4_556
O3 O3 O3 109(3) 5 4_556
O3 O3 O3 14.7(12) 5_556 4_556
La O3 O3 106.0(15) 2_545 4_556
O2 O3 O3 108.4(16) . 4_556
Ga3 O3 O3 42.2(12) 1_455 4_556
Ga2 O3 O3 94.4(11) . 4_556
Ga3 O3 O3 135.4(15) 2_545 4_556
O3 O3 O3 104(2) 2 4_556
O2 O3 O3 88.8(13) 6_556 4_556
O1 O3 O3 139.9(18) . 4_556
O3 O3 O3 34.0(13) 2_556 4_556
Nb O3 O3 14.5(4) 1_556 4_556
Ga1 O3 O3 14.5(4) 1_556 4_556
O2 O3 O3 63.7(12) 5_666 4_556
La O3 O3 55.8(5) 1_556 4_556
Ga3 O3 O3 137.0(15) 4_664 4_556
La O3 O3 79.3(15) 4 4_556
O2 O3 O3 157.7(13) 6 4_556
La O3 O3 113.9(12) 4_665 4_556
Ga2 O3 O3 59.0(12) 1_445 4_556
Ga3 O3 O3 102.9(9) . 4_556
O2 O3 O3 123.4(15) 5_665 4_556
O2 O3 O3 56.9(15) 1_455 4_556
O1 O3 O3 74.5(13) 1_556 4_556
Ga2 O3 O3 151.6(13) 2_545 4_556
O1 O3 O3 96(2) 1_445 4_556
O2 O3 O3 82.1(12) 5_656 4_556
La O3 O3 88.3(13) 2 4_556
O2 O3 O3 37.2(13) 6_456 4_556
O3 O3 O3 94.8(12) 3_545 4_556
O3 O3 O3 117.5(8) 4_655 4_556
O3 O3 O3 29.5(8) 1_556 4_556
O3 O3 O3 150.5(8) 1_554 4_556
Ga3 O3 O3 109.4(14) 1_454 4_556
La O3 O3 48.1(7) 2_546 4_556
O2 O3 O3 103.8(13) 3_655 4_556
Ga2 O3 O3 154.4(12) 1_554 4_556
O1 O3 O3 92.0(17) 2 4_556
O2 O3 O3 133.6(14) 5_655 4_556
O2 O3 O3 150.5(14) 4_664 4_556
La O3 O3 124.0(10) 4_655 4_556
O2 O3 O3 96.0(12) 6_455 4_556
O1 O3 O3 43.0(13) 1_446 4_556
O2 O3 O3 74.6(12) 1_445 4_556
O2 O3 O3 126.5(13) 3_544 4_556
Ga2 O3 O3 75.3(9) 2_556 4_556
O2 O3 O3 61.0(14) 4 4_556
O1 O3 O3 55.5(8) 2_546 4_556
La O3 O3 22.6(8) 4_556 4_556
Ga3 O3 O3 159.2(10) 1_554 4_556
Ga2 O3 O3 111.3(13) 1_444 4_556
La O3 O3 63.6(6) 4_666 4_556
La O3 O3 128.4(10) 2_655 4_556
O3 O3 O3 111.0(13) 2_545 4_556
O3 O3 O3 144.1(14) 2_655 4_556
O1 O3 O3 65.1(18) 2_445 4_556
Ga3 O3 O3 57.7(15) 2_546 3_556
Nb O3 O3 100(2) . 3_556
Ga1 O3 O3 100(2) . 3_556
La O3 O3 132(2) . 3_556
Ga3 O3 O3 33.4(16) 4_665 3_556
O2 O3 O3 61(3) 4_665 3_556
O3 O3 O3 132(3) 6 3_556
O2 O3 O3 68.3(18) 2_546 3_556
O2 O3 O3 88(2) 3_545 3_556
O3 O3 O3 19.7(9) 6_556 3_556
O3 O3 O3 75.7(3) 4 3_556
O3 O3 O3 60.5(8) 3 3_556
O1 O3 O3 128(3) 2_545 3_556
Ga2 O3 O3 94.5(11) 2_546 3_556
O2 O3 O3 171.1(19) 2_545 3_556
O3 O3 O3 124(2) 5 3_556
O3 O3 O3 42.9(12) 5_556 3_556
La O3 O3 133.3(12) 2_545 3_556
O2 O3 O3 90.1(18) . 3_556
Ga3 O3 O3 48.0(10) 1_455 3_556
Ga2 O3 O3 69.6(14) . 3_556
Ga3 O3 O3 149.9(15) 2_545 3_556
O3 O3 O3 99(3) 2 3_556
O2 O3 O3 84.9(13) 6_556 3_556
O1 O3 O3 112(2) . 3_556
O3 O3 O3 23.8(14) 2_556 3_556
Nb O3 O3 14.5(4) 1_556 3_556
Ga1 O3 O3 14.5(4) 1_556 3_556
O2 O3 O3 36.5(16) 5_666 3_556
La O3 O3 47.3(6) 1_556 3_556
Ga3 O3 O3 122.0(15) 4_664 3_556
La O3 O3 101.4(12) 4 3_556
O2 O3 O3 150.3(13) 6 3_556
La O3 O3 86.4(15) 4_665 3_556
Ga2 O3 O3 87.4(9) 1_445 3_556
Ga3 O3 O3 92.0(11) . 3_556
O2 O3 O3 104.1(15) 5_665 3_556
O2 O3 O3 56.1(15) 1_455 3_556
O1 O3 O3 52.3(13) 1_556 3_556
Ga2 O3 O3 169.8(12) 2_545 3_556
O1 O3 O3 123.8(18) 1_445 3_556
O2 O3 O3 96.0(11) 5_656 3_556
La O3 O3 74.8(13) 2 3_556
O2 O3 O3 51.9(12) 6_456 3_556
O3 O3 O3 117.5(8) 3_545 3_556
O3 O3 O3 112.2(11) 4_655 3_556
O3 O3 O3 29.5(8) 1_556 3_556
O3 O3 O3 150.5(8) 1_554 3_556
Ga3 O3 O3 112.5(13) 1_454 3_556
La O3 O3 67.7(5) 2_546 3_556
O2 O3 O3 76.7(16) 3_655 3_556
Ga2 O3 O3 126.1(14) 1_554 3_556
O1 O3 O3 68.4(19) 2 3_556
O2 O3 O3 154.8(11) 5_655 3_556
O2 O3 O3 128.6(14) 4_664 3_556
La O3 O3 130.9(10) 4_655 3_556
O2 O3 O3 105.4(13) 6_455 3_556
O1 O3 O3 70.6(12) 1_446 3_556
O2 O3 O3 102.3(11) 1_445 3_556
O2 O3 O3 148.1(14) 3_544 3_556
Ga2 O3 O3 49.7(12) 2_556 3_556
O2 O3 O3 88.6(11) 4 3_556
O1 O3 O3 61.6(9) 2_546 3_556
La O3 O3 50.8(5) 4_556 3_556
Ga3 O3 O3 141.8(12) 1_554 3_556
Ga2 O3 O3 137.1(11) 1_444 3_556
La O3 O3 36.0(8) 4_666 3_556
La O3 O3 103.3(12) 2_655 3_556
O3 O3 O3 138.5(12) 2_545 3_556
O3 O3 O3 123.7(14) 2_655 3_556
O1 O3 O3 82.0(15) 2_445 3_556
O3 O3 O3 28.5(7) 4_556 3_556
Ga3 O3 O3 112(2) 2_546 4_554
Nb O3 O3 30.8(15) . 4_554
Ga1 O3 O3 30.8(15) . 4_554
La O3 O3 86.8(16) . 4_554
Ga3 O3 O3 114.4(15) 4_665 4_554
O2 O3 O3 117(2) 4_665 4_554
O3 O3 O3 39.9(17) 6 4_554
O2 O3 O3 137(2) 2_546 4_554
O2 O3 O3 87(2) 3_545 4_554
O3 O3 O3 148.7(14) 6_556 4_554
O3 O3 O3 60.5(8) 4 4_554
O3 O3 O3 75.7(3) 3 4_554
O1 O3 O3 100(3) 2_545 4_554
Ga2 O3 O3 130.5(18) 2_546 4_554
O2 O3 O3 43.2(11) 2_545 4_554
O3 O3 O3 16.6(15) 5 4_554
O3 O3 O3 111(2) 5_556 4_554
La O3 O3 71.7(12) 2_545 4_554
O2 O3 O3 129.6(19) . 4_554
Ga3 O3 O3 83.2(12) 1_455 4_554
Ga2 O3 O3 131.7(13) . 4_554
Ga3 O3 O3 20.6(5) 2_545 4_554
O3 O3 O3 35.7(15) 2 4_554
O2 O3 O3 145.6(16) 6_556 4_554
O1 O3 O3 85.7(18) . 4_554
O3 O3 O3 105.7(18) 2_556 4_554
Nb O3 O3 129.1(13) 1_556 4_554
Ga1 O3 O3 129.1(13) 1_556 4_554
O2 O3 O3 112.6(15) 5_666 4_554
La O3 O3 176.6(15) 1_556 4_554
Ga3 O3 O3 39.1(4) 4_664 4_554
La O3 O3 47.3(10) 4 4_554
O2 O3 O3 75.9(13) 6 4_554
La O3 O3 86.3(9) 4_665 4_554
Ga2 O3 O3 89.0(13) 1_445 4_554
Ga3 O3 O3 135.7(14) . 4_554
O2 O3 O3 53.1(8) 5_665 4_554
O2 O3 O3 73.4(12) 1_455 4_554
O1 O3 O3 150.0(16) 1_556 4_554
Ga2 O3 O3 60.7(8) 2_545 4_554
O1 O3 O3 52.0(15) 1_445 4_554
O2 O3 O3 123.9(14) 5_656 4_554
La O3 O3 62.6(8) 2 4_554
O2 O3 O3 84.2(12) 6_456 4_554
O3 O3 O3 94.8(12) 3_545 4_554
O3 O3 O3 117.5(8) 4_655 4_554
O3 O3 O3 150.5(8) 1_556 4_554
O3 O3 O3 29.5(8) 1_554 4_554
Ga3 O3 O3 17.7(5) 1_454 4_554
La O3 O3 129.8(13) 2_546 4_554
O2 O3 O3 118.1(12) 3_655 4_554
Ga2 O3 O3 69.0(7) 1_554 4_554
O1 O3 O3 83.4(14) 2 4_554
O2 O3 O3 71.5(10) 5_655 4_554
O2 O3 O3 50.5(6) 4_664 4_554
La O3 O3 99.1(12) 4_655 4_554
O2 O3 O3 25.4(10) 6_455 4_554
O1 O3 O3 106.2(15) 1_446 4_554
O2 O3 O3 87.8(14) 1_445 4_554
O2 O3 O3 26.7(10) 3_544 4_554
Ga2 O3 O3 100.2(9) 2_556 4_554
O2 O3 O3 74.9(14) 4 4_554
O1 O3 O3 154.7(13) 2_546 4_554
La O3 O3 105.4(11) 4_556 4_554
Ga3 O3 O3 79.2(9) 1_554 4_554
Ga2 O3 O3 38.6(8) 1_444 4_554
La O3 O3 135.2(10) 4_666 4_554
La O3 O3 104.9(10) 2_655 4_554
O3 O3 O3 68.3(13) 2_545 4_554
O3 O3 O3 94.6(14) 2_655 4_554
O1 O3 O3 56.1(16) 2_445 4_554
O3 O3 O3 121.0(15) 4_556 4_554
O3 O3 O3 129.5(13) 3_556 4_554
Ga3 O3 O3 136(2) 2_546 3_554
Nb O3 O3 30.8(15) . 3_554
Ga1 O3 O3 30.8(15) . 3_554
La O3 O3 74.1(14) . 3_554
Ga3 O3 O3 94.0(16) 4_665 3_554
O2 O3 O3 89(2) 4_665 3_554
O3 O3 O3 19.6(8) 6 3_554
O2 O3 O3 166(2) 2_546 3_554
O2 O3 O3 115(2) 3_545 3_554
O3 O3 O3 134(2) 6_556 3_554
O3 O3 O3 75.7(3) 4 3_554
O3 O3 O3 60.5(8) 3 3_554
O1 O3 O3 110(3) 2_545 3_554
Ga2 O3 O3 143.5(18) 2_546 3_554
O2 O3 O3 55.8(10) 2_545 3_554
O3 O3 O3 44.5(17) 5 3_554
O3 O3 O3 126(2) 5_556 3_554
La O3 O3 95.5(12) 2_545 3_554
O2 O3 O3 108.9(17) . 3_554
Ga3 O3 O3 87.3(12) 1_455 3_554
Ga2 O3 O3 103.8(13) . 3_554
Ga3 O3 O3 38.5(4) 2_545 3_554
O3 O3 O3 25.8(17) 2 3_554
O2 O3 O3 139.3(15) 6_556 3_554
O1 O3 O3 61.9(17) . 3_554
O3 O3 O3 100.6(18) 2_556 3_554
Nb O3 O3 129.1(13) 1_556 3_554
Ga1 O3 O3 129.1(13) 1_556 3_554
O2 O3 O3 91.4(14) 5_666 3_554
La O3 O3 152.0(13) 1_556 3_554
Ga3 O3 O3 12.2(5) 4_664 3_554
La O3 O3 72.8(9) 4 3_554
O2 O3 O3 72.5(12) 6 3_554
La O3 O3 57.8(9) 4_665 3_554
Ga2 O3 O3 116.9(12) 1_445 3_554
Ga3 O3 O3 121.9(13) . 3_554
O2 O3 O3 24.9(11) 5_665 3_554
O2 O3 O3 72.7(13) 1_455 3_554
O1 O3 O3 121.5(17) 1_556 3_554
Ga2 O3 O3 67.3(7) 2_545 3_554
O1 O3 O3 80.3(15) 1_445 3_554
O2 O3 O3 143.0(14) 5_656 3_554
La O3 O3 46.2(9) 2 3_554
O2 O3 O3 94.6(12) 6_456 3_554
O3 O3 O3 117.5(8) 3_545 3_554
O3 O3 O3 112.2(11) 4_655 3_554
O3 O3 O3 150.5(8) 1_556 3_554
O3 O3 O3 29.5(8) 1_554 3_554
Ga3 O3 O3 25.7(5) 1_454 3_554
La O3 O3 158.2(12) 2_546 3_554
O2 O3 O3 90.1(13) 3_655 3_554
Ga2 O3 O3 47.9(7) 1_554 3_554
O1 O3 O3 58.7(16) 2 3_554
O2 O3 O3 84.2(11) 5_655 3_554
O2 O3 O3 28.0(7) 4_664 3_554
La O3 O3 104.8(11) 4_655 3_554
O2 O3 O3 42.0(8) 6_455 3_554
O1 O3 O3 132.8(14) 1_446 3_554
O2 O3 O3 116.1(15) 1_445 3_554
O2 O3 O3 50.2(7) 3_544 3_554
Ga2 O3 O3 77.5(10) 2_556 3_554
O2 O3 O3 101.5(13) 4 3_554
O1 O3 O3 174.2(13) 2_546 3_554
La O3 O3 123.8(11) 4_556 3_554
Ga3 O3 O3 70.4(8) 1_554 3_554
Ga2 O3 O3 65.7(7) 1_444 3_554
La O3 O3 110.2(11) 4_666 3_554
La O3 O3 82.2(9) 2_655 3_554
O3 O3 O3 91.1(13) 2_545 3_554
O3 O3 O3 79.9(12) 2_655 3_554
O1 O3 O3 74.0(15) 2_445 3_554
O3 O3 O3 129.5(13) 4_556 3_554
O3 O3 O3 121.0(15) 3_556 3_554
O3 O3 O3 28.5(7) 4_554 3_554
Ga3 O3 O3 39.9(9) 2_546 2_546
Nb O3 O3 128.1(13) . 2_546
Ga1 O3 O3 128.1(13) . 2_546
La O3 O3 106.0(19) . 2_546
Ga3 O3 O3 122(3) 4_665 2_546
O2 O3 O3 130(3) 4_665 2_546
O3 O3 O3 138(3) 6 2_546
O2 O3 O3 25.7(17) 2_546 2_546
O2 O3 O3 34.7(15) 3_545 2_546
O3 O3 O3 83(2) 6_556 2_546
O3 O3 O3 89.3(14) 4 2_546
O3 O3 O3 140.3(15) 3 2_546
O1 O3 O3 52.9(19) 2_545 2_546
Ga2 O3 O3 36.5(9) 2_546 2_546
O2 O3 O3 90(2) 2_545 2_546
O3 O3 O3 98.1(8) 5 2_546
O3 O3 O3 58.9(14) 5_556 2_546
La O3 O3 46.4(6) 2_545 2_546
O2 O3 O3 94.9(14) . 2_546
Ga3 O3 O3 97.5(14) 1_455 2_546
Ga2 O3 O3 111.2(14) . 2_546
Ga3 O3 O3 102.4(14) 2_545 2_546
O3 O3 O3 138.5(6) 2 2_546
O2 O3 O3 60.7(12) 6_556 2_546
O1 O3 O3 133.9(16) . 2_546
O3 O3 O3 101(2) 2_556 2_546
Nb O3 O3 76.3(14) 1_556 2_546
Ga1 O3 O3 76.3(14) 1_556 2_546
O2 O3 O3 125(2) 5_666 2_546
La O3 O3 67.6(12) 1_556 2_546
Ga3 O3 O3 146.3(19) 4_664 2_546
La O3 O3 76.6(3) 4 2_546
O2 O3 O3 93.9(16) 6 2_546
La O3 O3 158.2(12) 4_665 2_546
Ga2 O3 O3 32.7(2) 1_445 2_546
Ga3 O3 O3 77.6(10) . 2_546
O2 O3 O3 164.6(19) 5_665 2_546
O2 O3 O3 112.6(16) 1_455 2_546
O1 O3 O3 97.1(16) 1_556 2_546
Ga2 O3 O3 86.1(14) 2_545 2_546
O1 O3 O3 60.6(13) 1_445 2_546
O2 O3 O3 25.9(9) 5_656 2_546
La O3 O3 148.2(15) 2 2_546
O2 O3 O3 84.5(12) 6_456 2_546
O3 O3 O3 28.4(14) 3_545 2_546
O3 O3 O3 72.7(11) 4_655 2_546
O3 O3 O3 63.5(13) 1_556 2_546
O3 O3 O3 116.5(13) 1_554 2_546
Ga3 O3 O3 122.6(9) 1_454 2_546
La O3 O3 22.2(7) 2_546 2_546
O2 O3 O3 124.0(15) 3_655 2_546
Ga2 O3 O3 134.4(18) 1_554 2_546
O1 O3 O3 158(3) 2 2_546
O2 O3 O3 67.4(12) 5_655 2_546
O2 O3 O3 142(2) 4_664 2_546
La O3 O3 62.2(10) 4_655 2_546
O2 O3 O3 109.4(8) 6_455 2_546
O1 O3 O3 30.0(6) 1_446 2_546
O2 O3 O3 25.2(7) 1_445 2_546
O2 O3 O3 90.1(14) 3_544 2_546
Ga2 O3 O3 139(2) 2_556 2_546
O2 O3 O3 50.1(6) 4 2_546
O1 O3 O3 42.2(10) 2_546 2_546
La O3 O3 54.7(9) 4_556 2_546
Ga3 O3 O3 102.6(14) 1_554 2_546
Ga2 O3 O3 74.5(8) 1_444 2_546
La O3 O3 109.4(16) 4_666 2_546
La O3 O3 117.7(11) 2_655 2_546
O3 O3 O3 51.3(6) 2_545 2_546
O3 O3 O3 105.5(16) 2_655 2_546
O1 O3 O3 86.9(8) 2_445 2_546
O3 O3 O3 66.8(13) 4_556 2_546
O3 O3 O3 89.5(11) 3_556 2_546
O3 O3 O3 112.5(13) 4_554 2_546
O3 O3 O3 140.1(15) 3_554 2_546
Ga3 O3 O3 99(2) 2_546 2_656
Nb O3 O3 148.8(15) . 2_656
Ga1 O3 O3 148.8(15) . 2_656
La O3 O3 59.3(9) . 2_656
Ga3 O3 O3 76.9(12) 4_665 2_656
O2 O3 O3 53.6(13) 4_665 2_656
O3 O3 O3 108.2(9) 6 2_656
O2 O3 O3 66(2) 2_546 2_656
O2 O3 O3 117(2) 3_545 2_656
O3 O3 O3 59.1(14) 6_556 2_656
O3 O3 O3 153.1(15) 4 2_656
O3 O3 O3 112.3(18) 3 2_656
O1 O3 O3 64.1(19) 2_545 2_656
Ga2 O3 O3 49.3(11) 2_546 2_656
O2 O3 O3 110(2) 2_545 2_656
O3 O3 O3 157(3) 5 2_656
O3 O3 O3 103(3) 5_556 2_656
La O3 O3 105.0(15) 2_545 2_656
O2 O3 O3 16.6(10) . 2_656
Ga3 O3 O3 126(2) 1_455 2_656
Ga2 O3 O3 30.0(3) . 2_656
Ga3 O3 O3 130(2) 2_545 2_656
O3 O3 O3 138.5(6) 2 2_656
O2 O3 O3 23.1(9) 6_556 2_656
O1 O3 O3 63.2(14) . 2_656
O3 O3 O3 101(2) 2_556 2_656
Nb O3 O3 83.1(16) 1_556 2_656
Ga1 O3 O3 83.1(16) 1_556 2_656
O2 O3 O3 76.9(12) 5_666 2_656
La O3 O3 37.3(9) 1_556 2_656
Ga3 O3 O3 112.9(11) 4_664 2_656
La O3 O3 159.6(12) 4 2_656
O2 O3 O3 72.8(11) 6 2_656
La O3 O3 75.1(3) 4_665 2_656
Ga2 O3 O3 114.5(14) 1_445 2_656
Ga3 O3 O3 14.7(6) . 2_656
O2 O3 O3 106.5(11) 5_665 2_656
O2 O3 O3 130(2) 1_455 2_656
O1 O3 O3 29.9(7) 1_556 2_656
Ga2 O3 O3 92.0(14) 2_545 2_656
O1 O3 O3 134.5(14) 1_445 2_656
O2 O3 O3 60.3(14) 5_656 2_656
La O3 O3 119.3(9) 2 2_656
O2 O3 O3 129(2) 6_456 2_656
O3 O3 O3 85.6(12) 3_545 2_656
O3 O3 O3 35.9(15) 4_655 2_656
O3 O3 O3 63.5(13) 1_556 2_656
O3 O3 O3 116.5(13) 1_554 2_656
Ga3 O3 O3 150.7(13) 1_454 2_656
La O3 O3 74.9(12) 2_546 2_656
O2 O3 O3 41.2(7) 3_655 2_656
Ga2 O3 O3 78.4(9) 1_554 2_656
O1 O3 O3 92.0(9) 2 2_656
O2 O3 O3 88.6(17) 5_655 2_656
O2 O3 O3 98.1(14) 4_664 2_656
La O3 O3 60.2(10) 4_655 2_656
O2 O3 O3 166.8(12) 6_455 2_656
O1 O3 O3 101.7(16) 1_446 2_656
O2 O3 O3 106.8(11) 1_445 2_656
O2 O3 O3 133(2) 3_544 2_656
Ga2 O3 O3 83.4(9) 2_556 2_656
O2 O3 O3 131.7(15) 4 2_656
O1 O3 O3 49.4(10) 2_546 2_656
La O3 O3 108.2(16) 4_556 2_656
Ga3 O3 O3 67.5(11) 1_554 2_656
Ga2 O3 O3 136.1(16) 1_444 2_656
La O3 O3 53.9(9) 4_666 2_656
La O3 O3 43.0(5) 2_655 2_656
O3 O3 O3 105.5(16) 2_545 2_656
O3 O3 O3 51.3(6) 2_655 2_656
O1 O3 O3 158(2) 2_445 2_656
O3 O3 O3 92.9(12) 4_556 2_656
O3 O3 O3 78.4(14) 3_556 2_656
O3 O3 O3 145.9(18) 4_554 2_656
O3 O3 O3 125.1(12) 3_554 2_656
O3 O3 O3 83.1(13) 2_546 2_656
Ga3 O3 O2 156(2) 2_546 1_554
Nb O3 O2 87(2) . 1_554
Ga1 O3 O2 87(2) . 1_554
La O3 O2 17.9(11) . 1_554
Ga3 O3 O2 110.3(16) 4_665 1_554
O2 O3 O2 79(2) 4_665 1_554
O3 O3 O2 36.8(7) 6 1_554
O2 O3 O2 125(2) 2_546 1_554
O2 O3 O2 130(3) 3_545 1_554
O3 O3 O2 128.6(17) 6_556 1_554
O3 O3 O2 129.7(8) 4 1_554
O3 O3 O2 102.7(14) 3 1_554
O1 O3 O2 64(2) 2_545 1_554
Ga2 O3 O2 91.5(11) 2_546 1_554
O2 O3 O2 46.7(9) 2_545 1_554
O3 O3 O2 83(3) 5 1_554
O3 O3 O2 175.6(7) 5_556 1_554
La O3 O2 82.9(13) 2_545 1_554
O2 O3 O2 60.2(11) . 1_554
Ga3 O3 O2 142.2(13) 1_455 1_554
Ga2 O3 O2 73.1(10) . 1_554
Ga3 O3 O2 56.8(12) 2_545 1_554
O3 O3 O2 82(2) 2 1_554
O2 O3 O2 83.4(14) 6_556 1_554
O1 O3 O2 28.8(15) . 1_554
O3 O3 O2 141.4(11) 2_556 1_554
Nb O3 O2 153.4(14) 1_556 1_554
Ga1 O3 O2 153.4(14) 1_556 1_554
O2 O3 O2 107.4(16) 5_666 1_554
La O3 O2 113.4(10) 1_556 1_554
Ga3 O3 O2 46.6(10) 4_664 1_554
La O3 O2 112.9(16) 4 1_554
O2 O3 O2 22.9(10) 6 1_554
La O3 O2 57.9(9) 4_665 1_554
Ga2 O3 O2 130.9(15) 1_445 1_554
Ga3 O3 O2 67.6(7) . 1_554
O2 O3 O2 56.2(11) 5_665 1_554
O2 O3 O2 126.4(16) 1_455 1_554
O1 O3 O2 93.1(16) 1_556 1_554
Ga2 O3 O2 37.3(7) 2_545 1_554
O1 O3 O2 95.7(19) 1_445 1_554
O2 O3 O2 97.2(13) 5_656 1_554
La O3 O2 91.8(11) 2 1_554
O2 O3 O2 151.0(13) 6_456 1_554
O3 O3 O2 90.3(6) 3_545 1_554
O3 O3 O2 55.9(8) 4_655 1_554
O3 O3 O2 139.5(9) 1_556 1_554
O3 O3 O2 40.5(9) 1_554 1_554
Ga3 O3 O2 79.3(12) 1_454 1_554
La O3 O2 131.7(9) 2_546 1_554
O2 O3 O2 64.1(8) 3_655 1_554
Ga2 O3 O2 17.9(6) 1_554 1_554
O1 O3 O2 82.6(13) 2 1_554
O2 O3 O2 53.3(10) 5_655 1_554
O2 O3 O2 30.5(12) 4_664 1_554
La O3 O2 55.6(6) 4_655 1_554
O2 O3 O2 93.8(10) 6_455 1_554
O1 O3 O2 144.4(13) 1_446 1_554
O2 O3 O2 113.9(14) 1_445 1_554
O2 O3 O2 66.0(15) 3_544 1_554
Ga2 O3 O2 97.3(10) 2_556 1_554
O2 O3 O2 130.9(17) 4 1_554
O1 O3 O2 118.1(10) 2_546 1_554
La O3 O2 168.6(13) 4_556 1_554
Ga3 O3 O2 15.1(5) 1_554 1_554
Ga2 O3 O2 81.0(12) 1_444 1_554
La O3 O2 104.6(10) 4_666 1_554
La O3 O2 39.2(7) 2_655 1_554
O3 O3 O2 78.1(15) 2_545 1_554
O3 O3 O2 25.1(9) 2_655 1_554
O1 O3 O2 125.8(18) 2_445 1_554
O3 O3 O2 167.6(13) 4_556 1_554
O3 O3 O2 140.3(15) 3_556 1_554
O3 O3 O2 69.7(12) 4_554 1_554
O3 O3 O2 56.4(10) 3_554 1_554
O3 O3 O2 116.8(15) 2_546 1_554
O3 O3 O2 76.1(10) 2_656 1_554
Ga3 O3 O2 67(2) 2_546 4_666
Nb O3 O2 122(2) . 4_666
Ga1 O3 O2 122(2) . 4_666
La O3 O2 109.0(17) . 4_666
Ga3 O3 O2 40.5(12) 4_665 4_666
O2 O3 O2 50.8(18) 4_665 4_666
O3 O3 O2 135(2) 6 4_666
O2 O3 O2 59(2) 2_546 4_666
O2 O3 O2 99(3) 3_545 4_666
O3 O3 O2 6.6(10) 6_556 4_666
O3 O3 O2 101.0(9) 4 4_666
O3 O3 O2 77.9(8) 3 4_666
O1 O3 O2 107(3) 2_545 4_666
Ga2 O3 O2 75.7(13) 2_546 4_666
O2 O3 O2 163(2) 2_545 4_666
O3 O3 O2 150(2) 5 4_666
O3 O3 O2 59.3(18) 5_556 4_666
La O3 O2 130.5(13) 2_545 4_666
O2 O3 O2 65.5(15) . 4_666
Ga3 O3 O2 73.7(13) 1_455 4_666
Ga2 O3 O2 49.4(9) . 4_666
Ga3 O3 O2 172.4(11) 2_545 4_666
O3 O3 O2 118(2) 2 4_666
O2 O3 O2 60.7(11) 6_556 4_666
O1 O3 O2 97.1(18) . 4_666
O3 O3 O2 48.9(14) 2_556 4_666
Nb O3 O2 32.2(7) 1_556 4_666
Ga1 O3 O2 32.2(7) 1_556 4_666
O2 O3 O2 42.8(13) 5_666 4_666
La O3 O2 24.3(6) 1_556 4_666
Ga3 O3 O2 128.8(10) 4_664 4_666
La O3 O2 124.3(16) 4 4_666
O2 O3 O2 125.3(10) 6 4_666
La O3 O2 82.3(9) 4_665 4_666
Ga2 O3 O2 96.8(14) 1_445 4_666
Ga3 O3 O2 66.3(9) . 4_666
O2 O3 O2 110.6(13) 5_665 4_666
O2 O3 O2 80.9(15) 1_455 4_666
O1 O3 O2 29.3(12) 1_556 4_666
Ga2 O3 O2 144.4(12) 2_545 4_666
O1 O3 O2 138(2) 1_445 4_666
O2 O3 O2 80.7(11) 5_656 4_666
La O3 O2 91.6(10) 2 4_666
O2 O3 O2 76.7(15) 6_456 4_666
O3 O3 O2 108.3(6) 3_545 4_666
O3 O3 O2 86.7(10) 4_655 4_666
O3 O3 O2 23.6(7) 1_556 4_666
O3 O3 O2 156.4(7) 1_554 4_666
Ga3 O3 O2 135.3(12) 1_454 4_666
La O3 O2 63.2(10) 2_546 4_666
O2 O3 O2 60.0(10) 3_655 4_666
Ga2 O3 O2 114.4(10) 1_554 4_666
O1 O3 O2 75.2(17) 2 4_666
O2 O3 O2 135.4(10) 5_655 4_666
O2 O3 O2 126.4(14) 4_664 4_666
La O3 O2 107.4(10) 4_655 4_666
O2 O3 O2 130.7(13) 6_455 4_666
O1 O3 O2 78.0(17) 1_446 4_666
O2 O3 O2 105.7(16) 1_445 4_666
O2 O3 O2 171.6(14) 3_544 4_666
Ga2 O3 O2 56.5(7) 2_556 4_666
O2 O3 O2 104.6(16) 4 4_666
O1 O3 O2 46.0(10) 2_546 4_666
La O3 O2 66.8(11) 4_556 4_666
Ga3 O3 O2 118.5(11) 1_554 4_666
Ga2 O3 O2 154.5(13) 1_444 4_666
La O3 O2 25.2(6) 4_666 4_666
La O3 O2 83.1(9) 2_655 4_666
O3 O3 O2 134.9(15) 2_545 4_666
O3 O3 O2 100.7(11) 2_655 4_666
O1 O3 O2 106.9(17) 2_445 4_666
O3 O3 O2 45.3(5) 4_556 4_666
O3 O3 O2 25.7(6) 3_556 4_666
O3 O3 O2 153.0(12) 4_554 4_666
O3 O3 O2 134.0(11) 3_554 4_666
O3 O3 O2 84.7(16) 2_546 4_666
O3 O3 O2 52.7(11) 2_656 4_666
O2 O3 O2 122.3(11) 1_554 4_666
Ga3 O3 La 80.2(16) 2_546 1_455
Nb O3 La 27.3(12) . 1_455
Ga1 O3 La 27.3(12) . 1_455
La O3 La 132.1(18) . 1_455
Ga3 O3 La 77.2(12) 4_665 1_455
O2 O3 La 103.3(18) 4_665 1_455
O3 O3 La 77.6(6) 6 1_455
O2 O3 La 117(2) 2_546 1_455
O2 O3 La 75.8(19) 3_545 1_455
O3 O3 La 99.1(7) 6_556 1_455
O3 O3 La 20.9(10) 4 1_455
O3 O3 La 43.7(11) 3 1_455
O1 O3 La 142(2) 2_545 1_455
Ga2 O3 La 146.4(13) 2_546 1_455
O2 O3 La 92.4(14) 2_545 1_455
O3 O3 La 46.1(10) 5 1_455
O3 O3 La 68.1(12) 5_556 1_455
La O3 La 100.0(10) 2_545 1_455
O2 O3 La 152.7(13) . 1_455
Ga3 O3 La 32.6(5) 1_455 1_455
Ga2 O3 La 127.2(11) . 1_455
Ga3 O3 La 70.5(7) 2_545 1_455
O3 O3 La 34.2(10) 2 1_455
O2 O3 La 162.0(16) 6_556 1_455
O1 O3 La 113.8(13) . 1_455
O3 O3 La 55.9(10) 2_556 1_455
Nb O3 La 78.7(9) 1_556 1_455
Ga1 O3 La 78.7(9) 1_556 1_455
O2 O3 La 77.3(13) 5_666 1_455
La O3 La 125.9(14) 1_556 1_455
Ga3 O3 La 68.7(6) 4_664 1_455
La O3 La 40.6(4) 4 1_455
O2 O3 La 126.2(14) 6 1_455
La O3 La 90.2(7) 4_665 1_455
Ga2 O3 La 77.6(7) 1_445 1_455
Ga3 O3 La 168.3(12) . 1_455
O2 O3 La 66.4(10) 5_665 1_455
O2 O3 La 24.4(8) 1_455 1_455
O1 O3 La 124.3(12) 1_556 1_455
Ga2 O3 La 110.7(10) 2_545 1_455
O1 O3 La 70.1(6) 1_445 1_455
O2 O3 La 135.8(13) 5_656 1_455
La O3 La 40.7(4) 2 1_455
O2 O3 La 36.7(8) 6_456 1_455
O3 O3 La 116.8(12) 3_545 1_455
O3 O3 La 168.2(7) 4_655 1_455
O3 O3 La 101.5(7) 1_556 1_455
O3 O3 La 78.5(7) 1_554 1_455
Ga3 O3 La 36.2(3) 1_454 1_455
La O3 La 108.6(9) 2_546 1_455
O2 O3 La 119.8(13) 3_655 1_455
Ga2 O3 La 104.5(9) 1_554 1_455
O1 O3 La 67.3(6) 2 1_455
O2 O3 La 116.9(11) 5_655 1_455
O2 O3 La 85.4(10) 4_664 1_455
La O3 La 145.7(12) 4_655 1_455
O2 O3 La 25.9(7) 6_455 1_455
O1 O3 La 83.4(8) 1_446 1_455
O2 O3 La 91.0(8) 1_445 1_455
O2 O3 La 70.8(10) 3_544 1_455
Ga2 O3 La 71.9(6) 2_556 1_455
O2 O3 La 60.6(8) 4 1_455
O1 O3 La 127.6(12) 2_546 1_455
La O3 La 66.4(6) 4_556 1_455
Ga3 O3 La 127.4(11) 1_554 1_455
Ga2 O3 La 69.9(6) 1_444 1_455
La O3 La 100.2(9) 4_666 1_455
La O3 La 132.2(8) 2_655 1_455
O3 O3 La 100.0(8) 2_545 1_455
O3 O3 La 137.6(15) 2_655 1_455
O1 O3 La 23.3(5) 2_445 1_455
O3 O3 La 73.3(12) 4_556 1_455
O3 O3 La 79.4(11) 3_556 1_455
O3 O3 La 50.7(7) 4_554 1_455
O3 O3 La 58.0(8) 3_554 1_455
O3 O3 La 110.0(8) 2_546 1_455
O3 O3 La 154.0(17) 2_656 1_455
O2 O3 La 114.3(12) 1_554 1_455
O2 O3 La 104.8(12) 4_666 1_455

loop_
_geom_bond_atom_site_label_1
_geom_bond_atom_site_label_2
_geom_bond_distance
_geom_bond_site_symmetry_2
La O3 2.22(6) 6
La O3 2.22(6) .
La O1 2.39(4) .
La O1 2.39(4) 2_545
La O2 2.64(6) .
La O2 2.64(6) 6
La O2 2.92(6) 2_545
La O2 2.92(6) 4_665
La Ga2 3.355(12) .
La Ga2 3.355(12) 2_545
La Ga1 3.363(7) .
La Nb 3.363(7) .
Ga1 O3 2.02(5) 2
Ga1 O3 2.02(5) .
Ga1 O3 2.02(5) 3
Ga1 O3 2.02(5) 6
Ga1 O3 2.02(5) 5
Ga1 O3 2.02(5) 4
Ga1 La 3.363(7) 2
Ga1 La 3.363(7) 4
Ga1 O2 3.48(6) 5_665
Ga1 O2 3.48(6) 6_455
Ga1 O2 3.48(6) 4_665
Ga2 O1 1.77(13) 1_556
Ga2 O2 1.76(5) .
Ga2 O2 1.76(5) 3_655
Ga2 O2 1.76(5) 4_665
Ga2 Ga3 3.030(7) .
Ga2 Ga3 3.030(7) 2_656
Ga2 Ga3 3.030(7) 4_665
Ga2 O3 3.16(5) 5_666
Ga2 O3 3.16(5) 2_656
Ga2 O3 3.16(5) 6_556
Ga2 O1 3.22(13) .
Ga2 La 3.355(12) 4_665
Ga3 O2 1.50(5) 6_556
Ga3 O2 1.50(5) .
Ga3 O3 1.80(6) 4_655
Ga3 O3 1.80(6) 2_656
Ga3 O3 2.49(6) 3_655
Ga3 O3 2.49(6) 5_656
Ga3 Ga2 3.030(7) 2_546
Ga3 Nb 3.065(6) 1_655
Ga3 Nb 3.065(6) 1_656
Ga3 O1 3.50(6) 2_545
Ga3 O1 3.50(6) 1_556
Nb O3 2.02(5) 2
Nb O3 2.02(5) .
Nb O3 2.02(5) 3
Nb O3 2.02(5) 6
Nb O3 2.02(5) 5
Nb O3 2.02(5) 4
Nb Ga3 3.065(6) 1_454
Nb Ga3 3.065(6) 4_664
Nb Ga3 3.065(6) 2_545
Nb Ga3 3.065(6) 4_665
Nb Ga3 3.065(6) 1_455
Nb Ga3 3.065(6) 2_546
O1 Ga2 1.77(13) 1_554
O1 La 2.39(4) 4_665
O1 La 2.39(4) 2_655
O1 O2 3.12(11) .
O1 O2 3.12(11) 3_655
O1 O2 3.12(11) 4_665
O1 O3 2.91(6) 5_665
O1 O3 2.91(6) 6
O1 O3 2.91(6) 2_655
O1 O2 2.87(12) 3_654
O1 O2 2.87(12) 4_664
O1 O2 2.87(12) 1_554
O1 Ga3 3.50(6) 2_655
O1 Ga3 3.50(6) 4_664
O1 Ga3 3.50(6) 1_554
O1 O2 3.55(7) 2_655
O1 O2 3.55(7) 5_665
O1 O2 3.55(7) 6
O1 O3 4.04(9) 4_665
O1 O3 4.04(9) 3_655
O1 O3 4.04(9) .
O1 Ga3 4.44(10) 2_656
O1 Ga3 4.44(10) 4_665
O1 Ga1 4.50(2) 1_665
O1 Nb 4.50(2) 1_665
O1 Ga1 4.50(2) 1_655
O1 Nb 4.50(2) 1_655
O1 O2 4.58(7) 6_565
O1 O2 4.58(7) 5_765
O1 O2 4.58(7) 2_545
O1 O3 4.66(10) 1_554
O1 O3 4.66(10) 4_664
O1 O3 4.66(10) 3_654
O1 O1 4.69(8) 2
O1 O1 4.69(8) 2_655
O1 O1 4.69(8) 2_545
O1 O3 4.68(7) 1_665
O1 O3 4.68(7) 3
O1 O3 4.68(7) 4_655
O1 Ga2 4.76(5) 2
O1 Ga2 4.76(5) 2_655
O1 Ga2 4.76(5) 2_545
O1 La 4.81(11) 1_554
O1 La 4.81(11) 4_664
O1 La 4.81(11) 2_654
O1 O1 4.9850 1_556
O1 O1 4.9850 1_554
O1 Ga3 5.09(5) 1_564
O1 Ga3 5.09(5) 2_545
O1 Ga3 5.09(5) 4_764
O1 O3 5.18(5) 6_665
O1 O3 5.18(5) 2
O1 O3 5.18(5) 5_655
O1 O3 5.23(10) 1_664
O1 O3 5.23(10) 3_554
O1 O3 5.23(10) 4_654
O1 O2 5.11(13) 2_656
O1 O2 5.11(13) 5_666
O1 O2 5.11(13) 6_556
O1 O3 5.37(12) 5_666
O1 O3 5.37(12) 2_656
O1 O3 5.37(12) 6_556
O1 Ga2 5.51(7) 2_556
O1 Ga2 5.51(7) 2_656
O1 Ga2 5.51(7) 2_546
O1 O1 5.64(16) 2_554
O1 O1 5.64(16) 2_544
O1 O1 5.64(16) 2_654
O1 La 5.621(17) 1_665
O1 La 5.621(17) 2
O1 La 5.621(17) 4_655
O1 O3 5.69(5) 2_665
O1 O3 5.69(5) 5
O1 O3 5.69(5) 6_655
O1 O2 5.87(11) 6_566
O2 O3 2.57(8) 3_655
O2 O2 2.28(11) 6_556
O2 O3 2.47(8) 2_656
O2 O3 2.69(5) 4_655
O2 La 2.92(6) 2_655
O2 O2 2.87(9) 4_665
O2 O2 2.87(9) 3_655
O2 O1 2.87(12) 1_556
O2 O3 3.47(9) 2_655
O2 Nb 3.48(6) 1_655
O2 Ga1 3.48(6) 1_655
O2 O1 3.55(7) 2_545
O2 Ga2 3.42(5) 2_546
O2 O3 3.73(7) .
O2 La 3.60(7) 1_556
O2 O2 4.24(13) 6
O2 Ga3 3.75(6) 4_765
O2 O3 3.90(6) 6_556
O2 La 3.81(6) 2_656
O2 Ga3 4.12(6) 4_665
O2 O3 3.98(7) 5_656
O2 Ga3 4.20(5) 2_656
O2 O2 4.00(12) 5_766
O2 La 4.35(5) 4_665
O2 O2 4.13(5) 2_546
O2 O2 4.13(5) 2_656
O2 Ga3 4.59(7) 1_554
O2 La 4.45(5) 4_655
O2 O3 4.60(7) 6
O2 Ga2 4.71(7) 1_554
O2 Nb 4.26(6) 1_656
O2 Ga1 4.26(6) 1_656
O2 O1 4.58(7) 2_655
O2 O3 4.67(8) 5_655
O2 Ga2 4.48(6) 2_656
O2 Ga3 4.47(5) 2_646
O2 O3 4.61(5) 1_655
O2 Ga3 4.79(6) 2_546
O2 O3 4.75(6) 5_666
O2 O3 4.74(6) 6_656
O2 O2 4.9850 1_556
O2 O2 4.9850 1_554
O2 O2 5.37(13) 5_765
O2 O3 5.17(6) 4_665
O2 O2 4.93(8) 5_666
O2 O2 4.93(8) 5_656
O2 O2 5.47(9) 2_545
O2 O2 5.47(9) 2_655
O2 La 5.00(6) 4_666
O2 O2 5.07(10) 4_765
O2 O2 5.07(10) 3_645
O2 O3 5.34(7) 5_665
O2 O3 4.96(10) 3_656
O2 O3 5.33(7) 6_655
O2 O3 5.28(7) 1_665
O2 O3 5.02(10) 4_656
O2 La 5.08(6) 4_656
O2 Ga2 5.51(6) 2_545
O2 O1 5.11(13) 2_546
O2 O3 5.38(9) 3
O2 Ga3 5.74(7) 4_764
O2 La 5.78(6) 2_545
O2 O2 5.75(4) 4_664
O2 O2 5.75(4) 4_666
O2 O2 5.75(4) 3_656
O2 O2 5.75(4) 3_654
O2 O2 6.10(10) 5_665
O2 O2 6.10(10) 5_655
O2 O3 5.65(9) 1_556
O2 O2 5.83(9) 3_545
O2 O2 5.83(9) 4_655
O2 La 5.97(6) 4_765
O2 O3 6.19(10) 3_654
O2 O1 5.87(11) 2_656
O3 Ga3 1.80(6) 2_546
O3 Ga3 2.49(6) 4_665
O3 O2 2.57(8) 4_665
O3 O3 2.58(12) 6
O3 O2 2.47(8) 2_546
O3 O2 2.69(5) 3_545
O3 O3 2.76(14) 6_556
O3 O3 2.82(9) 4
O3 O3 2.82(9) 3
O3 O1 2.91(6) 2_545
O3 Ga2 3.16(4) 2_546
O3 O2 3.47(9) 2_545
O3 O3 3.27(11) 5
O3 O3 3.41(13) 5_556
O3 La 3.54(5) 2_545
O3 Ga3 3.62(6) 1_455
O3 Ga3 3.90(7) 2_545
O3 O3 3.98(10) 2
O3 O2 3.90(6) 6_556
O3 O3 4.10(13) 2_556
O3 Nb 4.12(7) 1_556
O3 Ga1 4.12(7) 1_556
O3 O2 3.98(7) 5_666
O3 La 4.22(6) 1_556
O3 Ga3 4.26(6) 4_664
O3 La 4.22(5) 4
O3 O2 4.60(7) 6
O3 La 4.44(5) 4_665
O3 Ga2 4.44(5) 1_445
O3 O2 4.67(8) 5_665
O3 O2 4.61(5) 1_455
O3 O1 4.66(10) 1_556
O3 Ga2 4.66(7) 2_545
O3 O1 4.68(7) 1_445
O3 O2 4.75(6) 5_656
O3 La 4.84(5) 2
O3 O2 4.74(6) 6_456
O3 O3 4.98(9) 3_545
O3 O3 4.98(9) 4_655
O3 O3 4.9850 1_556
O3 O3 4.9850 1_554
O3 Ga3 5.00(5) 1_454
O3 La 5.04(5) 2_546
O3 O2 5.17(6) 3_655
O3 Ga2 5.13(6) 1_554
O3 O1 5.18(5) 2
O3 O2 5.34(7) 5_655
O3 O2 4.96(10) 4_664
O3 La 5.21(6) 4_655
O3 O2 5.33(7) 6_455
O3 O1 5.23(10) 1_446
O3 O2 5.28(7) 1_445
O3 O2 5.02(10) 3_544
O3 Ga2 5.33(5) 2_556
O3 O2 5.38(9) 4
O3 O1 5.37(12) 2_546
O3 La 5.55(6) 4_556
O3 Ga3 5.72(6) 1_554
O3 Ga2 5.65(6) 1_444
O3 La 5.71(6) 4_666
O3 La 5.72(5) 2_655
O3 O3 5.72(10) 2_545
O3 O3 5.72(10) 2_655
O3 O1 5.69(5) 2_445
O3 O3 5.73(4) 4_556
O3 O3 5.73(4) 3_556
O3 O3 5.73(4) 4_554
O3 O3 5.73(4) 3_554
O3 O3 5.80(7) 2_546
O3 O3 5.80(7) 2_656
O3 O2 5.65(9) 1_554
O3 O2 6.19(10) 4_666
O3 La 6.03(5) 1_455
